data_7052520
_publ_section_title
;
 Crystal engineering of neutral N-arylpyrimidinones and their HCl and HNO3
 adducts with a C--H&#x22EF;O supramolecular synthon. Implications for
 non-linear optics
;
_journal_issue 12
_journal_name_full 'New Journal of Chemistry'
_journal_page_first 1520
_journal_paper_doi 10.1039/b104646m
_journal_volume 25
_journal_year 2001
_chemical_formula_moiety 'C13 H15 Cl N2 O'
_chemical_formula_sum 'C13 H15 Cl N2 O'
_chemical_formula_weight 250.73
_space_group_IT_number 11
_symmetry_cell_setting monoclinic
_symmetry_Int_Tables_number 11
_symmetry_space_group_name_Hall '-P 2yb'
_symmetry_space_group_name_H-M 'P 1 21/m 1'
_audit_creation_date 2000-03-24
_audit_creation_method 'by teXsan for Windows v1.06'
_cell_angle_alpha 90
_cell_angle_beta 105.59(1)
_cell_angle_gamma 90
_cell_formula_units_Z 2
_cell_length_a 7.3047(7)
_cell_length_b 6.7669(6)
_cell_length_c 13.444(2)
_cell_measurement_reflns_used 25
_cell_measurement_temperature 296.2
_cell_measurement_theta_max 14
_cell_measurement_theta_min 10
_cell_volume 640.09(13)
_computing_cell_refinement 'MSC/AFC Diffractometer Control'
_computing_data_collection 'MSC/AFC Diffractometer Control'
_computing_data_reduction 'teXsan for Windows 1.06 (MSC, 1997-1999)'
_computing_publication_material 'teXsan for Windows 1.06 (MSC, 1997-1999)'
_computing_structure_refinement 'teXsan for Windows 1.06 (MSC, 1997-1999)'
_computing_structure_solution
;
SIR92 (Altomare, et. al. 1994)
;
_diffrn_ambient_temperature 296.2
_diffrn_measurement_device CAD4
_diffrn_measurement_method \w-2\q
_diffrn_orient_matrix_UB_11 -0.07040
_diffrn_orient_matrix_UB_12 -0.02169
_diffrn_orient_matrix_UB_13 -0.07397
_diffrn_orient_matrix_UB_21 -0.11607
_diffrn_orient_matrix_UB_22 -0.03802
_diffrn_orient_matrix_UB_23 0.02147
_diffrn_orient_matrix_UB_31 -0.04208
_diffrn_orient_matrix_UB_32 0.14115
_diffrn_orient_matrix_UB_33 -0.00557
_diffrn_radiation_detector 'scintillation counter'
_diffrn_radiation_monochromator graphite
_diffrn_radiation_source 'X-ray tube'
_diffrn_radiation_type 'Mo K\a'
_diffrn_radiation_wavelength 0.7107
_diffrn_reflns_av_R_equivalents 0.02170
_diffrn_reflns_av_sigmaI/netI 0.042
_diffrn_reflns_limit_h_max 10
_diffrn_reflns_limit_h_min -11
_diffrn_reflns_limit_k_max 10
_diffrn_reflns_limit_k_min -10
_diffrn_reflns_limit_l_max 20
_diffrn_reflns_limit_l_min 0
_diffrn_reflns_number 4953
_diffrn_reflns_reduction_process 'Lp corrections applied'
_diffrn_reflns_theta_max 33.0
_diffrn_reflns_theta_min 3.0
_diffrn_standards_decay_% 0.74
_diffrn_standards_interval_count '7200 s'
_diffrn_standards_number 2
_exptl_absorpt_coefficient_mu 0.284
_exptl_absorpt_correction_type none
_exptl_crystal_colour colourless
_exptl_crystal_density_diffrn 1.301
_exptl_crystal_density_meas ?
_exptl_crystal_description NONE
_exptl_crystal_F_000 264.00
_exptl_crystal_size_max 0.40
_exptl_crystal_size_mid 0.22
_exptl_crystal_size_min 0.16
_refine_diff_density_max 0.27
_refine_diff_density_min -0.23
_refine_ls_extinction_method none
_refine_ls_goodness_of_fit_all 3.015
_refine_ls_goodness_of_fit_ref 3.020
_refine_ls_hydrogen_treatment refall
_refine_ls_matrix_type full
_refine_ls_number_constraints 0
_refine_ls_number_parameters 132
_refine_ls_number_reflns 1448
_refine_ls_number_restraints 0
_refine_ls_R_factor_all 0.0365
_refine_ls_R_factor_gt 0.0370
_refine_ls_shift/su_max 0.0300
_refine_ls_shift/su_mean 0.0030
_refine_ls_structure_factor_coef F
_refine_ls_weighting_details 'w = 1/[\s^2^(Fo) + 0.00006|Fo|^2^]'
_refine_ls_weighting_scheme sigma
_refine_ls_wR_factor_all 0.0430
_refine_ls_wR_factor_ref 0.0430
_reflns_number_gt 1448
_reflns_number_total 2569
_reflns_threshold_expression I>3.00\s(I)
_cod_data_source_file b104646m.txt
_cod_data_source_block '_1Me.HCL________'
_cod_original_cell_volume 640.1(1)
_cod_original_sg_symbol_H-M 'P 21/m     '
_cod_database_code 7052520

loop_
_symmetry_equiv_pos_as_xyz
'   +x,   +y,   +z'
'   -x,1/2+y,   -z'
'   -x,   -y,   -z'
'   +x,1/2-y,   +z'

loop_
_atom_site_label
_atom_site_fract_x
_atom_site_fract_y
_atom_site_fract_z
_atom_site_U_iso_or_equiv
_atom_site_occupancy
_atom_site_refinement_flags
_atom_site_adp_type
_atom_site_calc_flag
_atom_site_calc_attached_atom
Cl(1) 0.77531(5) 0.7500 0.64603(2) 0.05095(9) 1.0 ST Uani d ?
O(1) 0.42964(12) 0.2500 0.64412(7) 0.0724(3) 1.0 ST Uani d ?
N(1) 0.75331(13) 0.2500 0.69817(7) 0.0393(3) 1.0 ST Uani d ?
N(2) 0.5944(2) 0.2500 0.52352(8) 0.0449(3) 1.0 ST Uani d ?
C(1) 0.5805(2) 0.2500 0.62292(9) 0.0475(4) 1.0 ST Uani d ?
C(2) 0.7582(2) 0.2500 0.49675(9) 0.0419(3) 1.0 ST Uani d ?
C(3) 0.9254(2) 0.2500 0.57297(9) 0.0423(3) 1.0 ST Uani d ?
C(4) 0.9226(2) 0.2500 0.67453(9) 0.0408(3) 1.0 ST Uani d ?
C(5) 1.0978(2) 0.2500 0.76075(12) 0.0643(5) 1.0 ST Uani d ?
C(6) 0.7448(3) 0.2500 0.38428(11) 0.0596(5) 1.0 ST Uani d ?
C(7) 0.7430(2) 0.2500 0.80490(8) 0.0422(3) 1.0 ST Uani d ?
C(8) 0.7375(2) 0.0740(2) 0.85376(7) 0.0588(3) 1.000 . Uani d ?
C(9) 0.7294(2) 0.0767(2) 0.95601(8) 0.0644(3) 1.000 . Uani d ?
C(10) 0.7252(2) 0.2500 1.00777(9) 0.0538(4) 1.0 ST Uani d ?
C(11) 0.7190(3) 0.2500 1.11957(12) 0.0725(6) 1.0 ST Uani d ?
H(1) 1.043(2) 0.2500 0.5597(9) 0.046(3) 1.0 S Uiso d ?
H(2) 1.195(2) 0.2500 0.7383(11) 0.067(5) 1.0 S Uiso d ?
H(3) 1.097(2) 0.142(2) 0.8036(10) 0.111(5) 1.000 . Uiso d ?
H(4) 0.859(3) 0.2500 0.3750(12) 0.074(5) 1.0 S Uiso d ?
H(5) 0.659(2) 0.151(2) 0.3492(10) 0.118(5) 1.000 . Uiso d ?
H(6) 0.744(1) -0.050(2) 0.8190(8) 0.078(3) 1.000 . Uiso d ?
H(7) 0.727(2) -0.047(2) 0.9901(8) 0.088(4) 1.000 . Uiso d ?
H(8) 0.658(2) 0.135(2) 1.1354(10) 0.110(5) 1.000 . Uiso d ?
H(9) 0.852(3) 0.2500 1.1642(13) 0.082(5) 1.0 S Uiso d ?
H(10) 0.484(2) 0.2500 0.4761(12) 0.063(4) 1.0 S Uiso d ?

loop_
_atom_site_aniso_label
_atom_site_aniso_U_11
_atom_site_aniso_U_22
_atom_site_aniso_U_33
_atom_site_aniso_U_12
_atom_site_aniso_U_13
_atom_site_aniso_U_23
Cl(1) 0.0492(2) 0.0546(2) 0.0495(2) 0.0000 0.01400(13) 0.0000
O(1) 0.0420(5) 0.1331(10) 0.0500(5) 0.0000 0.0259(4) 0.0000
N(1) 0.0413(5) 0.0462(6) 0.0357(5) 0.0000 0.0193(4) 0.0000
N(2) 0.0399(6) 0.0619(7) 0.0368(5) 0.0000 0.0167(4) 0.0000
C(1) 0.0443(7) 0.0624(9) 0.0412(6) 0.0000 0.0209(5) 0.0000
C(2) 0.0478(6) 0.0433(7) 0.0417(6) 0.0000 0.0246(5) 0.0000
C(3) 0.0401(6) 0.0479(7) 0.0458(6) 0.0000 0.0237(5) 0.0000
C(4) 0.0413(6) 0.0405(7) 0.0451(6) 0.0000 0.0194(5) 0.0000
C(5) 0.0430(8) 0.103(2) 0.0494(8) 0.0000 0.0164(6) 0.0000
C(6) 0.0566(9) 0.0896(12) 0.0401(7) 0.0000 0.0260(7) 0.0000
C(7) 0.0451(6) 0.0511(8) 0.0354(6) 0.0000 0.0194(5) 0.0000
C(8) 0.0868(7) 0.0504(6) 0.0476(5) -0.0033(6) 0.0323(5) -0.0017(5)
C(9) 0.0955(8) 0.0577(7) 0.0472(5) -0.0032(6) 0.0319(5) 0.0077(5)
C(10) 0.0586(8) 0.0702(10) 0.0366(6) 0.0000 0.0195(6) 0.0000
C(11) 0.0905(13) 0.092(1) 0.0402(7) 0.0000 0.0263(8) 0.0000

loop_
_atom_type_symbol
_atom_type_oxidation_number
_atom_type_number_in_cell
_atom_type_scat_dispersion_real
_atom_type_scat_dispersion_imag
_atom_type_scat_source
C 0 26 0.002 0.002
;International Tables for Crystallography
(1992, Vol. C, Table 6.1.1.2)
;
H 0 30 0.000 0.000
;International Tables for Crystallography
(1992, Vol. C, Table 6.1.1.2)
;
Cl 0 2 0.132 0.159
;International Tables for Crystallography
(1992, Vol. C, Tables 4.2.6.8 and 6.1.1.1)
;
N 0 4 0.004 0.003
;International Tables for Crystallography
(1992, Vol. C, Table 6.1.1.2)
;
O 0 2 0.008 0.006
;International Tables for Crystallography
(1992, Vol. C, Table 6.1.1.2)
;

loop_
_geom_angle_atom_site_label_1
_geom_angle_atom_site_label_2
_geom_angle_atom_site_label_3
_geom_angle
_geom_angle_site_symmetry_1
_geom_angle_site_symmetry_2
_geom_angle_site_symmetry_3
_geom_angle_publ_flag
O1 CL1 N1 100.45(3) 2_656 2_656 2_656 ?
O1 CL1 N1 100.45(3) 2_656 2_656 2_656 ?
O1 CL1 N2 64.06(3) 2_656 2_656 2_656 ?
O1 CL1 N2 64.06(3) 2_656 2_656 2_656 ?
O1 CL1 N2 36.75(4) 2_656 2_656 2_656 ?
O1 CL1 C1 82.82(4) 2_656 2_656 2_656 ?
O1 CL1 C1 82.82(4) 2_656 2_656 2_656 ?
O1 CL1 C1 18.23(3) 2_656 2_656 2_656 ?
O1 CL1 C2 61.49(3) 2_656 2_656 2_656 ?
O1 CL1 C2 61.49(3) 2_656 2_656 2_656 ?
O1 CL1 C2 54.51(4) 2_656 2_656 2_656 ?
O1 CL1 C3 78.08(3) 2_656 2_656 2_656 ?
O1 CL1 C3 78.08(3) 2_656 2_656 2_656 ?
O1 CL1 C4 97.82(3) 2_656 2_656 2_656 ?
O1 CL1 C4 97.82(3) 2_656 2_656 2_656 ?
O1 CL1 C6 77.12(4) 2_656 2_656 2_656 ?
O1 CL1 C6 90.61(5) 2_656 2_656 2_656 ?
O1 CL1 C8 134.78(3) 2_656 2_656 2_656 ?
O1 CL1 C8 134.78(3) 2_656 2_656 2_656 ?
O1 CL1 H1 44.7(4) 2_656 2_656 2_656 no
O1 CL1 H3 126.1(4) 2_656 2_656 2_656 no
O1 CL1 H3 126.1(4) 2_656 2_656 2_656 no
O1 CL1 H4 91.1(6) 2_656 2_656 2_656 no
O1 CL1 H5 84.5(4) 2_656 2_656 2_656 no
O1 CL1 H5 84.5(4) 2_656 2_656 2_656 no
O1 CL1 H6 140.5(4) 2_656 2_656 2_656 no
O1 CL1 H6 140.5(4) 2_656 2_656 2_656 no
O1 CL1 H9 147.2(5) 2_656 2_656 2_656 no
O1 CL1 H10 35.7(7) 2_656 2_656 2_656 no
N1 CL1 N1 154.68(5) . . . ?
N1 CL1 N2 36.63(4) . . . ?
N1 CL1 N2 156.54(4) . . . ?
N1 CL1 N2 94.11(3) . . . ?
N1 CL1 C1 22.32(4) . . . ?
N1 CL1 C1 152.02(4) . . . ?
N1 CL1 C1 97.69(3) . . . ?
N1 CL1 C2 42.63(3) . . . ?
N1 CL1 C2 161.64(4) . . . ?
N1 CL1 C2 90.29(3) . . . ?
N1 CL1 C3 37.73(3) . . . ?
N1 CL1 C3 164.04(4) . . . ?
N1 CL1 C4 22.30(4) . . . ?
N1 CL1 C4 160.04(5) . . . ?
N1 CL1 C6 85.44(3) . . . ?
N1 CL1 C6 96.96(3) . . . ?
N1 CL1 C8 40.15(4) . . . ?
N1 CL1 C8 114.69(4) . . . ?
N1 CL1 H1 102.44(3) . . . no
N1 CL1 H3 42.2(4) . . . no
N1 CL1 H3 128.8(4) . . . no
N1 CL1 H4 96.86(11) . . . no
N1 CL1 H5 72.4(5) . . . no
N1 CL1 H5 95.6(5) . . . no
N1 CL1 H6 48.1(4) . . . no
N1 CL1 H6 106.7(4) . . . no
N1 CL1 H9 85.08(11) . . . no
N1 CL1 H10 94.3(2) . . . no
N1 CL1 N2 156.54(4) 1_565 1_565 1_565 ?
N1 CL1 N2 36.63(4) 1_565 1_565 1_565 ?
N1 CL1 N2 94.11(3) 1_565 1_565 1_565 ?
N1 CL1 C1 152.02(4) 1_565 1_565 1_565 ?
N1 CL1 C1 22.32(4) 1_565 1_565 1_565 ?
N1 CL1 C1 97.69(3) 1_565 1_565 1_565 ?
N1 CL1 C2 161.64(4) 1_565 1_565 1_565 ?
N1 CL1 C2 42.63(3) 1_565 1_565 1_565 ?
N1 CL1 C2 90.29(3) 1_565 1_565 1_565 ?
N1 CL1 C3 164.04(4) 1_565 1_565 1_565 ?
N1 CL1 C3 37.73(3) 1_565 1_565 1_565 ?
N1 CL1 C4 160.04(5) 1_565 1_565 1_565 ?
N1 CL1 C4 22.30(4) 1_565 1_565 1_565 ?
N1 CL1 C6 85.44(3) 1_565 1_565 1_565 ?
N1 CL1 C6 96.96(3) 1_565 1_565 1_565 ?
N1 CL1 C8 114.69(4) 1_565 1_565 1_565 ?
N1 CL1 C8 40.15(4) 1_565 1_565 1_565 ?
N1 CL1 H1 102.44(3) 1_565 1_565 1_565 no
N1 CL1 H3 128.8(4) 1_565 1_565 1_565 no
N1 CL1 H3 42.2(4) 1_565 1_565 1_565 no
N1 CL1 H4 96.86(11) 1_565 1_565 1_565 no
N1 CL1 H5 95.6(5) 1_565 1_565 1_565 no
N1 CL1 H5 72.4(5) 1_565 1_565 1_565 no
N1 CL1 H6 106.7(4) 1_565 1_565 1_565 no
N1 CL1 H6 48.1(4) 1_565 1_565 1_565 no
N1 CL1 H9 85.08(11) 1_565 1_565 1_565 no
N1 CL1 H10 94.3(2) 1_565 1_565 1_565 no
N2 CL1 N2 123.61(5) . . . ?
N2 CL1 N2 62.79(3) . . . ?
N2 CL1 C1 20.84(4) . . . ?
N2 CL1 C1 134.33(5) . . . ?
N2 CL1 C1 61.88(3) . . . ?
N2 CL1 C2 19.84(4) . . . ?
N2 CL1 C2 125.54(4) . . . ?
N2 CL1 C2 66.47(3) . . . ?
N2 CL1 C3 35.66(4) . . . ?
N2 CL1 C3 140.39(4) . . . ?
N2 CL1 C4 42.58(4) . . . ?
N2 CL1 C4 161.52(4) . . . ?
N2 CL1 C6 74.25(3) . . . ?
N2 CL1 C6 100.55(3) . . . ?
N2 CL1 C8 73.04(4) . . . ?
N2 CL1 C8 140.91(4) . . . ?
N2 CL1 H1 79.3(2) . . . no
N2 CL1 H3 73.3(4) . . . no
N2 CL1 H3 161.3(4) . . . no
N2 CL1 H4 100.8(3) . . . no
N2 CL1 H5 66.6(5) . . . no
N2 CL1 H5 88.0(5) . . . no
N2 CL1 H6 80.4(4) . . . no
N2 CL1 H6 134.1(4) . . . no
N2 CL1 H9 117.67(6) . . . no
N2 CL1 H10 62.65(9) . . . no
N2 CL1 N2 62.79(3) 1_565 1_565 1_565 ?
N2 CL1 C1 134.33(5) 1_565 1_565 1_565 ?
N2 CL1 C1 20.84(4) 1_565 1_565 1_565 ?
N2 CL1 C1 61.88(3) 1_565 1_565 1_565 ?
N2 CL1 C2 125.54(4) 1_565 1_565 1_565 ?
N2 CL1 C2 19.84(4) 1_565 1_565 1_565 ?
N2 CL1 C2 66.47(3) 1_565 1_565 1_565 ?
N2 CL1 C3 140.39(4) 1_565 1_565 1_565 ?
N2 CL1 C3 35.66(4) 1_565 1_565 1_565 ?
N2 CL1 C4 161.52(4) 1_565 1_565 1_565 ?
N2 CL1 C4 42.58(4) 1_565 1_565 1_565 ?
N2 CL1 C6 74.25(3) 1_565 1_565 1_565 ?
N2 CL1 C6 100.55(3) 1_565 1_565 1_565 ?
N2 CL1 C8 140.91(4) 1_565 1_565 1_565 ?
N2 CL1 C8 73.04(4) 1_565 1_565 1_565 ?
N2 CL1 H1 79.3(2) 1_565 1_565 1_565 no
N2 CL1 H3 161.3(4) 1_565 1_565 1_565 no
N2 CL1 H3 73.3(4) 1_565 1_565 1_565 no
N2 CL1 H4 100.8(3) 1_565 1_565 1_565 no
N2 CL1 H5 88.0(5) 1_565 1_565 1_565 no
N2 CL1 H5 66.6(5) 1_565 1_565 1_565 no
N2 CL1 H6 134.1(4) 1_565 1_565 1_565 no
N2 CL1 H6 80.4(4) 1_565 1_565 1_565 no
N2 CL1 H9 117.67(6) 1_565 1_565 1_565 no
N2 CL1 H10 62.65(9) 1_565 1_565 1_565 no
N2 CL1 C1 71.81(3) 2_656 2_656 2_656 ?
N2 CL1 C1 71.81(3) 2_656 2_656 2_656 ?
N2 CL1 C1 18.52(4) 2_656 2_656 2_656 ?
N2 CL1 C2 73.46(3) 2_656 2_656 2_656 ?
N2 CL1 C2 73.46(3) 2_656 2_656 2_656 ?
N2 CL1 C2 17.77(4) 2_656 2_656 2_656 ?
N2 CL1 C3 93.84(4) 2_656 2_656 2_656 ?
N2 CL1 C3 93.84(4) 2_656 2_656 2_656 ?
N2 CL1 C4 105.36(3) 2_656 2_656 2_656 ?
N2 CL1 C4 105.36(3) 2_656 2_656 2_656 ?
N2 CL1 C6 40.37(5) 2_656 2_656 2_656 ?
N2 CL1 C6 127.36(5) 2_656 2_656 2_656 ?
N2 CL1 C8 110.07(4) 2_656 2_656 2_656 ?
N2 CL1 C8 110.07(4) 2_656 2_656 2_656 ?
N2 CL1 H1 81.4(4) 2_656 2_656 2_656 no
N2 CL1 H3 135.5(4) 2_656 2_656 2_656 no
N2 CL1 H3 135.5(4) 2_656 2_656 2_656 no
N2 CL1 H4 127.9(6) 2_656 2_656 2_656 no
N2 CL1 H5 48.7(4) 2_656 2_656 2_656 no
N2 CL1 H5 48.7(4) 2_656 2_656 2_656 no
N2 CL1 H6 112.0(4) 2_656 2_656 2_656 no
N2 CL1 H6 112.0(4) 2_656 2_656 2_656 no
N2 CL1 H9 176.1(5) 2_656 2_656 2_656 no
N2 CL1 H10 1.1(7) 2_656 2_656 2_656 no
C1 CL1 C1 135.83(6) . . . ?
C1 CL1 C1 76.73(4) . . . ?
C1 CL1 C2 36.70(4) . . . ?
C1 CL1 C2 142.98(5) . . . ?
C1 CL1 C2 68.82(3) . . . ?
C1 CL1 C3 43.93(4) . . . ?
C1 CL1 C3 160.75(5) . . . ?
C1 CL1 C4 39.08(4) . . . ?
C1 CL1 C4 174.32(4) . . . ?
C1 CL1 C6 68.07(3) . . . ?
C1 CL1 C6 110.85(3) . . . ?
C1 CL1 C8 52.81(4) . . . ?
C1 CL1 C8 121.21(4) . . . ?
C1 CL1 H1 99.23(13) . . . no
C1 CL1 H3 64.3(4) . . . no
C1 CL1 H3 149.9(4) . . . no
C1 CL1 H4 110.91(8) . . . no
C1 CL1 H5 56.8(5) . . . no
C1 CL1 H5 80.4(5) . . . no
C1 CL1 H6 59.9(4) . . . no
C1 CL1 H6 114.0(4) . . . no
C1 CL1 H9 107.28(13) . . . no
C1 CL1 H10 72.0(2) . . . no
C1 CL1 C1 76.73(4) 1_565 1_565 1_565 ?
C1 CL1 C2 142.98(5) 1_565 1_565 1_565 ?
C1 CL1 C2 36.70(4) 1_565 1_565 1_565 ?
C1 CL1 C2 68.82(3) 1_565 1_565 1_565 ?
C1 CL1 C3 160.75(5) 1_565 1_565 1_565 ?
C1 CL1 C3 43.93(4) 1_565 1_565 1_565 ?
C1 CL1 C4 174.32(4) 1_565 1_565 1_565 ?
C1 CL1 C4 39.08(4) 1_565 1_565 1_565 ?
C1 CL1 C6 68.07(3) 1_565 1_565 1_565 ?
C1 CL1 C6 110.85(3) 1_565 1_565 1_565 ?
C1 CL1 C8 121.21(4) 1_565 1_565 1_565 ?
C1 CL1 C8 52.81(4) 1_565 1_565 1_565 ?
C1 CL1 H1 99.23(13) 1_565 1_565 1_565 no
C1 CL1 H3 149.9(4) 1_565 1_565 1_565 no
C1 CL1 H3 64.3(4) 1_565 1_565 1_565 no
C1 CL1 H4 110.91(8) 1_565 1_565 1_565 no
C1 CL1 H5 80.4(5) 1_565 1_565 1_565 no
C1 CL1 H5 56.8(5) 1_565 1_565 1_565 no
C1 CL1 H6 114.0(4) 1_565 1_565 1_565 no
C1 CL1 H6 59.9(4) 1_565 1_565 1_565 no
C1 CL1 H9 107.28(13) 1_565 1_565 1_565 no
C1 CL1 H10 72.0(2) 1_565 1_565 1_565 no
C1 CL1 C2 66.29(3) 2_656 2_656 2_656 ?
C1 CL1 C2 66.29(3) 2_656 2_656 2_656 ?
C1 CL1 C2 36.28(4) 2_656 2_656 2_656 ?
C1 CL1 C3 85.72(4) 2_656 2_656 2_656 ?
C1 CL1 C3 85.72(4) 2_656 2_656 2_656 ?
C1 CL1 C4 102.17(3) 2_656 2_656 2_656 ?
C1 CL1 C4 102.17(3) 2_656 2_656 2_656 ?
C1 CL1 C6 58.89(5) 2_656 2_656 2_656 ?
C1 CL1 C6 108.85(5) 2_656 2_656 2_656 ?
C1 CL1 C8 123.60(4) 2_656 2_656 2_656 ?
C1 CL1 C8 123.60(4) 2_656 2_656 2_656 ?
C1 CL1 H1 62.9(4) 2_656 2_656 2_656 no
C1 CL1 H3 133.3(4) 2_656 2_656 2_656 no
C1 CL1 H3 133.3(4) 2_656 2_656 2_656 no
C1 CL1 H4 109.3(6) 2_656 2_656 2_656 no
C1 CL1 H5 66.7(4) 2_656 2_656 2_656 no
C1 CL1 H5 66.7(4) 2_656 2_656 2_656 no
C1 CL1 H6 127.3(4) 2_656 2_656 2_656 no
C1 CL1 H6 127.3(4) 2_656 2_656 2_656 no
C1 CL1 H9 165.4(5) 2_656 2_656 2_656 no
C1 CL1 H10 17.4(7) 2_656 2_656 2_656 no
C2 CL1 C2 119.41(5) . . . ?
C2 CL1 C2 81.72(3) . . . ?
C2 CL1 C3 20.37(4) . . . ?
C2 CL1 C3 127.83(4) . . . ?
C2 CL1 C4 36.59(4) . . . ?
C2 CL1 C4 147.96(4) . . . ?
C2 CL1 C6 93.03(4) . . . ?
C2 CL1 C6 80.89(4) . . . ?
C2 CL1 C8 82.74(4) . . . ?
C2 CL1 C8 156.88(4) . . . ?
C2 CL1 H1 62.98(9) . . . no
C2 CL1 H3 67.1(4) . . . no
C2 CL1 H3 145.1(4) . . . no
C2 CL1 H4 81.1(3) . . . no
C2 CL1 H5 86.3(5) . . . no
C2 CL1 H5 106.9(4) . . . no
C2 CL1 H6 90.7(4) . . . no
C2 CL1 H6 149.0(4) . . . no
C2 CL1 H9 108.2(2) . . . no
C2 CL1 H10 73.0(3) . . . no
C2 CL1 C2 81.72(3) 1_565 1_565 1_565 ?
C2 CL1 C3 127.83(4) 1_565 1_565 1_565 ?
C2 CL1 C3 20.37(4) 1_565 1_565 1_565 ?
C2 CL1 C4 147.96(4) 1_565 1_565 1_565 ?
C2 CL1 C4 36.59(4) 1_565 1_565 1_565 ?
C2 CL1 C6 93.03(4) 1_565 1_565 1_565 ?
C2 CL1 C6 80.89(4) 1_565 1_565 1_565 ?
C2 CL1 C8 156.88(4) 1_565 1_565 1_565 ?
C2 CL1 C8 82.74(4) 1_565 1_565 1_565 ?
C2 CL1 H1 62.98(9) 1_565 1_565 1_565 no
C2 CL1 H3 145.1(4) 1_565 1_565 1_565 no
C2 CL1 H3 67.1(4) 1_565 1_565 1_565 no
C2 CL1 H4 81.1(3) 1_565 1_565 1_565 no
C2 CL1 H5 106.9(4) 1_565 1_565 1_565 no
C2 CL1 H5 86.3(5) 1_565 1_565 1_565 no
C2 CL1 H6 149.0(4) 1_565 1_565 1_565 no
C2 CL1 H6 90.7(4) 1_565 1_565 1_565 no
C2 CL1 H9 108.2(2) 1_565 1_565 1_565 no
C2 CL1 H10 73.0(3) 1_565 1_565 1_565 no
C2 CL1 C3 101.33(4) 2_656 2_656 2_656 ?
C2 CL1 C3 101.33(4) 2_656 2_656 2_656 ?
C2 CL1 C4 106.93(3) 2_656 2_656 2_656 ?
C2 CL1 C4 106.93(3) 2_656 2_656 2_656 ?
C2 CL1 C6 22.60(4) 2_656 2_656 2_656 ?
C2 CL1 C6 145.13(5) 2_656 2_656 2_656 ?
C2 CL1 C8 96.19(4) 2_656 2_656 2_656 ?
C2 CL1 C8 96.19(4) 2_656 2_656 2_656 ?
C2 CL1 H1 99.2(4) 2_656 2_656 2_656 no
C2 CL1 H3 132.0(4) 2_656 2_656 2_656 no
C2 CL1 H3 132.0(4) 2_656 2_656 2_656 no
C2 CL1 H4 145.6(6) 2_656 2_656 2_656 no
C2 CL1 H5 31.9(4) 2_656 2_656 2_656 no
C2 CL1 H5 31.9(4) 2_656 2_656 2_656 no
C2 CL1 H6 96.7(4) 2_656 2_656 2_656 no
C2 CL1 H6 96.7(4) 2_656 2_656 2_656 no
C2 CL1 H9 158.3(5) 2_656 2_656 2_656 no
C2 CL1 H10 18.9(7) 2_656 2_656 2_656 no
C3 CL1 C3 127.80(5) . . . ?
C3 CL1 C4 21.34(4) . . . ?
C3 CL1 C4 141.75(4) . . . ?
C3 CL1 C6 109.43(3) . . . ?
C3 CL1 C6 67.28(3) . . . ?
C3 CL1 C8 75.24(4) . . . ?
C3 CL1 C8 146.43(5) . . . ?
C3 CL1 H1 65.17(6) . . . no
C3 CL1 H3 48.4(4) . . . no
C3 CL1 H3 126.5(4) . . . no
C3 CL1 H4 67.4(1) . . . no
C3 CL1 H5 100.0(5) . . . no
C3 CL1 H5 122.9(5) . . . no
C3 CL1 H6 83.0(4) . . . no
C3 CL1 H6 139.2(4) . . . no
C3 CL1 H9 87.9(2) . . . no
C3 CL1 H10 93.4(3) . . . no
C3 CL1 C4 141.75(4) 1_565 1_565 1_565 ?
C3 CL1 C4 21.34(4) 1_565 1_565 1_565 ?
C3 CL1 C6 109.43(3) 1_565 1_565 1_565 ?
C3 CL1 C6 67.28(3) 1_565 1_565 1_565 ?
C3 CL1 C8 146.43(5) 1_565 1_565 1_565 ?
C3 CL1 C8 75.24(4) 1_565 1_565 1_565 ?
C3 CL1 H1 65.17(6) 1_565 1_565 1_565 no
C3 CL1 H3 126.5(4) 1_565 1_565 1_565 no
C3 CL1 H3 48.4(4) 1_565 1_565 1_565 no
C3 CL1 H4 67.4(1) 1_565 1_565 1_565 no
C3 CL1 H5 122.9(5) 1_565 1_565 1_565 no
C3 CL1 H5 100.0(5) 1_565 1_565 1_565 no
C3 CL1 H6 139.2(4) 1_565 1_565 1_565 no
C3 CL1 H6 83.0(4) 1_565 1_565 1_565 no
C3 CL1 H9 87.9(2) 1_565 1_565 1_565 no
C3 CL1 H10 93.4(3) 1_565 1_565 1_565 no
C4 CL1 C4 145.81(6) . . . ?
C4 CL1 C6 106.52(3) . . . ?
C4 CL1 C6 74.81(3) . . . ?
C4 CL1 C8 54.65(4) . . . ?
C4 CL1 C8 125.41(5) . . . ?
C4 CL1 H1 85.05(11) . . . no
C4 CL1 H3 31.3(4) . . . no
C4 CL1 H3 119.0(4) . . . no
C4 CL1 H4 74.74(8) . . . no
C4 CL1 H5 94.0(5) . . . no
C4 CL1 H5 117.6(5) . . . no
C4 CL1 H6 62.2(4) . . . no
C4 CL1 H6 118.0(4) . . . no
C4 CL1 H9 75.19(8) . . . no
C4 CL1 H10 105.22(10) . . . no
C4 CL1 C6 106.52(3) 1_565 1_565 1_565 ?
C4 CL1 C6 74.81(3) 1_565 1_565 1_565 ?
C4 CL1 C8 125.41(5) 1_565 1_565 1_565 ?
C4 CL1 C8 54.65(4) 1_565 1_565 1_565 ?
C4 CL1 H1 85.05(11) 1_565 1_565 1_565 no
C4 CL1 H3 119.0(4) 1_565 1_565 1_565 no
C4 CL1 H3 31.3(4) 1_565 1_565 1_565 no
C4 CL1 H4 74.74(8) 1_565 1_565 1_565 no
C4 CL1 H5 117.6(5) 1_565 1_565 1_565 no
C4 CL1 H5 94.0(5) 1_565 1_565 1_565 no
C4 CL1 H6 118.0(4) 1_565 1_565 1_565 no
C4 CL1 H6 62.2(4) 1_565 1_565 1_565 no
C4 CL1 H9 75.19(8) 1_565 1_565 1_565 no
C4 CL1 H10 105.22(10) 1_565 1_565 1_565 no
C6 CL1 C6 167.73(8) 2_656 2_656 2_656 ?
C6 CL1 C8 78.26(4) 2_656 2_656 2_656 ?
C6 CL1 C8 78.26(4) 2_656 2_656 2_656 ?
C6 CL1 H1 121.8(4) 2_656 2_656 2_656 no
C6 CL1 H3 121.6(4) 2_656 2_656 2_656 no
C6 CL1 H3 121.6(4) 2_656 2_656 2_656 no
C6 CL1 H4 168.2(6) 2_656 2_656 2_656 no
C6 CL1 H5 13.9(4) 2_656 2_656 2_656 no
C6 CL1 H5 13.9(4) 2_656 2_656 2_656 no
C6 CL1 H6 77.0(4) 2_656 2_656 2_656 no
C6 CL1 H6 77.0(4) 2_656 2_656 2_656 no
C6 CL1 H9 135.7(5) 2_656 2_656 2_656 no
C6 CL1 H10 41.5(7) 2_656 2_656 2_656 no
C6 CL1 C8 111.24(5) 2_756 2_756 2_756 ?
C6 CL1 C8 111.24(5) 2_756 2_756 2_756 ?
C6 CL1 H1 45.9(4) 2_756 2_756 2_756 no
C6 CL1 H3 65.9(4) 2_756 2_756 2_756 no
C6 CL1 H3 65.9(4) 2_756 2_756 2_756 no
C6 CL1 H4 0.5(6) 2_756 2_756 2_756 no
C6 CL1 H5 167.1(5) 2_756 2_756 2_756 no
C6 CL1 H5 167.1(5) 2_756 2_756 2_756 no
C6 CL1 H6 113.5(4) 2_756 2_756 2_756 no
C6 CL1 H6 113.5(4) 2_756 2_756 2_756 no
C6 CL1 H9 56.6(5) 2_756 2_756 2_756 no
C6 CL1 H10 126.3(7) 2_756 2_756 2_756 no
C8 CL1 C8 74.57(6) 4 4 4 ?
C8 CL1 H1 139.6(1) 4 4 4 no
C8 CL1 H3 46.3(4) 4 4 4 no
C8 CL1 H3 99.1(4) 4 4 4 no
C8 CL1 H4 110.9(4) 4 4 4 no
C8 CL1 H5 65.4(4) 4 4 4 no
C8 CL1 H5 80.3(4) 4 4 4 no
C8 CL1 H6 8.0(4) 4 4 4 no
C8 CL1 H6 66.6(4) 4 4 4 no
C8 CL1 H9 66.9(4) 4 4 4 no
C8 CL1 H10 110.9(5) 4 4 4 no
C8 CL1 H1 139.6(1) 1_565 1_565 1_565 no
C8 CL1 H3 99.1(4) 1_565 1_565 1_565 no
C8 CL1 H3 46.3(4) 1_565 1_565 1_565 no
C8 CL1 H4 110.9(4) 1_565 1_565 1_565 no
C8 CL1 H5 80.3(4) 1_565 1_565 1_565 no
C8 CL1 H5 65.4(4) 1_565 1_565 1_565 no
C8 CL1 H6 66.6(4) 1_565 1_565 1_565 no
C8 CL1 H6 8.0(4) 1_565 1_565 1_565 no
C8 CL1 H9 66.9(4) 1_565 1_565 1_565 no
C8 CL1 H10 110.9(5) 1_565 1_565 1_565 no
H1 CL1 H3 97.9(4) 2_756 2_756 2_756 no
H1 CL1 H3 97.9(4) 2_756 2_756 2_756 no
H1 CL1 H4 46.5(7) 2_756 2_756 2_756 no
H1 CL1 H5 128.0(5) 2_756 2_756 2_756 no
H1 CL1 H5 128.0(5) 2_756 2_756 2_756 no
H1 CL1 H6 146.5(5) 2_756 2_756 2_756 no
H1 CL1 H6 146.5(5) 2_756 2_756 2_756 no
H1 CL1 H9 102.5(6) 2_756 2_756 2_756 no
H1 CL1 H10 80.3(8) 2_756 2_756 2_756 no
H3 CL1 H3 88.9(7) 4 4 4 no
H3 CL1 H4 65.6(5) 4 4 4 no
H3 CL1 H5 107.7(6) 4 4 4 no
H3 CL1 H5 126.3(6) 4 4 4 no
H3 CL1 H6 50.6(5) 4 4 4 no
H3 CL1 H6 92.9(6) 4 4 4 no
H3 CL1 H9 44.5(4) 4 4 4 no
H3 CL1 H10 135.5(4) 4 4 4 no
H3 CL1 H4 65.6(5) 1_565 1_565 1_565 no
H3 CL1 H5 126.3(6) 1_565 1_565 1_565 no
H3 CL1 H5 107.7(6) 1_565 1_565 1_565 no
H3 CL1 H6 92.9(6) 1_565 1_565 1_565 no
H3 CL1 H6 50.6(5) 1_565 1_565 1_565 no
H3 CL1 H9 44.5(4) 1_565 1_565 1_565 no
H3 CL1 H10 135.5(4) 1_565 1_565 1_565 no
H4 CL1 H5 167.3(5) 2_756 2_756 2_756 no
H4 CL1 H5 167.3(5) 2_756 2_756 2_756 no
H4 CL1 H6 113.0(6) 2_756 2_756 2_756 no
H4 CL1 H6 113.0(6) 2_756 2_756 2_756 no
H4 CL1 H9 56.1(8) 2_756 2_756 2_756 no
H4 CL1 H10 126.8(9) 2_756 2_756 2_756 no
H5 CL1 H5 23.7(9) 2_656 2_656 2_656 no
H5 CL1 H6 65.0(5) 2_656 2_656 2_656 no
H5 CL1 H6 77.2(6) 2_656 2_656 2_656 no
H5 CL1 H9 127.5(6) 2_656 2_656 2_656 no
H5 CL1 H10 49.8(8) 2_656 2_656 2_656 no
H5 CL1 H6 77.2(6) 3_666 3_666 3_666 no
H5 CL1 H6 65.0(5) 3_666 3_666 3_666 no
H5 CL1 H9 127.5(6) 3_666 3_666 3_666 no
H5 CL1 H10 49.8(8) 3_666 3_666 3_666 no
H6 CL1 H6 58.6(9) 4 4 4 no
H6 CL1 H9 64.6(6) 4 4 4 no
H6 CL1 H10 112.9(7) 4 4 4 no
H6 CL1 H9 64.6(6) 1_565 1_565 1_565 no
H6 CL1 H10 112.9(7) 1_565 1_565 1_565 no
H9 CL1 H10 177.1(8) 2_757 2_757 2_757 no
CL1 O1 N1 114.70(6) 2_646 2_646 2_646 ?
CL1 O1 N2 53.19(6) 2_646 2_646 2_646 ?
CL1 O1 C1 83.70(13) 2_646 2_646 2_646 ?
CL1 O1 C2 63.76(5) 2_646 2_646 2_646 ?
CL1 O1 C2 60.94(3) 2_646 2_646 2_646 ?
CL1 O1 C2 60.94(3) 2_646 2_646 2_646 ?
CL1 O1 C3 83.45(4) 2_646 2_646 2_646 ?
CL1 O1 C3 68.14(5) 2_646 2_646 2_646 ?
CL1 O1 C4 103.25(5) 2_646 2_646 2_646 ?
CL1 O1 C4 89.09(5) 2_646 2_646 2_646 ?
CL1 O1 C5 111.15(7) 2_646 2_646 2_646 ?
CL1 O1 C6 81.95(5) 2_646 2_646 2_646 ?
CL1 O1 C6 81.95(5) 2_646 2_646 2_646 ?
CL1 O1 C7 147.45(6) 2_646 2_646 2_646 ?
CL1 O1 C8 149.95(4) 2_646 2_646 2_646 ?
CL1 O1 C8 149.95(4) 2_646 2_646 2_646 ?
CL1 O1 H1 59.8(5) 2_646 2_646 2_646 no
CL1 O1 H2 113.9(6) 2_646 2_646 2_646 no
CL1 O1 H3 117.0(3) 2_646 2_646 2_646 no
CL1 O1 H3 117.0(3) 2_646 2_646 2_646 no
CL1 O1 H4 82.9(4) 2_646 2_646 2_646 no
CL1 O1 H4 82.9(4) 2_646 2_646 2_646 no
CL1 O1 H5 90.2(5) 2_646 2_646 2_646 no
CL1 O1 H5 90.2(5) 2_646 2_646 2_646 no
CL1 O1 H6 134.8(3) 2_646 2_646 2_646 no
CL1 O1 H6 134.8(3) 2_646 2_646 2_646 no
CL1 O1 H10 31.7(7) 2_646 2_646 2_646 no
CL1 O1 H10 68.4(4) 2_646 2_646 2_646 no
CL1 O1 H10 68.4(4) 2_646 2_646 2_646 no
N1 O1 N2 61.50(7) . . . ?
N1 O1 C1 31.00(12) . . . ?
N1 O1 C2 50.94(6) . . . ?
N1 O1 C2 110.53(4) . . . ?
N1 O1 C2 110.53(4) . . . ?
N1 O1 C3 31.25(5) . . . ?
N1 O1 C3 177.17(8) . . . ?
N1 O1 C4 11.45(5) . . . ?
N1 O1 C4 156.22(8) . . . ?
N1 O1 C5 134.16(9) . . . ?
N1 O1 C6 109.94(5) . . . ?
N1 O1 C6 109.94(5) . . . ?
N1 O1 C7 32.75(6) . . . ?
N1 O1 C8 47.24(5) . . . ?
N1 O1 C8 47.24(5) . . . ?
N1 O1 H1 174.5(5) . . . no
N1 O1 H2 131.4(6) . . . no
N1 O1 H3 126.8(3) . . . no
N1 O1 H3 126.8(3) . . . no
N1 O1 H4 120.7(4) . . . no
N1 O1 H4 120.7(4) . . . no
N1 O1 H5 102.5(5) . . . no
N1 O1 H5 102.5(5) . . . no
N1 O1 H6 49.0(3) . . . no
N1 O1 H6 49.0(3) . . . no
N1 O1 H10 83.0(7) . . . no
N1 O1 H10 82.1(4) . . . no
N1 O1 H10 82.1(4) . . . no
N2 O1 C1 30.51(12) . . . ?
N2 O1 C2 10.56(6) . . . ?
N2 O1 C2 80.74(4) . . . ?
N2 O1 C2 80.74(4) . . . ?
N2 O1 C3 30.25(6) . . . ?
N2 O1 C3 121.33(8) . . . ?
N2 O1 C4 50.05(7) . . . ?
N2 O1 C4 142.28(9) . . . ?
N2 O1 C5 164.34(10) . . . ?
N2 O1 C6 99.51(5) . . . ?
N2 O1 C6 99.51(5) . . . ?
N2 O1 C7 94.26(8) . . . ?
N2 O1 C8 103.82(7) . . . ?
N2 O1 C8 103.82(7) . . . ?
N2 O1 H1 113.0(5) . . . no
N2 O1 H2 167.1(6) . . . no
N2 O1 H3 165.4(4) . . . no
N2 O1 H3 165.4(4) . . . no
N2 O1 H4 109.3(4) . . . no
N2 O1 H4 109.3(4) . . . no
N2 O1 H5 101.2(5) . . . no
N2 O1 H5 101.2(5) . . . no
N2 O1 H6 96.0(3) . . . no
N2 O1 H6 96.0(3) . . . no
N2 O1 H10 21.5(7) . . . no
N2 O1 H10 61.5(4) . . . no
N2 O1 H10 61.5(4) . . . no
C1 O1 C2 19.94(11) . . . ?
C1 O1 C2 96.22(7) . . . ?
C1 O1 C2 96.22(7) . . . ?
C1 O1 C3 0.25(12) . . . ?
C1 O1 C3 151.8(2) . . . ?
C1 O1 C4 19.55(12) . . . ?
C1 O1 C4 172.8(2) . . . ?
C1 O1 C5 165.2(2) . . . ?
C1 O1 C6 107.09(5) . . . ?
C1 O1 C6 107.09(5) . . . ?
C1 O1 C7 63.75(13) . . . ?
C1 O1 C8 75.40(12) . . . ?
C1 O1 C8 75.40(12) . . . ?
C1 O1 H1 143.5(5) . . . no
C1 O1 H2 162.4(6) . . . no
C1 O1 H3 156.0(4) . . . no
C1 O1 H3 156.0(4) . . . no
C1 O1 H4 119.2(4) . . . no
C1 O1 H4 119.2(4) . . . no
C1 O1 H5 103.8(5) . . . no
C1 O1 H5 103.8(5) . . . no
C1 O1 H6 71.5(3) . . . no
C1 O1 H6 71.5(3) . . . no
C1 O1 H10 52.0(7) . . . no
C1 O1 H10 69.0(4) . . . no
C1 O1 H10 69.0(4) . . . no
C2 O1 C2 86.04(4) . . . ?
C2 O1 C2 86.04(4) . . . ?
C2 O1 C3 19.69(5) . . . ?
C2 O1 C3 131.89(7) . . . ?
C2 O1 C4 39.49(5) . . . ?
C2 O1 C4 152.85(7) . . . ?
C2 O1 C5 174.90(9) . . . ?
C2 O1 C6 102.54(4) . . . ?
C2 O1 C6 102.54(4) . . . ?
C2 O1 C7 83.69(6) . . . ?
C2 O1 C8 93.98(6) . . . ?
C2 O1 C8 93.98(6) . . . ?
C2 O1 H1 123.5(5) . . . no
C2 O1 H2 177.6(6) . . . no
C2 O1 H3 168.6(4) . . . no
C2 O1 H3 168.6(4) . . . no
C2 O1 H4 113.5(4) . . . no
C2 O1 H4 113.5(4) . . . no
C2 O1 H5 102.5(5) . . . no
C2 O1 H5 102.5(5) . . . no
C2 O1 H6 87.4(3) . . . no
C2 O1 H6 87.4(3) . . . no
C2 O1 H10 32.1(7) . . . no
C2 O1 H10 63.2(4) . . . no
C2 O1 H10 63.2(4) . . . no
C2 O1 C2 118.37(7) 2_646 2_646 2_646 ?
C2 O1 C3 96.09(4) 2_646 2_646 2_646 ?
C2 O1 C3 70.62(4) 2_646 2_646 2_646 ?
C2 O1 C4 105.64(4) 2_646 2_646 2_646 ?
C2 O1 C4 80.20(4) 2_646 2_646 2_646 ?
C2 O1 C5 91.35(4) 2_646 2_646 2_646 ?
C2 O1 C6 22.19(4) 2_646 2_646 2_646 ?
C2 O1 C6 133.53(7) 2_646 2_646 2_646 ?
C2 O1 C7 119.80(3) 2_646 2_646 2_646 ?
C2 O1 C8 99.73(4) 2_646 2_646 2_646 ?
C2 O1 C8 141.77(5) 2_646 2_646 2_646 ?
C2 O1 H1 67.4(2) 2_646 2_646 2_646 no
C2 O1 H2 92.7(3) 2_646 2_646 2_646 no
C2 O1 H3 84.9(4) 2_646 2_646 2_646 no
C2 O1 H3 104.4(4) 2_646 2_646 2_646 no
C2 O1 H4 28.8(4) 2_646 2_646 2_646 no
C2 O1 H4 126.3(4) 2_646 2_646 2_646 no
C2 O1 H5 142.8(5) 2_646 2_646 2_646 no
C2 O1 H5 29.4(5) 2_646 2_646 2_646 no
C2 O1 H6 84.4(4) 2_646 2_646 2_646 no
C2 O1 H6 155.7(4) 2_646 2_646 2_646 no
C2 O1 H10 70.9(3) 2_646 2_646 2_646 no
C2 O1 H10 28.8(4) 2_646 2_646 2_646 no
C2 O1 H10 128.5(4) 2_646 2_646 2_646 no
C2 O1 C3 96.09(4) 2_656 2_656 2_656 ?
C2 O1 C3 70.62(4) 2_656 2_656 2_656 ?
C2 O1 C4 105.64(4) 2_656 2_656 2_656 ?
C2 O1 C4 80.20(4) 2_656 2_656 2_656 ?
C2 O1 C5 91.35(4) 2_656 2_656 2_656 ?
C2 O1 C6 133.53(7) 2_656 2_656 2_656 ?
C2 O1 C6 22.19(4) 2_656 2_656 2_656 ?
C2 O1 C7 119.80(3) 2_656 2_656 2_656 ?
C2 O1 C8 141.77(5) 2_656 2_656 2_656 ?
C2 O1 C8 99.73(4) 2_656 2_656 2_656 ?
C2 O1 H1 67.4(2) 2_656 2_656 2_656 no
C2 O1 H2 92.7(3) 2_656 2_656 2_656 no
C2 O1 H3 104.4(4) 2_656 2_656 2_656 no
C2 O1 H3 84.9(4) 2_656 2_656 2_656 no
C2 O1 H4 126.3(4) 2_656 2_656 2_656 no
C2 O1 H4 28.8(4) 2_656 2_656 2_656 no
C2 O1 H5 29.4(5) 2_656 2_656 2_656 no
C2 O1 H5 142.8(5) 2_656 2_656 2_656 no
C2 O1 H6 155.7(4) 2_656 2_656 2_656 no
C2 O1 H6 84.4(4) 2_656 2_656 2_656 no
C2 O1 H10 70.9(3) 2_656 2_656 2_656 no
C2 O1 H10 128.5(4) 2_656 2_656 2_656 no
C2 O1 H10 28.8(4) 2_656 2_656 2_656 no
C3 O1 C3 151.58(8) . . . ?
C3 O1 C4 19.80(5) . . . ?
C3 O1 C4 172.54(7) . . . ?
C3 O1 C5 165.40(8) . . . ?
C3 O1 C6 107.04(5) . . . ?
C3 O1 C6 107.04(5) . . . ?
C3 O1 C7 64.00(6) . . . ?
C3 O1 C8 75.63(5) . . . ?
C3 O1 C8 75.63(5) . . . ?
C3 O1 H1 143.2(5) . . . no
C3 O1 H2 162.7(6) . . . no
C3 O1 H3 156.2(4) . . . no
C3 O1 H3 156.2(4) . . . no
C3 O1 H4 119.2(4) . . . no
C3 O1 H4 119.2(4) . . . no
C3 O1 H5 103.8(5) . . . no
C3 O1 H5 103.8(5) . . . no
C3 O1 H6 71.7(3) . . . no
C3 O1 H6 71.7(3) . . . no
C3 O1 H10 51.8(7) . . . no
C3 O1 H10 68.9(4) . . . no
C3 O1 H10 68.9(4) . . . no
C3 O1 C4 171.38(7) 1_455 1_455 1_455 ?
C3 O1 C4 20.95(4) 1_455 1_455 1_455 ?
C3 O1 C5 43.01(6) 1_455 1_455 1_455 ?
C3 O1 C6 70.07(5) 1_455 1_455 1_455 ?
C3 O1 C6 70.07(5) 1_455 1_455 1_455 ?
C3 O1 C7 144.41(7) 1_455 1_455 1_455 ?
C3 O1 C8 130.28(6) 1_455 1_455 1_455 ?
C3 O1 C8 130.28(6) 1_455 1_455 1_455 ?
C3 O1 H1 8.4(5) 1_455 1_455 1_455 no
C3 O1 H2 45.7(6) 1_455 1_455 1_455 no
C3 O1 H3 50.4(3) 1_455 1_455 1_455 no
C3 O1 H3 50.4(3) 1_455 1_455 1_455 no
C3 O1 H4 59.0(4) 1_455 1_455 1_455 no
C3 O1 H4 59.0(4) 1_455 1_455 1_455 no
C3 O1 H5 77.2(5) 1_455 1_455 1_455 no
C3 O1 H5 77.2(5) 1_455 1_455 1_455 no
C3 O1 H6 129.2(3) 1_455 1_455 1_455 no
C3 O1 H6 129.2(3) 1_455 1_455 1_455 no
C3 O1 H10 99.8(7) 1_455 1_455 1_455 no
C3 O1 H10 99.2(4) 1_455 1_455 1_455 no
C3 O1 H10 99.2(4) 1_455 1_455 1_455 no
C4 O1 C4 167.66(8) . . . ?
C4 O1 C5 145.60(8) . . . ?
C4 O1 C6 109.57(5) . . . ?
C4 O1 C6 109.57(5) . . . ?
C4 O1 C7 44.20(5) . . . ?
C4 O1 C8 57.43(5) . . . ?
C4 O1 C8 57.43(5) . . . ?
C4 O1 H1 163.0(5) . . . no
C4 O1 H2 142.9(6) . . . no
C4 O1 H3 137.9(3) . . . no
C4 O1 H3 137.9(3) . . . no
C4 O1 H4 121.3(4) . . . no
C4 O1 H4 121.3(4) . . . no
C4 O1 H5 103.5(5) . . . no
C4 O1 H5 103.5(5) . . . no
C4 O1 H6 56.7(3) . . . no
C4 O1 H6 56.7(3) . . . no
C4 O1 H10 71.6(7) . . . no
C4 O1 H10 76.8(4) . . . no
C4 O1 H10 76.8(4) . . . no
C4 O1 C5 22.06(6) 1_455 1_455 1_455 ?
C4 O1 C6 71.74(5) 1_455 1_455 1_455 ?
C4 O1 C6 71.74(5) 1_455 1_455 1_455 ?
C4 O1 C7 123.46(7) 1_455 1_455 1_455 ?
C4 O1 C8 111.28(5) 1_455 1_455 1_455 ?
C4 O1 C8 111.28(5) 1_455 1_455 1_455 ?
C4 O1 H1 29.3(5) 1_455 1_455 1_455 no
C4 O1 H2 24.8(6) 1_455 1_455 1_455 no
C4 O1 H3 30.5(3) 1_455 1_455 1_455 no
C4 O1 H3 30.5(3) 1_455 1_455 1_455 no
C4 O1 H4 59.6(4) 1_455 1_455 1_455 no
C4 O1 H4 59.6(4) 1_455 1_455 1_455 no
C4 O1 H5 76.1(5) 1_455 1_455 1_455 no
C4 O1 H5 76.1(5) 1_455 1_455 1_455 no
C4 O1 H6 114.1(3) 1_455 1_455 1_455 no
C4 O1 H6 114.1(3) 1_455 1_455 1_455 no
C4 O1 H10 120.8(7) 1_455 1_455 1_455 no
C4 O1 H10 108.3(4) 1_455 1_455 1_455 no
C4 O1 H10 108.3(4) 1_455 1_455 1_455 no
C5 O1 C6 76.14(5) 1_455 1_455 1_455 ?
C5 O1 C6 76.14(5) 1_455 1_455 1_455 ?
C5 O1 C7 101.40(8) 1_455 1_455 1_455 ?
C5 O1 C8 90.77(6) 1_455 1_455 1_455 ?
C5 O1 C8 90.77(6) 1_455 1_455 1_455 ?
C5 O1 H1 51.4(5) 1_455 1_455 1_455 no
C5 O1 H2 2.7(6) 1_455 1_455 1_455 no
C5 O1 H3 13.0(4) 1_455 1_455 1_455 no
C5 O1 H3 13.0(4) 1_455 1_455 1_455 no
C5 O1 H4 64.8(4) 1_455 1_455 1_455 no
C5 O1 H4 64.8(4) 1_455 1_455 1_455 no
C5 O1 H5 77.0(5) 1_455 1_455 1_455 no
C5 O1 H5 77.0(5) 1_455 1_455 1_455 no
C5 O1 H6 96.7(3) 1_455 1_455 1_455 no
C5 O1 H6 96.7(3) 1_455 1_455 1_455 no
C5 O1 H10 142.8(7) 1_455 1_455 1_455 no
C5 O1 H10 115.6(4) 1_455 1_455 1_455 no
C5 O1 H10 115.6(4) 1_455 1_455 1_455 no
C6 O1 C6 140.11(10) 2_646 2_646 2_646 ?
C6 O1 C7 106.58(5) 2_646 2_646 2_646 ?
C6 O1 C8 83.82(6) 2_646 2_646 2_646 ?
C6 O1 C8 124.56(7) 2_646 2_646 2_646 ?
C6 O1 H1 70.17(6) 2_646 2_646 2_646 no
C6 O1 H2 76.8(2) 2_646 2_646 2_646 no
C6 O1 H3 67.0(4) 2_646 2_646 2_646 no
C6 O1 H3 88.7(4) 2_646 2_646 2_646 no
C6 O1 H4 12.2(4) 2_646 2_646 2_646 no
C6 O1 H4 129.0(4) 2_646 2_646 2_646 no
C6 O1 H5 147.0(5) 2_646 2_646 2_646 no
C6 O1 H5 9.4(5) 2_646 2_646 2_646 no
C6 O1 H6 70.8(4) 2_646 2_646 2_646 no
C6 O1 H6 140.7(4) 2_646 2_646 2_646 no
C6 O1 H10 92.5(2) 2_646 2_646 2_646 no
C6 O1 H10 39.4(4) 2_646 2_646 2_646 no
C6 O1 H10 150.3(4) 2_646 2_646 2_646 no
C6 O1 C7 106.58(5) 2_656 2_656 2_656 ?
C6 O1 C8 124.56(7) 2_656 2_656 2_656 ?
C6 O1 C8 83.82(6) 2_656 2_656 2_656 ?
C6 O1 H1 70.17(6) 2_656 2_656 2_656 no
C6 O1 H2 76.8(2) 2_656 2_656 2_656 no
C6 O1 H3 88.7(4) 2_656 2_656 2_656 no
C6 O1 H3 67.0(4) 2_656 2_656 2_656 no
C6 O1 H4 129.0(4) 2_656 2_656 2_656 no
C6 O1 H4 12.2(4) 2_656 2_656 2_656 no
C6 O1 H5 9.4(5) 2_656 2_656 2_656 no
C6 O1 H5 147.0(5) 2_656 2_656 2_656 no
C6 O1 H6 140.7(4) 2_656 2_656 2_656 no
C6 O1 H6 70.8(4) 2_656 2_656 2_656 no
C6 O1 H10 92.5(2) 2_656 2_656 2_656 no
C6 O1 H10 150.3(4) 2_656 2_656 2_656 no
C6 O1 H10 39.4(4) 2_656 2_656 2_656 no
C7 O1 C8 23.44(4) . . . ?
C7 O1 C8 23.44(4) . . . ?
C7 O1 H1 152.8(5) . . . no
C7 O1 H2 98.7(6) . . . no
C7 O1 H3 94.9(3) . . . no
C7 O1 H3 94.9(3) . . . no
C7 O1 H4 112.1(4) . . . no
C7 O1 H4 112.1(4) . . . no
C7 O1 H5 97.3(5) . . . no
C7 O1 H5 97.3(5) . . . no
C7 O1 H6 36.1(4) . . . no
C7 O1 H6 36.1(4) . . . no
C7 O1 H10 115.8(7) . . . no
C7 O1 H10 97.9(4) . . . no
C7 O1 H10 97.9(4) . . . no
C8 O1 C8 42.07(7) . . . ?
C8 O1 H1 137.5(4) . . . no
C8 O1 H2 88.2(6) . . . no
C8 O1 H3 80.8(3) . . . no
C8 O1 H3 88.9(4) . . . no
C8 O1 H4 88.6(4) . . . no
C8 O1 H4 126.1(4) . . . no
C8 O1 H5 115.4(5) . . . no
C8 O1 H5 74.5(5) . . . no
C8 O1 H6 16.3(3) . . . no
C8 O1 H6 57.4(4) . . . no
C8 O1 H10 123.6(6) . . . no
C8 O1 H10 83.9(4) . . . no
C8 O1 H10 121.3(4) . . . no
C8 O1 H1 137.5(4) 4 4 4 no
C8 O1 H2 88.2(6) 4 4 4 no
C8 O1 H3 88.9(4) 4 4 4 no
C8 O1 H3 80.8(3) 4 4 4 no
C8 O1 H4 126.1(4) 4 4 4 no
C8 O1 H4 88.6(4) 4 4 4 no
C8 O1 H5 74.5(5) 4 4 4 no
C8 O1 H5 115.4(5) 4 4 4 no
C8 O1 H6 57.4(4) 4 4 4 no
C8 O1 H6 16.3(3) 4 4 4 no
C8 O1 H10 123.6(6) 4 4 4 no
C8 O1 H10 121.3(4) 4 4 4 no
C8 O1 H10 83.9(4) 4 4 4 no
H1 O1 H2 54.1(8) 1_455 1_455 1_455 no
H1 O1 H3 58.5(6) 1_455 1_455 1_455 no
H1 O1 H3 58.5(6) 1_455 1_455 1_455 no
H1 O1 H4 60.1(4) 1_455 1_455 1_455 no
H1 O1 H4 60.1(4) 1_455 1_455 1_455 no
H1 O1 H5 78.1(5) 1_455 1_455 1_455 no
H1 O1 H5 78.1(5) 1_455 1_455 1_455 no
H1 O1 H6 134.3(4) 1_455 1_455 1_455 no
H1 O1 H6 134.3(4) 1_455 1_455 1_455 no
H1 O1 H10 91.4(8) 1_455 1_455 1_455 no
H1 O1 H10 95.2(5) 1_455 1_455 1_455 no
H1 O1 H10 95.2(5) 1_455 1_455 1_455 no
H2 O1 H3 11.9(4) 1_455 1_455 1_455 no
H2 O1 H3 11.9(4) 1_455 1_455 1_455 no
H2 O1 H4 65.7(5) 1_455 1_455 1_455 no
H2 O1 H4 65.7(5) 1_455 1_455 1_455 no
H2 O1 H5 77.2(5) 1_455 1_455 1_455 no
H2 O1 H5 77.2(5) 1_455 1_455 1_455 no
H2 O1 H6 94.5(6) 1_455 1_455 1_455 no
H2 O1 H6 94.5(6) 1_455 1_455 1_455 no
H2 O1 H10 145.5(10) 1_455 1_455 1_455 no
H2 O1 H10 116.2(4) 1_455 1_455 1_455 no
H2 O1 H10 116.2(4) 1_455 1_455 1_455 no
H3 O1 H3 22.6(8) 1_455 1_455 1_455 no
H3 O1 H4 56.6(6) 1_455 1_455 1_455 no
H3 O1 H4 77.6(6) 1_455 1_455 1_455 no
H3 O1 H5 88.9(6) 1_455 1_455 1_455 no
H3 O1 H5 66.4(6) 1_455 1_455 1_455 no
H3 O1 H6 84.8(5) 1_455 1_455 1_455 no
H3 O1 H6 98.1(5) 1_455 1_455 1_455 no
H3 O1 H10 147.5(7) 1_455 1_455 1_455 no
H3 O1 H10 105.9(5) 1_455 1_455 1_455 no
H3 O1 H10 128.1(5) 1_455 1_455 1_455 no
H3 O1 H4 77.6(6) 4_455 4_455 4_455 no
H3 O1 H4 56.6(6) 4_455 4_455 4_455 no
H3 O1 H5 66.4(6) 4_455 4_455 4_455 no
H3 O1 H5 88.9(6) 4_455 4_455 4_455 no
H3 O1 H6 98.1(5) 4_455 4_455 4_455 no
H3 O1 H6 84.8(5) 4_455 4_455 4_455 no
H3 O1 H10 147.5(7) 4_455 4_455 4_455 no
H3 O1 H10 128.1(5) 4_455 4_455 4_455 no
H3 O1 H10 105.9(5) 4_455 4_455 4_455 no
H4 O1 H4 117.4(8) 2_646 2_646 2_646 no
H4 O1 H5 135.1(7) 2_646 2_646 2_646 no
H4 O1 H5 18.2(6) 2_646 2_646 2_646 no
H4 O1 H6 77.6(5) 2_646 2_646 2_646 no
H4 O1 H6 142.1(5) 2_646 2_646 2_646 no
H4 O1 H10 99.2(6) 2_646 2_646 2_646 no
H4 O1 H10 51.0(5) 2_646 2_646 2_646 no
H4 O1 H10 149.5(6) 2_646 2_646 2_646 no
H4 O1 H5 18.2(6) 2_656 2_656 2_656 no
H4 O1 H5 135.1(7) 2_656 2_656 2_656 no
H4 O1 H6 142.1(5) 2_656 2_656 2_656 no
H4 O1 H6 77.6(5) 2_656 2_656 2_656 no
H4 O1 H10 99.2(6) 2_656 2_656 2_656 no
H4 O1 H10 149.5(6) 2_656 2_656 2_656 no
H4 O1 H10 51.0(5) 2_656 2_656 2_656 no
H5 O1 H5 152.2(10) 2_656 2_656 2_656 no
H5 O1 H6 131.5(6) 2_656 2_656 2_656 no
H5 O1 H6 61.5(6) 2_656 2_656 2_656 no
H5 O1 H10 97.4(5) 2_656 2_656 2_656 no
H5 O1 H10 157.8(6) 2_656 2_656 2_656 no
H5 O1 H10 39.7(6) 2_656 2_656 2_656 no
H5 O1 H6 61.5(6) 3_656 3_656 3_656 no
H5 O1 H6 131.5(6) 3_656 3_656 3_656 no
H5 O1 H10 97.4(5) 3_656 3_656 3_656 no
H5 O1 H10 39.7(6) 3_656 3_656 3_656 no
H5 O1 H10 157.8(6) 3_656 3_656 3_656 no
H6 O1 H6 71.9(7) . . . no
H6 O1 H10 113.0(6) . . . no
H6 O1 H10 67.6(5) . . . no
H6 O1 H10 130.1(5) . . . no
H6 O1 H10 113.0(6) 4 4 4 no
H6 O1 H10 130.1(5) 4 4 4 no
H6 O1 H10 67.6(5) 4 4 4 no
H10 O1 H10 61.2(3) . . . no
H10 O1 H10 61.2(3) . . . no
H10 O1 H10 121.6(7) 2_646 2_646 2_646 no
CL1 N1 CL1 154.68(5) . . . ?
CL1 N1 O1 92.06(3) . . . ?
CL1 N1 N2 80.41(3) . . . ?
CL1 N1 C1 86.29(4) . . . ?
CL1 N1 C2 77.58(3) . . . ?
CL1 N1 C3 78.05(2) . . . ?
CL1 N1 C4 81.84(3) . . . ?
CL1 N1 C5 88.28(3) . . . ?
CL1 N1 C7 102.51(3) . . . ?
CL1 N1 C8 131.76(6) . . . ?
CL1 N1 C8 73.26(5) . . . ?
CL1 N1 C9 120.92(5) . . . ?
CL1 N1 C9 84.08(4) . . . ?
CL1 N1 H1 78.87(5) . . . no
CL1 N1 H2 86.16(10) . . . no
CL1 N1 H3 106.9(5) . . . no
CL1 N1 H3 75.4(5) . . . no
CL1 N1 H5 51.3(4) . . . no
CL1 N1 H5 135.1(4) . . . no
CL1 N1 H6 153.5(5) . . . no
CL1 N1 H6 51.5(5) . . . no
CL1 N1 H10 81.80(9) . . . no
CL1 N1 O1 92.06(3) 1_545 1_545 1_545 ?
CL1 N1 N2 80.41(3) 1_545 1_545 1_545 ?
CL1 N1 C1 86.29(4) 1_545 1_545 1_545 ?
CL1 N1 C2 77.58(3) 1_545 1_545 1_545 ?
CL1 N1 C3 78.05(2) 1_545 1_545 1_545 ?
CL1 N1 C4 81.84(3) 1_545 1_545 1_545 ?
CL1 N1 C5 88.28(3) 1_545 1_545 1_545 ?
CL1 N1 C7 102.51(3) 1_545 1_545 1_545 ?
CL1 N1 C8 73.26(5) 1_545 1_545 1_545 ?
CL1 N1 C8 131.76(6) 1_545 1_545 1_545 ?
CL1 N1 C9 84.08(4) 1_545 1_545 1_545 ?
CL1 N1 C9 120.92(5) 1_545 1_545 1_545 ?
CL1 N1 H1 78.87(5) 1_545 1_545 1_545 no
CL1 N1 H2 86.16(10) 1_545 1_545 1_545 no
CL1 N1 H3 75.4(5) 1_545 1_545 1_545 no
CL1 N1 H3 106.9(5) 1_545 1_545 1_545 no
CL1 N1 H5 135.1(4) 1_545 1_545 1_545 no
CL1 N1 H5 51.3(4) 1_545 1_545 1_545 no
CL1 N1 H6 51.5(5) 1_545 1_545 1_545 no
CL1 N1 H6 153.5(5) 1_545 1_545 1_545 no
CL1 N1 H10 81.80(9) 1_545 1_545 1_545 no
O1 N1 N2 58.92(7) . . . ?
O1 N1 C1 26.64(9) . . . ?
O1 N1 C2 88.43(8) . . . ?
O1 N1 C3 118.64(9) . . . ?
O1 N1 C4 149.08(13) . . . ?
O1 N1 C5 178.40(10) . . . ?
O1 N1 C7 89.45(11) . . . ?
O1 N1 C8 89.39(7) . . . ?
O1 N1 C8 89.39(7) . . . ?
O1 N1 C9 89.58(6) . . . ?
O1 N1 C9 89.58(6) . . . ?
O1 N1 H1 127.7(4) . . . no
O1 N1 H2 171.7(5) . . . no
O1 N1 H3 158.3(5) . . . no
O1 N1 H3 158.3(5) . . . no
O1 N1 H5 43.4(4) . . . no
O1 N1 H5 43.4(4) . . . no
O1 N1 H6 89.9(4) . . . no
O1 N1 H6 89.9(4) . . . no
O1 N1 H10 50.0(5) . . . no
N2 N1 C1 32.28(9) . . . ?
N2 N1 C2 29.50(6) . . . ?
N2 N1 C3 59.71(8) . . . ?
N2 N1 C4 90.16(12) . . . ?
N2 N1 C5 122.67(10) . . . ?
N2 N1 C7 148.37(13) . . . ?
N2 N1 C8 137.87(7) . . . ?
N2 N1 C8 137.87(7) . . . ?
N2 N1 C9 143.97(7) . . . ?
N2 N1 C9 143.97(7) . . . ?
N2 N1 H1 68.8(4) . . . no
N2 N1 H2 112.7(5) . . . no
N2 N1 H3 133.6(5) . . . no
N2 N1 H3 133.6(5) . . . no
N2 N1 H5 71.8(3) . . . no
N2 N1 H5 71.8(3) . . . no
N2 N1 H6 122.5(4) . . . no
N2 N1 H6 122.5(4) . . . no
N2 N1 H10 8.9(5) . . . no
C1 N1 C2 61.78(10) . . . ?
C1 N1 C3 92.00(12) . . . ?
C1 N1 C4 122.4(2) . . . ?
C1 N1 C5 154.95(13) . . . ?
C1 N1 C7 116.1(2) . . . ?
C1 N1 C8 112.43(10) . . . ?
C1 N1 C8 112.43(10) . . . ?
C1 N1 C9 114.76(10) . . . ?
C1 N1 C9 114.76(10) . . . ?
C1 N1 H1 101.1(4) . . . no
C1 N1 H2 145.0(5) . . . no
C1 N1 H3 160.1(5) . . . no
C1 N1 H3 160.1(5) . . . no
C1 N1 H5 51.9(3) . . . no
C1 N1 H5 51.9(3) . . . no
C1 N1 H6 106.3(4) . . . no
C1 N1 H6 106.3(4) . . . no
C1 N1 H10 23.4(5) . . . no
C2 N1 C3 30.21(7) . . . ?
C2 N1 C4 60.65(11) . . . ?
C2 N1 C5 93.17(9) . . . ?
C2 N1 C7 177.87(13) . . . ?
C2 N1 C8 150.65(5) . . . ?
C2 N1 C8 150.65(5) . . . ?
C2 N1 C9 161.46(3) . . . ?
C2 N1 C9 161.46(3) . . . ?
C2 N1 H1 39.3(4) . . . no
C2 N1 H2 83.2(5) . . . no
C2 N1 H3 105.7(5) . . . no
C2 N1 H3 105.7(5) . . . no
C2 N1 H5 93.0(3) . . . no
C2 N1 H5 93.0(3) . . . no
C2 N1 H6 128.9(5) . . . no
C2 N1 H6 128.9(5) . . . no
C2 N1 H10 38.4(5) . . . no
C3 N1 C4 30.44(11) . . . ?
C3 N1 C5 62.96(9) . . . ?
C3 N1 C7 151.9(1) . . . ?
C3 N1 C8 140.42(7) . . . ?
C3 N1 C8 140.42(7) . . . ?
C3 N1 C9 146.73(7) . . . ?
C3 N1 C9 146.73(7) . . . ?
C3 N1 H1 9.1(4) . . . no
C3 N1 H2 53.0(5) . . . no
C3 N1 H3 76.7(5) . . . no
C3 N1 H3 76.7(5) . . . no
C3 N1 H5 114.3(3) . . . no
C3 N1 H5 114.3(3) . . . no
C3 N1 H6 123.5(4) . . . no
C3 N1 H6 123.5(4) . . . no
C3 N1 H10 68.6(5) . . . no
C4 N1 C5 32.51(11) . . . ?
C4 N1 C7 121.5(2) . . . ?
C4 N1 C8 117.22(11) . . . ?
C4 N1 C8 117.22(11) . . . ?
C4 N1 C9 119.59(11) . . . ?
C4 N1 C9 119.59(11) . . . ?
C4 N1 H1 21.4(4) . . . no
C4 N1 H2 22.6(5) . . . no
C4 N1 H3 47.9(5) . . . no
C4 N1 H3 47.9(5) . . . no
C4 N1 H5 131.3(3) . . . no
C4 N1 H5 131.3(3) . . . no
C4 N1 H6 108.9(4) . . . no
C4 N1 H6 108.9(4) . . . no
C4 N1 H10 99.0(5) . . . no
C5 N1 C7 88.96(13) . . . ?
C5 N1 C8 89.22(9) . . . ?
C5 N1 C8 89.22(9) . . . ?
C5 N1 C9 88.91(8) . . . ?
C5 N1 C9 88.91(8) . . . ?
C5 N1 H1 53.9(4) . . . no
C5 N1 H2 9.9(5) . . . no
C5 N1 H3 20.7(5) . . . no
C5 N1 H3 20.7(5) . . . no
C5 N1 H5 136.4(4) . . . no
C5 N1 H5 136.4(4) . . . no
C5 N1 H6 89.1(4) . . . no
C5 N1 H6 89.1(4) . . . no
C5 N1 H10 131.6(5) . . . no
C7 N1 C8 29.27(5) . . . ?
C7 N1 C8 29.27(5) . . . ?
C7 N1 C9 18.43(3) . . . ?
C7 N1 C9 18.43(3) . . . ?
C7 N1 H1 142.9(4) . . . no
C7 N1 H2 98.9(5) . . . no
C7 N1 H3 76.4(5) . . . no
C7 N1 H3 76.4(5) . . . no
C7 N1 H5 85.4(3) . . . no
C7 N1 H5 85.4(3) . . . no
C7 N1 H6 51.1(5) . . . no
C7 N1 H6 51.1(5) . . . no
C7 N1 H10 139.5(5) . . . no
C8 N1 C8 58.53(10) . . . ?
C8 N1 C9 10.84(5) . . . ?
C8 N1 C9 47.70(6) . . . ?
C8 N1 H1 134.2(3) . . . no
C8 N1 H2 97.9(4) . . . no
C8 N1 H3 70.1(5) . . . no
C8 N1 H3 86.1(5) . . . no
C8 N1 H5 105.2(3) . . . no
C8 N1 H5 66.1(3) . . . no
C8 N1 H6 21.8(4) . . . no
C8 N1 H6 80.3(5) . . . no
C8 N1 H10 131.4(4) . . . no
C8 N1 C9 47.70(6) 4 4 4 ?
C8 N1 C9 10.84(5) 4 4 4 ?
C8 N1 H1 134.2(3) 4 4 4 no
C8 N1 H2 97.9(4) 4 4 4 no
C8 N1 H3 86.1(5) 4 4 4 no
C8 N1 H3 70.1(5) 4 4 4 no
C8 N1 H5 66.1(3) 4 4 4 no
C8 N1 H5 105.2(3) 4 4 4 no
C8 N1 H6 80.3(5) 4 4 4 no
C8 N1 H6 21.8(4) 4 4 4 no
C8 N1 H10 131.4(4) 4 4 4 no
C9 N1 C9 36.87(7) . . . ?
C9 N1 H1 139.0(3) . . . no
C9 N1 H2 98.3(5) . . . no
C9 N1 H3 71.7(5) . . . no
C9 N1 H3 82.1(5) . . . no
C9 N1 H5 98.1(3) . . . no
C9 N1 H5 73.1(3) . . . no
C9 N1 H6 32.6(5) . . . no
C9 N1 H6 69.5(5) . . . no
C9 N1 H10 136.2(5) . . . no
C9 N1 H1 139.0(3) 4 4 4 no
C9 N1 H2 98.3(5) 4 4 4 no
C9 N1 H3 82.1(5) 4 4 4 no
C9 N1 H3 71.7(5) 4 4 4 no
C9 N1 H5 73.1(3) 4 4 4 no
C9 N1 H5 98.1(3) 4 4 4 no
C9 N1 H6 69.5(5) 4 4 4 no
C9 N1 H6 32.6(5) 4 4 4 no
C9 N1 H10 136.2(5) 4 4 4 no
H1 N1 H2 44.0(6) . . . no
H1 N1 H3 68.0(6) . . . no
H1 N1 H3 68.0(6) . . . no
H1 N1 H5 120.1(4) . . . no
H1 N1 H5 120.1(4) . . . no
H1 N1 H6 119.9(5) . . . no
H1 N1 H6 119.9(5) . . . no
H1 N1 H10 77.7(6) . . . no
H2 N1 H3 27.9(6) . . . no
H2 N1 H3 27.9(6) . . . no
H2 N1 H5 136.8(4) . . . no
H2 N1 H5 136.8(4) . . . no
H2 N1 H6 95.3(5) . . . no
H2 N1 H6 95.3(5) . . . no
H2 N1 H10 121.6(7) . . . no
H3 N1 H3 32.3(11) . . . no
H3 N1 H5 147.9(6) . . . no
H3 N1 H5 117.8(7) . . . no
H3 N1 H6 68.4(7) . . . no
H3 N1 H6 93.7(7) . . . no
H3 N1 H10 141.7(7) . . . no
H3 N1 H5 117.8(7) 4 4 4 no
H3 N1 H5 147.9(6) 4 4 4 no
H3 N1 H6 93.7(7) 4 4 4 no
H3 N1 H6 68.4(7) 4 4 4 no
H3 N1 H10 141.7(7) 4 4 4 no
H5 N1 H5 86.2(7) 2_656 2_656 2_656 no
H5 N1 H6 119.0(6) 2_656 2_656 2_656 no
H5 N1 H6 54.6(5) 2_656 2_656 2_656 no
H5 N1 H10 65.8(5) 2_656 2_656 2_656 no
H5 N1 H6 54.6(5) 3_656 3_656 3_656 no
H5 N1 H6 119.0(6) 3_656 3_656 3_656 no
H5 N1 H10 65.8(5) 3_656 3_656 3_656 no
H6 N1 H6 102.1(9) . . . no
H6 N1 H10 118.7(5) . . . no
H6 N1 H10 118.7(5) 4 4 4 no
CL1 N2 CL1 123.61(5) . . . ?
CL1 N2 CL1 117.21(3) . . . ?
CL1 N2 O1 83.15(4) . . . ?
CL1 N2 N1 62.96(3) . . . ?
CL1 N2 N2 164.44(8) . . . ?
CL1 N2 N2 47.68(3) . . . ?
CL1 N2 C1 71.82(5) . . . ?
CL1 N2 C1 175.33(5) . . . ?
CL1 N2 C1 59.12(3) . . . ?
CL1 N2 C2 83.44(6) . . . ?
CL1 N2 C3 70.50(4) . . . ?
CL1 N2 C4 62.77(3) . . . ?
CL1 N2 C6 99.02(5) . . . ?
CL1 N2 C7 65.32(3) . . . ?
CL1 N2 H1 73.3(2) . . . no
CL1 N2 H4 94.2(2) . . . no
CL1 N2 H5 119.3(6) . . . no
CL1 N2 H5 92.1(6) . . . no
CL1 N2 H5 49.5(4) . . . no
CL1 N2 H5 124.8(3) . . . no
CL1 N2 H10 116.8(3) . . . no
CL1 N2 H10 155.2(5) . . . no
CL1 N2 H10 33.9(5) . . . no
CL1 N2 CL1 117.21(3) 1_545 1_545 1_545 ?
CL1 N2 O1 83.15(4) 1_545 1_545 1_545 ?
CL1 N2 N1 62.96(3) 1_545 1_545 1_545 ?
CL1 N2 N2 47.68(3) 1_545 1_545 1_545 ?
CL1 N2 N2 164.44(8) 1_545 1_545 1_545 ?
CL1 N2 C1 71.82(5) 1_545 1_545 1_545 ?
CL1 N2 C1 59.12(3) 1_545 1_545 1_545 ?
CL1 N2 C1 175.33(5) 1_545 1_545 1_545 ?
CL1 N2 C2 83.44(6) 1_545 1_545 1_545 ?
CL1 N2 C3 70.50(4) 1_545 1_545 1_545 ?
CL1 N2 C4 62.77(3) 1_545 1_545 1_545 ?
CL1 N2 C6 99.02(5) 1_545 1_545 1_545 ?
CL1 N2 C7 65.32(3) 1_545 1_545 1_545 ?
CL1 N2 H1 73.3(2) 1_545 1_545 1_545 no
CL1 N2 H4 94.2(2) 1_545 1_545 1_545 no
CL1 N2 H5 92.1(6) 1_545 1_545 1_545 no
CL1 N2 H5 119.3(6) 1_545 1_545 1_545 no
CL1 N2 H5 124.8(3) 1_545 1_545 1_545 no
CL1 N2 H5 49.5(4) 1_545 1_545 1_545 no
CL1 N2 H10 116.8(3) 1_545 1_545 1_545 no
CL1 N2 H10 33.9(5) 1_545 1_545 1_545 no
CL1 N2 H10 155.2(5) 1_545 1_545 1_545 no
CL1 N2 O1 90.06(7) 2_646 2_646 2_646 ?
CL1 N2 N1 149.63(8) 2_646 2_646 2_646 ?
CL1 N2 N2 69.53(6) 2_646 2_646 2_646 ?
CL1 N2 N2 69.53(6) 2_646 2_646 2_646 ?
CL1 N2 C1 116.75(13) 2_646 2_646 2_646 ?
CL1 N2 C1 61.42(4) 2_646 2_646 2_646 ?
CL1 N2 C1 61.42(4) 2_646 2_646 2_646 ?
CL1 N2 C2 118.56(13) 2_646 2_646 2_646 ?
CL1 N2 C3 149.51(8) 2_646 2_646 2_646 ?
CL1 N2 C4 179.88(7) 2_646 2_646 2_646 ?
CL1 N2 C6 85.18(9) 2_646 2_646 2_646 ?
CL1 N2 C7 137.53(6) 2_646 2_646 2_646 ?
CL1 N2 H1 142.0(4) 2_646 2_646 2_646 no
CL1 N2 H4 95.7(5) 2_646 2_646 2_646 no
CL1 N2 H5 70.2(5) 2_646 2_646 2_646 no
CL1 N2 H5 70.2(5) 2_646 2_646 2_646 no
CL1 N2 H5 84.3(3) 2_646 2_646 2_646 no
CL1 N2 H5 84.3(3) 2_646 2_646 2_646 no
CL1 N2 H10 2.7(17) 2_646 2_646 2_646 no
CL1 N2 H10 83.3(5) 2_646 2_646 2_646 no
CL1 N2 H10 83.3(5) 2_646 2_646 2_646 no
O1 N2 N1 59.57(7) . . . ?
O1 N2 N2 82.83(5) . . . ?
O1 N2 N2 82.83(5) . . . ?
O1 N2 C1 26.70(10) . . . ?
O1 N2 C1 101.19(5) . . . ?
O1 N2 C1 101.19(5) . . . ?
O1 N2 C2 151.4(2) . . . ?
O1 N2 C3 120.43(10) . . . ?
O1 N2 C4 89.83(8) . . . ?
O1 N2 C6 175.24(12) . . . ?
O1 N2 C7 47.47(6) . . . ?
O1 N2 H1 127.9(4) . . . no
O1 N2 H4 174.2(5) . . . no
O1 N2 H5 154.8(6) . . . no
O1 N2 H5 154.8(6) . . . no
O1 N2 H5 44.3(4) . . . no
O1 N2 H5 44.3(4) . . . no
O1 N2 H10 87.4(17) . . . no
O1 N2 H10 83.1(4) . . . no
O1 N2 H10 83.1(4) . . . no
N1 N2 N2 103.79(6) . . . ?
N1 N2 N2 103.79(6) . . . ?
N1 N2 C1 32.88(10) . . . ?
N1 N2 C1 120.70(4) . . . ?
N1 N2 C1 120.70(4) . . . ?
N1 N2 C2 91.8(1) . . . ?
N1 N2 C3 60.86(8) . . . ?
N1 N2 C4 30.25(6) . . . ?
N1 N2 C6 125.19(11) . . . ?
N1 N2 C7 12.10(5) . . . ?
N1 N2 H1 68.3(4) . . . no
N1 N2 H4 114.7(5) . . . no
N1 N2 H5 138.6(5) . . . no
N1 N2 H5 138.6(5) . . . no
N1 N2 H5 74.0(3) . . . no
N1 N2 H5 74.0(3) . . . no
N1 N2 H10 147.0(17) . . . no
N1 N2 H10 92.2(5) . . . no
N1 N2 H10 92.2(5) . . . no
N2 N2 N2 136.40(11) 2_646 2_646 2_646 ?
N2 N2 C1 92.62(6) 2_646 2_646 2_646 ?
N2 N2 C1 20.23(4) 2_646 2_646 2_646 ?
N2 N2 C1 130.71(9) 2_646 2_646 2_646 ?
N2 N2 C2 106.09(6) 2_646 2_646 2_646 ?
N2 N2 C3 111.40(5) 2_646 2_646 2_646 ?
N2 N2 C4 110.45(6) 2_646 2_646 2_646 ?
N2 N2 C6 95.47(6) 2_646 2_646 2_646 ?
N2 N2 C7 99.98(6) 2_646 2_646 2_646 ?
N2 N2 H1 110.65(7) 2_646 2_646 2_646 no
N2 N2 H4 99.2(2) 2_646 2_646 2_646 no
N2 N2 H5 75.9(6) 2_646 2_646 2_646 no
N2 N2 H5 103.5(6) 2_646 2_646 2_646 no
N2 N2 H5 121.2(4) 2_646 2_646 2_646 no
N2 N2 H5 39.9(3) 2_646 2_646 2_646 no
N2 N2 H10 69.2(2) 2_646 2_646 2_646 no
N2 N2 H10 13.8(5) 2_646 2_646 2_646 no
N2 N2 H10 149.3(5) 2_646 2_646 2_646 no
N2 N2 C1 92.62(6) 2_656 2_656 2_656 ?
N2 N2 C1 130.71(9) 2_656 2_656 2_656 ?
N2 N2 C1 20.23(4) 2_656 2_656 2_656 ?
N2 N2 C2 106.09(6) 2_656 2_656 2_656 ?
N2 N2 C3 111.40(5) 2_656 2_656 2_656 ?
N2 N2 C4 110.45(6) 2_656 2_656 2_656 ?
N2 N2 C6 95.47(6) 2_656 2_656 2_656 ?
N2 N2 C7 99.98(6) 2_656 2_656 2_656 ?
N2 N2 H1 110.65(7) 2_656 2_656 2_656 no
N2 N2 H4 99.2(2) 2_656 2_656 2_656 no
N2 N2 H5 103.5(6) 2_656 2_656 2_656 no
N2 N2 H5 75.9(6) 2_656 2_656 2_656 no
N2 N2 H5 39.9(3) 2_656 2_656 2_656 no
N2 N2 H5 121.2(4) 2_656 2_656 2_656 no
N2 N2 H10 69.2(2) 2_656 2_656 2_656 no
N2 N2 H10 149.3(5) 2_656 2_656 2_656 no
N2 N2 H10 13.8(5) 2_656 2_656 2_656 no
C1 N2 C1 112.84(5) . . . ?
C1 N2 C1 112.84(5) . . . ?
C1 N2 C2 124.7(2) . . . ?
C1 N2 C3 93.7(1) . . . ?
C1 N2 C4 63.13(12) . . . ?
C1 N2 C6 158.1(2) . . . ?
C1 N2 C7 20.77(11) . . . ?
C1 N2 H1 101.2(4) . . . no
C1 N2 H4 147.5(5) . . . no
C1 N2 H5 163.9(6) . . . no
C1 N2 H5 163.9(6) . . . no
C1 N2 H5 53.6(3) . . . no
C1 N2 H5 53.6(3) . . . no
C1 N2 H10 114.1(17) . . . no
C1 N2 H10 86.8(4) . . . no
C1 N2 H10 86.8(4) . . . no
C1 N2 C1 117.86(7) 2_646 2_646 2_646 ?
C1 N2 C2 93.36(7) 2_646 2_646 2_646 ?
C1 N2 C3 108.30(5) 2_646 2_646 2_646 ?
C1 N2 C4 118.60(4) 2_646 2_646 2_646 ?
C1 N2 C6 76.52(5) 2_646 2_646 2_646 ?
C1 N2 C7 118.92(4) 2_646 2_646 2_646 ?
C1 N2 H1 105.0(2) 2_646 2_646 2_646 no
C1 N2 H4 81.7(3) 2_646 2_646 2_646 no
C1 N2 H5 56.1(6) 2_646 2_646 2_646 no
C1 N2 H5 83.3(6) 2_646 2_646 2_646 no
C1 N2 H5 133.1(4) 2_646 2_646 2_646 no
C1 N2 H5 59.9(3) 2_646 2_646 2_646 no
C1 N2 H10 62.0(4) 2_646 2_646 2_646 no
C1 N2 H10 28.8(5) 2_646 2_646 2_646 no
C1 N2 H10 144.3(5) 2_646 2_646 2_646 no
C1 N2 C2 93.36(7) 2_656 2_656 2_656 ?
C1 N2 C3 108.30(5) 2_656 2_656 2_656 ?
C1 N2 C4 118.60(4) 2_656 2_656 2_656 ?
C1 N2 C6 76.52(5) 2_656 2_656 2_656 ?
C1 N2 C7 118.92(4) 2_656 2_656 2_656 ?
C1 N2 H1 105.0(2) 2_656 2_656 2_656 no
C1 N2 H4 81.7(3) 2_656 2_656 2_656 no
C1 N2 H5 83.3(6) 2_656 2_656 2_656 no
C1 N2 H5 56.1(6) 2_656 2_656 2_656 no
C1 N2 H5 59.9(3) 2_656 2_656 2_656 no
C1 N2 H5 133.1(4) 2_656 2_656 2_656 no
C1 N2 H10 62.0(4) 2_656 2_656 2_656 no
C1 N2 H10 144.3(5) 2_656 2_656 2_656 no
C1 N2 H10 28.8(5) 2_656 2_656 2_656 no
C2 N2 C3 30.95(11) . . . ?
C2 N2 C4 61.56(12) . . . ?
C2 N2 C6 33.38(12) . . . ?
C2 N2 C7 103.91(13) . . . ?
C2 N2 H1 23.5(4) . . . no
C2 N2 H4 22.9(5) . . . no
C2 N2 H5 50.8(6) . . . no
C2 N2 H5 50.8(6) . . . no
C2 N2 H5 132.5(4) . . . no
C2 N2 H5 132.5(4) . . . no
C2 N2 H10 121.2(17) . . . no
C2 N2 H10 99.3(5) . . . no
C2 N2 H10 99.3(5) . . . no
C3 N2 C4 30.61(7) . . . ?
C3 N2 C6 64.33(10) . . . ?
C3 N2 C7 72.96(8) . . . ?
C3 N2 H1 7.5(4) . . . no
C3 N2 H4 53.8(5) . . . no
C3 N2 H5 80.4(5) . . . no
C3 N2 H5 80.4(5) . . . no
C3 N2 H5 116.7(4) . . . no
C3 N2 H5 116.7(4) . . . no
C3 N2 H10 152.2(17) . . . no
C3 N2 H10 99.3(5) . . . no
C3 N2 H10 99.3(5) . . . no
C4 N2 C6 94.94(10) . . . ?
C4 N2 C7 42.35(5) . . . ?
C4 N2 H1 38.1(4) . . . no
C4 N2 H4 84.4(5) . . . no
C4 N2 H5 110.0(5) . . . no
C4 N2 H5 110.0(5) . . . no
C4 N2 H5 95.6(4) . . . no
C4 N2 H5 95.6(4) . . . no
C4 N2 H10 177.2(17) . . . no
C4 N2 H10 96.6(5) . . . no
C4 N2 H10 96.6(5) . . . no
C6 N2 C7 137.29(10) . . . ?
C6 N2 H1 56.9(4) . . . no
C6 N2 H4 10.5(5) . . . no
C6 N2 H5 21.5(6) . . . no
C6 N2 H5 21.5(6) . . . no
C6 N2 H5 134.8(3) . . . no
C6 N2 H5 134.8(3) . . . no
C6 N2 H10 87.9(17) . . . no
C6 N2 H10 96.4(4) . . . no
C6 N2 H10 96.4(4) . . . no
C7 N2 H1 80.4(4) . . . no
C7 N2 H4 126.8(5) . . . no
C7 N2 H5 149.5(5) . . . no
C7 N2 H5 149.5(5) . . . no
C7 N2 H5 65.8(3) . . . no
C7 N2 H5 65.8(3) . . . no
C7 N2 H10 134.8(17) . . . no
C7 N2 H10 90.2(5) . . . no
C7 N2 H10 90.2(5) . . . no
H1 N2 H4 46.4(6) . . . no
H1 N2 H5 73.2(7) . . . no
H1 N2 H5 73.2(7) . . . no
H1 N2 H5 121.2(4) . . . no
H1 N2 H5 121.2(4) . . . no
H1 N2 H10 144.7(18) . . . no
H1 N2 H10 99.5(5) . . . no
H1 N2 H10 99.5(5) . . . no
H4 N2 H5 29.9(7) . . . no
H4 N2 H5 29.9(7) . . . no
H4 N2 H5 136.2(4) . . . no
H4 N2 H5 136.2(4) . . . no
H4 N2 H10 98.4(18) . . . no
H4 N2 H10 97.6(4) . . . no
H4 N2 H10 97.6(4) . . . no
H5 N2 H5 29.8(12) . . . no
H5 N2 H5 142.3(7) . . . no
H5 N2 H5 115.8(5) . . . no
H5 N2 H10 72.7(17) . . . no
H5 N2 H10 79.4(7) . . . no
H5 N2 H10 108.9(7) . . . no
H5 N2 H5 115.8(5) 4 4 4 no
H5 N2 H5 142.3(7) 4 4 4 no
H5 N2 H10 72.7(17) 4 4 4 no
H5 N2 H10 108.9(7) 4 4 4 no
H5 N2 H10 79.4(7) 4 4 4 no
H5 N2 H5 87.5(7) 2_656 2_656 2_656 no
H5 N2 H10 82.4(13) 2_656 2_656 2_656 no
H5 N2 H10 125.7(6) 2_656 2_656 2_656 no
H5 N2 H10 38.7(5) 2_656 2_656 2_656 no
H5 N2 H10 82.4(13) 3_656 3_656 3_656 no
H5 N2 H10 38.7(5) 3_656 3_656 3_656 no
H5 N2 H10 125.7(6) 3_656 3_656 3_656 no
H10 N2 H10 83.0(5) . . . no
H10 N2 H10 83.0(5) . . . no
H10 N2 H10 160.7(10) 2_646 2_646 2_646 no
CL1 C1 CL1 135.83(6) . . . ?
CL1 C1 CL1 103.27(4) . . . ?
CL1 C1 O1 109.80(4) . . . ?
CL1 C1 N1 71.39(4) . . . ?
CL1 C1 N2 87.34(5) . . . ?
CL1 C1 N2 154.49(6) . . . ?
CL1 C1 N2 46.77(3) . . . ?
CL1 C1 C2 77.72(4) . . . ?
CL1 C1 C3 70.26(3) . . . ?
CL1 C1 C4 67.96(3) . . . ?
CL1 C1 C5 68.81(3) . . . ?
CL1 C1 C6 82.21(4) . . . ?
CL1 C1 C7 80.77(4) . . . ?
CL1 C1 C8 103.30(6) . . . ?
CL1 C1 C8 63.08(4) . . . ?
CL1 C1 H1 70.14(6) . . . no
CL1 C1 H1 112.08(3) . . . no
CL1 C1 H2 107.38(10) . . . no
CL1 C1 H3 80.4(4) . . . no
CL1 C1 H3 59.5(4) . . . no
CL1 C1 H5 94.9(4) . . . no
CL1 C1 H5 76.8(4) . . . no
CL1 C1 H5 55.5(4) . . . no
CL1 C1 H5 163.3(4) . . . no
CL1 C1 H6 117.2(4) . . . no
CL1 C1 H6 46.3(4) . . . no
CL1 C1 H10 96.6(3) . . . no
CL1 C1 H10 155.0(4) . . . no
CL1 C1 H10 34.4(4) . . . no
CL1 C1 CL1 103.27(4) 1_545 1_545 1_545 ?
CL1 C1 O1 109.80(4) 1_545 1_545 1_545 ?
CL1 C1 N1 71.39(4) 1_545 1_545 1_545 ?
CL1 C1 N2 87.34(5) 1_545 1_545 1_545 ?
CL1 C1 N2 46.77(3) 1_545 1_545 1_545 ?
CL1 C1 N2 154.49(6) 1_545 1_545 1_545 ?
CL1 C1 C2 77.72(4) 1_545 1_545 1_545 ?
CL1 C1 C3 70.26(3) 1_545 1_545 1_545 ?
CL1 C1 C4 67.96(3) 1_545 1_545 1_545 ?
CL1 C1 C5 68.81(3) 1_545 1_545 1_545 ?
CL1 C1 C6 82.21(4) 1_545 1_545 1_545 ?
CL1 C1 C7 80.77(4) 1_545 1_545 1_545 ?
CL1 C1 C8 63.08(4) 1_545 1_545 1_545 ?
CL1 C1 C8 103.30(6) 1_545 1_545 1_545 ?
CL1 C1 H1 70.14(6) 1_545 1_545 1_545 no
CL1 C1 H1 112.08(3) 1_545 1_545 1_545 no
CL1 C1 H2 107.38(10) 1_545 1_545 1_545 no
CL1 C1 H3 59.5(4) 1_545 1_545 1_545 no
CL1 C1 H3 80.4(4) 1_545 1_545 1_545 no
CL1 C1 H5 76.8(4) 1_545 1_545 1_545 no
CL1 C1 H5 94.9(4) 1_545 1_545 1_545 no
CL1 C1 H5 163.3(4) 1_545 1_545 1_545 no
CL1 C1 H5 55.5(4) 1_545 1_545 1_545 no
CL1 C1 H6 46.3(4) 1_545 1_545 1_545 no
CL1 C1 H6 117.2(4) 1_545 1_545 1_545 no
CL1 C1 H10 96.6(3) 1_545 1_545 1_545 no
CL1 C1 H10 34.4(4) 1_545 1_545 1_545 no
CL1 C1 H10 155.0(4) 1_545 1_545 1_545 no
CL1 C1 O1 78.07(13) 2_646 2_646 2_646 ?
CL1 C1 N1 159.57(12) 2_646 2_646 2_646 ?
CL1 C1 N2 44.73(11) 2_646 2_646 2_646 ?
CL1 C1 N2 59.00(4) 2_646 2_646 2_646 ?
CL1 C1 N2 59.00(4) 2_646 2_646 2_646 ?
CL1 C1 C2 72.07(7) 2_646 2_646 2_646 ?
CL1 C1 C3 101.57(7) 2_646 2_646 2_646 ?
CL1 C1 C4 131.16(8) 2_646 2_646 2_646 ?
CL1 C1 C5 143.59(7) 2_646 2_646 2_646 ?
CL1 C1 C6 58.76(6) 2_646 2_646 2_646 ?
CL1 C1 C7 167.62(9) 2_646 2_646 2_646 ?
CL1 C1 C8 151.48(6) 2_646 2_646 2_646 ?
CL1 C1 C8 151.48(6) 2_646 2_646 2_646 ?
CL1 C1 H1 102.3(3) 2_646 2_646 2_646 no
CL1 C1 H1 52.5(3) 2_646 2_646 2_646 no
CL1 C1 H2 89.7(4) 2_646 2_646 2_646 no
CL1 C1 H3 150.1(3) 2_646 2_646 2_646 no
CL1 C1 H3 150.1(3) 2_646 2_646 2_646 no
CL1 C1 H5 49.5(4) 2_646 2_646 2_646 no
CL1 C1 H5 49.5(4) 2_646 2_646 2_646 no
CL1 C1 H5 82.2(4) 2_646 2_646 2_646 no
CL1 C1 H5 82.2(4) 2_646 2_646 2_646 no
CL1 C1 H6 139.6(4) 2_646 2_646 2_646 no
CL1 C1 H6 139.6(4) 2_646 2_646 2_646 no
CL1 C1 H10 19.8(9) 2_646 2_646 2_646 no
CL1 C1 H10 70.4(4) 2_646 2_646 2_646 no
CL1 C1 H10 70.4(4) 2_646 2_646 2_646 no
O1 C1 N1 122.4(2) . . . ?
O1 C1 N2 122.8(2) . . . ?
O1 C1 N2 85.67(8) . . . ?
O1 C1 N2 85.67(8) . . . ?
O1 C1 C2 150.1(2) . . . ?
O1 C1 C3 179.6(2) . . . ?
O1 C1 C4 150.8(2) . . . ?
O1 C1 C5 138.3(2) . . . ?
O1 C1 C6 136.8(2) . . . ?
O1 C1 C7 89.6(1) . . . ?
O1 C1 C8 83.37(12) . . . ?
O1 C1 C8 83.37(12) . . . ?
O1 C1 H1 179.7(4) . . . no
O1 C1 H1 25.6(3) . . . no
O1 C1 H2 11.7(4) . . . no
O1 C1 H3 129.2(4) . . . no
O1 C1 H3 129.2(4) . . . no
O1 C1 H5 126.2(4) . . . no
O1 C1 H5 126.2(4) . . . no
O1 C1 H5 55.3(4) . . . no
O1 C1 H5 55.3(4) . . . no
O1 C1 H6 88.1(3) . . . no
O1 C1 H6 88.1(3) . . . no
O1 C1 H10 97.9(9) . . . no
O1 C1 H10 92.9(5) . . . no
O1 C1 H10 92.9(5) . . . no
N1 C1 N2 114.8(2) . . . ?
N1 C1 N2 118.14(5) . . . ?
N1 C1 N2 118.14(5) . . . ?
N1 C1 C2 87.50(12) . . . ?
N1 C1 C3 58.00(10) . . . ?
N1 C1 C4 28.41(8) . . . ?
N1 C1 C5 15.98(9) . . . ?
N1 C1 C6 100.81(11) . . . ?
N1 C1 C7 32.81(9) . . . ?
N1 C1 C8 44.16(8) . . . ?
N1 C1 C8 44.16(8) . . . ?
N1 C1 H1 57.3(3) . . . no
N1 C1 H1 147.9(3) . . . no
N1 C1 H2 110.7(4) . . . no
N1 C1 H3 13.1(4) . . . no
N1 C1 H3 13.1(4) . . . no
N1 C1 H5 110.5(4) . . . no
N1 C1 H5 110.5(4) . . . no
N1 C1 H5 108.7(4) . . . no
N1 C1 H5 108.7(4) . . . no
N1 C1 H6 49.8(3) . . . no
N1 C1 H6 49.8(3) . . . no
N1 C1 H10 139.7(9) . . . no
N1 C1 H10 105.8(5) . . . no
N1 C1 H10 105.8(5) . . . no
N2 C1 N2 67.16(5) . . . ?
N2 C1 N2 67.16(5) . . . ?
N2 C1 C2 27.34(10) . . . ?
N2 C1 C3 56.84(11) . . . ?
N2 C1 C4 86.43(13) . . . ?
N2 C1 C5 98.86(13) . . . ?
N2 C1 C6 14.03(11) . . . ?
N2 C1 C7 147.6(2) . . . ?
N2 C1 C8 146.92(11) . . . ?
N2 C1 C8 146.92(11) . . . ?
N2 C1 H1 57.5(3) . . . no
N2 C1 H1 97.2(3) . . . no
N2 C1 H2 134.5(4) . . . no
N2 C1 H3 106.9(4) . . . no
N2 C1 H3 106.9(4) . . . no
N2 C1 H5 10.6(4) . . . no
N2 C1 H5 10.6(4) . . . no
N2 C1 H5 107.0(4) . . . no
N2 C1 H5 107.0(4) . . . no
N2 C1 H6 132.6(4) . . . no
N2 C1 H6 132.6(4) . . . no
N2 C1 H10 24.9(9) . . . no
N2 C1 H10 71.1(4) . . . no
N2 C1 H10 71.1(4) . . . no
N2 C1 N2 117.86(7) 2_646 2_646 2_646 ?
N2 C1 C2 79.13(5) 2_646 2_646 2_646 ?
N2 C1 C3 94.15(5) 2_646 2_646 2_646 ?
N2 C1 C4 108.37(5) 2_646 2_646 2_646 ?
N2 C1 C5 113.31(4) 2_646 2_646 2_646 ?
N2 C1 C6 72.89(4) 2_646 2_646 2_646 ?
N2 C1 C7 120.66(4) 2_646 2_646 2_646 ?
N2 C1 C8 98.43(5) 2_646 2_646 2_646 ?
N2 C1 C8 141.06(6) 2_646 2_646 2_646 ?
N2 C1 H1 94.5(2) 2_646 2_646 2_646 no
N2 C1 H1 73.2(2) 2_646 2_646 2_646 no
N2 C1 H2 91.7(2) 2_646 2_646 2_646 no
N2 C1 H3 105.9(4) 2_646 2_646 2_646 no
N2 C1 H3 126.2(4) 2_646 2_646 2_646 no
N2 C1 H5 59.7(4) 2_646 2_646 2_646 no
N2 C1 H5 77.7(4) 2_646 2_646 2_646 no
N2 C1 H5 130.6(4) 2_646 2_646 2_646 no
N2 C1 H5 40.8(4) 2_646 2_646 2_646 no
N2 C1 H6 82.4(4) 2_646 2_646 2_646 no
N2 C1 H6 158.2(4) 2_646 2_646 2_646 no
N2 C1 H10 60.3(1) 2_646 2_646 2_646 no
N2 C1 H10 12.4(4) 2_646 2_646 2_646 no
N2 C1 H10 128.5(4) 2_646 2_646 2_646 no
N2 C1 C2 79.13(5) 2_656 2_656 2_656 ?
N2 C1 C3 94.15(5) 2_656 2_656 2_656 ?
N2 C1 C4 108.37(5) 2_656 2_656 2_656 ?
N2 C1 C5 113.31(4) 2_656 2_656 2_656 ?
N2 C1 C6 72.89(4) 2_656 2_656 2_656 ?
N2 C1 C7 120.66(4) 2_656 2_656 2_656 ?
N2 C1 C8 141.06(6) 2_656 2_656 2_656 ?
N2 C1 C8 98.43(5) 2_656 2_656 2_656 ?
N2 C1 H1 94.5(2) 2_656 2_656 2_656 no
N2 C1 H1 73.2(2) 2_656 2_656 2_656 no
N2 C1 H2 91.7(2) 2_656 2_656 2_656 no
N2 C1 H3 126.2(4) 2_656 2_656 2_656 no
N2 C1 H3 105.9(4) 2_656 2_656 2_656 no
N2 C1 H5 77.7(4) 2_656 2_656 2_656 no
N2 C1 H5 59.7(4) 2_656 2_656 2_656 no
N2 C1 H5 40.8(4) 2_656 2_656 2_656 no
N2 C1 H5 130.6(4) 2_656 2_656 2_656 no
N2 C1 H6 158.2(4) 2_656 2_656 2_656 no
N2 C1 H6 82.4(4) 2_656 2_656 2_656 no
N2 C1 H10 60.3(1) 2_656 2_656 2_656 no
N2 C1 H10 128.5(4) 2_656 2_656 2_656 no
N2 C1 H10 12.4(4) 2_656 2_656 2_656 no
C2 C1 C3 29.50(7) . . . ?
C2 C1 C4 59.09(8) . . . ?
C2 C1 C5 71.51(8) . . . ?
C2 C1 C6 13.31(7) . . . ?
C2 C1 C7 120.30(11) . . . ?
C2 C1 C8 124.01(9) . . . ?
C2 C1 C8 124.01(9) . . . ?
C2 C1 H1 30.2(3) . . . no
C2 C1 H1 124.6(3) . . . no
C2 C1 H2 161.8(4) . . . no
C2 C1 H3 80.0(4) . . . no
C2 C1 H3 80.0(4) . . . no
C2 C1 H5 25.2(4) . . . no
C2 C1 H5 25.2(4) . . . no
C2 C1 H5 118.9(4) . . . no
C2 C1 H5 118.9(4) . . . no
C2 C1 H6 114.8(3) . . . no
C2 C1 H6 114.8(3) . . . no
C2 C1 H10 52.3(9) . . . no
C2 C1 H10 77.3(4) . . . no
C2 C1 H10 77.3(4) . . . no
C3 C1 C4 29.59(7) . . . ?
C3 C1 C5 42.02(7) . . . ?
C3 C1 C6 42.81(7) . . . ?
C3 C1 C7 90.81(9) . . . ?
C3 C1 C8 96.96(8) . . . ?
C3 C1 C8 96.96(8) . . . ?
C3 C1 H1 0.7(3) . . . no
C3 C1 H1 154.1(3) . . . no
C3 C1 H2 168.7(4) . . . no
C3 C1 H3 51.1(4) . . . no
C3 C1 H3 51.1(4) . . . no
C3 C1 H5 53.5(4) . . . no
C3 C1 H5 53.5(4) . . . no
C3 C1 H5 124.7(4) . . . no
C3 C1 H5 124.7(4) . . . no
C3 C1 H6 92.2(3) . . . no
C3 C1 H6 92.2(3) . . . no
C3 C1 H10 81.7(9) . . . no
C3 C1 H10 87.0(5) . . . no
C3 C1 H10 87.0(5) . . . no
C4 C1 C5 12.42(6) . . . ?
C4 C1 C6 72.40(8) . . . ?
C4 C1 C7 61.21(8) . . . ?
C4 C1 C8 69.53(7) . . . ?
C4 C1 C8 69.53(7) . . . ?
C4 C1 H1 28.9(3) . . . no
C4 C1 H1 176.3(3) . . . no
C4 C1 H2 139.1(4) . . . no
C4 C1 H3 23.2(4) . . . no
C4 C1 H3 23.2(4) . . . no
C4 C1 H5 82.5(4) . . . no
C4 C1 H5 82.5(4) . . . no
C4 C1 H5 120.4(4) . . . no
C4 C1 H5 120.4(4) . . . no
C4 C1 H6 69.2(3) . . . no
C4 C1 H6 69.2(3) . . . no
C4 C1 H10 111.3(9) . . . no
C4 C1 H10 97.4(5) . . . no
C4 C1 H10 97.4(5) . . . no
C5 C1 C6 84.82(8) . . . ?
C5 C1 C7 48.79(7) . . . ?
C5 C1 C8 58.21(6) . . . ?
C5 C1 C8 58.21(6) . . . ?
C5 C1 H1 41.3(3) . . . no
C5 C1 H1 163.9(3) . . . no
C5 C1 H2 126.7(4) . . . no
C5 C1 H3 13.5(3) . . . no
C5 C1 H3 13.5(3) . . . no
C5 C1 H5 94.8(4) . . . no
C5 C1 H5 94.8(4) . . . no
C5 C1 H5 116.0(4) . . . no
C5 C1 H5 116.0(4) . . . no
C5 C1 H6 60.2(3) . . . no
C5 C1 H6 60.2(3) . . . no
C5 C1 H10 123.8(9) . . . no
C5 C1 H10 101.4(5) . . . no
C5 C1 H10 101.4(5) . . . no
C6 C1 C7 133.61(10) . . . ?
C6 C1 C8 135.67(8) . . . ?
C6 C1 C8 135.67(8) . . . ?
C6 C1 H1 43.5(3) . . . no
C6 C1 H1 111.3(3) . . . no
C6 C1 H2 148.5(4) . . . no
C6 C1 H3 93.1(4) . . . no
C6 C1 H3 93.1(4) . . . no
C6 C1 H5 14.0(4) . . . no
C6 C1 H5 14.0(4) . . . no
C6 C1 H5 113.7(4) . . . no
C6 C1 H5 113.7(4) . . . no
C6 C1 H6 124.1(3) . . . no
C6 C1 H6 124.1(3) . . . no
C6 C1 H10 38.9(9) . . . no
C6 C1 H10 73.8(4) . . . no
C6 C1 H10 73.8(4) . . . no
C7 C1 C8 22.58(4) . . . ?
C7 C1 C8 22.58(4) . . . ?
C7 C1 H1 90.1(3) . . . no
C7 C1 H1 115.1(3) . . . no
C7 C1 H2 77.9(4) . . . no
C7 C1 H3 41.6(3) . . . no
C7 C1 H3 41.6(3) . . . no
C7 C1 H5 142.5(4) . . . no
C7 C1 H5 142.5(4) . . . no
C7 C1 H5 90.9(4) . . . no
C7 C1 H5 90.9(4) . . . no
C7 C1 H6 38.3(4) . . . no
C7 C1 H6 38.3(4) . . . no
C7 C1 H10 172.6(9) . . . no
C7 C1 H10 110.7(4) . . . no
C7 C1 H10 110.7(4) . . . no
C8 C1 C8 43.24(8) . . . ?
C8 C1 H1 96.3(3) . . . no
C8 C1 H1 107.1(3) . . . no
C8 C1 H2 72.6(4) . . . no
C8 C1 H3 46.4(3) . . . no
C8 C1 H3 56.4(3) . . . no
C8 C1 H5 137.2(4) . . . no
C8 C1 H5 149.2(4) . . . no
C8 C1 H5 104.8(4) . . . no
C8 C1 H5 69.5(4) . . . no
C8 C1 H6 17.1(4) . . . no
C8 C1 H6 60.0(4) . . . no
C8 C1 H10 158.37(5) . . . no
C8 C1 H10 89.3(4) . . . no
C8 C1 H10 132.6(4) . . . no
C8 C1 H1 96.3(3) 4 4 4 no
C8 C1 H1 107.1(3) 4 4 4 no
C8 C1 H2 72.6(4) 4 4 4 no
C8 C1 H3 56.4(3) 4 4 4 no
C8 C1 H3 46.4(3) 4 4 4 no
C8 C1 H5 149.2(4) 4 4 4 no
C8 C1 H5 137.2(4) 4 4 4 no
C8 C1 H5 69.5(4) 4 4 4 no
C8 C1 H5 104.8(4) 4 4 4 no
C8 C1 H6 60.0(4) 4 4 4 no
C8 C1 H6 17.1(4) 4 4 4 no
C8 C1 H10 158.37(5) 4 4 4 no
C8 C1 H10 132.6(4) 4 4 4 no
C8 C1 H10 89.3(4) 4 4 4 no
H1 C1 H1 154.8(6) . . . no
H1 C1 H2 168.0(5) . . . no
H1 C1 H3 50.5(5) . . . no
H1 C1 H3 50.5(5) . . . no
H1 C1 H5 54.1(5) . . . no
H1 C1 H5 54.1(5) . . . no
H1 C1 H5 124.7(4) . . . no
H1 C1 H5 124.7(4) . . . no
H1 C1 H6 91.6(4) . . . no
H1 C1 H6 91.6(4) . . . no
H1 C1 H10 82.4(9) . . . no
H1 C1 H10 87.3(5) . . . no
H1 C1 H10 87.3(5) . . . no
H1 C1 H2 37.3(5) 1_455 1_455 1_455 no
H1 C1 H3 153.5(5) 1_455 1_455 1_455 no
H1 C1 H3 153.5(5) 1_455 1_455 1_455 no
H1 C1 H5 101.1(5) 1_455 1_455 1_455 no
H1 C1 H5 101.1(5) 1_455 1_455 1_455 no
H1 C1 H5 58.6(4) 1_455 1_455 1_455 no
H1 C1 H5 58.6(4) 1_455 1_455 1_455 no
H1 C1 H6 108.0(4) 1_455 1_455 1_455 no
H1 C1 H6 108.0(4) 1_455 1_455 1_455 no
H1 C1 H10 72.3(9) 1_455 1_455 1_455 no
H1 C1 H10 83.8(5) 1_455 1_455 1_455 no
H1 C1 H10 83.8(5) 1_455 1_455 1_455 no
H2 C1 H3 117.8(5) 1_455 1_455 1_455 no
H2 C1 H3 117.8(5) 1_455 1_455 1_455 no
H2 C1 H5 137.5(6) 1_455 1_455 1_455 no
H2 C1 H5 137.5(6) 1_455 1_455 1_455 no
H2 C1 H5 56.4(4) 1_455 1_455 1_455 no
H2 C1 H5 56.4(4) 1_455 1_455 1_455 no
H2 C1 H6 79.0(4) 1_455 1_455 1_455 no
H2 C1 H6 79.0(4) 1_455 1_455 1_455 no
H2 C1 H10 109.6(10) 1_455 1_455 1_455 no
H2 C1 H10 96.9(5) 1_455 1_455 1_455 no
H2 C1 H10 96.9(5) 1_455 1_455 1_455 no
H3 C1 H3 21.3(7) . . . no
H3 C1 H5 100.9(5) . . . no
H3 C1 H5 104.6(5) . . . no
H3 C1 H5 121.7(5) . . . no
H3 C1 H5 102.9(6) . . . no
H3 C1 H6 46.8(5) . . . no
H3 C1 H6 62.9(5) . . . no
H3 C1 H10 131.2(9) . . . no
H3 C1 H10 93.6(6) . . . no
H3 C1 H10 114.0(6) . . . no
H3 C1 H5 104.6(5) 4 4 4 no
H3 C1 H5 100.9(5) 4 4 4 no
H3 C1 H5 102.9(6) 4 4 4 no
H3 C1 H5 121.7(5) 4 4 4 no
H3 C1 H6 62.9(5) 4 4 4 no
H3 C1 H6 46.8(5) 4 4 4 no
H3 C1 H10 131.2(9) 4 4 4 no
H3 C1 H10 114.0(6) 4 4 4 no
H3 C1 H10 93.6(6) 4 4 4 no
H5 C1 H5 19.6(8) . . . no
H5 C1 H5 117.4(5) . . . no
H5 C1 H5 100.4(5) . . . no
H5 C1 H6 122.2(5) . . . no
H5 C1 H6 138.0(5) . . . no
H5 C1 H10 30.4(9) . . . no
H5 C1 H10 62.1(5) . . . no
H5 C1 H10 81.4(5) . . . no
H5 C1 H5 100.4(5) 4 4 4 no
H5 C1 H5 117.4(5) 4 4 4 no
H5 C1 H6 138.0(5) 4 4 4 no
H5 C1 H6 122.2(5) 4 4 4 no
H5 C1 H10 30.4(9) 4 4 4 no
H5 C1 H10 81.4(5) 4 4 4 no
H5 C1 H10 62.1(5) 4 4 4 no
H5 C1 H5 110.6(8) 2_656 2_656 2_656 no
H5 C1 H6 120.4(6) 2_656 2_656 2_656 no
H5 C1 H6 59.2(5) 2_656 2_656 2_656 no
H5 C1 H10 93.4(6) 2_656 2_656 2_656 no
H5 C1 H10 142.1(7) 2_656 2_656 2_656 no
H5 C1 H10 41.7(6) 2_656 2_656 2_656 no
H5 C1 H6 59.2(5) 3_656 3_656 3_656 no
H5 C1 H6 120.4(6) 3_656 3_656 3_656 no
H5 C1 H10 93.4(6) 3_656 3_656 3_656 no
H5 C1 H10 41.7(6) 3_656 3_656 3_656 no
H5 C1 H10 142.1(7) 3_656 3_656 3_656 no
H6 C1 H6 76.5(8) . . . no
H6 C1 H10 141.4(4) . . . no
H6 C1 H10 72.6(5) . . . no
H6 C1 H10 149.0(6) . . . no
H6 C1 H10 141.4(4) 4 4 4 no
H6 C1 H10 149.0(6) 4 4 4 no
H6 C1 H10 72.6(5) 4 4 4 no
H10 C1 H10 69.1(4) . . . no
H10 C1 H10 69.1(4) . . . no
H10 C1 H10 138.1(8) 2_646 2_646 2_646 no
CL1 C2 CL1 119.41(5) . . . ?
CL1 C2 CL1 98.28(3) . . . ?
CL1 C2 O1 69.05(3) . . . ?
CL1 C2 O1 161.23(6) . . . ?
CL1 C2 O1 57.57(2) . . . ?
CL1 C2 N1 59.79(3) . . . ?
CL1 C2 N2 76.72(6) . . . ?
CL1 C2 C1 65.57(3) . . . ?
CL1 C2 C3 73.58(5) . . . ?
CL1 C2 C4 62.97(3) . . . ?
CL1 C2 C5 65.97(3) . . . ?
CL1 C2 C6 120.30(3) . . . ?
CL1 C2 H1 84.1(3) . . . no
CL1 C2 H1 154.3(3) . . . no
CL1 C2 H1 51.6(3) . . . no
CL1 C2 H2 70.5(2) . . . no
CL1 C2 H4 117.3(2) . . . no
CL1 C2 H5 137.4(7) . . . no
CL1 C2 H5 99.8(7) . . . no
CL1 C2 H10 87.8(4) . . . no
CL1 C2 H10 131.2(4) . . . no
CL1 C2 H10 32.1(4) . . . no
CL1 C2 CL1 98.28(3) 1_545 1_545 1_545 ?
CL1 C2 O1 69.05(3) 1_545 1_545 1_545 ?
CL1 C2 O1 57.57(2) 1_545 1_545 1_545 ?
CL1 C2 O1 161.23(6) 1_545 1_545 1_545 ?
CL1 C2 N1 59.79(3) 1_545 1_545 1_545 ?
CL1 C2 N2 76.72(6) 1_545 1_545 1_545 ?
CL1 C2 C1 65.57(3) 1_545 1_545 1_545 ?
CL1 C2 C3 73.58(5) 1_545 1_545 1_545 ?
CL1 C2 C4 62.97(3) 1_545 1_545 1_545 ?
CL1 C2 C5 65.97(3) 1_545 1_545 1_545 ?
CL1 C2 C6 120.30(3) 1_545 1_545 1_545 ?
CL1 C2 H1 84.1(3) 1_545 1_545 1_545 no
CL1 C2 H1 51.6(3) 1_545 1_545 1_545 no
CL1 C2 H1 154.3(3) 1_545 1_545 1_545 no
CL1 C2 H2 70.5(2) 1_545 1_545 1_545 no
CL1 C2 H4 117.3(2) 1_545 1_545 1_545 no
CL1 C2 H5 99.8(7) 1_545 1_545 1_545 no
CL1 C2 H5 137.4(7) 1_545 1_545 1_545 no
CL1 C2 H10 87.8(4) 1_545 1_545 1_545 no
CL1 C2 H10 32.1(4) 1_545 1_545 1_545 no
CL1 C2 H10 131.2(4) 1_545 1_545 1_545 no
CL1 C2 O1 61.73(5) 2_646 2_646 2_646 ?
CL1 C2 O1 65.52(4) 2_646 2_646 2_646 ?
CL1 C2 O1 65.52(4) 2_646 2_646 2_646 ?
CL1 C2 N1 102.36(6) 2_646 2_646 2_646 ?
CL1 C2 N2 43.67(11) 2_646 2_646 2_646 ?
CL1 C2 C1 71.64(7) 2_646 2_646 2_646 ?
CL1 C2 C3 162.49(12) 2_646 2_646 2_646 ?
CL1 C2 C4 132.32(8) 2_646 2_646 2_646 ?
CL1 C2 C5 142.75(7) 2_646 2_646 2_646 ?
CL1 C2 C6 73.3(1) 2_646 2_646 2_646 ?
CL1 C2 H1 175.1(6) 2_646 2_646 2_646 no
CL1 C2 H1 106.7(3) 2_646 2_646 2_646 no
CL1 C2 H1 106.7(3) 2_646 2_646 2_646 no
CL1 C2 H2 155.2(4) 2_646 2_646 2_646 no
CL1 C2 H4 98.1(8) 2_646 2_646 2_646 no
CL1 C2 H5 57.6(7) 2_646 2_646 2_646 no
CL1 C2 H5 57.6(7) 2_646 2_646 2_646 no
CL1 C2 H10 21.0(8) 2_646 2_646 2_646 no
CL1 C2 H10 67.7(4) 2_646 2_646 2_646 no
CL1 C2 H10 67.7(4) 2_646 2_646 2_646 no
O1 C2 O1 93.96(4) . . . ?
O1 C2 O1 93.96(4) . . . ?
O1 C2 N1 40.63(5) . . . ?
O1 C2 N2 18.06(10) . . . ?
O1 C2 C1 9.91(6) . . . ?
O1 C2 C3 100.76(12) . . . ?
O1 C2 C4 70.59(7) . . . ?
O1 C2 C5 81.02(7) . . . ?
O1 C2 C6 135.0(2) . . . ?
O1 C2 H1 123.2(6) . . . no
O1 C2 H1 117.8(3) . . . no
O1 C2 H1 117.8(3) . . . no
O1 C2 H2 93.5(5) . . . no
O1 C2 H4 159.9(8) . . . no
O1 C2 H5 115.6(7) . . . no
O1 C2 H5 115.6(7) . . . no
O1 C2 H10 40.7(8) . . . no
O1 C2 H10 63.1(4) . . . no
O1 C2 H10 63.1(4) . . . no
O1 C2 O1 118.37(7) 2_646 2_646 2_646 ?
O1 C2 N1 112.51(4) 2_646 2_646 2_646 ?
O1 C2 N2 84.74(7) 2_646 2_646 2_646 ?
O1 C2 C1 98.94(5) 2_646 2_646 2_646 ?
O1 C2 C3 119.06(4) 2_646 2_646 2_646 ?
O1 C2 C4 120.11(3) 2_646 2_646 2_646 ?
O1 C2 C5 120.81(3) 2_646 2_646 2_646 ?
O1 C2 C6 65.95(6) 2_646 2_646 2_646 ?
O1 C2 H1 112.8(2) 2_646 2_646 2_646 no
O1 C2 H1 41.3(3) 2_646 2_646 2_646 no
O1 C2 H1 139.8(3) 2_646 2_646 2_646 no
O1 C2 H2 120.16(6) 2_646 2_646 2_646 no
O1 C2 H4 76.1(4) 2_646 2_646 2_646 no
O1 C2 H5 42.4(7) 2_646 2_646 2_646 no
O1 C2 H5 80.0(7) 2_646 2_646 2_646 no
O1 C2 H10 73.8(3) 2_646 2_646 2_646 no
O1 C2 H10 35.6(4) 2_646 2_646 2_646 no
O1 C2 H10 133.2(4) 2_646 2_646 2_646 no
O1 C2 N1 112.51(4) 2_656 2_656 2_656 ?
O1 C2 N2 84.74(7) 2_656 2_656 2_656 ?
O1 C2 C1 98.94(5) 2_656 2_656 2_656 ?
O1 C2 C3 119.06(4) 2_656 2_656 2_656 ?
O1 C2 C4 120.11(3) 2_656 2_656 2_656 ?
O1 C2 C5 120.81(3) 2_656 2_656 2_656 ?
O1 C2 C6 65.95(6) 2_656 2_656 2_656 ?
O1 C2 H1 112.8(2) 2_656 2_656 2_656 no
O1 C2 H1 139.8(3) 2_656 2_656 2_656 no
O1 C2 H1 41.3(3) 2_656 2_656 2_656 no
O1 C2 H2 120.16(6) 2_656 2_656 2_656 no
O1 C2 H4 76.1(4) 2_656 2_656 2_656 no
O1 C2 H5 80.0(7) 2_656 2_656 2_656 no
O1 C2 H5 42.4(7) 2_656 2_656 2_656 no
O1 C2 H10 73.8(3) 2_656 2_656 2_656 no
O1 C2 H10 133.2(4) 2_656 2_656 2_656 no
O1 C2 H10 35.6(4) 2_656 2_656 2_656 no
N1 C2 N2 58.69(11) . . . ?
N1 C2 C1 30.72(6) . . . ?
N1 C2 C3 60.13(11) . . . ?
N1 C2 C4 29.95(6) . . . ?
N1 C2 C5 40.38(6) . . . ?
N1 C2 C6 175.7(2) . . . ?
N1 C2 H1 82.5(6) . . . no
N1 C2 H1 107.7(3) . . . no
N1 C2 H1 107.7(3) . . . no
N1 C2 H2 52.9(5) . . . no
N1 C2 H4 159.5(8) . . . no
N1 C2 H5 151.0(7) . . . no
N1 C2 H5 151.0(7) . . . no
N1 C2 H10 81.4(8) . . . no
N1 C2 H10 77.3(4) . . . no
N1 C2 H10 77.3(4) . . . no
N2 C2 C1 27.97(11) . . . ?
N2 C2 C3 118.8(2) . . . ?
N2 C2 C4 88.65(13) . . . ?
N2 C2 C5 99.08(13) . . . ?
N2 C2 C6 117.0(2) . . . ?
N2 C2 H1 141.2(6) . . . no
N2 C2 H1 117.8(3) . . . no
N2 C2 H1 117.8(3) . . . no
N2 C2 H2 111.6(5) . . . no
N2 C2 H4 141.8(8) . . . no
N2 C2 H5 98.6(7) . . . no
N2 C2 H5 98.6(7) . . . no
N2 C2 H10 22.7(8) . . . no
N2 C2 H10 60.8(4) . . . no
N2 C2 H10 60.8(4) . . . no
C1 C2 C3 90.85(13) . . . ?
C1 C2 C4 60.67(8) . . . ?
C1 C2 C5 71.10(8) . . . ?
C1 C2 C6 144.9(2) . . . ?
C1 C2 H1 113.3(6) . . . no
C1 C2 H1 116.5(3) . . . no
C1 C2 H1 116.5(3) . . . no
C1 C2 H2 83.6(5) . . . no
C1 C2 H4 169.8(8) . . . no
C1 C2 H5 124.7(7) . . . no
C1 C2 H5 124.7(7) . . . no
C1 C2 H10 50.7(8) . . . no
C1 C2 H10 65.6(4) . . . no
C1 C2 H10 65.6(4) . . . no
C3 C2 C4 30.18(10) . . . ?
C3 C2 C5 19.75(10) . . . ?
C3 C2 C6 124.2(2) . . . ?
C3 C2 H1 22.4(6) . . . no
C3 C2 H1 80.7(3) . . . no
C3 C2 H1 80.7(3) . . . no
C3 C2 H2 7.3(5) . . . no
C3 C2 H4 99.4(8) . . . no
C3 C2 H5 138.2(7) . . . no
C3 C2 H5 138.2(7) . . . no
C3 C2 H10 141.5(8) . . . no
C3 C2 H10 105.6(4) . . . no
C3 C2 H10 105.6(4) . . . no
C4 C2 C5 10.43(6) . . . ?
C4 C2 C6 154.4(2) . . . ?
C4 C2 H1 52.6(6) . . . no
C4 C2 H1 94.8(3) . . . no
C4 C2 H1 94.8(3) . . . no
C4 C2 H2 22.9(4) . . . no
C4 C2 H4 129.5(8) . . . no
C4 C2 H5 159.4(7) . . . no
C4 C2 H5 159.4(7) . . . no
C4 C2 H10 111.3(8) . . . no
C4 C2 H10 91.6(4) . . . no
C4 C2 H10 91.6(4) . . . no
C5 C2 C6 144.0(2) . . . ?
C5 C2 H1 42.2(6) . . . no
C5 C2 H1 89.9(3) . . . no
C5 C2 H1 89.9(3) . . . no
C5 C2 H2 12.5(4) . . . no
C5 C2 H4 119.1(8) . . . no
C5 C2 H5 153.8(7) . . . no
C5 C2 H5 153.8(7) . . . no
C5 C2 H10 121.8(8) . . . no
C5 C2 H10 96.6(4) . . . no
C5 C2 H10 96.6(4) . . . no
C6 C2 H1 101.8(6) . . . no
C6 C2 H1 74.0(3) . . . no
C6 C2 H1 74.0(3) . . . no
C6 C2 H2 131.5(5) . . . no
C6 C2 H4 24.8(8) . . . no
C6 C2 H5 26.0(7) . . . no
C6 C2 H5 26.0(7) . . . no
C6 C2 H10 94.3(8) . . . no
C6 C2 H10 100.8(4) . . . no
C6 C2 H10 100.8(4) . . . no
H1 C2 H1 71.4(4) . . . no
H1 C2 H1 71.4(4) . . . no
H1 C2 H2 29.7(8) . . . no
H1 C2 H4 77.0(11) . . . no
H1 C2 H5 117.9(9) . . . no
H1 C2 H5 117.9(9) . . . no
H1 C2 H10 163.9(10) . . . no
H1 C2 H10 113.9(5) . . . no
H1 C2 H10 113.9(5) . . . no
H1 C2 H1 123.7(6) 2_746 2_746 2_746 no
H1 C2 H2 84.0(4) 2_746 2_746 2_746 no
H1 C2 H4 65.7(4) 2_746 2_746 2_746 no
H1 C2 H5 64.7(8) 2_746 2_746 2_746 no
H1 C2 H5 98.7(8) 2_746 2_746 2_746 no
H1 C2 H10 113.7(4) 2_746 2_746 2_746 no
H1 C2 H10 57.1(5) 2_746 2_746 2_746 no
H1 C2 H10 173.5(5) 2_746 2_746 2_746 no
H1 C2 H2 84.0(4) 2_756 2_756 2_756 no
H1 C2 H4 65.7(4) 2_756 2_756 2_756 no
H1 C2 H5 98.7(8) 2_756 2_756 2_756 no
H1 C2 H5 64.7(8) 2_756 2_756 2_756 no
H1 C2 H10 113.7(4) 2_756 2_756 2_756 no
H1 C2 H10 173.5(5) 2_756 2_756 2_756 no
H1 C2 H10 57.1(5) 2_756 2_756 2_756 no
H2 C2 H4 106.6(10) . . . no
H2 C2 H5 144.3(8) . . . no
H2 C2 H5 144.3(8) . . . no
H2 C2 H10 134.3(9) . . . no
H2 C2 H10 102.4(5) . . . no
H2 C2 H10 102.4(5) . . . no
H4 C2 H5 46.0(9) . . . no
H4 C2 H5 46.0(9) . . . no
H4 C2 H10 119.1(11) . . . no
H4 C2 H10 111.1(5) . . . no
H4 C2 H10 111.1(5) . . . no
H5 C2 H5 38.3(14) . . . no
H5 C2 H10 77.2(10) . . . no
H5 C2 H10 75.6(8) . . . no
H5 C2 H10 108.8(8) . . . no
H5 C2 H10 77.2(10) 4 4 4 no
H5 C2 H10 108.8(8) 4 4 4 no
H5 C2 H10 75.6(8) 4 4 4 no
H10 C2 H10 62.3(4) . . . no
H10 C2 H10 62.3(4) . . . no
H10 C2 H10 121.4(7) 2_646 2_646 2_646 no
CL1 C3 CL1 127.80(5) . . . ?
CL1 C3 O1 65.83(3) . . . ?
CL1 C3 O1 106.47(4) . . . ?
CL1 C3 N1 64.22(3) . . . ?
CL1 C3 N2 73.84(4) . . . ?
CL1 C3 C1 65.81(3) . . . ?
CL1 C3 C2 86.05(6) . . . ?
CL1 C3 C4 69.93(4) . . . ?
CL1 C3 C5 80.77(4) . . . ?
CL1 C3 C6 98.73(5) . . . ?
CL1 C3 C7 65.47(3) . . . ?
CL1 C3 H1 113.7(3) . . . no
CL1 C3 H1 164.8(3) . . . no
CL1 C3 H1 52.5(3) . . . no
CL1 C3 H2 89.1(3) . . . no
CL1 C3 H3 91.1(5) . . . no
CL1 C3 H3 66.1(5) . . . no
CL1 C3 H4 106.4(3) . . . no
CL1 C3 H4 155.0(4) . . . no
CL1 C3 H4 43.2(5) . . . no
CL1 C3 H5 106.7(5) . . . no
CL1 C3 H5 84.9(5) . . . no
CL1 C3 H10 76.6(2) . . . no
CL1 C3 O1 65.83(3) 1_545 1_545 1_545 ?
CL1 C3 O1 106.47(4) 1_545 1_545 1_545 ?
CL1 C3 N1 64.22(3) 1_545 1_545 1_545 ?
CL1 C3 N2 73.84(4) 1_545 1_545 1_545 ?
CL1 C3 C1 65.81(3) 1_545 1_545 1_545 ?
CL1 C3 C2 86.05(6) 1_545 1_545 1_545 ?
CL1 C3 C4 69.93(4) 1_545 1_545 1_545 ?
CL1 C3 C5 80.77(4) 1_545 1_545 1_545 ?
CL1 C3 C6 98.73(5) 1_545 1_545 1_545 ?
CL1 C3 C7 65.47(3) 1_545 1_545 1_545 ?
CL1 C3 H1 113.7(3) 1_545 1_545 1_545 no
CL1 C3 H1 52.5(3) 1_545 1_545 1_545 no
CL1 C3 H1 164.8(3) 1_545 1_545 1_545 no
CL1 C3 H2 89.1(3) 1_545 1_545 1_545 no
CL1 C3 H3 66.1(5) 1_545 1_545 1_545 no
CL1 C3 H3 91.1(5) 1_545 1_545 1_545 no
CL1 C3 H4 106.4(3) 1_545 1_545 1_545 no
CL1 C3 H4 43.2(5) 1_545 1_545 1_545 no
CL1 C3 H4 155.0(4) 1_545 1_545 1_545 no
CL1 C3 H5 84.9(5) 1_545 1_545 1_545 no
CL1 C3 H5 106.7(5) 1_545 1_545 1_545 no
CL1 C3 H10 76.6(2) 1_545 1_545 1_545 no
O1 C3 O1 151.58(8) . . . ?
O1 C3 N1 30.11(5) . . . ?
O1 C3 N2 29.31(5) . . . ?
O1 C3 C1 0.11(5) . . . ?
O1 C3 C2 59.54(10) . . . ?
O1 C3 C4 60.20(11) . . . ?
O1 C3 C5 90.06(9) . . . ?
O1 C3 C6 88.72(9) . . . ?
O1 C3 C7 40.78(5) . . . ?
O1 C3 H1 177.3(13) . . . no
O1 C3 H1 106.4(4) . . . no
O1 C3 H1 106.4(4) . . . no
O1 C3 H2 109.3(7) . . . no
O1 C3 H3 84.7(4) . . . no
O1 C3 H3 84.7(4) . . . no
O1 C3 H4 108.5(7) . . . no
O1 C3 H4 108.7(5) . . . no
O1 C3 H4 108.7(5) . . . no
O1 C3 H5 82.0(4) . . . no
O1 C3 H5 82.0(4) . . . no
O1 C3 H10 36.8(5) . . . no
O1 C3 N1 121.47(9) 1_655 1_655 1_655 ?
O1 C3 N2 179.10(10) 1_655 1_655 1_655 ?
O1 C3 C1 151.47(9) 1_655 1_655 1_655 ?
O1 C3 C2 148.87(13) 1_655 1_655 1_655 ?
O1 C3 C4 91.38(13) 1_655 1_655 1_655 ?
O1 C3 C5 61.52(8) 1_655 1_655 1_655 ?
O1 C3 C6 119.69(9) 1_655 1_655 1_655 ?
O1 C3 C7 110.80(7) 1_655 1_655 1_655 ?
O1 C3 H1 25.7(13) 1_655 1_655 1_655 no
O1 C3 H1 86.4(4) 1_655 1_655 1_655 no
O1 C3 H1 86.4(4) 1_655 1_655 1_655 no
O1 C3 H2 42.3(7) 1_655 1_655 1_655 no
O1 C3 H3 67.7(4) 1_655 1_655 1_655 no
O1 C3 H3 67.7(4) 1_655 1_655 1_655 no
O1 C3 H4 99.9(7) 1_655 1_655 1_655 no
O1 C3 H4 66.0(4) 1_655 1_655 1_655 no
O1 C3 H4 66.0(4) 1_655 1_655 1_655 no
O1 C3 H5 125.6(4) 1_655 1_655 1_655 no
O1 C3 H5 125.6(4) 1_655 1_655 1_655 no
O1 C3 H10 171.6(5) 1_655 1_655 1_655 no
N1 C3 N2 59.43(7) . . . ?
N1 C3 C1 30.00(6) . . . ?
N1 C3 C2 89.66(12) . . . ?
N1 C3 C4 30.09(10) . . . ?
N1 C3 C5 59.95(9) . . . ?
N1 C3 C6 118.84(11) . . . ?
N1 C3 C7 10.67(5) . . . ?
N1 C3 H1 147.2(13) . . . no
N1 C3 H1 116.1(3) . . . no
N1 C3 H1 116.1(3) . . . no
N1 C3 H2 79.2(7) . . . no
N1 C3 H3 55.6(4) . . . no
N1 C3 H3 55.6(4) . . . no
N1 C3 H4 138.7(7) . . . no
N1 C3 H4 98.4(5) . . . no
N1 C3 H4 98.4(5) . . . no
N1 C3 H5 111.4(5) . . . no
N1 C3 H5 111.4(5) . . . no
N1 C3 H10 66.9(5) . . . no
N2 C3 C1 29.42(6) . . . ?
N2 C3 C2 30.23(10) . . . ?
N2 C3 C4 89.51(13) . . . ?
N2 C3 C5 119.37(11) . . . ?
N2 C3 C6 59.41(9) . . . ?
N2 C3 C7 70.09(7) . . . ?
N2 C3 H1 153.4(13) . . . no
N2 C3 H1 93.1(4) . . . no
N2 C3 H1 93.1(4) . . . no
N2 C3 H2 138.6(7) . . . no
N2 C3 H3 113.2(5) . . . no
N2 C3 H3 113.2(5) . . . no
N2 C3 H4 79.2(7) . . . no
N2 C3 H4 114.1(4) . . . no
N2 C3 H4 114.1(4) . . . no
N2 C3 H5 53.5(4) . . . no
N2 C3 H5 53.5(4) . . . no
N2 C3 H10 7.5(5) . . . no
C1 C3 C2 59.65(11) . . . ?
C1 C3 C4 60.09(12) . . . ?
C1 C3 C5 89.95(10) . . . ?
C1 C3 C6 88.83(10) . . . ?
C1 C3 C7 40.67(6) . . . ?
C1 C3 H1 177.2(13) . . . no
C1 C3 H1 106.4(4) . . . no
C1 C3 H1 106.4(4) . . . no
C1 C3 H2 109.2(7) . . . no
C1 C3 H3 84.6(4) . . . no
C1 C3 H3 84.6(4) . . . no
C1 C3 H4 108.7(7) . . . no
C1 C3 H4 108.7(5) . . . no
C1 C3 H4 108.7(5) . . . no
C1 C3 H5 82.1(4) . . . no
C1 C3 H5 82.1(4) . . . no
C1 C3 H10 36.9(5) . . . no
C2 C3 C4 119.7(2) . . . ?
C2 C3 C5 149.6(2) . . . ?
C2 C3 C6 29.18(10) . . . ?
C2 C3 C7 100.32(12) . . . ?
C2 C3 H1 123.1(13) . . . no
C2 C3 H1 78.8(3) . . . no
C2 C3 H1 78.8(3) . . . no
C2 C3 H2 168.9(7) . . . no
C2 C3 H3 141.9(5) . . . no
C2 C3 H3 141.9(5) . . . no
C2 C3 H4 49.0(7) . . . no
C2 C3 H4 112.9(4) . . . no
C2 C3 H4 112.9(4) . . . no
C2 C3 H5 25.2(4) . . . no
C2 C3 H5 25.2(4) . . . no
C2 C3 H10 22.7(5) . . . no
C4 C3 C5 29.86(11) . . . ?
C4 C3 C6 148.9(2) . . . ?
C4 C3 C7 19.42(10) . . . ?
C4 C3 H1 117.1(13) . . . no
C4 C3 H1 118.6(3) . . . no
C4 C3 H1 118.6(3) . . . no
C4 C3 H2 49.1(7) . . . no
C4 C3 H3 27.7(5) . . . no
C4 C3 H3 27.7(5) . . . no
C4 C3 H4 168.7(7) . . . no
C4 C3 H4 86.1(5) . . . no
C4 C3 H4 86.1(5) . . . no
C4 C3 H5 140.4(5) . . . no
C4 C3 H5 140.4(5) . . . no
C4 C3 H10 97.0(5) . . . no
C5 C3 C6 178.78(13) . . . ?
C5 C3 C7 49.28(8) . . . ?
C5 C3 H1 87.3(13) . . . no
C5 C3 H1 113.0(3) . . . no
C5 C3 H1 113.0(3) . . . no
C5 C3 H2 19.2(7) . . . no
C5 C3 H3 14.7(5) . . . no
C5 C3 H3 14.7(5) . . . no
C5 C3 H4 161.4(7) . . . no
C5 C3 H4 74.8(4) . . . no
C5 C3 H4 74.8(4) . . . no
C5 C3 H5 165.5(5) . . . no
C5 C3 H5 165.5(5) . . . no
C5 C3 H10 126.9(5) . . . no
C6 C3 C7 129.51(10) . . . ?
C6 C3 H1 94.0(13) . . . no
C6 C3 H1 67.4(3) . . . no
C6 C3 H1 67.4(3) . . . no
C6 C3 H2 162.0(7) . . . no
C6 C3 H3 164.8(5) . . . no
C6 C3 H3 164.8(5) . . . no
C6 C3 H4 19.8(7) . . . no
C6 C3 H4 105.6(4) . . . no
C6 C3 H4 105.6(4) . . . no
C6 C3 H5 13.9(5) . . . no
C6 C3 H5 13.9(5) . . . no
C6 C3 H10 51.9(5) . . . no
C7 C3 H1 136.5(13) . . . no
C7 C3 H1 117.9(3) . . . no
C7 C3 H1 117.9(3) . . . no
C7 C3 H2 68.5(7) . . . no
C7 C3 H3 45.4(4) . . . no
C7 C3 H3 45.4(4) . . . no
C7 C3 H4 149.3(7) . . . no
C7 C3 H4 94.1(5) . . . no
C7 C3 H4 94.1(5) . . . no
C7 C3 H5 121.8(5) . . . no
C7 C3 H5 121.8(5) . . . no
C7 C3 H10 77.6(5) . . . no
H1 C3 H1 74.7(7) . . . no
H1 C3 H1 74.7(7) . . . no
H1 C3 H2 68.0(15) . . . no
H1 C3 H3 92.7(13) . . . no
H1 C3 H3 92.7(13) . . . no
H1 C3 H4 74.1(15) . . . no
H1 C3 H4 70.6(6) . . . no
H1 C3 H4 70.6(6) . . . no
H1 C3 H5 100.6(13) . . . no
H1 C3 H5 100.6(13) . . . no
H1 C3 H10 145.9(14) . . . no
H1 C3 H1 122.4(6) 2_746 2_746 2_746 no
H1 C3 H2 106.0(4) 2_746 2_746 2_746 no
H1 C3 H3 101.4(5) 2_746 2_746 2_746 no
H1 C3 H3 127.6(5) 2_746 2_746 2_746 no
H1 C3 H4 62.6(3) 2_746 2_746 2_746 no
H1 C3 H4 38.2(5) 2_746 2_746 2_746 no
H1 C3 H4 144.1(6) 2_746 2_746 2_746 no
H1 C3 H5 58.5(5) 2_746 2_746 2_746 no
H1 C3 H5 81.1(6) 2_746 2_746 2_746 no
H1 C3 H10 89.5(4) 2_746 2_746 2_746 no
H1 C3 H2 106.0(4) 2_756 2_756 2_756 no
H1 C3 H3 127.6(5) 2_756 2_756 2_756 no
H1 C3 H3 101.4(5) 2_756 2_756 2_756 no
H1 C3 H4 62.6(3) 2_756 2_756 2_756 no
H1 C3 H4 144.1(6) 2_756 2_756 2_756 no
H1 C3 H4 38.2(5) 2_756 2_756 2_756 no
H1 C3 H5 81.1(6) 2_756 2_756 2_756 no
H1 C3 H5 58.5(5) 2_756 2_756 2_756 no
H1 C3 H10 89.5(4) 2_756 2_756 2_756 no
H2 C3 H3 28.0(7) . . . no
H2 C3 H3 28.0(7) . . . no
H2 C3 H4 142.1(10) . . . no
H2 C3 H4 69.3(4) . . . no
H2 C3 H4 69.3(4) . . . no
H2 C3 H5 163.6(6) . . . no
H2 C3 H5 163.6(6) . . . no
H2 C3 H10 146.1(8) . . . no
H3 C3 H3 27.3(9) . . . no
H3 C3 H4 161.2(6) . . . no
H3 C3 H4 64.0(6) . . . no
H3 C3 H4 89.5(6) . . . no
H3 C3 H5 150.9(6) . . . no
H3 C3 H5 166.7(6) . . . no
H3 C3 H10 120.4(6) . . . no
H3 C3 H4 161.2(6) 4 4 4 no
H3 C3 H4 89.5(6) 4 4 4 no
H3 C3 H4 64.0(6) 4 4 4 no
H3 C3 H5 166.7(6) 4 4 4 no
H3 C3 H5 150.9(6) 4 4 4 no
H3 C3 H10 120.4(6) 4 4 4 no
H4 C3 H4 98.4(5) . . . no
H4 C3 H4 98.4(5) . . . no
H4 C3 H5 29.1(7) . . . no
H4 C3 H5 29.1(7) . . . no
H4 C3 H10 71.7(8) . . . no
H4 C3 H4 131.1(8) 2_746 2_746 2_746 no
H4 C3 H5 96.2(6) 2_746 2_746 2_746 no
H4 C3 H5 119.3(7) 2_746 2_746 2_746 no
H4 C3 H10 114.4(4) 2_746 2_746 2_746 no
H4 C3 H5 119.3(7) 2_756 2_756 2_756 no
H4 C3 H5 96.2(6) 2_756 2_756 2_756 no
H4 C3 H10 114.4(4) 2_756 2_756 2_756 no
H5 C3 H5 24.2(9) . . . no
H5 C3 H10 46.3(6) . . . no
H5 C3 H10 46.3(6) 4 4 4 no
CL1 C4 CL1 145.81(6) . . . ?
CL1 C4 O1 73.45(3) . . . ?
CL1 C4 O1 105.23(3) . . . ?
CL1 C4 N1 75.86(4) . . . ?
CL1 C4 N2 74.65(3) . . . ?
CL1 C4 C1 72.96(3) . . . ?
CL1 C4 C2 80.44(4) . . . ?
CL1 C4 C3 88.73(5) . . . ?
CL1 C4 C5 105.00(4) . . . ?
CL1 C4 C6 82.98(4) . . . ?
CL1 C4 C7 82.65(3) . . . ?
CL1 C4 C8 104.65(6) . . . ?
CL1 C4 C8 63.90(4) . . . ?
CL1 C4 H1 95.8(2) . . . no
CL1 C4 H2 107.04(4) . . . no
CL1 C4 H3 123.3(7) . . . no
CL1 C4 H3 81.2(7) . . . no
CL1 C4 H4 86.59(13) . . . no
CL1 C4 H4 160.6(4) . . . no
CL1 C4 H4 43.4(4) . . . no
CL1 C4 H6 119.6(4) . . . no
CL1 C4 H6 47.2(4) . . . no
CL1 C4 H10 74.56(6) . . . no
CL1 C4 O1 73.45(3) 1_545 1_545 1_545 ?
CL1 C4 O1 105.23(3) 1_545 1_545 1_545 ?
CL1 C4 N1 75.86(4) 1_545 1_545 1_545 ?
CL1 C4 N2 74.65(3) 1_545 1_545 1_545 ?
CL1 C4 C1 72.96(3) 1_545 1_545 1_545 ?
CL1 C4 C2 80.44(4) 1_545 1_545 1_545 ?
CL1 C4 C3 88.73(5) 1_545 1_545 1_545 ?
CL1 C4 C5 105.00(4) 1_545 1_545 1_545 ?
CL1 C4 C6 82.98(4) 1_545 1_545 1_545 ?
CL1 C4 C7 82.65(3) 1_545 1_545 1_545 ?
CL1 C4 C8 63.90(4) 1_545 1_545 1_545 ?
CL1 C4 C8 104.65(6) 1_545 1_545 1_545 ?
CL1 C4 H1 95.8(2) 1_545 1_545 1_545 no
CL1 C4 H2 107.04(4) 1_545 1_545 1_545 no
CL1 C4 H3 81.2(7) 1_545 1_545 1_545 no
CL1 C4 H3 123.3(7) 1_545 1_545 1_545 no
CL1 C4 H4 86.59(13) 1_545 1_545 1_545 no
CL1 C4 H4 43.4(4) 1_545 1_545 1_545 no
CL1 C4 H4 160.6(4) 1_545 1_545 1_545 no
CL1 C4 H6 47.2(4) 1_545 1_545 1_545 no
CL1 C4 H6 119.6(4) 1_545 1_545 1_545 no
CL1 C4 H10 74.56(6) 1_545 1_545 1_545 no
O1 C4 O1 167.66(8) . . . ?
O1 C4 N1 19.47(9) . . . ?
O1 C4 N2 40.12(5) . . . ?
O1 C4 C1 9.68(6) . . . ?
O1 C4 C2 69.92(7) . . . ?
O1 C4 C3 100.00(13) . . . ?
O1 C4 C5 137.4(1) . . . ?
O1 C4 C6 79.75(7) . . . ?
O1 C4 C7 49.88(6) . . . ?
O1 C4 C8 58.31(5) . . . ?
O1 C4 C8 58.31(5) . . . ?
O1 C4 H1 124.6(6) . . . no
O1 C4 H2 161.4(8) . . . no
O1 C4 H3 119.7(7) . . . no
O1 C4 H3 119.7(7) . . . no
O1 C4 H4 92.7(5) . . . no
O1 C4 H4 115.8(4) . . . no
O1 C4 H4 115.8(4) . . . no
O1 C4 H6 61.0(3) . . . no
O1 C4 H6 61.0(3) . . . no
O1 C4 H10 39.4(4) . . . no
O1 C4 N1 172.87(13) 1_655 1_655 1_655 ?
O1 C4 N2 127.54(7) 1_655 1_655 1_655 ?
O1 C4 C1 157.98(9) 1_655 1_655 1_655 ?
O1 C4 C2 97.74(8) 1_655 1_655 1_655 ?
O1 C4 C3 67.66(11) 1_655 1_655 1_655 ?
O1 C4 C5 54.96(12) 1_655 1_655 1_655 ?
O1 C4 C6 87.91(6) 1_655 1_655 1_655 ?
O1 C4 C7 142.46(9) 1_655 1_655 1_655 ?
O1 C4 C8 132.66(7) 1_655 1_655 1_655 ?
O1 C4 C8 132.66(7) 1_655 1_655 1_655 ?
O1 C4 H1 43.1(6) 1_655 1_655 1_655 no
O1 C4 H2 31.0(8) 1_655 1_655 1_655 no
O1 C4 H3 71.6(7) 1_655 1_655 1_655 no
O1 C4 H3 71.6(7) 1_655 1_655 1_655 no
O1 C4 H4 75.0(5) 1_655 1_655 1_655 no
O1 C4 H4 61.8(4) 1_655 1_655 1_655 no
O1 C4 H4 61.8(4) 1_655 1_655 1_655 no
O1 C4 H6 127.4(3) 1_655 1_655 1_655 no
O1 C4 H6 127.4(3) 1_655 1_655 1_655 no
O1 C4 H10 128.2(4) 1_655 1_655 1_655 no
N1 C4 N2 59.59(10) . . . ?
N1 C4 C1 29.15(10) . . . ?
N1 C4 C2 89.39(13) . . . ?
N1 C4 C3 119.5(2) . . . ?
N1 C4 C5 117.9(2) . . . ?
N1 C4 C6 99.23(12) . . . ?
N1 C4 C7 30.41(9) . . . ?
N1 C4 C8 41.24(8) . . . ?
N1 C4 C8 41.24(8) . . . ?
N1 C4 H1 144.1(6) . . . no
N1 C4 H2 141.9(8) . . . no
N1 C4 H3 101.8(7) . . . no
N1 C4 H3 101.8(7) . . . no
N1 C4 H4 112.1(5) . . . no
N1 C4 H4 118.9(4) . . . no
N1 C4 H4 118.9(4) . . . no
N1 C4 H6 48.3(3) . . . no
N1 C4 H6 48.3(3) . . . no
N1 C4 H10 58.9(4) . . . no
N2 C4 C1 30.44(6) . . . ?
N2 C4 C2 29.80(6) . . . ?
N2 C4 C3 59.88(12) . . . ?
N2 C4 C5 177.5(2) . . . ?
N2 C4 C6 39.63(6) . . . ?
N2 C4 C7 90.00(8) . . . ?
N2 C4 C8 95.42(7) . . . ?
N2 C4 C8 95.42(7) . . . ?
N2 C4 H1 84.5(6) . . . no
N2 C4 H2 158.5(8) . . . no
N2 C4 H3 152.4(7) . . . no
N2 C4 H3 152.4(7) . . . no
N2 C4 H4 52.5(5) . . . no
N2 C4 H4 101.2(4) . . . no
N2 C4 H4 101.2(4) . . . no
N2 C4 H6 91.7(3) . . . no
N2 C4 H6 91.7(3) . . . no
N2 C4 H10 0.7(4) . . . no
C1 C4 C2 60.24(8) . . . ?
C1 C4 C3 90.3(1) . . . ?
C1 C4 C5 147.1(2) . . . ?
C1 C4 C6 70.07(8) . . . ?
C1 C4 C7 59.56(8) . . . ?
C1 C4 C8 67.15(7) . . . ?
C1 C4 C8 67.15(7) . . . ?
C1 C4 H1 114.9(6) . . . no
C1 C4 H2 171.0(8) . . . no
C1 C4 H3 128.3(7) . . . no
C1 C4 H3 128.3(7) . . . no
C1 C4 H4 83.0(5) . . . no
C1 C4 H4 113.2(4) . . . no
C1 C4 H4 113.2(4) . . . no
C1 C4 H6 68.0(3) . . . no
C1 C4 H6 68.0(3) . . . no
C1 C4 H10 29.8(4) . . . no
C2 C4 C3 30.08(11) . . . ?
C2 C4 C5 152.7(2) . . . ?
C2 C4 C6 9.84(7) . . . ?
C2 C4 C7 119.80(10) . . . ?
C2 C4 C8 122.87(9) . . . ?
C2 C4 C8 122.87(9) . . . ?
C2 C4 H1 54.7(6) . . . no
C2 C4 H2 128.7(8) . . . no
C2 C4 H3 155.5(7) . . . no
C2 C4 H3 155.5(7) . . . no
C2 C4 H4 22.7(5) . . . no
C2 C4 H4 86.9(4) . . . no
C2 C4 H4 86.9(4) . . . no
C2 C4 H6 114.7(3) . . . no
C2 C4 H6 114.7(3) . . . no
C2 C4 H10 30.5(4) . . . no
C3 C4 C5 122.6(2) . . . ?
C3 C4 C6 20.24(11) . . . ?
C3 C4 C7 149.9(2) . . . ?
C3 C4 C8 148.14(11) . . . ?
C3 C4 C8 148.14(11) . . . ?
C3 C4 H1 24.6(6) . . . no
C3 C4 H2 98.7(8) . . . no
C3 C4 H3 133.6(7) . . . no
C3 C4 H3 133.6(7) . . . no
C3 C4 H4 7.3(5) . . . no
C3 C4 H4 73.2(4) . . . no
C3 C4 H4 73.2(4) . . . no
C3 C4 H6 134.2(4) . . . no
C3 C4 H6 134.2(4) . . . no
C3 C4 H10 60.6(4) . . . no
C5 C4 C6 142.9(2) . . . ?
C5 C4 C7 87.5(1) . . . ?
C5 C4 C8 82.26(13) . . . ?
C5 C4 C8 82.26(13) . . . ?
C5 C4 H1 98.0(7) . . . no
C5 C4 H2 24.0(8) . . . no
C5 C4 H3 26.2(7) . . . no
C5 C4 H3 26.2(7) . . . no
C5 C4 H4 130.0(5) . . . no
C5 C4 H4 80.0(4) . . . no
C5 C4 H4 80.0(4) . . . no
C5 C4 H6 86.3(3) . . . no
C5 C4 H6 86.3(3) . . . no
C5 C4 H10 176.8(4) . . . no
C6 C4 C7 129.63(9) . . . ?
C6 C4 C8 131.62(7) . . . ?
C6 C4 C8 131.62(7) . . . ?
C6 C4 H1 44.8(6) . . . no
C6 C4 H2 118.9(8) . . . no
C6 C4 H3 149.7(7) . . . no
C6 C4 H3 149.7(7) . . . no
C6 C4 H4 12.9(4) . . . no
C6 C4 H4 82.2(4) . . . no
C6 C4 H4 82.2(4) . . . no
C6 C4 H6 121.7(3) . . . no
C6 C4 H6 121.7(3) . . . no
C6 C4 H10 40.3(4) . . . no
C7 C4 C8 21.99(4) . . . ?
C7 C4 C8 21.99(4) . . . ?
C7 C4 H1 174.5(6) . . . no
C7 C4 H2 111.5(8) . . . no
C7 C4 H3 73.5(7) . . . no
C7 C4 H3 73.5(7) . . . no
C7 C4 H4 142.5(5) . . . no
C7 C4 H4 116.5(4) . . . no
C7 C4 H4 116.5(4) . . . no
C7 C4 H6 37.9(4) . . . no
C7 C4 H6 37.9(4) . . . no
C7 C4 H10 89.3(4) . . . no
C8 C4 C8 42.50(7) . . . ?
C8 C4 H1 158.75(4) . . . no
C8 C4 H2 104.6(8) . . . no
C8 C4 H3 61.4(7) . . . no
C8 C4 H3 77.7(7) . . . no
C8 C4 H4 142.5(4) . . . no
C8 C4 H4 94.5(4) . . . no
C8 C4 H4 135.4(4) . . . no
C8 C4 H6 16.9(4) . . . no
C8 C4 H6 59.2(4) . . . no
C8 C4 H10 94.8(4) . . . no
C8 C4 H1 158.75(4) 4 4 4 no
C8 C4 H2 104.6(8) 4 4 4 no
C8 C4 H3 77.7(7) 4 4 4 no
C8 C4 H3 61.4(7) 4 4 4 no
C8 C4 H4 142.5(4) 4 4 4 no
C8 C4 H4 135.4(4) 4 4 4 no
C8 C4 H4 94.5(4) 4 4 4 no
C8 C4 H6 59.2(4) 4 4 4 no
C8 C4 H6 16.9(4) 4 4 4 no
C8 C4 H10 94.8(4) 4 4 4 no
H1 C4 H2 74.1(10) . . . no
H1 C4 H3 111.5(9) . . . no
H1 C4 H3 111.5(9) . . . no
H1 C4 H4 31.9(8) . . . no
H1 C4 H4 64.8(4) . . . no
H1 C4 H4 64.8(4) . . . no
H1 C4 H6 142.0(4) . . . no
H1 C4 H6 142.0(4) . . . no
H1 C4 H10 85.2(7) . . . no
H2 C4 H3 43.9(9) . . . no
H2 C4 H3 43.9(9) . . . no
H2 C4 H4 106.0(10) . . . no
H2 C4 H4 69.9(5) . . . no
H2 C4 H4 69.9(5) . . . no
H2 C4 H6 105.1(7) . . . no
H2 C4 H6 105.1(7) . . . no
H2 C4 H10 159.2(9) . . . no
H3 C4 H3 43.1(14) . . . no
H3 C4 H4 139.8(8) . . . no
H3 C4 H4 68.5(8) . . . no
H3 C4 H4 106.0(8) . . . no
H3 C4 H6 61.6(8) . . . no
H3 C4 H6 88.6(8) . . . no
H3 C4 H10 152.0(7) . . . no
H3 C4 H4 139.8(8) 4 4 4 no
H3 C4 H4 106.0(8) 4 4 4 no
H3 C4 H4 68.5(8) 4 4 4 no
H3 C4 H6 88.6(8) 4 4 4 no
H3 C4 H6 61.6(8) 4 4 4 no
H3 C4 H10 152.0(7) 4 4 4 no
H4 C4 H4 76.3(5) . . . no
H4 C4 H4 76.3(5) . . . no
H4 C4 H6 130.1(4) . . . no
H4 C4 H6 130.1(4) . . . no
H4 C4 H10 53.2(6) . . . no
H4 C4 H4 121.8(8) 2_746 2_746 2_746 no
H4 C4 H6 79.0(6) 2_746 2_746 2_746 no
H4 C4 H6 152.0(5) 2_746 2_746 2_746 no
H4 C4 H10 101.5(5) 2_746 2_746 2_746 no
H4 C4 H6 152.0(5) 2_756 2_756 2_756 no
H4 C4 H6 79.0(6) 2_756 2_756 2_756 no
H4 C4 H10 101.5(5) 2_756 2_756 2_756 no
H6 C4 H6 75.7(8) . . . no
H6 C4 H10 91.2(5) . . . no
H6 C4 H10 91.2(5) 4 4 4 no
O1 C5 N1 132.56(12) 1_655 1_655 1_655 ?
O1 C5 C1 123.50(9) 1_655 1_655 1_655 ?
O1 C5 C2 86.11(8) 1_655 1_655 1_655 ?
O1 C5 C3 75.46(9) 1_655 1_655 1_655 ?
O1 C5 C4 103.0(2) 1_655 1_655 1_655 ?
O1 C5 C7 163.79(11) 1_655 1_655 1_655 ?
O1 C5 C8 158.81(5) 1_655 1_655 1_655 ?
O1 C5 C8 158.81(5) 1_655 1_655 1_655 ?
O1 C5 C11 88.91(7) 1_655 1_655 1_655 ?
O1 C5 C11 88.91(7) 1_655 1_655 1_655 ?
O1 C5 H1 54.9(5) 1_655 1_655 1_655 no
O1 C5 H2 7.7(18) 1_655 1_655 1_655 no
O1 C5 H3 115.8(15) 1_655 1_655 1_655 no
O1 C5 H3 115.8(15) 1_655 1_655 1_655 no
O1 C5 H4 66.8(4) 1_655 1_655 1_655 no
O1 C5 H4 66.8(4) 1_655 1_655 1_655 no
O1 C5 H5 46.4(4) 1_655 1_655 1_655 no
O1 C5 H5 46.4(4) 1_655 1_655 1_655 no
O1 C5 H6 142.9(4) 1_655 1_655 1_655 no
O1 C5 H6 142.9(4) 1_655 1_655 1_655 no
O1 C5 H7 109.6(3) 1_655 1_655 1_655 no
O1 C5 H7 109.6(3) 1_655 1_655 1_655 no
O1 C5 H8 79.2(4) 1_655 1_655 1_655 no
O1 C5 H8 79.2(4) 1_655 1_655 1_655 no
O1 C5 H9 96.1(5) 1_655 1_655 1_655 no
O1 C5 H9 96.1(5) 1_655 1_655 1_655 no
N1 C5 C1 9.06(5) . . . ?
N1 C5 C2 46.45(6) . . . ?
N1 C5 C3 57.10(8) . . . ?
N1 C5 C4 29.58(9) . . . ?
N1 C5 C7 31.23(6) . . . ?
N1 C5 C8 45.48(6) . . . ?
N1 C5 C8 45.48(6) . . . ?
N1 C5 C11 110.96(7) . . . ?
N1 C5 C11 110.96(7) . . . ?
N1 C5 H1 77.6(5) . . . no
N1 C5 H2 140.3(18) . . . no
N1 C5 H3 91.7(15) . . . no
N1 C5 H3 91.7(15) . . . no
N1 C5 H4 92.5(4) . . . no
N1 C5 H4 92.5(4) . . . no
N1 C5 H5 114.9(4) . . . no
N1 C5 H5 114.9(4) . . . no
N1 C5 H6 47.6(3) . . . no
N1 C5 H6 47.6(3) . . . no
N1 C5 H7 114.0(3) . . . no
N1 C5 H7 114.0(3) . . . no
N1 C5 H8 123.0(5) . . . no
N1 C5 H8 123.0(5) . . . no
N1 C5 H9 96.8(5) . . . no
N1 C5 H9 96.8(5) . . . no
C1 C5 C2 37.38(5) . . . ?
C1 C5 C3 48.03(7) . . . ?
C1 C5 C4 20.51(10) . . . ?
C1 C5 C7 40.29(6) . . . ?
C1 C5 C8 53.52(6) . . . ?
C1 C5 C8 53.52(6) . . . ?
C1 C5 C11 113.64(7) . . . ?
C1 C5 C11 113.64(7) . . . ?
C1 C5 H1 68.6(5) . . . no
C1 C5 H2 131.2(18) . . . no
C1 C5 H3 97.3(15) . . . no
C1 C5 H3 97.3(15) . . . no
C1 C5 H4 88.0(4) . . . no
C1 C5 H4 88.0(4) . . . no
C1 C5 H5 109.2(4) . . . no
C1 C5 H5 109.2(4) . . . no
C1 C5 H6 53.7(3) . . . no
C1 C5 H6 53.7(3) . . . no
C1 C5 H7 122.1(3) . . . no
C1 C5 H7 122.1(3) . . . no
C1 C5 H8 125.2(4) . . . no
C1 C5 H8 125.2(4) . . . no
C1 C5 H9 99.0(5) . . . no
C1 C5 H9 99.0(5) . . . no
C2 C5 C3 10.65(6) . . . ?
C2 C5 C4 16.87(10) . . . ?
C2 C5 C7 77.68(8) . . . ?
C2 C5 C8 88.14(7) . . . ?
C2 C5 C8 88.14(7) . . . ?
C2 C5 C11 117.77(5) . . . ?
C2 C5 C11 117.77(5) . . . ?
C2 C5 H1 31.2(5) . . . no
C2 C5 H2 93.8(18) . . . no
C2 C5 H3 118.0(14) . . . no
C2 C5 H3 118.0(14) . . . no
C2 C5 H4 70.9(4) . . . no
C2 C5 H4 70.9(4) . . . no
C2 C5 H5 83.8(4) . . . no
C2 C5 H5 83.8(4) . . . no
C2 C5 H6 82.7(3) . . . no
C2 C5 H6 82.7(3) . . . no
C2 C5 H7 151.6(4) . . . no
C2 C5 H7 151.6(4) . . . no
C2 C5 H8 123.6(4) . . . no
C2 C5 H8 123.6(4) . . . no
C2 C5 H9 105.3(5) . . . no
C2 C5 H9 105.3(5) . . . no
C3 C5 C4 27.52(10) . . . ?
C3 C5 C7 88.33(10) . . . ?
C3 C5 C8 98.12(9) . . . ?
C3 C5 C8 98.12(9) . . . ?
C3 C5 C11 116.65(5) . . . ?
C3 C5 C11 116.65(5) . . . ?
C3 C5 H1 20.5(5) . . . no
C3 C5 H2 83.2(18) . . . no
C3 C5 H3 122.4(14) . . . no
C3 C5 H3 122.4(14) . . . no
C3 C5 H4 67.0(4) . . . no
C3 C5 H4 67.0(4) . . . no
C3 C5 H5 76.5(4) . . . no
C3 C5 H5 76.5(4) . . . no
C3 C5 H6 91.4(3) . . . no
C3 C5 H6 91.4(3) . . . no
C3 C5 H7 156.2(4) . . . no
C3 C5 H7 156.2(4) . . . no
C3 C5 H8 120.1(4) . . . no
C3 C5 H8 120.1(4) . . . no
C3 C5 H9 106.0(5) . . . no
C3 C5 H9 106.0(5) . . . no
C4 C5 C7 60.81(12) . . . ?
C4 C5 C8 72.37(12) . . . ?
C4 C5 C8 72.37(12) . . . ?
C4 C5 C11 117.42(6) . . . ?
C4 C5 C11 117.42(6) . . . ?
C4 C5 H1 48.1(5) . . . no
C4 C5 H2 110.7(18) . . . no
C4 C5 H3 109.4(14) . . . no
C4 C5 H3 109.4(14) . . . no
C4 C5 H4 78.1(4) . . . no
C4 C5 H4 78.1(4) . . . no
C4 C5 H5 95.4(4) . . . no
C4 C5 H5 95.4(4) . . . no
C4 C5 H6 69.1(3) . . . no
C4 C5 H6 69.1(3) . . . no
C4 C5 H7 139.6(4) . . . no
C4 C5 H7 139.6(4) . . . no
C4 C5 H8 126.5(4) . . . no
C4 C5 H8 126.5(4) . . . no
C4 C5 H9 103.1(5) . . . no
C4 C5 H9 103.1(5) . . . no
C7 C5 C8 22.77(4) . . . ?
C7 C5 C8 22.77(4) . . . ?
C7 C5 C11 98.57(8) . . . ?
C7 C5 C11 98.57(8) . . . ?
C7 C5 H1 108.9(5) . . . no
C7 C5 H2 171.5(18) . . . no
C7 C5 H3 72.9(15) . . . no
C7 C5 H3 72.9(15) . . . no
C7 C5 H4 107.1(5) . . . no
C7 C5 H4 107.1(5) . . . no
C7 C5 H5 130.1(4) . . . no
C7 C5 H5 130.1(4) . . . no
C7 C5 H6 35.2(4) . . . no
C7 C5 H6 35.2(4) . . . no
C7 C5 H7 85.3(3) . . . no
C7 C5 H7 85.3(3) . . . no
C7 C5 H8 109.8(5) . . . no
C7 C5 H8 109.8(5) . . . no
C7 C5 H9 88.3(5) . . . no
C7 C5 H9 88.3(5) . . . no
C8 C5 C8 40.80(7) . . . ?
C8 C5 C11 75.80(7) . . . ?
C8 C5 C11 111.75(9) . . . ?
C8 C5 H1 117.2(5) . . . no
C8 C5 H2 159.5(2) . . . no
C8 C5 H3 50.4(15) . . . no
C8 C5 H3 84.9(15) . . . no
C8 C5 H4 92.0(4) . . . no
C8 C5 H4 129.9(5) . . . no
C8 C5 H5 152.7(4) . . . no
C8 C5 H5 112.6(4) . . . no
C8 C5 H6 15.9(3) . . . no
C8 C5 H6 55.9(4) . . . no
C8 C5 H7 84.6(3) . . . no
C8 C5 H7 68.6(3) . . . no
C8 C5 H8 120.6(4) . . . no
C8 C5 H8 87.1(5) . . . no
C8 C5 H9 65.9(5) . . . no
C8 C5 H9 105.1(5) . . . no
C8 C5 C11 111.75(9) 4 4 4 ?
C8 C5 C11 75.80(7) 4 4 4 ?
C8 C5 H1 117.2(5) 4 4 4 no
C8 C5 H2 159.5(2) 4 4 4 no
C8 C5 H3 84.9(15) 4 4 4 no
C8 C5 H3 50.4(15) 4 4 4 no
C8 C5 H4 129.9(5) 4 4 4 no
C8 C5 H4 92.0(4) 4 4 4 no
C8 C5 H5 112.6(4) 4 4 4 no
C8 C5 H5 152.7(4) 4 4 4 no
C8 C5 H6 55.9(4) 4 4 4 no
C8 C5 H6 15.9(3) 4 4 4 no
C8 C5 H7 68.6(3) 4 4 4 no
C8 C5 H7 84.6(3) 4 4 4 no
C8 C5 H8 87.1(5) 4 4 4 no
C8 C5 H8 120.6(4) 4 4 4 no
C8 C5 H9 105.1(5) 4 4 4 no
C8 C5 H9 65.9(5) 4 4 4 no
C11 C5 C11 124.11(11) 2_747 2_747 2_747 ?
C11 C5 H1 111.9(2) 2_747 2_747 2_747 no
C11 C5 H2 85.3(8) 2_747 2_747 2_747 no
C11 C5 H3 26.9(15) 2_747 2_747 2_747 no
C11 C5 H3 119.7(15) 2_747 2_747 2_747 no
C11 C5 H4 50.7(4) 2_747 2_747 2_747 no
C11 C5 H4 154.3(5) 2_747 2_747 2_747 no
C11 C5 H5 130.8(4) 2_747 2_747 2_747 no
C11 C5 H5 51.5(4) 2_747 2_747 2_747 no
C11 C5 H6 66.0(3) 2_747 2_747 2_747 no
C11 C5 H6 127.5(4) 2_747 2_747 2_747 no
C11 C5 H7 87.0(4) 2_747 2_747 2_747 no
C11 C5 H7 42.4(4) 2_747 2_747 2_747 no
C11 C5 H8 116.1(4) 2_747 2_747 2_747 no
C11 C5 H8 12.1(4) 2_747 2_747 2_747 no
C11 C5 H9 14.8(5) 2_747 2_747 2_747 no
C11 C5 H9 136.9(5) 2_747 2_747 2_747 no
C11 C5 H1 111.9(2) 2_757 2_757 2_757 no
C11 C5 H2 85.3(8) 2_757 2_757 2_757 no
C11 C5 H3 119.7(15) 2_757 2_757 2_757 no
C11 C5 H3 26.9(15) 2_757 2_757 2_757 no
C11 C5 H4 154.3(5) 2_757 2_757 2_757 no
C11 C5 H4 50.7(4) 2_757 2_757 2_757 no
C11 C5 H5 51.5(4) 2_757 2_757 2_757 no
C11 C5 H5 130.8(4) 2_757 2_757 2_757 no
C11 C5 H6 127.5(4) 2_757 2_757 2_757 no
C11 C5 H6 66.0(3) 2_757 2_757 2_757 no
C11 C5 H7 42.4(4) 2_757 2_757 2_757 no
C11 C5 H7 87.0(4) 2_757 2_757 2_757 no
C11 C5 H8 12.1(4) 2_757 2_757 2_757 no
C11 C5 H8 116.1(4) 2_757 2_757 2_757 no
C11 C5 H9 136.9(5) 2_757 2_757 2_757 no
C11 C5 H9 14.8(5) 2_757 2_757 2_757 no
H1 C5 H2 62.6(18) . . . no
H1 C5 H3 127.6(15) . . . no
H1 C5 H3 127.6(15) . . . no
H1 C5 H4 61.7(4) . . . no
H1 C5 H4 61.7(4) . . . no
H1 C5 H5 63.5(5) . . . no
H1 C5 H5 63.5(5) . . . no
H1 C5 H6 108.0(5) . . . no
H1 C5 H6 108.0(5) . . . no
H1 C5 H7 153.5(5) . . . no
H1 C5 H7 153.5(5) . . . no
H1 C5 H8 110.9(5) . . . no
H1 C5 H8 110.9(5) . . . no
H1 C5 H9 105.7(5) . . . no
H1 C5 H9 105.7(5) . . . no
H2 C5 H3 111.8(18) . . . no
H2 C5 H3 111.8(18) . . . no
H2 C5 H4 69.5(8) . . . no
H2 C5 H4 69.5(8) . . . no
H2 C5 H5 47.6(6) . . . no
H2 C5 H5 47.6(6) . . . no
H2 C5 H6 144.6(4) . . . no
H2 C5 H6 144.6(4) . . . no
H2 C5 H7 102.5(17) . . . no
H2 C5 H7 102.5(17) . . . no
H2 C5 H8 74.8(11) . . . no
H2 C5 H8 74.8(11) . . . no
H2 C5 H9 94.0(7) . . . no
H2 C5 H9 94.0(7) . . . no
H3 C5 H3 103.5(29) . . . no
H3 C5 H4 67.8(15) . . . no
H3 C5 H4 170.4(15) . . . no
H3 C5 H5 153.4(15) . . . no
H3 C5 H5 76.1(16) . . . no
H3 C5 H6 44.1(15) . . . no
H3 C5 H6 100.6(15) . . . no
H3 C5 H7 77.3(15) . . . no
H3 C5 H7 34.0(15) . . . no
H3 C5 H8 117.5(15) . . . no
H3 C5 H8 37.0(16) . . . no
H3 C5 H9 24.0(16) . . . no
H3 C5 H9 126.5(15) . . . no
H3 C5 H4 170.4(15) 4 4 4 no
H3 C5 H4 67.8(15) 4 4 4 no
H3 C5 H5 76.1(16) 4 4 4 no
H3 C5 H5 153.4(15) 4 4 4 no
H3 C5 H6 100.6(15) 4 4 4 no
H3 C5 H6 44.1(15) 4 4 4 no
H3 C5 H7 34.0(15) 4 4 4 no
H3 C5 H7 77.3(15) 4 4 4 no
H3 C5 H8 37.0(16) 4 4 4 no
H3 C5 H8 117.5(15) 4 4 4 no
H3 C5 H9 126.5(15) 4 4 4 no
H3 C5 H9 24.0(16) 4 4 4 no
H4 C5 H4 120.5(8) 2_746 2_746 2_746 no
H4 C5 H5 109.7(6) 2_746 2_746 2_746 no
H4 C5 H5 23.5(5) 2_746 2_746 2_746 no
H4 C5 H6 76.1(6) 2_746 2_746 2_746 no
H4 C5 H6 139.3(6) 2_746 2_746 2_746 no
H4 C5 H7 136.7(6) 2_746 2_746 2_746 no
H4 C5 H7 93.1(5) 2_746 2_746 2_746 no
H4 C5 H8 142.5(7) 2_746 2_746 2_746 no
H4 C5 H8 53.2(6) 2_746 2_746 2_746 no
H4 C5 H9 44.4(6) 2_746 2_746 2_746 no
H4 C5 H9 162.4(6) 2_746 2_746 2_746 no
H4 C5 H5 23.5(5) 2_756 2_756 2_756 no
H4 C5 H5 109.7(6) 2_756 2_756 2_756 no
H4 C5 H6 139.3(6) 2_756 2_756 2_756 no
H4 C5 H6 76.1(6) 2_756 2_756 2_756 no
H4 C5 H7 93.1(5) 2_756 2_756 2_756 no
H4 C5 H7 136.7(6) 2_756 2_756 2_756 no
H4 C5 H8 53.2(6) 2_756 2_756 2_756 no
H4 C5 H8 142.5(7) 2_756 2_756 2_756 no
H4 C5 H9 162.4(6) 2_756 2_756 2_756 no
H4 C5 H9 44.4(6) 2_756 2_756 2_756 no
H5 C5 H5 92.4(8) 2_756 2_756 2_756 no
H5 C5 H6 162.4(5) 2_756 2_756 2_756 no
H5 C5 H6 97.1(6) 2_756 2_756 2_756 no
H5 C5 H7 90.2(5) 2_756 2_756 2_756 no
H5 C5 H7 124.3(5) 2_756 2_756 2_756 no
H5 C5 H8 47.7(6) 2_756 2_756 2_756 no
H5 C5 H8 119.0(6) 2_756 2_756 2_756 no
H5 C5 H9 141.5(6) 2_756 2_756 2_756 no
H5 C5 H9 52.8(6) 2_756 2_756 2_756 no
H5 C5 H6 97.1(6) 3_756 3_756 3_756 no
H5 C5 H6 162.4(5) 3_756 3_756 3_756 no
H5 C5 H7 124.3(5) 3_756 3_756 3_756 no
H5 C5 H7 90.2(5) 3_756 3_756 3_756 no
H5 C5 H8 119.0(6) 3_756 3_756 3_756 no
H5 C5 H8 47.7(6) 3_756 3_756 3_756 no
H5 C5 H9 52.8(6) 3_756 3_756 3_756 no
H5 C5 H9 141.5(6) 3_756 3_756 3_756 no
H6 C5 H6 70.2(7) . . . no
H6 C5 H7 96.5(5) . . . no
H6 C5 H7 70.5(4) . . . no
H6 C5 H8 135.5(5) . . . no
H6 C5 H8 78.0(6) . . . no
H6 C5 H9 53.9(6) . . . no
H6 C5 H9 121.0(6) . . . no
H6 C5 H7 70.5(4) 4 4 4 no
H6 C5 H7 96.5(5) 4 4 4 no
H6 C5 H8 78.0(6) 4 4 4 no
H6 C5 H8 135.5(5) 4 4 4 no
H6 C5 H9 121.0(6) 4 4 4 no
H6 C5 H9 53.9(6) 4 4 4 no
H7 C5 H7 45.7(8) 2_757 2_757 2_757 no
H7 C5 H8 42.6(5) 2_757 2_757 2_757 no
H7 C5 H8 83.5(6) 2_757 2_757 2_757 no
H7 C5 H9 96.7(6) 2_757 2_757 2_757 no
H7 C5 H9 51.0(6) 2_757 2_757 2_757 no
H7 C5 H8 83.5(6) 3_757 3_757 3_757 no
H7 C5 H8 42.6(5) 3_757 3_757 3_757 no
H7 C5 H9 51.0(6) 3_757 3_757 3_757 no
H7 C5 H9 96.7(6) 3_757 3_757 3_757 no
H8 C5 H8 106.6(9) 2_757 2_757 2_757 no
H8 C5 H9 130.1(7) 2_757 2_757 2_757 no
H8 C5 H9 26.3(6) 2_757 2_757 2_757 no
H8 C5 H9 26.3(6) 3_757 3_757 3_757 no
H8 C5 H9 130.1(7) 3_757 3_757 3_757 no
H9 C5 H9 147.7(10) 2_747 2_747 2_747 no
CL1 C6 CL1 167.73(8) 2_646 2_646 2_646 ?
CL1 C6 O1 70.46(5) 2_646 2_646 2_646 ?
CL1 C6 O1 70.46(5) 2_646 2_646 2_646 ?
CL1 C6 N2 54.45(7) 2_646 2_646 2_646 ?
CL1 C6 C1 62.35(5) 2_646 2_646 2_646 ?
CL1 C6 C2 84.11(13) 2_646 2_646 2_646 ?
CL1 C6 C3 110.71(9) 2_646 2_646 2_646 ?
CL1 C6 C4 99.88(6) 2_646 2_646 2_646 ?
CL1 C6 C11 96.57(9) 2_646 2_646 2_646 ?
CL1 C6 H1 130.3(5) 2_646 2_646 2_646 no
CL1 C6 H1 112.4(3) 2_646 2_646 2_646 no
CL1 C6 H1 112.4(3) 2_646 2_646 2_646 no
CL1 C6 H2 100.6(4) 2_646 2_646 2_646 no
CL1 C6 H2 100.6(4) 2_646 2_646 2_646 no
CL1 C6 H4 166.2(18) 2_646 2_646 2_646 no
CL1 C6 H5 54.7(15) 2_646 2_646 2_646 no
CL1 C6 H5 54.7(15) 2_646 2_646 2_646 no
CL1 C6 H8 88.7(4) 2_646 2_646 2_646 no
CL1 C6 H8 88.7(4) 2_646 2_646 2_646 no
CL1 C6 H9 112.9(6) 2_646 2_646 2_646 no
CL1 C6 H10 34.2(6) 2_646 2_646 2_646 no
CL1 C6 O1 108.21(5) 2_746 2_746 2_746 ?
CL1 C6 O1 108.21(5) 2_746 2_746 2_746 ?
CL1 C6 N2 137.82(11) 2_746 2_746 2_746 ?
CL1 C6 C1 129.92(9) 2_746 2_746 2_746 ?
CL1 C6 C2 108.2(2) 2_746 2_746 2_746 ?
CL1 C6 C3 81.56(9) 2_746 2_746 2_746 ?
CL1 C6 C4 92.39(7) 2_746 2_746 2_746 ?
CL1 C6 C11 71.16(8) 2_746 2_746 2_746 ?
CL1 C6 H1 62.0(5) 2_746 2_746 2_746 no
CL1 C6 H1 70.1(4) 2_746 2_746 2_746 no
CL1 C6 H1 70.1(4) 2_746 2_746 2_746 no
CL1 C6 H2 74.2(4) 2_746 2_746 2_746 no
CL1 C6 H2 74.2(4) 2_746 2_746 2_746 no
CL1 C6 H4 1.6(18) 2_746 2_746 2_746 no
CL1 C6 H5 118.4(15) 2_746 2_746 2_746 no
CL1 C6 H5 118.4(15) 2_746 2_746 2_746 no
CL1 C6 H8 79.4(4) 2_746 2_746 2_746 no
CL1 C6 H8 79.4(4) 2_746 2_746 2_746 no
CL1 C6 H9 54.8(6) 2_746 2_746 2_746 no
CL1 C6 H10 158.0(6) 2_746 2_746 2_746 no
O1 C6 O1 140.11(10) 2_646 2_646 2_646 ?
O1 C6 N2 81.96(5) 2_646 2_646 2_646 ?
O1 C6 C1 84.51(5) 2_646 2_646 2_646 ?
O1 C6 C2 91.86(6) 2_646 2_646 2_646 ?
O1 C6 C3 100.43(5) 2_646 2_646 2_646 ?
O1 C6 C4 97.10(5) 2_646 2_646 2_646 ?
O1 C6 C11 88.37(5) 2_646 2_646 2_646 ?
O1 C6 H1 105.51(12) 2_646 2_646 2_646 no
O1 C6 H1 44.1(3) 2_646 2_646 2_646 no
O1 C6 H1 174.0(3) 2_646 2_646 2_646 no
O1 C6 H2 37.3(4) 2_646 2_646 2_646 no
O1 C6 H2 149.4(4) 2_646 2_646 2_646 no
O1 C6 H4 108.0(3) 2_646 2_646 2_646 no
O1 C6 H5 28.4(15) 2_646 2_646 2_646 no
O1 C6 H5 115.9(15) 2_646 2_646 2_646 no
O1 C6 H8 73.1(5) 2_646 2_646 2_646 no
O1 C6 H8 98.3(5) 2_646 2_646 2_646 no
O1 C6 H9 93.9(2) 2_646 2_646 2_646 no
O1 C6 H10 76.2(2) 2_646 2_646 2_646 no
O1 C6 N2 81.96(5) 2_656 2_656 2_656 ?
O1 C6 C1 84.51(5) 2_656 2_656 2_656 ?
O1 C6 C2 91.86(6) 2_656 2_656 2_656 ?
O1 C6 C3 100.43(5) 2_656 2_656 2_656 ?
O1 C6 C4 97.10(5) 2_656 2_656 2_656 ?
O1 C6 C11 88.37(5) 2_656 2_656 2_656 ?
O1 C6 H1 105.51(12) 2_656 2_656 2_656 no
O1 C6 H1 174.0(3) 2_656 2_656 2_656 no
O1 C6 H1 44.1(3) 2_656 2_656 2_656 no
O1 C6 H2 149.4(4) 2_656 2_656 2_656 no
O1 C6 H2 37.3(4) 2_656 2_656 2_656 no
O1 C6 H4 108.0(3) 2_656 2_656 2_656 no
O1 C6 H5 115.9(15) 2_656 2_656 2_656 no
O1 C6 H5 28.4(15) 2_656 2_656 2_656 no
O1 C6 H8 98.3(5) 2_656 2_656 2_656 no
O1 C6 H8 73.1(5) 2_656 2_656 2_656 no
O1 C6 H9 93.9(2) 2_656 2_656 2_656 no
O1 C6 H10 76.2(2) 2_656 2_656 2_656 no
N2 C6 C1 7.90(6) . . . ?
N2 C6 C2 29.66(11) . . . ?
N2 C6 C3 56.26(8) . . . ?
N2 C6 C4 45.43(7) . . . ?
N2 C6 C11 151.0(1) . . . ?
N2 C6 H1 75.8(5) . . . no
N2 C6 H1 95.5(4) . . . no
N2 C6 H1 95.5(4) . . . no
N2 C6 H2 117.5(4) . . . no
N2 C6 H2 117.5(4) . . . no
N2 C6 H4 139.4(19) . . . no
N2 C6 H5 90.3(14) . . . no
N2 C6 H5 90.3(14) . . . no
N2 C6 H8 141.1(5) . . . no
N2 C6 H8 141.1(5) . . . no
N2 C6 H9 167.3(6) . . . no
N2 C6 H10 20.2(6) . . . no
C1 C6 C2 21.76(11) . . . ?
C1 C6 C3 48.36(7) . . . ?
C1 C6 C4 37.53(5) . . . ?
C1 C6 C11 158.92(12) . . . ?
C1 C6 H1 67.9(5) . . . no
C1 C6 H1 92.3(4) . . . no
C1 C6 H1 92.3(4) . . . no
C1 C6 H2 118.1(4) . . . no
C1 C6 H2 118.1(4) . . . no
C1 C6 H4 131.5(18) . . . no
C1 C6 H5 96.0(14) . . . no
C1 C6 H5 96.0(14) . . . no
C1 C6 H8 148.3(5) . . . no
C1 C6 H8 148.3(5) . . . no
C1 C6 H9 175.2(6) . . . no
C1 C6 H10 28.1(6) . . . no
C2 C6 C3 26.60(10) . . . ?
C2 C6 C4 15.77(11) . . . ?
C2 C6 C11 179.3(2) . . . ?
C2 C6 H1 46.1(5) . . . no
C2 C6 H1 83.4(3) . . . no
C2 C6 H1 83.4(3) . . . no
C2 C6 H2 116.9(4) . . . no
C2 C6 H2 116.9(4) . . . no
C2 C6 H4 109.7(19) . . . no
C2 C6 H5 111.0(14) . . . no
C2 C6 H5 111.0(14) . . . no
C2 C6 H8 164.8(5) . . . no
C2 C6 H8 164.8(5) . . . no
C2 C6 H9 163.0(6) . . . no
C2 C6 H10 49.9(6) . . . no
C3 C6 C4 10.83(6) . . . ?
C3 C6 C11 152.72(13) . . . ?
C3 C6 H1 19.5(5) . . . no
C3 C6 H1 73.7(3) . . . no
C3 C6 H1 73.7(3) . . . no
C3 C6 H2 110.0(4) . . . no
C3 C6 H2 110.0(4) . . . no
C3 C6 H4 83.1(18) . . . no
C3 C6 H5 126.7(15) . . . no
C3 C6 H5 126.7(15) . . . no
C3 C6 H8 156.6(4) . . . no
C3 C6 H8 156.6(4) . . . no
C3 C6 H9 136.4(6) . . . no
C3 C6 H10 76.5(6) . . . no
C4 C6 C11 163.55(11) . . . ?
C4 C6 H1 30.4(5) . . . no
C4 C6 H1 77.4(3) . . . no
C4 C6 H1 77.4(3) . . . no
C4 C6 H2 113.4(4) . . . no
C4 C6 H2 113.4(4) . . . no
C4 C6 H4 94.0(18) . . . no
C4 C6 H5 120.9(14) . . . no
C4 C6 H5 120.9(14) . . . no
C4 C6 H8 164.2(4) . . . no
C4 C6 H8 164.2(4) . . . no
C4 C6 H9 147.2(6) . . . no
C4 C6 H10 65.7(6) . . . no
C11 C6 H1 133.2(5) 1_554 1_554 1_554 no
C11 C6 H1 96.4(3) 1_554 1_554 1_554 no
C11 C6 H1 96.4(3) 1_554 1_554 1_554 no
C11 C6 H2 63.0(4) 1_554 1_554 1_554 no
C11 C6 H2 63.0(4) 1_554 1_554 1_554 no
C11 C6 H4 69.6(18) 1_554 1_554 1_554 no
C11 C6 H5 69.4(14) 1_554 1_554 1_554 no
C11 C6 H5 69.4(14) 1_554 1_554 1_554 no
C11 C6 H8 15.5(4) 1_554 1_554 1_554 no
C11 C6 H8 15.5(4) 1_554 1_554 1_554 no
C11 C6 H9 16.3(6) 1_554 1_554 1_554 no
C11 C6 H10 130.8(7) 1_554 1_554 1_554 no
H1 C6 H1 68.6(3) . . . no
H1 C6 H1 68.6(3) . . . no
H1 C6 H2 102.3(4) . . . no
H1 C6 H2 102.3(4) . . . no
H1 C6 H4 63.6(19) . . . no
H1 C6 H5 133.9(15) . . . no
H1 C6 H5 133.9(15) . . . no
H1 C6 H8 139.2(6) . . . no
H1 C6 H8 139.2(6) . . . no
H1 C6 H9 116.9(8) . . . no
H1 C6 H10 96.0(8) . . . no
H1 C6 H1 131.3(6) 2_746 2_746 2_746 no
H1 C6 H2 36.3(5) 2_746 2_746 2_746 no
H1 C6 H2 143.1(6) 2_746 2_746 2_746 no
H1 C6 H4 70.5(6) 2_746 2_746 2_746 no
H1 C6 H5 69.4(15) 2_746 2_746 2_746 no
H1 C6 H5 157.5(15) 2_746 2_746 2_746 no
H1 C6 H8 87.1(6) 2_746 2_746 2_746 no
H1 C6 H8 111.8(6) 2_746 2_746 2_746 no
H1 C6 H9 89.7(4) 2_746 2_746 2_746 no
H1 C6 H10 103.2(4) 2_746 2_746 2_746 no
H1 C6 H2 143.1(6) 2_756 2_756 2_756 no
H1 C6 H2 36.3(5) 2_756 2_756 2_756 no
H1 C6 H4 70.5(6) 2_756 2_756 2_756 no
H1 C6 H5 157.5(15) 2_756 2_756 2_756 no
H1 C6 H5 69.4(15) 2_756 2_756 2_756 no
H1 C6 H8 111.8(6) 2_756 2_756 2_756 no
H1 C6 H8 87.1(6) 2_756 2_756 2_756 no
H1 C6 H9 89.7(4) 2_756 2_756 2_756 no
H1 C6 H10 103.2(4) 2_756 2_756 2_756 no
H2 C6 H2 123.6(7) 2_746 2_746 2_746 no
H2 C6 H4 73.5(9) 2_746 2_746 2_746 no
H2 C6 H5 46.1(16) 2_746 2_746 2_746 no
H2 C6 H5 122.7(15) 2_746 2_746 2_746 no
H2 C6 H8 51.5(6) 2_746 2_746 2_746 no
H2 C6 H8 77.6(6) 2_746 2_746 2_746 no
H2 C6 H9 61.8(4) 2_746 2_746 2_746 no
H2 C6 H10 113.4(5) 2_746 2_746 2_746 no
H2 C6 H4 73.5(9) 2_756 2_756 2_756 no
H2 C6 H5 122.7(15) 2_756 2_756 2_756 no
H2 C6 H5 46.1(16) 2_756 2_756 2_756 no
H2 C6 H8 77.6(6) 2_756 2_756 2_756 no
H2 C6 H8 51.5(6) 2_756 2_756 2_756 no
H2 C6 H9 61.8(4) 2_756 2_756 2_756 no
H2 C6 H10 113.4(5) 2_756 2_756 2_756 no
H4 C6 H5 117.4(18) . . . no
H4 C6 H5 117.4(18) . . . no
H4 C6 H8 77.8(18) . . . no
H4 C6 H8 77.8(18) . . . no
H4 C6 H9 53.3(19) . . . no
H4 C6 H10 159.6(20) . . . no
H5 C6 H5 88.9(29) . . . no
H5 C6 H8 54.3(15) . . . no
H5 C6 H8 75.0(15) . . . no
H5 C6 H9 80.7(15) . . . no
H5 C6 H10 76.0(15) . . . no
H5 C6 H8 75.0(15) 4 4 4 no
H5 C6 H8 54.3(15) 4 4 4 no
H5 C6 H9 80.7(15) 4 4 4 no
H5 C6 H10 76.0(15) 4 4 4 no
H8 C6 H8 26.8(9) 1_554 1_554 1_554 no
H8 C6 H9 27.5(6) 1_554 1_554 1_554 no
H8 C6 H10 121.9(8) 1_554 1_554 1_554 no
H8 C6 H9 27.5(6) 4_554 4_554 4_554 no
H8 C6 H10 121.9(8) 4_554 4_554 4_554 no
H9 C6 H10 147.1(9) 1_554 1_554 1_554 no
O1 C7 N1 57.80(10) . . . ?
O1 C7 N2 38.27(5) . . . ?
O1 C7 C1 26.69(6) . . . ?
O1 C7 C3 75.22(6) . . . ?
O1 C7 C4 85.92(8) . . . ?
O1 C7 C5 117.61(9) . . . ?
O1 C7 C8 104.91(12) . . . ?
O1 C7 C8 104.91(12) . . . ?
O1 C7 C9 117.74(9) . . . ?
O1 C7 C9 117.74(9) . . . ?
O1 C7 C10 122.45(9) . . . ?
O1 C7 H2 115.6(4) . . . no
O1 C7 H2 37.7(4) . . . no
O1 C7 H3 127.2(5) . . . no
O1 C7 H3 127.2(5) . . . no
O1 C7 H6 93.1(5) . . . no
O1 C7 H6 93.1(5) . . . no
O1 C7 H7 114.9(4) . . . no
O1 C7 H7 114.9(4) . . . no
N1 C7 N2 19.53(9) . . . ?
N1 C7 C1 31.11(9) . . . ?
N1 C7 C3 17.42(9) . . . ?
N1 C7 C4 28.12(9) . . . ?
N1 C7 C5 59.81(11) . . . ?
N1 C7 C8 119.30(10) . . . ?
N1 C7 C8 119.30(10) . . . ?
N1 C7 C9 150.36(5) . . . ?
N1 C7 C9 150.36(5) . . . ?
N1 C7 C10 179.7(2) . . . ?
N1 C7 H2 57.8(4) . . . no
N1 C7 H2 95.5(4) . . . no
N1 C7 H3 71.8(5) . . . no
N1 C7 H3 71.8(5) . . . no
N1 C7 H6 95.3(5) . . . no
N1 C7 H6 95.3(5) . . . no
N1 C7 H7 141.4(4) . . . no
N1 C7 H7 141.4(4) . . . no
N2 C7 C1 11.58(6) . . . ?
N2 C7 C3 36.94(5) . . . ?
N2 C7 C4 47.65(6) . . . ?
N2 C7 C5 79.34(8) . . . ?
N2 C7 C8 117.38(10) . . . ?
N2 C7 C8 117.38(10) . . . ?
N2 C7 C9 145.09(7) . . . ?
N2 C7 C9 145.09(7) . . . ?
N2 C7 C10 160.73(9) . . . ?
N2 C7 H2 77.4(4) . . . no
N2 C7 H2 76.0(4) . . . no
N2 C7 H3 90.6(5) . . . no
N2 C7 H3 90.6(5) . . . no
N2 C7 H6 95.1(5) . . . no
N2 C7 H6 95.1(5) . . . no
N2 C7 H7 137.6(4) . . . no
N2 C7 H7 137.6(4) . . . no
C1 C7 C3 48.52(6) . . . ?
C1 C7 C4 59.22(8) . . . ?
C1 C7 C5 90.92(9) . . . ?
C1 C7 C8 114.64(11) . . . ?
C1 C7 C8 114.64(11) . . . ?
C1 C7 C9 138.21(9) . . . ?
C1 C7 C9 138.21(9) . . . ?
C1 C7 C10 149.15(11) . . . ?
C1 C7 H2 89.0(4) . . . no
C1 C7 H2 64.4(4) . . . no
C1 C7 H3 101.7(5) . . . no
C1 C7 H3 101.7(5) . . . no
C1 C7 H6 94.7(5) . . . no
C1 C7 H6 94.7(5) . . . no
C1 C7 H7 132.2(4) . . . no
C1 C7 H7 132.2(4) . . . no
C3 C7 C4 10.70(6) . . . ?
C3 C7 C5 42.39(7) . . . ?
C3 C7 C8 117.91(10) . . . ?
C3 C7 C8 117.91(10) . . . ?
C3 C7 C9 145.94(7) . . . ?
C3 C7 C9 145.94(7) . . . ?
C3 C7 C10 162.33(10) . . . ?
C3 C7 H2 40.4(4) . . . no
C3 C7 H2 112.9(4) . . . no
C3 C7 H3 55.3(5) . . . no
C3 C7 H3 55.3(5) . . . no
C3 C7 H6 94.9(5) . . . no
C3 C7 H6 94.9(5) . . . no
C3 C7 H7 138.1(4) . . . no
C3 C7 H7 138.1(4) . . . no
C4 C7 C5 31.69(8) . . . ?
C4 C7 C8 115.69(10) . . . ?
C4 C7 C8 115.69(10) . . . ?
C4 C7 C9 139.93(8) . . . ?
C4 C7 C9 139.93(8) . . . ?
C4 C7 C10 151.63(11) . . . ?
C4 C7 H2 29.7(4) . . . no
C4 C7 H2 123.6(4) . . . no
C4 C7 H3 45.3(5) . . . no
C4 C7 H3 45.3(5) . . . no
C4 C7 H6 94.5(5) . . . no
C4 C7 H6 94.5(5) . . . no
C4 C7 H7 133.4(4) . . . no
C4 C7 H7 133.4(4) . . . no
C5 C7 C8 104.45(11) . . . ?
C5 C7 C8 104.45(11) . . . ?
C5 C7 C9 115.76(10) . . . ?
C5 C7 C9 115.76(10) . . . ?
C5 C7 C10 119.94(11) . . . ?
C5 C7 H2 2.0(4) . . . no
C5 C7 H2 155.3(4) . . . no
C5 C7 H3 19.3(5) . . . no
C5 C7 H3 19.3(5) . . . no
C5 C7 H6 92.4(5) . . . no
C5 C7 H6 92.4(5) . . . no
C5 C7 H7 112.9(4) . . . no
C5 C7 H7 112.9(4) . . . no
C8 C7 C8 121.4(2) . . . ?
C8 C7 C9 31.06(9) . . . ?
C8 C7 C9 90.35(12) . . . ?
C8 C7 C10 60.71(10) . . . ?
C8 C7 H2 105.3(2) . . . no
C8 C7 H2 87.1(2) . . . no
C8 C7 H3 85.4(5) . . . no
C8 C7 H3 113.2(5) . . . no
C8 C7 H6 24.0(5) . . . no
C8 C7 H6 145.4(5) . . . no
C8 C7 H7 22.1(4) . . . no
C8 C7 H7 99.3(4) . . . no
C8 C7 C9 90.35(12) 4 4 4 ?
C8 C7 C9 31.06(9) 4 4 4 ?
C8 C7 C10 60.71(10) 4 4 4 ?
C8 C7 H2 105.3(2) 4 4 4 no
C8 C7 H2 87.1(2) 4 4 4 no
C8 C7 H3 113.2(5) 4 4 4 no
C8 C7 H3 85.4(5) 4 4 4 no
C8 C7 H6 145.4(5) 4 4 4 no
C8 C7 H6 24.0(5) 4 4 4 no
C8 C7 H7 99.3(4) 4 4 4 no
C8 C7 H7 22.1(4) 4 4 4 no
C9 C7 C9 59.28(11) . . . ?
C9 C7 C10 29.64(5) . . . ?
C9 C7 H2 117.4(3) . . . no
C9 C7 H2 85.4(4) . . . no
C9 C7 H3 97.7(5) . . . no
C9 C7 H3 113.7(5) . . . no
C9 C7 H6 55.1(5) . . . no
C9 C7 H6 114.4(5) . . . no
C9 C7 H7 9.0(4) . . . no
C9 C7 H7 68.3(4) . . . no
C9 C7 C10 29.64(5) 4 4 4 ?
C9 C7 H2 117.4(3) 4 4 4 no
C9 C7 H2 85.4(4) 4 4 4 no
C9 C7 H3 113.7(5) 4 4 4 no
C9 C7 H3 97.7(5) 4 4 4 no
C9 C7 H6 114.4(5) 4 4 4 no
C9 C7 H6 55.1(5) 4 4 4 no
C9 C7 H7 68.3(4) 4 4 4 no
C9 C7 H7 9.0(4) 4 4 4 no
C10 C7 H2 121.9(4) . . . no
C10 C7 H2 84.8(4) . . . no
C10 C7 H3 107.9(5) . . . no
C10 C7 H3 107.9(5) . . . no
C10 C7 H6 84.7(5) . . . no
C10 C7 H6 84.7(5) . . . no
C10 C7 H7 38.6(4) . . . no
C10 C7 H7 38.6(4) . . . no
H2 C7 H2 153.3(8) . . . no
H2 C7 H3 20.5(6) . . . no
H2 C7 H3 20.5(6) . . . no
H2 C7 H6 92.5(5) . . . no
H2 C7 H6 92.5(5) . . . no
H2 C7 H7 114.3(5) . . . no
H2 C7 H7 114.3(5) . . . no
H2 C7 H3 159.4(5) 1_455 1_455 1_455 no
H2 C7 H3 159.4(5) 1_455 1_455 1_455 no
H2 C7 H6 89.8(5) 1_455 1_455 1_455 no
H2 C7 H6 89.8(5) 1_455 1_455 1_455 no
H2 C7 H7 86.0(5) 1_455 1_455 1_455 no
H2 C7 H7 86.0(5) 1_455 1_455 1_455 no
H3 C7 H3 31.6(10) . . . no
H3 C7 H6 75.7(7) . . . no
H3 C7 H6 107.1(7) . . . no
H3 C7 H7 94.0(6) . . . no
H3 C7 H7 114.1(6) . . . no
H3 C7 H6 107.1(7) 4 4 4 no
H3 C7 H6 75.7(7) 4 4 4 no
H3 C7 H7 114.1(6) 4 4 4 no
H3 C7 H7 94.0(6) 4 4 4 no
H6 C7 H6 169.4(10) . . . no
H6 C7 H7 46.1(7) . . . no
H6 C7 H7 123.3(7) . . . no
H6 C7 H7 123.3(7) 4 4 4 no
H6 C7 H7 46.1(7) 4 4 4 no
H7 C7 H7 77.2(8) . . . no
CL1 C8 O1 74.75(4) 1_545 1_545 1_545 ?
CL1 C8 N1 66.59(4) 1_545 1_545 1_545 ?
CL1 C8 C1 64.11(4) 1_545 1_545 1_545 ?
CL1 C8 C4 61.45(3) 1_545 1_545 1_545 ?
CL1 C8 C5 72.71(4) 1_545 1_545 1_545 ?
CL1 C8 C7 98.00(10) 1_545 1_545 1_545 ?
CL1 C8 C8 127.29(3) 1_545 1_545 1_545 ?
CL1 C8 C9 143.38(13) 1_545 1_545 1_545 ?
CL1 C8 C9 157.70(7) 1_545 1_545 1_545 ?
CL1 C8 C10 171.94(8) 1_545 1_545 1_545 ?
CL1 C8 C11 160.75(6) 1_545 1_545 1_545 ?
CL1 C8 H3 69.9(5) 1_545 1_545 1_545 no
CL1 C8 H3 88.1(4) 1_545 1_545 1_545 no
CL1 C8 H5 52.6(4) 1_545 1_545 1_545 no
CL1 C8 H6 23.1(11) 1_545 1_545 1_545 no
CL1 C8 H6 118.8(3) 1_545 1_545 1_545 no
CL1 C8 H6 45.0(3) 1_545 1_545 1_545 no
CL1 C8 H7 118.7(7) 1_545 1_545 1_545 no
CL1 C8 H7 157.2(3) 1_545 1_545 1_545 no
CL1 C8 H7 96.6(3) 1_545 1_545 1_545 no
CL1 C8 H8 91.3(4) 1_545 1_545 1_545 no
CL1 C8 H9 51.1(5) 1_545 1_545 1_545 no
O1 C8 N1 43.37(5) . . . ?
O1 C8 C1 21.23(4) . . . ?
O1 C8 C4 64.26(5) . . . ?
O1 C8 C5 88.67(6) . . . ?
O1 C8 C7 51.65(10) . . . ?
O1 C8 C8 68.96(4) . . . ?
O1 C8 C9 129.42(13) . . . ?
O1 C8 C9 90.88(7) . . . ?
O1 C8 C10 112.26(8) . . . ?
O1 C8 C11 119.90(7) . . . ?
O1 C8 H3 101.1(4) . . . no
O1 C8 H3 90.6(4) . . . no
O1 C8 H5 46.4(4) . . . no
O1 C8 H6 90.6(11) . . . no
O1 C8 H6 63.6(3) . . . no
O1 C8 H6 105.9(3) . . . no
O1 C8 H7 137.0(6) . . . no
O1 C8 H7 90.6(3) . . . no
O1 C8 H7 145.4(3) . . . no
O1 C8 H8 77.8(4) . . . no
O1 C8 H9 121.6(5) . . . no
N1 C8 C1 23.41(5) . . . ?
N1 C8 C4 21.54(5) . . . ?
N1 C8 C5 45.30(6) . . . ?
N1 C8 C7 31.44(8) . . . ?
N1 C8 C8 60.73(5) . . . ?
N1 C8 C9 150.0(2) . . . ?
N1 C8 C9 91.23(8) . . . ?
N1 C8 C10 121.12(9) . . . ?
N1 C8 C11 132.47(7) . . . ?
N1 C8 H3 58.0(4) . . . no
N1 C8 H3 49.3(4) . . . no
N1 C8 H5 77.2(4) . . . no
N1 C8 H6 89.7(11) . . . no
N1 C8 H6 52.3(3) . . . no
N1 C8 H6 111.5(3) . . . no
N1 C8 H7 174.6(7) . . . no
N1 C8 H7 90.8(3) . . . no
N1 C8 H7 102.2(3) . . . no
N1 C8 H8 120.0(4) . . . no
N1 C8 H9 90.5(4) . . . no
C1 C8 C4 43.32(6) . . . ?
C1 C8 C5 68.27(6) . . . ?
C1 C8 C7 42.78(9) . . . ?
C1 C8 C8 68.38(4) . . . ?
C1 C8 C9 147.6(1) . . . ?
C1 C8 C9 96.54(7) . . . ?
C1 C8 C10 123.83(8) . . . ?
C1 C8 C11 133.91(7) . . . ?
C1 C8 H3 80.1(4) . . . no
C1 C8 H3 72.5(4) . . . no
C1 C8 H5 56.1(4) . . . no
C1 C8 H6 84.8(11) . . . no
C1 C8 H6 60.9(3) . . . no
C1 C8 H6 104.7(3) . . . no
C1 C8 H7 158.0(6) . . . no
C1 C8 H7 96.1(3) . . . no
C1 C8 H7 125.3(3) . . . no
C1 C8 H8 96.6(4) . . . no
C1 C8 H9 103.7(5) . . . no
C4 C8 C5 25.37(6) . . . ?
C4 C8 C7 42.32(8) . . . ?
C4 C8 C8 68.75(4) . . . ?
C4 C8 C9 148.7(1) . . . ?
C4 C8 C9 97.11(7) . . . ?
C4 C8 C10 124.61(8) . . . ?
C4 C8 C11 134.48(7) . . . ?
C4 C8 H3 36.8(4) . . . no
C4 C8 H3 34.2(4) . . . no
C4 C8 H5 90.2(4) . . . no
C4 C8 H6 83.3(11) . . . no
C4 C8 H6 60.8(3) . . . no
C4 C8 H6 104.0(3) . . . no
C4 C8 H7 158.7(6) . . . no
C4 C8 H7 96.7(3) . . . no
C4 C8 H7 82.0(3) . . . no
C4 C8 H8 137.4(4) . . . no
C4 C8 H9 71.0(4) . . . no
C5 C8 C7 52.78(10) . . . ?
C5 C8 C8 69.60(4) . . . ?
C5 C8 C9 126.7(1) . . . ?
C5 C8 C9 90.32(7) . . . ?
C5 C8 C10 110.62(9) . . . ?
C5 C8 C11 117.38(8) . . . ?
C5 C8 H3 14.2(5) . . . no
C5 C8 H3 15.5(4) . . . no
C5 C8 H5 113.4(4) . . . no
C5 C8 H6 89.4(11) . . . no
C5 C8 H6 64.0(3) . . . no
C5 C8 H6 105.1(3) . . . no
C5 C8 H7 133.7(6) . . . no
C5 C8 H7 90.0(3) . . . no
C5 C8 H7 57.0(3) . . . no
C5 C8 H8 161.4(4) . . . no
C5 C8 H9 58.4(3) . . . no
C7 C8 C8 29.30(10) . . . ?
C7 C8 C9 118.5(2) . . . ?
C7 C8 C9 59.79(10) . . . ?
C7 C8 C10 89.69(12) . . . ?
C7 C8 C11 101.04(11) . . . ?
C7 C8 H3 66.8(5) . . . no
C7 C8 H3 45.6(4) . . . no
C7 C8 H5 97.0(4) . . . no
C7 C8 H6 121.1(11) . . . no
C7 C8 H6 20.8(3) . . . no
C7 C8 H6 143.0(3) . . . no
C7 C8 H7 143.2(7) . . . no
C7 C8 H7 59.3(3) . . . no
C7 C8 H7 98.2(4) . . . no
C7 C8 H8 122.9(5) . . . no
C7 C8 H9 110.5(3) . . . no
C8 C8 C9 89.23(11) 4 4 4 ?
C8 C8 C9 30.50(5) 4 4 4 ?
C8 C8 C10 60.39(5) 4 4 4 ?
C8 C8 C11 71.75(3) 4 4 4 ?
C8 C8 H3 80.9(5) 4 4 4 no
C8 C8 H3 56.3(4) 4 4 4 no
C8 C8 H5 114.2(4) 4 4 4 no
C8 C8 H6 150.4(11) 4 4 4 no
C8 C8 H6 8.5(3) 4 4 4 no
C8 C8 H6 172.3(3) 4 4 4 no
C8 C8 H7 114.0(7) 4 4 4 no
C8 C8 H7 30.0(3) 4 4 4 no
C8 C8 H7 92.6(4) 4 4 4 no
C8 C8 H8 115.9(5) 4 4 4 no
C8 C8 H9 125.5(3) 4 4 4 no
C9 C8 C9 58.74(13) . . . ?
C9 C8 C10 28.84(10) . . . ?
C9 C8 C11 17.49(10) . . . ?
C9 C8 H3 120.5(5) . . . no
C9 C8 H3 114.9(4) . . . no
C9 C8 H5 119.8(4) . . . no
C9 C8 H6 120.3(11) . . . no
C9 C8 H6 97.7(3) . . . no
C9 C8 H6 98.5(3) . . . no
C9 C8 H7 24.7(7) . . . no
C9 C8 H7 59.2(3) . . . no
C9 C8 H7 76.8(3) . . . no
C9 C8 H8 71.8(4) . . . no
C9 C8 H9 108.4(5) . . . no
C9 C8 C10 29.89(5) 4 4 4 ?
C9 C8 C11 41.25(4) 4 4 4 ?
C9 C8 H3 97.0(5) 4 4 4 no
C9 C8 H3 74.9(4) 4 4 4 no
C9 C8 H5 127.0(4) 4 4 4 no
C9 C8 H6 178.4(11) 4 4 4 no
C9 C8 H6 39.0(3) 4 4 4 no
C9 C8 H6 157.2(3) 4 4 4 no
C9 C8 H7 83.5(7) 4 4 4 no
C9 C8 H7 0.5(3) 4 4 4 no
C9 C8 H7 85.6(4) 4 4 4 no
C9 C8 H8 102.4(4) 4 4 4 no
C9 C8 H9 131.1(4) 4 4 4 no
C10 C8 C11 11.36(3) . . . ?
C10 C8 H3 111.4(5) . . . no
C10 C8 H3 95.7(4) . . . no
C10 C8 H5 129.0(4) . . . no
C10 C8 H6 149.2(11) . . . no
C10 C8 H6 68.8(3) . . . no
C10 C8 H6 127.3(3) . . . no
C10 C8 H7 53.6(7) . . . no
C10 C8 H7 30.3(3) . . . no
C10 C8 H7 79.9(3) . . . no
C10 C8 H8 86.5(4) . . . no
C10 C8 H9 123.7(5) . . . no
C11 C8 H3 115.5(5) . . . no
C11 C8 H3 103.3(4) . . . no
C11 C8 H5 126.8(4) . . . no
C11 C8 H6 137.8(11) . . . no
C11 C8 H6 80.2(3) . . . no
C11 C8 H6 116.0(3) . . . no
C11 C8 H7 42.2(7) . . . no
C11 C8 H7 41.7(3) . . . no
C11 C8 H7 78.0(3) . . . no
C11 C8 H8 80.7(4) . . . no
C11 C8 H9 118.1(5) . . . no
H3 C8 H3 24.6(8) . . . no
H3 C8 H5 117.6(6) . . . no
H3 C8 H6 82.4(12) . . . no
H3 C8 H6 76.3(6) . . . no
H3 C8 H6 94.8(6) . . . no
H3 C8 H7 121.9(7) . . . no
H3 C8 H7 96.7(6) . . . no
H3 C8 H7 45.6(6) . . . no
H3 C8 H8 160.6(6) . . . no
H3 C8 H9 45.4(5) . . . no
H3 C8 H5 124.3(5) 4 4 4 no
H3 C8 H6 104.8(12) 4 4 4 no
H3 C8 H6 51.9(5) 4 4 4 no
H3 C8 H6 119.2(5) 4 4 4 no
H3 C8 H7 128.0(7) 4 4 4 no
H3 C8 H7 74.5(5) 4 4 4 no
H3 C8 H7 55.3(5) 4 4 4 no
H3 C8 H8 168.1(6) 4 4 4 no
H3 C8 H9 69.7(5) 4 4 4 no
H5 C8 H6 54.4(11) 3_656 3_656 3_656 no
H5 C8 H6 109.7(5) 3_656 3_656 3_656 no
H5 C8 H6 62.2(5) 3_656 3_656 3_656 no
H5 C8 H7 106.6(7) 3_656 3_656 3_656 no
H5 C8 H7 127.0(5) 3_656 3_656 3_656 no
H5 C8 H7 147.2(5) 3_656 3_656 3_656 no
H5 C8 H8 48.1(5) 3_656 3_656 3_656 no
H5 C8 H9 100.9(6) 3_656 3_656 3_656 no
H6 C8 H6 141.9(14) . . . no
H6 C8 H6 21.9(9) . . . no
H6 C8 H7 95.6(13) . . . no
H6 C8 H7 178.6(11) . . . no
H6 C8 H7 93.0(11) . . . no
H6 C8 H8 78.3(11) . . . no
H6 C8 H9 47.7(11) . . . no
H6 C8 H6 163.8(6) 4 4 4 no
H6 C8 H7 122.4(7) 4 4 4 no
H6 C8 H7 38.5(5) 4 4 4 no
H6 C8 H7 94.1(5) 4 4 4 no
H6 C8 H8 118.9(6) 4 4 4 no
H6 C8 H9 121.6(4) 4 4 4 no
H6 C8 H7 73.8(7) 4_545 4_545 4_545 no
H6 C8 H7 157.7(4) 4_545 4_545 4_545 no
H6 C8 H7 88.9(5) 4_545 4_545 4_545 no
H6 C8 H8 67.4(5) 4_545 4_545 4_545 no
H6 C8 H9 51.6(4) 4_545 4_545 4_545 no
H7 C8 H7 83.9(10) . . . no
H7 C8 H7 76.8(7) . . . no
H7 C8 H8 62.2(7) . . . no
H7 C8 H9 92.5(7) . . . no
H7 C8 H7 85.6(4) 4 4 4 no
H7 C8 H8 102.7(5) 4 4 4 no
H7 C8 H9 131.0(5) 4 4 4 no
H7 C8 H8 136.6(6) 3_757 3_757 3_757 no
H7 C8 H9 46.5(6) 3_757 3_757 3_757 no
H8 C8 H9 118.6(6) 3_657 3_657 3_657 no
N1 C9 C7 11.21(3) . . . ?
N1 C9 C8 19.20(9) . . . ?
N1 C9 C8 41.07(4) . . . ?
N1 C9 C9 71.57(3) . . . ?
N1 C9 C9 127.97(8) . . . ?
N1 C9 C9 93.90(6) . . . ?
N1 C9 C10 102.55(12) . . . ?
N1 C9 C11 133.72(8) . . . ?
N1 C9 C11 100.66(6) . . . ?
N1 C9 H3 40.9(3) . . . no
N1 C9 H3 155.2(4) . . . no
N1 C9 H6 43.2(6) . . . no
N1 C9 H6 41.3(3) . . . no
N1 C9 H7 137.2(12) . . . no
N1 C9 H7 79.8(3) . . . no
N1 C9 H7 115.8(3) . . . no
N1 C9 H7 118.9(3) . . . no
N1 C9 H7 83.5(3) . . . no
N1 C9 H8 151.5(6) . . . no
N1 C9 H8 124.2(4) . . . no
N1 C9 H8 92.5(4) . . . no
N1 C9 H9 133.2(3) . . . no
C7 C9 C8 30.41(9) . . . ?
C7 C9 C8 29.86(4) . . . ?
C7 C9 C9 60.36(5) . . . ?
C7 C9 C9 128.04(11) . . . ?
C7 C9 C9 96.74(8) . . . ?
C7 C9 C10 91.34(13) . . . ?
C7 C9 C11 122.51(9) . . . ?
C7 C9 C11 106.62(8) . . . ?
C7 C9 H3 44.3(3) . . . no
C7 C9 H3 156.9(4) . . . no
C7 C9 H6 54.4(6) . . . no
C7 C9 H6 30.1(3) . . . no
C7 C9 H7 148.4(12) . . . no
C7 C9 H7 68.6(3) . . . no
C7 C9 H7 127.0(3) . . . no
C7 C9 H7 117.0(4) . . . no
C7 C9 H7 84.7(3) . . . no
C7 C9 H8 140.7(6) . . . no
C7 C9 H8 113.1(4) . . . no
C7 C9 H8 97.7(4) . . . no
C7 C9 H9 123.0(3) . . . no
C8 C9 C8 60.27(12) . . . ?
C8 C9 C9 90.77(11) . . . ?
C8 C9 C9 123.6(2) . . . ?
C8 C9 C9 89.26(12) . . . ?
C8 C9 C10 121.7(2) . . . ?
C8 C9 C11 152.9(2) . . . ?
C8 C9 C11 89.46(12) . . . ?
C8 C9 H3 41.2(4) . . . no
C8 C9 H3 144.3(4) . . . no
C8 C9 H6 24.0(6) . . . no
C8 C9 H6 60.5(3) . . . no
C8 C9 H7 118.0(12) . . . no
C8 C9 H7 99.0(3) . . . no
C8 C9 H7 96.6(4) . . . no
C8 C9 H7 119.0(3) . . . no
C8 C9 H7 82.5(3) . . . no
C8 C9 H8 168.1(6) . . . no
C8 C9 H8 143.1(5) . . . no
C8 C9 H8 83.1(4) . . . no
C8 C9 H9 149.5(5) . . . no
C8 C9 C9 30.50(5) 4 4 4 ?
C8 C9 C9 120.47(10) 4 4 4 ?
C8 C9 C9 102.81(9) 4 4 4 ?
C8 C9 C10 61.48(11) 4 4 4 ?
C8 C9 C11 92.66(8) 4 4 4 ?
C8 C9 C11 119.55(8) 4 4 4 ?
C8 C9 H3 61.1(4) 4 4 4 no
C8 C9 H3 141.5(4) 4 4 4 no
C8 C9 H6 84.3(6) 4 4 4 no
C8 C9 H6 0.4(3) 4 4 4 no
C8 C9 H7 178.2(12) 4 4 4 no
C8 C9 H7 38.8(3) 4 4 4 no
C8 C9 H7 156.9(3) 4 4 4 no
C8 C9 H7 107.1(4) 4 4 4 no
C8 C9 H7 88.7(4) 4 4 4 no
C8 C9 H8 111.3(6) 4 4 4 no
C8 C9 H8 83.4(4) 4 4 4 no
C8 C9 H8 109.9(5) 4 4 4 no
C8 C9 H9 95.2(3) 4 4 4 no
C9 C9 C9 105.12(6) 4 4 4 ?
C9 C9 C9 105.24(6) 4 4 4 ?
C9 C9 C10 30.98(10) 4 4 4 ?
C9 C9 C11 62.16(5) 4 4 4 ?
C9 C9 C11 124.99(5) 4 4 4 ?
C9 C9 H3 83.3(4) 4 4 4 no
C9 C9 H3 115.2(4) 4 4 4 no
C9 C9 H6 114.8(6) 4 4 4 no
C9 C9 H6 30.3(3) 4 4 4 no
C9 C9 H7 151.2(12) 4 4 4 no
C9 C9 H7 8.3(3) 4 4 4 no
C9 C9 H7 172.6(3) 4 4 4 no
C9 C9 H7 93.1(4) 4 4 4 no
C9 C9 H7 92.9(4) 4 4 4 no
C9 C9 H8 81.2(6) 4 4 4 no
C9 C9 H8 53.2(4) 4 4 4 no
C9 C9 H8 117.5(5) 4 4 4 no
C9 C9 H9 66.5(2) 4 4 4 no
C9 C9 C9 134.25(10) 3_657 3_657 3_657 ?
C9 C9 C10 86.39(12) 3_657 3_657 3_657 ?
C9 C9 C11 68.64(9) 3_657 3_657 3_657 ?
C9 C9 C11 37.34(5) 3_657 3_657 3_657 ?
C9 C9 H3 163.7(4) 3_657 3_657 3_657 no
C9 C9 H3 74.9(4) 3_657 3_657 3_657 no
C9 C9 H6 113.8(5) 3_657 3_657 3_657 no
C9 C9 H6 120.7(3) 3_657 3_657 3_657 no
C9 C9 H7 60.5(12) 3_657 3_657 3_657 no
C9 C9 H7 100.3(4) 3_657 3_657 3_657 no
C9 C9 H7 70.8(3) 3_657 3_657 3_657 no
C9 C9 H7 13.4(4) 3_657 3_657 3_657 no
C9 C9 H7 147.2(4) 3_657 3_657 3_657 no
C9 C9 H8 51.5(6) 3_657 3_657 3_657 no
C9 C9 H8 67.7(5) 3_657 3_657 3_657 no
C9 C9 H8 41.3(4) 3_657 3_657 3_657 no
C9 C9 H9 83.5(6) 3_657 3_657 3_657 no
C9 C9 C10 103.3(2) 3_757 3_757 3_757 ?
C9 C9 C11 97.12(11) 3_757 3_757 3_757 ?
C9 C9 C11 129.76(9) 3_757 3_757 3_757 ?
C9 C9 H3 53.1(3) 3_757 3_757 3_757 no
C9 C9 H3 61.5(4) 3_757 3_757 3_757 no
C9 C9 H6 82.6(5) 3_757 3_757 3_757 no
C9 C9 H6 102.5(3) 3_757 3_757 3_757 no
C9 C9 H7 76.7(12) 3_757 3_757 3_757 no
C9 C9 H7 105.1(4) 3_757 3_757 3_757 no
C9 C9 H7 74.9(3) 3_757 3_757 3_757 no
C9 C9 H7 146.3(4) 3_757 3_757 3_757 no
C9 C9 H7 14.1(4) 3_757 3_757 3_757 no
C9 C9 H8 101.2(5) 3_757 3_757 3_757 no
C9 C9 H8 106.4(4) 3_757 3_757 3_757 no
C9 C9 H8 136.6(5) 3_757 3_757 3_757 no
C9 C9 H9 78.2(6) 3_757 3_757 3_757 no
C10 C9 C11 31.18(8) . . . ?
C10 C9 C11 119.5(1) . . . ?
C10 C9 H3 106.8(4) . . . no
C10 C9 H3 86.8(4) . . . no
C10 C9 H6 145.7(6) . . . no
C10 C9 H6 61.2(3) . . . no
C10 C9 H7 120.3(12) . . . no
C10 C9 H7 22.7(4) . . . no
C10 C9 H7 141.7(3) . . . no
C10 C9 H7 78.2(4) . . . no
C10 C9 H7 96.4(4) . . . no
C10 C9 H8 50.6(6) . . . no
C10 C9 H8 22.9(5) . . . no
C10 C9 H8 117.0(5) . . . no
C10 C9 H9 38.5(3) . . . no
C11 C9 C11 105.99(9) . . . ?
C11 C9 H3 127.4(4) . . . no
C11 C9 H3 58.2(4) . . . no
C11 C9 H6 176.8(6) . . . no
C11 C9 H6 92.4(3) . . . no
C11 C9 H7 89.1(12) . . . no
C11 C9 H7 53.9(4) . . . no
C11 C9 H7 110.5(3) . . . no
C11 C9 H7 66.6(3) . . . no
C11 C9 H7 97.5(3) . . . no
C11 C9 H8 20.9(6) . . . no
C11 C9 H8 11.9(4) . . . no
C11 C9 H8 108.8(4) . . . no
C11 C9 H9 19.0(6) . . . no
C11 C9 H3 126.5(4) 2_647 2_647 2_647 no
C11 C9 H3 94.2(4) 2_647 2_647 2_647 no
C11 C9 H6 76.5(5) 2_647 2_647 2_647 no
C11 C9 H6 119.9(3) 2_647 2_647 2_647 no
C11 C9 H7 60.1(12) 2_647 2_647 2_647 no
C11 C9 H7 124.7(4) 2_647 2_647 2_647 no
C11 C9 H7 55.4(3) 2_647 2_647 2_647 no
C11 C9 H7 41.8(4) 2_647 2_647 2_647 no
C11 C9 H7 141.4(4) 2_647 2_647 2_647 no
C11 C9 H8 88.1(5) 2_647 2_647 2_647 no
C11 C9 H8 104.2(5) 2_647 2_647 2_647 no
C11 C9 H8 9.7(5) 2_647 2_647 2_647 no
C11 C9 H9 120.0(5) 2_647 2_647 2_647 no
H3 C9 H3 114.6(4) . . . no
H3 C9 H6 50.0(6) . . . no
H3 C9 H6 61.1(5) . . . no
H3 C9 H7 117.5(13) . . . no
H3 C9 H7 89.6(5) . . . no
H3 C9 H7 102.2(5) . . . no
H3 C9 H7 159.5(4) . . . no
H3 C9 H7 42.9(5) . . . no
H3 C9 H8 144.7(7) . . . no
H3 C9 H8 127.3(6) . . . no
H3 C9 H8 122.4(5) . . . no
H3 C9 H9 112.8(7) . . . no
H3 C9 H6 124.1(7) 3_757 3_757 3_757 no
H3 C9 H6 141.1(5) 3_757 3_757 3_757 no
H3 C9 H7 39.8(13) 3_757 3_757 3_757 no
H3 C9 H7 107.7(5) 3_757 3_757 3_757 no
H3 C9 H7 58.1(5) 3_757 3_757 3_757 no
H3 C9 H7 85.3(5) 3_757 3_757 3_757 no
H3 C9 H7 72.6(5) 3_757 3_757 3_757 no
H3 C9 H8 47.5(7) 3_757 3_757 3_757 no
H3 C9 H8 69.8(5) 3_757 3_757 3_757 no
H3 C9 H8 103.7(6) 3_757 3_757 3_757 no
H3 C9 H9 48.9(5) 3_757 3_757 3_757 no
H6 C9 H6 84.5(9) . . . no
H6 C9 H7 94.0(14) . . . no
H6 C9 H7 123.0(7) . . . no
H6 C9 H7 72.6(7) . . . no
H6 C9 H7 115.3(6) . . . no
H6 C9 H7 81.4(6) . . . no
H6 C9 H8 162.3(8) . . . no
H6 C9 H8 166.1(7) . . . no
H6 C9 H8 73.3(6) . . . no
H6 C9 H9 160.2(8) . . . no
H6 C9 H7 178.4(13) 4 4 4 no
H6 C9 H7 38.5(4) 4 4 4 no
H6 C9 H7 157.1(4) 4 4 4 no
H6 C9 H7 107.3(5) 4 4 4 no
H6 C9 H7 88.4(5) 4 4 4 no
H6 C9 H8 111.1(6) 4 4 4 no
H6 C9 H8 83.2(5) 4 4 4 no
H6 C9 H8 110.3(5) 4 4 4 no
H6 C9 H9 94.9(4) 4 4 4 no
H7 C9 H7 143.0(15) . . . no
H7 C9 H7 21.4(10) . . . no
H7 C9 H7 73.9(14) . . . no
H7 C9 H7 90.8(13) . . . no
H7 C9 H8 70.4(14) . . . no
H7 C9 H8 98.3(13) . . . no
H7 C9 H8 69.7(13) . . . no
H7 C9 H9 86.3(12) . . . no
H7 C9 H7 164.4(6) 4 4 4 no
H7 C9 H7 89.2(5) 4 4 4 no
H7 C9 H7 93.9(5) 4 4 4 no
H7 C9 H8 73.0(7) 4 4 4 no
H7 C9 H8 45.1(6) 4 4 4 no
H7 C9 H8 118.3(6) 4 4 4 no
H7 C9 H9 58.8(4) 4 4 4 no
H7 C9 H7 83.4(5) 4_545 4_545 4_545 no
H7 C9 H7 88.0(5) 4_545 4_545 4_545 no
H7 C9 H8 91.6(7) 4_545 4_545 4_545 no
H7 C9 H8 119.5(5) 4_545 4_545 4_545 no
H7 C9 H8 63.7(6) 4_545 4_545 4_545 no
H7 C9 H9 106.6(4) 4_545 4_545 4_545 no
H7 C9 H7 157.5(6) 3_657 3_657 3_657 no
H7 C9 H8 53.3(6) 3_657 3_657 3_657 no
H7 C9 H8 62.7(6) 3_657 3_657 3_657 no
H7 C9 H8 42.5(6) 3_657 3_657 3_657 no
H7 C9 H9 83.8(7) 3_657 3_657 3_657 no
H7 C9 H8 106.5(6) 3_757 3_757 3_757 no
H7 C9 H8 104.7(5) 3_757 3_757 3_757 no
H7 C9 H8 146.4(6) 3_757 3_757 3_757 no
H7 C9 H9 78.8(7) 3_757 3_757 3_757 no
H8 C9 H8 28.0(9) . . . no
H8 C9 H8 92.8(6) . . . no
H8 C9 H9 32.0(7) . . . no
H8 C9 H8 105.0(4) 4 4 4 no
H8 C9 H9 28.8(6) 4 4 4 no
H8 C9 H9 124.8(7) 3_657 3_657 3_657 no
C7 C10 C8 29.61(5) . . . ?
C7 C10 C8 29.61(5) . . . ?
C7 C10 C9 59.02(10) . . . ?
C7 C10 C9 59.02(10) . . . ?
C7 C10 C11 179.0(2) . . . ?
C7 C10 H3 125.6(4) . . . no
C7 C10 H3 125.6(4) . . . no
C7 C10 H6 38.3(4) . . . no
C7 C10 H6 38.3(4) . . . no
C7 C10 H7 83.2(6) . . . no
C7 C10 H7 83.2(6) . . . no
C7 C10 H7 107.2(3) . . . no
C7 C10 H7 107.2(3) . . . no
C7 C10 H8 155.2(7) . . . no
C7 C10 H8 155.2(7) . . . no
C7 C10 H8 74.6(4) . . . no
C7 C10 H8 74.6(4) . . . no
C7 C10 H9 151.7(9) . . . no
C8 C10 C8 59.21(10) . . . ?
C8 C10 C9 29.41(9) . . . ?
C8 C10 C9 88.63(13) . . . ?
C8 C10 C11 150.39(5) . . . ?
C8 C10 H3 149.9(4) . . . no
C8 C10 H3 98.6(4) . . . no
C8 C10 H6 8.7(4) . . . no
C8 C10 H6 67.9(4) . . . no
C8 C10 H7 53.6(6) . . . no
C8 C10 H7 112.8(6) . . . no
C8 C10 H7 116.3(3) . . . no
C8 C10 H7 93.8(3) . . . no
C8 C10 H8 127.1(7) . . . no
C8 C10 H8 166.8(7) . . . no
C8 C10 H8 95.4(4) . . . no
C8 C10 H8 55.8(4) . . . no
C8 C10 H9 140.1(6) . . . no
C8 C10 C9 88.63(13) 4 4 4 ?
C8 C10 C9 29.41(9) 4 4 4 ?
C8 C10 C11 150.39(5) 4 4 4 ?
C8 C10 H3 98.6(4) 4 4 4 no
C8 C10 H3 149.9(4) 4 4 4 no
C8 C10 H6 67.9(4) 4 4 4 no
C8 C10 H6 8.7(4) 4 4 4 no
C8 C10 H7 112.8(6) 4 4 4 no
C8 C10 H7 53.6(6) 4 4 4 no
C8 C10 H7 93.8(3) 4 4 4 no
C8 C10 H7 116.3(3) 4 4 4 no
C8 C10 H8 166.8(7) 4 4 4 no
C8 C10 H8 127.1(7) 4 4 4 no
C8 C10 H8 55.8(4) 4 4 4 no
C8 C10 H8 95.4(4) 4 4 4 no
C8 C10 H9 140.1(6) 4 4 4 no
C9 C10 C9 118.0(2) . . . ?
C9 C10 C11 120.98(10) . . . ?
C9 C10 H3 157.1(4) . . . no
C9 C10 H3 71.3(4) . . . no
C9 C10 H6 20.7(4) . . . no
C9 C10 H6 97.3(4) . . . no
C9 C10 H7 24.1(5) . . . no
C9 C10 H7 142.2(6) . . . no
C9 C10 H7 118.6(4) . . . no
C9 C10 H7 79.8(4) . . . no
C9 C10 H8 98.4(7) . . . no
C9 C10 H8 142.0(7) . . . no
C9 C10 H8 115.6(4) . . . no
C9 C10 H8 45.0(4) . . . no
C9 C10 H9 117.0(3) . . . no
C9 C10 C11 120.98(10) 4 4 4 ?
C9 C10 H3 71.3(4) 4 4 4 no
C9 C10 H3 157.1(4) 4 4 4 no
C9 C10 H6 97.3(4) 4 4 4 no
C9 C10 H6 20.7(4) 4 4 4 no
C9 C10 H7 142.2(6) 4 4 4 no
C9 C10 H7 24.1(5) 4 4 4 no
C9 C10 H7 79.8(4) 4 4 4 no
C9 C10 H7 118.6(4) 4 4 4 no
C9 C10 H8 142.0(7) 4 4 4 no
C9 C10 H8 98.4(7) 4 4 4 no
C9 C10 H8 45.0(4) 4 4 4 no
C9 C10 H8 115.6(4) 4 4 4 no
C9 C10 H9 117.0(3) 4 4 4 no
C11 C10 H3 54.0(4) . . . no
C11 C10 H3 54.0(4) . . . no
C11 C10 H6 141.7(4) . . . no
C11 C10 H6 141.7(4) . . . no
C11 C10 H7 96.8(6) . . . no
C11 C10 H7 96.8(6) . . . no
C11 C10 H7 73.7(3) . . . no
C11 C10 H7 73.7(3) . . . no
C11 C10 H8 25.2(7) . . . no
C11 C10 H8 25.2(7) . . . no
C11 C10 H8 106.1(3) . . . no
C11 C10 H8 106.1(3) . . . no
C11 C10 H9 27.3(8) . . . no
H3 C10 H3 92.9(7) 2_757 2_757 2_757 no
H3 C10 H6 154.7(5) 2_757 2_757 2_757 no
H3 C10 H6 90.3(5) 2_757 2_757 2_757 no
H3 C10 H7 142.0(7) 2_757 2_757 2_757 no
H3 C10 H7 49.4(7) 2_757 2_757 2_757 no
H3 C10 H7 82.8(5) 2_757 2_757 2_757 no
H3 C10 H7 115.4(5) 2_757 2_757 2_757 no
H3 C10 H8 79.2(8) 2_757 2_757 2_757 no
H3 C10 H8 43.1(8) 2_757 2_757 2_757 no
H3 C10 H8 86.1(5) 2_757 2_757 2_757 no
H3 C10 H8 153.4(5) 2_757 2_757 2_757 no
H3 C10 H9 46.6(4) 2_757 2_757 2_757 no
H3 C10 H6 90.3(5) 3_757 3_757 3_757 no
H3 C10 H6 154.7(5) 3_757 3_757 3_757 no
H3 C10 H7 49.4(7) 3_757 3_757 3_757 no
H3 C10 H7 142.0(7) 3_757 3_757 3_757 no
H3 C10 H7 115.4(5) 3_757 3_757 3_757 no
H3 C10 H7 82.8(5) 3_757 3_757 3_757 no
H3 C10 H8 43.1(8) 3_757 3_757 3_757 no
H3 C10 H8 79.2(8) 3_757 3_757 3_757 no
H3 C10 H8 153.4(5) 3_757 3_757 3_757 no
H3 C10 H8 86.1(5) 3_757 3_757 3_757 no
H3 C10 H9 46.6(4) 3_757 3_757 3_757 no
H6 C10 H6 76.6(7) . . . no
H6 C10 H7 44.8(7) . . . no
H6 C10 H7 121.5(7) . . . no
H6 C10 H7 118.1(5) . . . no
H6 C10 H7 89.9(5) . . . no
H6 C10 H8 118.7(8) . . . no
H6 C10 H8 160.9(8) . . . no
H6 C10 H8 101.9(5) . . . no
H6 C10 H8 51.8(5) . . . no
H6 C10 H9 133.6(6) . . . no
H6 C10 H7 121.5(7) 4 4 4 no
H6 C10 H7 44.8(7) 4 4 4 no
H6 C10 H7 89.9(5) 4 4 4 no
H6 C10 H7 118.1(5) 4 4 4 no
H6 C10 H8 160.9(8) 4 4 4 no
H6 C10 H8 118.7(8) 4 4 4 no
H6 C10 H8 51.8(5) 4 4 4 no
H6 C10 H8 101.9(5) 4 4 4 no
H6 C10 H9 133.6(6) 4 4 4 no
H7 C10 H7 166.3(11) . . . no
H7 C10 H7 114.6(6) . . . no
H7 C10 H7 70.0(8) . . . no
H7 C10 H8 74.7(9) . . . no
H7 C10 H8 118.7(9) . . . no
H7 C10 H8 129.0(6) . . . no
H7 C10 H8 46.4(7) . . . no
H7 C10 H9 96.0(6) . . . no
H7 C10 H7 70.0(8) 4 4 4 no
H7 C10 H7 114.6(6) 4 4 4 no
H7 C10 H8 118.7(9) 4 4 4 no
H7 C10 H8 74.7(9) 4 4 4 no
H7 C10 H8 46.4(7) 4 4 4 no
H7 C10 H8 129.0(6) 4 4 4 no
H7 C10 H9 96.0(6) 4 4 4 no
H7 C10 H7 44.9(8) 2_657 2_657 2_657 no
H7 C10 H8 73.1(8) 2_657 2_657 2_657 no
H7 C10 H8 54.8(8) 2_657 2_657 2_657 no
H7 C10 H8 38.1(5) 2_657 2_657 2_657 no
H7 C10 H8 73.8(5) 2_657 2_657 2_657 no
H7 C10 H9 98.9(9) 2_657 2_657 2_657 no
H7 C10 H8 54.8(8) 3_657 3_657 3_657 no
H7 C10 H8 73.1(8) 3_657 3_657 3_657 no
H7 C10 H8 73.8(5) 3_657 3_657 3_657 no
H7 C10 H8 38.1(5) 3_657 3_657 3_657 no
H7 C10 H9 98.9(9) 3_657 3_657 3_657 no
H8 C10 H8 44.0(14) . . . no
H8 C10 H8 111.0(6) . . . no
H8 C10 H8 82.0(8) . . . no
H8 C10 H9 44.8(9) . . . no
H8 C10 H8 82.0(8) 4 4 4 no
H8 C10 H8 111.0(6) 4 4 4 no
H8 C10 H9 44.8(9) 4 4 4 no
H8 C10 H8 83.3(7) 2_657 2_657 2_657 no
H8 C10 H9 124.4(6) 2_657 2_657 2_657 no
H8 C10 H9 124.4(6) 3_657 3_657 3_657 no
C5 C11 C5 124.11(11) 2_747 2_747 2_747 ?
C5 C11 C6 69.93(6) 2_747 2_747 2_747 ?
C5 C11 C8 91.23(6) 2_747 2_747 2_747 ?
C5 C11 C8 125.09(8) 2_747 2_747 2_747 ?
C5 C11 C9 82.30(7) 2_747 2_747 2_747 ?
C5 C11 C9 133.73(10) 2_747 2_747 2_747 ?
C5 C11 C9 142.51(10) 2_747 2_747 2_747 ?
C5 C11 C9 77.31(5) 2_747 2_747 2_747 ?
C5 C11 C10 108.46(9) 2_747 2_747 2_747 ?
C5 C11 H2 12.6(4) 2_747 2_747 2_747 no
C5 C11 H2 125.1(3) 2_747 2_747 2_747 no
C5 C11 H3 123.8(4) 2_747 2_747 2_747 no
C5 C11 H3 8.0(5) 2_747 2_747 2_747 no
C5 C11 H4 65.7(1) 2_747 2_747 2_747 no
C5 C11 H5 63.1(4) 2_747 2_747 2_747 no
C5 C11 H5 84.6(5) 2_747 2_747 2_747 no
C5 C11 H6 116.0(3) 2_747 2_747 2_747 no
C5 C11 H6 80.3(3) 2_747 2_747 2_747 no
C5 C11 H7 62.7(5) 2_747 2_747 2_747 no
C5 C11 H7 150.8(5) 2_747 2_747 2_747 no
C5 C11 H7 135.0(4) 2_747 2_747 2_747 no
C5 C11 H7 90.7(4) 2_747 2_747 2_747 no
C5 C11 H8 46.8(15) 2_747 2_747 2_747 no
C5 C11 H8 139.6(15) 2_747 2_747 2_747 no
C5 C11 H9 64.7(4) 2_747 2_747 2_747 no
C5 C11 C6 69.93(6) 2_757 2_757 2_757 ?
C5 C11 C8 125.09(8) 2_757 2_757 2_757 ?
C5 C11 C8 91.23(6) 2_757 2_757 2_757 ?
C5 C11 C9 133.73(10) 2_757 2_757 2_757 ?
C5 C11 C9 82.30(7) 2_757 2_757 2_757 ?
C5 C11 C9 77.31(5) 2_757 2_757 2_757 ?
C5 C11 C9 142.51(10) 2_757 2_757 2_757 ?
C5 C11 C10 108.46(9) 2_757 2_757 2_757 ?
C5 C11 H2 125.1(3) 2_757 2_757 2_757 no
C5 C11 H2 12.6(4) 2_757 2_757 2_757 no
C5 C11 H3 8.0(5) 2_757 2_757 2_757 no
C5 C11 H3 123.8(4) 2_757 2_757 2_757 no
C5 C11 H4 65.7(1) 2_757 2_757 2_757 no
C5 C11 H5 84.6(5) 2_757 2_757 2_757 no
C5 C11 H5 63.1(4) 2_757 2_757 2_757 no
C5 C11 H6 80.3(3) 2_757 2_757 2_757 no
C5 C11 H6 116.0(3) 2_757 2_757 2_757 no
C5 C11 H7 150.8(5) 2_757 2_757 2_757 no
C5 C11 H7 62.7(5) 2_757 2_757 2_757 no
C5 C11 H7 90.7(4) 2_757 2_757 2_757 no
C5 C11 H7 135.0(4) 2_757 2_757 2_757 no
C5 C11 H8 139.6(15) 2_757 2_757 2_757 no
C5 C11 H8 46.8(15) 2_757 2_757 2_757 no
C5 C11 H9 64.7(4) 2_757 2_757 2_757 no
C6 C11 C8 161.10(5) 1_556 1_556 1_556 ?
C6 C11 C8 161.10(5) 1_556 1_556 1_556 ?
C6 C11 C9 151.78(6) 1_556 1_556 1_556 ?
C6 C11 C9 151.78(6) 1_556 1_556 1_556 ?
C6 C11 C9 94.44(8) 1_556 1_556 1_556 ?
C6 C11 C9 94.44(8) 1_556 1_556 1_556 ?
C6 C11 C10 175.4(2) 1_556 1_556 1_556 ?
C6 C11 H2 62.6(4) 1_556 1_556 1_556 no
C6 C11 H2 62.6(4) 1_556 1_556 1_556 no
C6 C11 H3 75.9(4) 1_556 1_556 1_556 no
C6 C11 H3 75.9(4) 1_556 1_556 1_556 no
C6 C11 H4 14.4(5) 1_556 1_556 1_556 no
C6 C11 H5 15.7(4) 1_556 1_556 1_556 no
C6 C11 H5 15.7(4) 1_556 1_556 1_556 no
C6 C11 H6 66.5(3) 1_556 1_556 1_556 no
C6 C11 H6 66.5(3) 1_556 1_556 1_556 no
C6 C11 H7 130.9(5) 1_556 1_556 1_556 no
C6 C11 H7 130.9(5) 1_556 1_556 1_556 no
C6 C11 H7 102.6(3) 1_556 1_556 1_556 no
C6 C11 H7 102.6(3) 1_556 1_556 1_556 no
C6 C11 H8 70.9(14) 1_556 1_556 1_556 no
C6 C11 H8 70.9(14) 1_556 1_556 1_556 no
C6 C11 H9 67.3(17) 1_556 1_556 1_556 no
C8 C11 C8 36.50(6) . . . ?
C8 C11 C9 9.59(5) . . . ?
C8 C11 C9 46.09(7) . . . ?
C8 C11 C9 100.02(8) . . . ?
C8 C11 C9 79.33(6) . . . ?
C8 C11 C10 18.25(3) . . . ?
C8 C11 H2 98.6(4) . . . no
C8 C11 H2 134.3(4) . . . no
C8 C11 H3 118.1(4) . . . no
C8 C11 H3 85.5(4) . . . no
C8 C11 H4 153.6(4) . . . no
C8 C11 H5 149.6(5) . . . no
C8 C11 H5 171.5(4) . . . no
C8 C11 H6 123.7(3) . . . no
C8 C11 H6 109.9(3) . . . no
C8 C11 H7 30.7(5) . . . no
C8 C11 H7 67.2(5) . . . no
C8 C11 H7 89.5(3) . . . no
C8 C11 H7 75.2(3) . . . no
C8 C11 H8 95.3(14) . . . no
C8 C11 H8 127.2(14) . . . no
C8 C11 H9 106.8(16) . . . no
C8 C11 C9 46.09(7) 4 4 4 ?
C8 C11 C9 9.59(5) 4 4 4 ?
C8 C11 C9 79.33(6) 4 4 4 ?
C8 C11 C9 100.02(8) 4 4 4 ?
C8 C11 C10 18.25(3) 4 4 4 ?
C8 C11 H2 134.3(4) 4 4 4 no
C8 C11 H2 98.6(4) 4 4 4 no
C8 C11 H3 85.5(4) 4 4 4 no
C8 C11 H3 118.1(4) 4 4 4 no
C8 C11 H4 153.6(4) 4 4 4 no
C8 C11 H5 171.5(4) 4 4 4 no
C8 C11 H5 149.6(5) 4 4 4 no
C8 C11 H6 109.9(3) 4 4 4 no
C8 C11 H6 123.7(3) 4 4 4 no
C8 C11 H7 67.2(5) 4 4 4 no
C8 C11 H7 30.7(5) 4 4 4 no
C8 C11 H7 75.2(3) 4 4 4 no
C8 C11 H7 89.5(3) 4 4 4 no
C8 C11 H8 127.2(14) 4 4 4 no
C8 C11 H8 95.3(14) 4 4 4 no
C8 C11 H9 106.8(16) 4 4 4 no
C9 C11 C9 55.68(10) . . . ?
C9 C11 C9 105.08(11) . . . ?
C9 C11 C9 74.01(9) . . . ?
C9 C11 C10 27.84(5) . . . ?
C9 C11 H2 89.2(4) . . . no
C9 C11 H2 143.6(4) . . . no
C9 C11 H3 126.4(5) . . . no
C9 C11 H3 77.0(4) . . . no
C9 C11 H4 146.6(3) . . . no
C9 C11 H5 140.1(5) . . . no
C9 C11 H5 163.0(4) . . . no
C9 C11 H6 125.1(3) . . . no
C9 C11 H6 104.7(3) . . . no
C9 C11 H7 21.1(5) . . . no
C9 C11 H7 76.7(5) . . . no
C9 C11 H7 93.3(4) . . . no
C9 C11 H7 72.0(3) . . . no
C9 C11 H8 86.6(14) . . . no
C9 C11 H8 134.9(14) . . . no
C9 C11 H9 105.8(15) . . . no
C9 C11 C9 74.01(9) 4 4 4 ?
C9 C11 C9 105.08(11) 4 4 4 ?
C9 C11 C10 27.84(5) 4 4 4 ?
C9 C11 H2 143.6(4) 4 4 4 no
C9 C11 H2 89.2(4) 4 4 4 no
C9 C11 H3 77.0(4) 4 4 4 no
C9 C11 H3 126.4(5) 4 4 4 no
C9 C11 H4 146.6(3) 4 4 4 no
C9 C11 H5 163.0(4) 4 4 4 no
C9 C11 H5 140.1(5) 4 4 4 no
C9 C11 H6 104.7(3) 4 4 4 no
C9 C11 H6 125.1(3) 4 4 4 no
C9 C11 H7 76.7(5) 4 4 4 no
C9 C11 H7 21.1(5) 4 4 4 no
C9 C11 H7 72.0(3) 4 4 4 no
C9 C11 H7 93.3(4) 4 4 4 no
C9 C11 H8 134.9(14) 4 4 4 no
C9 C11 H8 86.6(14) 4 4 4 no
C9 C11 H9 105.8(15) 4 4 4 no
C9 C11 C9 69.98(9) 2_657 2_657 2_657 ?
C9 C11 C10 89.3(2) 2_657 2_657 2_657 ?
C9 C11 H2 130.4(5) 2_657 2_657 2_657 no
C9 C11 H2 69.0(4) 2_657 2_657 2_657 no
C9 C11 H3 81.8(4) 2_657 2_657 2_657 no
C9 C11 H3 149.4(5) 2_657 2_657 2_657 no
C9 C11 H4 106.1(4) 2_657 2_657 2_657 no
C9 C11 H5 92.5(4) 2_657 2_657 2_657 no
C9 C11 H5 79.2(5) 2_657 2_657 2_657 no
C9 C11 H6 30.7(3) 2_657 2_657 2_657 no
C9 C11 H6 62.2(3) 2_657 2_657 2_657 no
C9 C11 H7 115.3(4) 2_657 2_657 2_657 no
C9 C11 H7 64.1(4) 2_657 2_657 2_657 no
C9 C11 H7 13.9(4) 2_657 2_657 2_657 no
C9 C11 H7 58.7(4) 2_657 2_657 2_657 no
C9 C11 H8 96.3(16) 2_657 2_657 2_657 no
C9 C11 H8 34.0(15) 2_657 2_657 2_657 no
C9 C11 H9 141.5(7) 2_657 2_657 2_657 no
C9 C11 C10 89.3(2) 3_657 3_657 3_657 ?
C9 C11 H2 69.0(4) 3_657 3_657 3_657 no
C9 C11 H2 130.4(5) 3_657 3_657 3_657 no
C9 C11 H3 149.4(5) 3_657 3_657 3_657 no
C9 C11 H3 81.8(4) 3_657 3_657 3_657 no
C9 C11 H4 106.1(4) 3_657 3_657 3_657 no
C9 C11 H5 79.2(5) 3_657 3_657 3_657 no
C9 C11 H5 92.5(4) 3_657 3_657 3_657 no
C9 C11 H6 62.2(3) 3_657 3_657 3_657 no
C9 C11 H6 30.7(3) 3_657 3_657 3_657 no
C9 C11 H7 64.1(4) 3_657 3_657 3_657 no
C9 C11 H7 115.3(4) 3_657 3_657 3_657 no
C9 C11 H7 58.7(4) 3_657 3_657 3_657 no
C9 C11 H7 13.9(4) 3_657 3_657 3_657 no
C9 C11 H8 34.0(15) 3_657 3_657 3_657 no
C9 C11 H8 96.3(16) 3_657 3_657 3_657 no
C9 C11 H9 141.5(7) 3_657 3_657 3_657 no
C10 C11 H2 116.6(4) . . . no
C10 C11 H2 116.6(4) . . . no
C10 C11 H3 102.1(5) . . . no
C10 C11 H3 102.1(5) . . . no
C10 C11 H4 161.0(6) . . . no
C10 C11 H5 166.9(5) . . . no
C10 C11 H5 166.9(5) . . . no
C10 C11 H6 117.7(3) . . . no
C10 C11 H6 117.7(3) . . . no
C10 C11 H7 48.9(5) . . . no
C10 C11 H7 48.9(5) . . . no
C10 C11 H7 81.6(4) . . . no
C10 C11 H7 81.6(4) . . . no
C10 C11 H8 111.3(14) . . . no
C10 C11 H8 111.3(14) . . . no
C10 C11 H9 108.1(17) . . . no
H2 C11 H2 122.8(7) 2_747 2_747 2_747 no
H2 C11 H3 126.9(5) 2_747 2_747 2_747 no
H2 C11 H3 20.5(5) 2_747 2_747 2_747 no
H2 C11 H4 61.4(3) 2_747 2_747 2_747 no
H2 C11 H5 53.4(6) 2_747 2_747 2_747 no
H2 C11 H5 76.1(6) 2_747 2_747 2_747 no
H2 C11 H6 103.4(6) 2_747 2_747 2_747 no
H2 C11 H6 68.2(5) 2_747 2_747 2_747 no
H2 C11 H7 68.4(6) 2_747 2_747 2_747 no
H2 C11 H7 162.8(7) 2_747 2_747 2_747 no
H2 C11 H7 124.4(6) 2_747 2_747 2_747 no
H2 C11 H7 82.8(6) 2_747 2_747 2_747 no
H2 C11 H8 36.3(16) 2_747 2_747 2_747 no
H2 C11 H8 129.1(16) 2_747 2_747 2_747 no
H2 C11 H9 72.5(8) 2_747 2_747 2_747 no
H2 C11 H3 20.5(5) 2_757 2_757 2_757 no
H2 C11 H3 126.9(5) 2_757 2_757 2_757 no
H2 C11 H4 61.4(3) 2_757 2_757 2_757 no
H2 C11 H5 76.1(6) 2_757 2_757 2_757 no
H2 C11 H5 53.4(6) 2_757 2_757 2_757 no
H2 C11 H6 68.2(5) 2_757 2_757 2_757 no
H2 C11 H6 103.4(6) 2_757 2_757 2_757 no
H2 C11 H7 162.8(7) 2_757 2_757 2_757 no
H2 C11 H7 68.4(6) 2_757 2_757 2_757 no
H2 C11 H7 82.8(6) 2_757 2_757 2_757 no
H2 C11 H7 124.4(6) 2_757 2_757 2_757 no
H2 C11 H8 129.1(16) 2_757 2_757 2_757 no
H2 C11 H8 36.3(16) 2_757 2_757 2_757 no
H2 C11 H9 72.5(8) 2_757 2_757 2_757 no
H3 C11 H3 122.2(9) 2_757 2_757 2_757 no
H3 C11 H4 70.1(5) 2_757 2_757 2_757 no
H3 C11 H5 91.0(7) 2_757 2_757 2_757 no
H3 C11 H5 70.3(6) 2_757 2_757 2_757 no
H3 C11 H6 87.5(6) 2_757 2_757 2_757 no
H3 C11 H6 123.9(6) 2_757 2_757 2_757 no
H3 C11 H7 142.8(6) 2_757 2_757 2_757 no
H3 C11 H7 58.5(6) 2_757 2_757 2_757 no
H3 C11 H7 94.6(6) 2_757 2_757 2_757 no
H3 C11 H7 140.4(6) 2_757 2_757 2_757 no
H3 C11 H8 146.5(14) 2_757 2_757 2_757 no
H3 C11 H8 53.2(16) 2_757 2_757 2_757 no
H3 C11 H9 61.4(5) 2_757 2_757 2_757 no
H3 C11 H4 70.1(5) 3_757 3_757 3_757 no
H3 C11 H5 70.3(6) 3_757 3_757 3_757 no
H3 C11 H5 91.0(7) 3_757 3_757 3_757 no
H3 C11 H6 123.9(6) 3_757 3_757 3_757 no
H3 C11 H6 87.5(6) 3_757 3_757 3_757 no
H3 C11 H7 58.5(6) 3_757 3_757 3_757 no
H3 C11 H7 142.8(6) 3_757 3_757 3_757 no
H3 C11 H7 140.4(6) 3_757 3_757 3_757 no
H3 C11 H7 94.6(6) 3_757 3_757 3_757 no
H3 C11 H8 53.2(16) 3_757 3_757 3_757 no
H3 C11 H8 146.5(14) 3_757 3_757 3_757 no
H3 C11 H9 61.4(5) 3_757 3_757 3_757 no
H4 C11 H5 27.4(6) 1_556 1_556 1_556 no
H4 C11 H5 27.4(6) 1_556 1_556 1_556 no
H4 C11 H6 80.0(6) 1_556 1_556 1_556 no
H4 C11 H6 80.0(6) 1_556 1_556 1_556 no
H4 C11 H7 128.4(5) 1_556 1_556 1_556 no
H4 C11 H7 128.4(5) 1_556 1_556 1_556 no
H4 C11 H7 115.7(6) 1_556 1_556 1_556 no
H4 C11 H7 115.7(6) 1_556 1_556 1_556 no
H4 C11 H8 78.5(14) 1_556 1_556 1_556 no
H4 C11 H8 78.5(14) 1_556 1_556 1_556 no
H4 C11 H9 52.9(18) 1_556 1_556 1_556 no
H5 C11 H5 23.4(9) 1_556 1_556 1_556 no
H5 C11 H6 62.2(5) 1_556 1_556 1_556 no
H5 C11 H6 52.7(5) 1_556 1_556 1_556 no
H5 C11 H7 119.2(6) 1_556 1_556 1_556 no
H5 C11 H7 142.5(7) 1_556 1_556 1_556 no
H5 C11 H7 97.4(5) 1_556 1_556 1_556 no
H5 C11 H7 88.3(6) 1_556 1_556 1_556 no
H5 C11 H8 55.6(15) 1_556 1_556 1_556 no
H5 C11 H8 76.5(15) 1_556 1_556 1_556 no
H5 C11 H9 78.1(17) 1_556 1_556 1_556 no
H5 C11 H6 52.7(5) 4_556 4_556 4_556 no
H5 C11 H6 62.2(5) 4_556 4_556 4_556 no
H5 C11 H7 142.5(7) 4_556 4_556 4_556 no
H5 C11 H7 119.2(6) 4_556 4_556 4_556 no
H5 C11 H7 88.3(6) 4_556 4_556 4_556 no
H5 C11 H7 97.4(5) 4_556 4_556 4_556 no
H5 C11 H8 76.5(15) 4_556 4_556 4_556 no
H5 C11 H8 55.6(15) 4_556 4_556 4_556 no
H5 C11 H9 78.1(17) 4_556 4_556 4_556 no
H6 C11 H6 40.1(7) 2_657 2_657 2_657 no
H6 C11 H7 124.5(5) 2_657 2_657 2_657 no
H6 C11 H7 92.8(5) 2_657 2_657 2_657 no
H6 C11 H7 36.1(4) 2_657 2_657 2_657 no
H6 C11 H7 57.5(5) 2_657 2_657 2_657 no
H6 C11 H8 75.4(16) 2_657 2_657 2_657 no
H6 C11 H8 35.6(16) 2_657 2_657 2_657 no
H6 C11 H9 129.1(15) 2_657 2_657 2_657 no
H6 C11 H7 92.8(5) 3_657 3_657 3_657 no
H6 C11 H7 124.5(5) 3_657 3_657 3_657 no
H6 C11 H7 57.5(5) 3_657 3_657 3_657 no
H6 C11 H7 36.1(4) 3_657 3_657 3_657 no
H6 C11 H8 35.6(16) 3_657 3_657 3_657 no
H6 C11 H8 75.4(16) 3_657 3_657 3_657 no
H6 C11 H9 129.1(15) 3_657 3_657 3_657 no
H7 C11 H7 97.8(10) . . . no
H7 C11 H7 101.7(4) . . . no
H7 C11 H7 67.1(6) . . . no
H7 C11 H8 67.9(15) . . . no
H7 C11 H8 149.0(16) . . . no
H7 C11 H9 101.6(12) . . . no
H7 C11 H7 67.1(6) 4 4 4 no
H7 C11 H7 101.7(4) 4 4 4 no
H7 C11 H8 149.0(16) 4 4 4 no
H7 C11 H8 67.9(15) 4 4 4 no
H7 C11 H9 101.6(12) 4 4 4 no
H7 C11 H7 46.3(8) 2_657 2_657 2_657 no
H7 C11 H8 88.4(16) 2_657 2_657 2_657 no
H7 C11 H8 47.7(16) 2_657 2_657 2_657 no
H7 C11 H9 155.2(7) 2_657 2_657 2_657 no
H7 C11 H8 47.7(16) 3_657 3_657 3_657 no
H7 C11 H8 88.4(16) 3_657 3_657 3_657 no
H7 C11 H9 155.2(7) 3_657 3_657 3_657 no
H8 C11 H8 109.9(31) . . . no
H8 C11 H9 108.0(17) . . . no
H8 C11 H9 108.0(17) 4 4 4 no
CL1 H1 O1 75.6(6) 2_746 2_746 2_746 no
CL1 H1 N1 162.3(7) 2_746 2_746 2_746 no
CL1 H1 N2 119.4(6) 2_746 2_746 2_746 no
CL1 H1 C1 140.6(6) 2_746 2_746 2_746 no
CL1 H1 C1 64.6(4) 2_746 2_746 2_746 no
CL1 H1 C2 104.1(8) 2_746 2_746 2_746 no
CL1 H1 C2 65.4(3) 2_746 2_746 2_746 no
CL1 H1 C2 65.4(3) 2_746 2_746 2_746 no
CL1 H1 C3 138.5(16) 2_746 2_746 2_746 no
CL1 H1 C3 62.3(3) 2_746 2_746 2_746 no
CL1 H1 C3 62.3(3) 2_746 2_746 2_746 no
CL1 H1 C4 176.8(10) 2_746 2_746 2_746 no
CL1 H1 C5 149.3(9) 2_746 2_746 2_746 no
CL1 H1 C6 72.0(5) 2_746 2_746 2_746 no
CL1 H1 C6 86.1(4) 2_746 2_746 2_746 no
CL1 H1 C6 86.1(4) 2_746 2_746 2_746 no
CL1 H1 H1 72.8(7) 2_746 2_746 2_746 no
CL1 H1 H1 72.8(7) 2_746 2_746 2_746 no
CL1 H1 H2 130.7(12) 2_746 2_746 2_746 no
CL1 H1 H3 148.5(8) 2_746 2_746 2_746 no
CL1 H1 H3 148.5(8) 2_746 2_746 2_746 no
CL1 H1 H4 53.6(8) 2_746 2_746 2_746 no
CL1 H1 H4 96.1(6) 2_746 2_746 2_746 no
CL1 H1 H4 96.1(6) 2_746 2_746 2_746 no
CL1 H1 H5 75.0(6) 2_746 2_746 2_746 no
CL1 H1 H5 75.0(6) 2_746 2_746 2_746 no
CL1 H1 H5 86.6(6) 2_746 2_746 2_746 no
CL1 H1 H5 86.6(6) 2_746 2_746 2_746 no
CL1 H1 H10 112.0(7) 2_746 2_746 2_746 no
CL1 H1 H10 35.2(5) 2_746 2_746 2_746 no
O1 H1 N1 122.2(7) 1_655 1_655 1_655 no
O1 H1 N2 165.1(8) 1_655 1_655 1_655 no
O1 H1 C1 143.8(7) 1_655 1_655 1_655 no
O1 H1 C1 11.0(2) 1_655 1_655 1_655 no
O1 H1 C2 179.7(11) 1_655 1_655 1_655 no
O1 H1 C2 71.3(4) 1_655 1_655 1_655 no
O1 H1 C2 71.3(4) 1_655 1_655 1_655 no
O1 H1 C3 145.9(17) 1_655 1_655 1_655 no
O1 H1 C3 90.5(4) 1_655 1_655 1_655 no
O1 H1 C3 90.5(4) 1_655 1_655 1_655 no
O1 H1 C4 107.6(8) 1_655 1_655 1_655 no
O1 H1 C5 73.7(5) 1_655 1_655 1_655 no
O1 H1 C6 147.6(9) 1_655 1_655 1_655 no
O1 H1 C6 65.7(3) 1_655 1_655 1_655 no
O1 H1 C6 65.7(3) 1_655 1_655 1_655 no
O1 H1 H1 102.3(8) 1_655 1_655 1_655 no
O1 H1 H1 102.3(8) 1_655 1_655 1_655 no
O1 H1 H2 55.2(9) 1_655 1_655 1_655 no
O1 H1 H3 75.8(6) 1_655 1_655 1_655 no
O1 H1 H3 75.8(6) 1_655 1_655 1_655 no
O1 H1 H4 129.1(12) 1_655 1_655 1_655 no
O1 H1 H4 77.3(6) 1_655 1_655 1_655 no
O1 H1 H4 77.3(6) 1_655 1_655 1_655 no
O1 H1 H5 148.5(8) 1_655 1_655 1_655 no
O1 H1 H5 148.5(8) 1_655 1_655 1_655 no
O1 H1 H5 51.6(5) 1_655 1_655 1_655 no
O1 H1 H5 51.6(5) 1_655 1_655 1_655 no
O1 H1 H10 172.5(9) 1_655 1_655 1_655 no
O1 H1 H10 40.4(5) 1_655 1_655 1_655 no
N1 H1 N2 42.9(3) . . . no
N1 H1 C1 21.6(2) . . . no
N1 H1 C1 133.1(6) . . . no
N1 H1 C2 58.2(6) . . . no
N1 H1 C2 117.6(3) . . . no
N1 H1 C2 117.6(3) . . . no
N1 H1 C3 23.7(10) . . . no
N1 H1 C3 113.8(4) . . . no
N1 H1 C3 113.8(4) . . . no
N1 H1 C4 14.5(3) . . . no
N1 H1 C5 48.5(4) . . . no
N1 H1 C6 90.2(7) . . . no
N1 H1 C6 100.9(4) . . . no
N1 H1 C6 100.9(4) . . . no
N1 H1 H1 101.1(8) . . . no
N1 H1 H1 101.1(8) . . . no
N1 H1 H2 67.0(9) . . . no
N1 H1 H3 48.1(5) . . . no
N1 H1 H3 48.1(5) . . . no
N1 H1 H4 108.7(11) . . . no
N1 H1 H4 88.7(6) . . . no
N1 H1 H4 88.7(6) . . . no
N1 H1 H5 87.6(7) . . . no
N1 H1 H5 87.6(7) . . . no
N1 H1 H5 104.3(6) . . . no
N1 H1 H5 104.3(6) . . . no
N1 H1 H10 50.3(5) . . . no
N1 H1 H10 162.6(8) . . . no
N2 H1 C1 21.3(2) . . . no
N2 H1 C1 176.0(7) . . . no
N2 H1 C2 15.3(3) . . . no
N2 H1 C2 113.5(3) . . . no
N2 H1 C2 113.5(3) . . . no
N2 H1 C3 19.2(10) . . . no
N2 H1 C3 96.7(4) . . . no
N2 H1 C3 96.7(4) . . . no
N2 H1 C4 57.5(6) . . . no
N2 H1 C5 91.4(7) . . . no
N2 H1 C6 47.3(4) . . . no
N2 H1 C6 112.8(4) . . . no
N2 H1 C6 112.8(4) . . . no
N2 H1 H1 83.5(7) . . . no
N2 H1 H1 83.5(7) . . . no
N2 H1 H2 109.9(11) . . . no
N2 H1 H3 89.7(7) . . . no
N2 H1 H3 89.7(7) . . . no
N2 H1 H4 65.8(9) . . . no
N2 H1 H4 99.8(6) . . . no
N2 H1 H4 99.8(6) . . . no
N2 H1 H5 45.7(5) . . . no
N2 H1 H5 45.7(5) . . . no
N2 H1 H5 125.1(6) . . . no
N2 H1 H5 125.1(6) . . . no
N2 H1 H10 7.4(4) . . . no
N2 H1 H10 154.5(8) . . . no
C1 H1 C1 154.8(6) . . . no
C1 H1 C2 36.6(4) . . . no
C1 H1 C2 117.6(3) . . . no
C1 H1 C2 117.6(3) . . . no
C1 H1 C3 2.1(10) . . . no
C1 H1 C3 106.1(4) . . . no
C1 H1 C3 106.1(4) . . . no
C1 H1 C4 36.2(5) . . . no
C1 H1 C5 70.1(5) . . . no
C1 H1 C6 68.6(5) . . . no
C1 H1 C6 108.1(4) . . . no
C1 H1 C6 108.1(4) . . . no
C1 H1 H1 92.3(8) . . . no
C1 H1 H1 92.3(8) . . . no
C1 H1 H2 88.6(10) . . . no
C1 H1 H3 69.0(6) . . . no
C1 H1 H3 69.0(6) . . . no
C1 H1 H4 87.1(10) . . . no
C1 H1 H4 94.6(7) . . . no
C1 H1 H4 94.6(7) . . . no
C1 H1 H5 66.4(5) . . . no
C1 H1 H5 66.4(5) . . . no
C1 H1 H5 116.3(6) . . . no
C1 H1 H5 116.3(6) . . . no
C1 H1 H10 28.7(4) . . . no
C1 H1 H10 175.8(8) . . . no
C1 H1 C2 168.7(9) 1_655 1_655 1_655 no
C1 H1 C2 67.6(3) 1_655 1_655 1_655 no
C1 H1 C2 67.6(3) 1_655 1_655 1_655 no
C1 H1 C3 156.9(16) 1_655 1_655 1_655 no
C1 H1 C3 85.2(4) 1_655 1_655 1_655 no
C1 H1 C3 85.2(4) 1_655 1_655 1_655 no
C1 H1 C4 118.6(8) 1_655 1_655 1_655 no
C1 H1 C5 84.7(6) 1_655 1_655 1_655 no
C1 H1 C6 136.6(8) 1_655 1_655 1_655 no
C1 H1 C6 66.6(3) 1_655 1_655 1_655 no
C1 H1 C6 66.6(3) 1_655 1_655 1_655 no
C1 H1 H1 98.1(8) 1_655 1_655 1_655 no
C1 H1 H1 98.1(8) 1_655 1_655 1_655 no
C1 H1 H2 66.1(9) 1_655 1_655 1_655 no
C1 H1 H3 86.5(6) 1_655 1_655 1_655 no
C1 H1 H3 86.5(6) 1_655 1_655 1_655 no
C1 H1 H4 118.2(11) 1_655 1_655 1_655 no
C1 H1 H4 79.4(6) 1_655 1_655 1_655 no
C1 H1 H4 79.4(6) 1_655 1_655 1_655 no
C1 H1 H5 138.1(7) 1_655 1_655 1_655 no
C1 H1 H5 138.1(7) 1_655 1_655 1_655 no
C1 H1 H5 53.8(6) 1_655 1_655 1_655 no
C1 H1 H5 53.8(6) 1_655 1_655 1_655 no
C1 H1 H10 176.6(8) 1_655 1_655 1_655 no
C1 H1 H10 29.4(5) 1_655 1_655 1_655 no
C2 H1 C2 108.6(4) . . . no
C2 H1 C2 108.6(4) . . . no
C2 H1 C3 34.5(9) . . . no
C2 H1 C3 89.4(4) . . . no
C2 H1 C3 89.4(4) . . . no
C2 H1 C4 72.7(8) . . . no
C2 H1 C5 106.7(10) . . . no
C2 H1 C6 32.0(3) . . . no
C2 H1 C6 114.3(3) . . . no
C2 H1 C6 114.3(3) . . . no
C2 H1 H1 77.6(7) . . . no
C2 H1 H1 77.6(7) . . . no
C2 H1 H2 125.2(13) . . . no
C2 H1 H3 104.6(9) . . . no
C2 H1 H3 104.6(9) . . . no
C2 H1 H4 50.5(9) . . . no
C2 H1 H4 102.8(6) . . . no
C2 H1 H4 102.8(6) . . . no
C2 H1 H5 31.2(5) . . . no
C2 H1 H5 31.2(5) . . . no
C2 H1 H5 128.5(6) . . . no
C2 H1 H5 128.5(6) . . . no
C2 H1 H10 7.9(5) . . . no
C2 H1 H10 139.2(10) . . . no
C2 H1 C2 123.7(6) 2_746 2_746 2_746 no
C2 H1 C3 117.4(4) 2_746 2_746 2_746 no
C2 H1 C3 20.46(8) 2_746 2_746 2_746 no
C2 H1 C3 127.5(6) 2_746 2_746 2_746 no
C2 H1 C4 115.3(3) 2_746 2_746 2_746 no
C2 H1 C5 104.1(4) 2_746 2_746 2_746 no
C2 H1 C6 94.9(4) 2_746 2_746 2_746 no
C2 H1 C6 22.67(8) 2_746 2_746 2_746 no
C2 H1 C6 133.1(7) 2_746 2_746 2_746 no
C2 H1 H1 31.0(4) 2_746 2_746 2_746 no
C2 H1 H1 138.1(10) 2_746 2_746 2_746 no
C2 H1 H2 95.8(6) 2_746 2_746 2_746 no
C2 H1 H3 93.0(5) 2_746 2_746 2_746 no
C2 H1 H3 116.4(6) 2_746 2_746 2_746 no
C2 H1 H4 86.2(5) 2_746 2_746 2_746 no
C2 H1 H4 30.6(5) 2_746 2_746 2_746 no
C2 H1 H4 146.6(9) 2_746 2_746 2_746 no
C2 H1 H5 86.3(5) 2_746 2_746 2_746 no
C2 H1 H5 105.9(6) 2_746 2_746 2_746 no
C2 H1 H5 121.4(8) 2_746 2_746 2_746 no
C2 H1 H5 31.8(4) 2_746 2_746 2_746 no
C2 H1 H10 111.3(4) 2_746 2_746 2_746 no
C2 H1 H10 62.0(3) 2_746 2_746 2_746 no
C2 H1 C3 117.4(4) 2_756 2_756 2_756 no
C2 H1 C3 127.5(6) 2_756 2_756 2_756 no
C2 H1 C3 20.46(8) 2_756 2_756 2_756 no
C2 H1 C4 115.3(3) 2_756 2_756 2_756 no
C2 H1 C5 104.1(4) 2_756 2_756 2_756 no
C2 H1 C6 94.9(4) 2_756 2_756 2_756 no
C2 H1 C6 133.1(7) 2_756 2_756 2_756 no
C2 H1 C6 22.67(8) 2_756 2_756 2_756 no
C2 H1 H1 138.1(10) 2_756 2_756 2_756 no
C2 H1 H1 31.0(4) 2_756 2_756 2_756 no
C2 H1 H2 95.8(6) 2_756 2_756 2_756 no
C2 H1 H3 116.4(6) 2_756 2_756 2_756 no
C2 H1 H3 93.0(5) 2_756 2_756 2_756 no
C2 H1 H4 86.2(5) 2_756 2_756 2_756 no
C2 H1 H4 146.6(9) 2_756 2_756 2_756 no
C2 H1 H4 30.6(5) 2_756 2_756 2_756 no
C2 H1 H5 105.9(6) 2_756 2_756 2_756 no
C2 H1 H5 86.3(5) 2_756 2_756 2_756 no
C2 H1 H5 31.8(4) 2_756 2_756 2_756 no
C2 H1 H5 121.4(8) 2_756 2_756 2_756 no
C2 H1 H10 111.3(4) 2_756 2_756 2_756 no
C2 H1 H10 62.0(3) 2_756 2_756 2_756 no
C3 H1 C3 105.3(7) . . . no
C3 H1 C3 105.3(7) . . . no
C3 H1 C4 38.3(10) . . . no
C3 H1 C5 72.2(13) . . . no
C3 H1 C6 66.5(12) . . . no
C3 H1 C6 108.7(5) . . . no
C3 H1 C6 108.7(5) . . . no
C3 H1 H1 91.5(9) . . . no
C3 H1 H1 91.5(9) . . . no
C3 H1 H2 90.7(16) . . . no
C3 H1 H3 71.0(13) . . . no
C3 H1 H3 71.0(13) . . . no
C3 H1 H4 85.0(16) . . . no
C3 H1 H4 95.1(7) . . . no
C3 H1 H4 95.1(7) . . . no
C3 H1 H5 64.3(12) . . . no
C3 H1 H5 64.3(12) . . . no
C3 H1 H5 117.3(9) . . . no
C3 H1 H5 117.3(9) . . . no
C3 H1 H10 26.6(11) . . . no
C3 H1 H10 173.7(17) . . . no
C3 H1 C3 122.4(6) 2_746 2_746 2_746 no
C3 H1 C4 117.2(4) 2_746 2_746 2_746 no
C3 H1 C5 117.7(3) 2_746 2_746 2_746 no
C3 H1 C6 74.6(3) 2_746 2_746 2_746 no
C3 H1 C6 38.89(10) 2_746 2_746 2_746 no
C3 H1 C6 144.9(7) 2_746 2_746 2_746 no
C3 H1 H1 13.8(4) 2_746 2_746 2_746 no
C3 H1 H1 128.3(9) 2_746 2_746 2_746 no
C3 H1 H2 113.6(4) 2_746 2_746 2_746 no
C3 H1 H3 105.1(5) 2_746 2_746 2_746 no
C3 H1 H3 130.7(6) 2_746 2_746 2_746 no
C3 H1 H4 67.7(4) 2_746 2_746 2_746 no
C3 H1 H4 40.5(5) 2_746 2_746 2_746 no
C3 H1 H4 157.5(9) 2_746 2_746 2_746 no
C3 H1 H5 65.8(5) 2_746 2_746 2_746 no
C3 H1 H5 85.8(6) 2_746 2_746 2_746 no
C3 H1 H5 137.2(9) 2_746 2_746 2_746 no
C3 H1 H5 51.1(4) 2_746 2_746 2_746 no
C3 H1 H10 93.2(4) 2_746 2_746 2_746 no
C3 H1 H10 72.2(4) 2_746 2_746 2_746 no
C3 H1 C4 117.2(4) 2_756 2_756 2_756 no
C3 H1 C5 117.7(3) 2_756 2_756 2_756 no
C3 H1 C6 74.6(3) 2_756 2_756 2_756 no
C3 H1 C6 144.9(7) 2_756 2_756 2_756 no
C3 H1 C6 38.89(10) 2_756 2_756 2_756 no
C3 H1 H1 128.3(9) 2_756 2_756 2_756 no
C3 H1 H1 13.8(4) 2_756 2_756 2_756 no
C3 H1 H2 113.6(4) 2_756 2_756 2_756 no
C3 H1 H3 130.7(6) 2_756 2_756 2_756 no
C3 H1 H3 105.1(5) 2_756 2_756 2_756 no
C3 H1 H4 67.7(4) 2_756 2_756 2_756 no
C3 H1 H4 157.5(9) 2_756 2_756 2_756 no
C3 H1 H4 40.5(5) 2_756 2_756 2_756 no
C3 H1 H5 85.8(6) 2_756 2_756 2_756 no
C3 H1 H5 65.8(5) 2_756 2_756 2_756 no
C3 H1 H5 51.1(4) 2_756 2_756 2_756 no
C3 H1 H5 137.2(9) 2_756 2_756 2_756 no
C3 H1 H10 93.2(4) 2_756 2_756 2_756 no
C3 H1 H10 72.2(4) 2_756 2_756 2_756 no
C4 H1 C5 33.9(4) . . . no
C4 H1 C6 104.8(9) . . . no
C4 H1 C6 95.2(4) . . . no
C4 H1 C6 95.2(4) . . . no
C4 H1 H1 106.2(8) . . . no
C4 H1 H1 106.2(8) . . . no
C4 H1 H2 52.5(9) . . . no
C4 H1 H3 34.4(5) . . . no
C4 H1 H3 34.4(5) . . . no
C4 H1 H4 123.2(13) . . . no
C4 H1 H4 84.8(6) . . . no
C4 H1 H4 84.8(6) . . . no
C4 H1 H5 101.8(9) . . . no
C4 H1 H5 101.8(9) . . . no
C4 H1 H5 95.4(7) . . . no
C4 H1 H5 95.4(7) . . . no
C4 H1 H10 64.9(7) . . . no
C4 H1 H10 148.0(10) . . . no
C5 H1 C6 138.7(10) . . . no
C5 H1 C6 81.5(4) . . . no
C5 H1 C6 81.5(4) . . . no
C5 H1 H1 113.9(6) . . . no
C5 H1 H1 113.9(6) . . . no
C5 H1 H2 18.5(7) . . . no
C5 H1 H3 13.0(4) . . . no
C5 H1 H3 13.0(4) . . . no
C5 H1 H4 157.2(13) . . . no
C5 H1 H4 77.2(6) . . . no
C5 H1 H4 77.2(6) . . . no
C5 H1 H5 134.9(9) . . . no
C5 H1 H5 134.9(9) . . . no
C5 H1 H5 74.4(5) . . . no
C5 H1 H5 74.4(5) . . . no
C5 H1 H10 98.8(8) . . . no
C5 H1 H10 114.1(8) . . . no
C6 H1 C6 111.4(3) . . . no
C6 H1 C6 111.4(3) . . . no
C6 H1 H1 68.1(6) . . . no
C6 H1 H1 68.1(6) . . . no
C6 H1 H2 157.2(13) . . . no
C6 H1 H3 135.5(9) . . . no
C6 H1 H3 135.5(9) . . . no
C6 H1 H4 18.5(7) . . . no
C6 H1 H4 105.9(5) . . . no
C6 H1 H4 105.9(5) . . . no
C6 H1 H5 11.4(4) . . . no
C6 H1 H5 11.4(4) . . . no
C6 H1 H5 125.3(5) . . . no
C6 H1 H5 125.3(5) . . . no
C6 H1 H10 39.9(5) . . . no
C6 H1 H10 107.2(8) . . . no
C6 H1 C6 131.3(6) 2_746 2_746 2_746 no
C6 H1 H1 43.3(3) 2_746 2_746 2_746 no
C6 H1 H1 158.0(11) 2_746 2_746 2_746 no
C6 H1 H2 74.7(4) 2_746 2_746 2_746 no
C6 H1 H3 70.3(5) 2_746 2_746 2_746 no
C6 H1 H3 94.0(6) 2_746 2_746 2_746 no
C6 H1 H4 106.6(4) 2_746 2_746 2_746 no
C6 H1 H4 13.6(5) 2_746 2_746 2_746 no
C6 H1 H4 141.2(8) 2_746 2_746 2_746 no
C6 H1 H5 101.1(5) 2_746 2_746 2_746 no
C6 H1 H5 122.8(6) 2_746 2_746 2_746 no
C6 H1 H5 116.7(8) 2_746 2_746 2_746 no
C6 H1 H5 14.8(4) 2_746 2_746 2_746 no
C6 H1 H10 113.7(3) 2_746 2_746 2_746 no
C6 H1 H10 73.1(4) 2_746 2_746 2_746 no
C6 H1 H1 158.0(11) 2_756 2_756 2_756 no
C6 H1 H1 43.3(3) 2_756 2_756 2_756 no
C6 H1 H2 74.7(4) 2_756 2_756 2_756 no
C6 H1 H3 94.0(6) 2_756 2_756 2_756 no
C6 H1 H3 70.3(5) 2_756 2_756 2_756 no
C6 H1 H4 106.6(4) 2_756 2_756 2_756 no
C6 H1 H4 141.2(8) 2_756 2_756 2_756 no
C6 H1 H4 13.6(5) 2_756 2_756 2_756 no
C6 H1 H5 122.8(6) 2_756 2_756 2_756 no
C6 H1 H5 101.1(5) 2_756 2_756 2_756 no
C6 H1 H5 14.8(4) 2_756 2_756 2_756 no
C6 H1 H5 116.7(8) 2_756 2_756 2_756 no
C6 H1 H10 113.7(3) 2_756 2_756 2_756 no
C6 H1 H10 73.1(4) 2_756 2_756 2_756 no
H1 H1 H1 130.5(12) 2_746 2_746 2_746 no
H1 H1 H2 114.7(6) 2_746 2_746 2_746 no
H1 H1 H3 100.9(7) 2_746 2_746 2_746 no
H1 H1 H3 126.5(8) 2_746 2_746 2_746 no
H1 H1 H4 65.5(6) 2_746 2_746 2_746 no
H1 H1 H4 40.0(5) 2_746 2_746 2_746 no
H1 H1 H4 168.4(11) 2_746 2_746 2_746 no
H1 H1 H5 57.9(7) 2_746 2_746 2_746 no
H1 H1 H5 79.5(8) 2_746 2_746 2_746 no
H1 H1 H5 150.9(12) 2_746 2_746 2_746 no
H1 H1 H5 57.5(5) 2_746 2_746 2_746 no
H1 H1 H10 80.6(7) 2_746 2_746 2_746 no
H1 H1 H10 85.9(8) 2_746 2_746 2_746 no
H1 H1 H2 114.7(6) 2_756 2_756 2_756 no
H1 H1 H3 126.5(8) 2_756 2_756 2_756 no
H1 H1 H3 100.9(7) 2_756 2_756 2_756 no
H1 H1 H4 65.5(6) 2_756 2_756 2_756 no
H1 H1 H4 168.4(11) 2_756 2_756 2_756 no
H1 H1 H4 40.0(5) 2_756 2_756 2_756 no
H1 H1 H5 79.5(8) 2_756 2_756 2_756 no
H1 H1 H5 57.9(7) 2_756 2_756 2_756 no
H1 H1 H5 57.5(5) 2_756 2_756 2_756 no
H1 H1 H5 150.9(12) 2_756 2_756 2_756 no
H1 H1 H10 80.6(7) 2_756 2_756 2_756 no
H1 H1 H10 85.9(8) 2_756 2_756 2_756 no
H2 H1 H3 23.9(7) . . . no
H2 H1 H3 23.9(7) . . . no
H2 H1 H4 175.7(16) . . . no
H2 H1 H4 74.8(5) . . . no
H2 H1 H4 74.8(5) . . . no
H2 H1 H5 152.4(12) . . . no
H2 H1 H5 152.4(12) . . . no
H2 H1 H5 64.1(6) . . . no
H2 H1 H5 64.1(6) . . . no
H2 H1 H10 117.3(12) . . . no
H2 H1 H10 95.6(11) . . . no
H3 H1 H3 25.8(9) . . . no
H3 H1 H4 152.5(11) . . . no
H3 H1 H4 64.9(7) . . . no
H3 H1 H4 90.2(8) . . . no
H3 H1 H5 128.7(8) . . . no
H3 H1 H5 135.3(9) . . . no
H3 H1 H5 85.8(7) . . . no
H3 H1 H5 65.2(6) . . . no
H3 H1 H10 96.9(8) . . . no
H3 H1 H10 115.1(9) . . . no
H3 H1 H4 152.5(11) 4 4 4 no
H3 H1 H4 90.2(8) 4 4 4 no
H3 H1 H4 64.9(7) 4 4 4 no
H3 H1 H5 135.3(9) 4 4 4 no
H3 H1 H5 128.7(8) 4 4 4 no
H3 H1 H5 65.2(6) 4 4 4 no
H3 H1 H5 85.8(7) 4 4 4 no
H3 H1 H10 96.9(8) 4 4 4 no
H3 H1 H10 115.1(9) 4 4 4 no
H4 H1 H4 105.5(5) . . . no
H4 H1 H4 105.5(5) . . . no
H4 H1 H5 23.8(8) . . . no
H4 H1 H5 23.8(8) . . . no
H4 H1 H5 118.0(7) . . . no
H4 H1 H5 118.0(7) . . . no
H4 H1 H10 58.4(10) . . . no
H4 H1 H10 88.7(11) . . . no
H4 H1 H4 148.0(11) 2_746 2_746 2_746 no
H4 H1 H5 94.8(6) 2_746 2_746 2_746 no
H4 H1 H5 116.9(7) 2_746 2_746 2_746 no
H4 H1 H5 126.4(9) 2_746 2_746 2_746 no
H4 H1 H5 25.8(6) 2_746 2_746 2_746 no
H4 H1 H10 101.3(6) 2_746 2_746 2_746 no
H4 H1 H10 86.6(7) 2_746 2_746 2_746 no
H4 H1 H5 116.9(7) 2_756 2_756 2_756 no
H4 H1 H5 94.8(6) 2_756 2_756 2_756 no
H4 H1 H5 25.8(6) 2_756 2_756 2_756 no
H4 H1 H5 126.4(9) 2_756 2_756 2_756 no
H4 H1 H10 101.3(6) 2_756 2_756 2_756 no
H4 H1 H10 86.6(7) 2_756 2_756 2_756 no
H5 H1 H5 22.2(9) . . . no
H5 H1 H5 136.7(8) . . . no
H5 H1 H5 115.4(5) . . . no
H5 H1 H10 38.6(6) . . . no
H5 H1 H10 109.5(8) . . . no
H5 H1 H5 115.4(5) 4 4 4 no
H5 H1 H5 136.7(8) 4 4 4 no
H5 H1 H10 38.6(6) 4 4 4 no
H5 H1 H10 109.5(8) 4 4 4 no
H5 H1 H5 102.0(10) 2_756 2_756 2_756 no
H5 H1 H10 127.1(6) 2_756 2_756 2_756 no
H5 H1 H10 65.9(6) 2_756 2_756 2_756 no
H5 H1 H10 127.1(6) 3_756 3_756 3_756 no
H5 H1 H10 65.9(6) 3_756 3_756 3_756 no
H10 H1 H10 147.1(10) . . . no
O1 H2 N1 139.8(10) 1_655 1_655 1_655 no
O1 H2 C1 5.9(2) 1_655 1_655 1_655 no
O1 H2 C2 95.9(8) 1_655 1_655 1_655 no
O1 H2 C3 92.0(9) 1_655 1_655 1_655 no
O1 H2 C4 124.2(12) 1_655 1_655 1_655 no
O1 H2 C5 169.6(24) 1_655 1_655 1_655 no
O1 H2 C6 65.9(4) 1_655 1_655 1_655 no
O1 H2 C6 65.9(4) 1_655 1_655 1_655 no
O1 H2 C7 163.0(10) 1_655 1_655 1_655 no
O1 H2 C7 43.6(5) 1_655 1_655 1_655 no
O1 H2 C11 102.6(6) 1_655 1_655 1_655 no
O1 H2 C11 102.6(6) 1_655 1_655 1_655 no
O1 H2 H1 70.7(10) 1_655 1_655 1_655 no
O1 H2 H3 148.5(12) 1_655 1_655 1_655 no
O1 H2 H3 148.5(12) 1_655 1_655 1_655 no
O1 H2 H4 78.1(7) 1_655 1_655 1_655 no
O1 H2 H4 78.1(7) 1_655 1_655 1_655 no
O1 H2 H5 57.0(7) 1_655 1_655 1_655 no
O1 H2 H5 57.0(7) 1_655 1_655 1_655 no
O1 H2 H7 124.5(9) 1_655 1_655 1_655 no
O1 H2 H7 124.5(9) 1_655 1_655 1_655 no
O1 H2 H8 95.6(8) 1_655 1_655 1_655 no
O1 H2 H8 95.6(8) 1_655 1_655 1_655 no
O1 H2 H9 109.8(6) 1_655 1_655 1_655 no
O1 H2 H9 109.8(6) 1_655 1_655 1_655 no
N1 H2 C1 145.7(8) . . . no
N1 H2 C2 43.9(3) . . . no
N1 H2 C3 47.8(5) . . . no
N1 H2 C4 15.5(4) . . . no
N1 H2 C5 29.8(14) . . . no
N1 H2 C6 99.1(5) . . . no
N1 H2 C6 99.1(5) . . . no
N1 H2 C7 23.3(2) . . . no
N1 H2 C7 176.6(9) . . . no
N1 H2 C11 96.2(5) . . . no
N1 H2 C11 96.2(5) . . . no
N1 H2 H1 69.0(9) . . . no
N1 H2 H3 56.9(13) . . . no
N1 H2 H3 56.9(13) . . . no
N1 H2 H4 86.4(7) . . . no
N1 H2 H4 86.4(7) . . . no
N1 H2 H5 111.3(7) . . . no
N1 H2 H5 111.3(7) . . . no
N1 H2 H7 92.6(8) . . . no
N1 H2 H7 92.6(8) . . . no
N1 H2 H8 106.2(8) . . . no
N1 H2 H8 106.2(8) . . . no
N1 H2 H9 82.5(7) . . . no
N1 H2 H9 82.5(7) . . . no
C1 H2 C2 101.8(6) 1_655 1_655 1_655 no
C1 H2 C3 97.9(8) 1_655 1_655 1_655 no
C1 H2 C4 130.1(11) 1_655 1_655 1_655 no
C1 H2 C5 175.5(22) 1_655 1_655 1_655 no
C1 H2 C6 67.6(4) 1_655 1_655 1_655 no
C1 H2 C6 67.6(4) 1_655 1_655 1_655 no
C1 H2 C7 168.9(8) 1_655 1_655 1_655 no
C1 H2 C7 37.7(3) 1_655 1_655 1_655 no
C1 H2 C11 100.0(5) 1_655 1_655 1_655 no
C1 H2 C11 100.0(5) 1_655 1_655 1_655 no
C1 H2 H1 76.6(10) 1_655 1_655 1_655 no
C1 H2 H3 146.3(13) 1_655 1_655 1_655 no
C1 H2 H3 146.3(13) 1_655 1_655 1_655 no
C1 H2 H4 80.2(7) 1_655 1_655 1_655 no
C1 H2 H4 80.2(7) 1_655 1_655 1_655 no
C1 H2 H5 57.8(7) 1_655 1_655 1_655 no
C1 H2 H5 57.8(7) 1_655 1_655 1_655 no
C1 H2 H7 119.2(8) 1_655 1_655 1_655 no
C1 H2 H7 119.2(8) 1_655 1_655 1_655 no
C1 H2 H8 92.4(8) 1_655 1_655 1_655 no
C1 H2 H8 92.4(8) 1_655 1_655 1_655 no
C1 H2 H9 108.4(6) 1_655 1_655 1_655 no
C1 H2 H9 108.4(6) 1_655 1_655 1_655 no
C2 H2 C3 3.9(3) . . . no
C2 H2 C4 28.3(5) . . . no
C2 H2 C5 73.7(17) . . . no
C2 H2 C6 78.8(4) . . . no
C2 H2 C6 78.8(4) . . . no
C2 H2 C7 67.1(5) . . . no
C2 H2 C7 139.5(8) . . . no
C2 H2 C11 113.7(4) . . . no
C2 H2 C11 113.7(4) . . . no
C2 H2 H1 25.1(7) . . . no
C2 H2 H3 94.2(15) . . . no
C2 H2 H3 94.2(15) . . . no
C2 H2 H4 71.5(6) . . . no
C2 H2 H4 71.5(6) . . . no
C2 H2 H5 88.6(7) . . . no
C2 H2 H5 88.6(7) . . . no
C2 H2 H7 132.8(8) . . . no
C2 H2 H7 132.8(8) . . . no
C2 H2 H8 122.3(6) . . . no
C2 H2 H8 122.3(6) . . . no
C2 H2 H9 99.4(7) . . . no
C2 H2 H9 99.4(7) . . . no
C3 H2 C4 32.2(4) . . . no
C3 H2 C5 77.6(18) . . . no
C3 H2 C6 77.1(4) . . . no
C3 H2 C6 77.1(4) . . . no
C3 H2 C7 71.0(7) . . . no
C3 H2 C7 135.6(10) . . . no
C3 H2 C11 114.7(4) . . . no
C3 H2 C11 114.7(4) . . . no
C3 H2 H1 21.3(6) . . . no
C3 H2 H3 97.6(16) . . . no
C3 H2 H3 97.6(16) . . . no
C3 H2 H4 70.5(5) . . . no
C3 H2 H4 70.5(5) . . . no
C3 H2 H5 86.5(7) . . . no
C3 H2 H5 86.5(7) . . . no
C3 H2 H7 136.1(10) . . . no
C3 H2 H7 136.1(10) . . . no
C3 H2 H8 123.0(6) . . . no
C3 H2 H8 123.0(6) . . . no
C3 H2 H9 100.8(7) . . . no
C3 H2 H9 100.8(7) . . . no
C4 H2 C5 45.3(14) . . . no
C4 H2 C6 91.9(5) . . . no
C4 H2 C6 91.9(5) . . . no
C4 H2 C7 38.8(6) . . . no
C4 H2 C7 167.9(12) . . . no
C4 H2 C11 103.3(6) . . . no
C4 H2 C11 103.3(6) . . . no
C4 H2 H1 53.5(9) . . . no
C4 H2 H3 69.8(15) . . . no
C4 H2 H3 69.8(15) . . . no
C4 H2 H4 80.5(7) . . . no
C4 H2 H4 80.5(7) . . . no
C4 H2 H5 103.9(8) . . . no
C4 H2 H5 103.9(8) . . . no
C4 H2 H7 107.1(11) . . . no
C4 H2 H7 107.1(11) . . . no
C4 H2 H8 113.4(8) . . . no
C4 H2 H8 113.4(8) . . . no
C4 H2 H9 88.5(8) . . . no
C4 H2 H9 88.5(8) . . . no
C5 H2 C6 111.0(8) . . . no
C5 H2 C6 111.0(8) . . . no
C5 H2 C7 6.5(14) . . . no
C5 H2 C7 146.8(21) . . . no
C5 H2 C11 82.1(9) . . . no
C5 H2 C11 82.1(9) . . . no
C5 H2 H1 98.8(21) . . . no
C5 H2 H3 36.0(13) . . . no
C5 H2 H3 36.0(13) . . . no
C5 H2 H4 98.1(10) . . . no
C5 H2 H4 98.1(10) . . . no
C5 H2 H5 121.4(8) . . . no
C5 H2 H5 121.4(8) . . . no
C5 H2 H7 65.0(15) . . . no
C5 H2 H7 65.0(15) . . . no
C5 H2 H8 90.2(12) . . . no
C5 H2 H8 90.2(12) . . . no
C5 H2 H9 72.7(8) . . . no
C5 H2 H9 72.7(8) . . . no
C6 H2 C6 123.6(7) 2_746 2_746 2_746 no
C6 H2 C7 108.7(5) 2_746 2_746 2_746 no
C6 H2 C7 82.4(5) 2_746 2_746 2_746 no
C6 H2 C11 54.34(8) 2_746 2_746 2_746 no
C6 H2 C11 164.6(9) 2_746 2_746 2_746 no
C6 H2 H1 68.9(5) 2_746 2_746 2_746 no
C6 H2 H3 87.1(10) 2_746 2_746 2_746 no
C6 H2 H3 145.5(14) 2_746 2_746 2_746 no
C6 H2 H4 13.2(5) 2_746 2_746 2_746 no
C6 H2 H4 130.1(8) 2_746 2_746 2_746 no
C6 H2 H5 119.6(10) 2_746 2_746 2_746 no
C6 H2 H5 12.2(4) 2_746 2_746 2_746 no
C6 H2 H7 136.5(6) 2_746 2_746 2_746 no
C6 H2 H7 95.2(4) 2_746 2_746 2_746 no
C6 H2 H8 154.5(11) 2_746 2_746 2_746 no
C6 H2 H8 55.8(4) 2_746 2_746 2_746 no
C6 H2 H9 51.3(4) 2_746 2_746 2_746 no
C6 H2 H9 174.9(9) 2_746 2_746 2_746 no
C6 H2 C7 108.7(5) 2_756 2_756 2_756 no
C6 H2 C7 82.4(5) 2_756 2_756 2_756 no
C6 H2 C11 164.6(9) 2_756 2_756 2_756 no
C6 H2 C11 54.34(8) 2_756 2_756 2_756 no
C6 H2 H1 68.9(5) 2_756 2_756 2_756 no
C6 H2 H3 145.5(14) 2_756 2_756 2_756 no
C6 H2 H3 87.1(10) 2_756 2_756 2_756 no
C6 H2 H4 130.1(8) 2_756 2_756 2_756 no
C6 H2 H4 13.2(5) 2_756 2_756 2_756 no
C6 H2 H5 12.2(4) 2_756 2_756 2_756 no
C6 H2 H5 119.6(10) 2_756 2_756 2_756 no
C6 H2 H7 95.2(4) 2_756 2_756 2_756 no
C6 H2 H7 136.5(6) 2_756 2_756 2_756 no
C6 H2 H8 55.8(4) 2_756 2_756 2_756 no
C6 H2 H8 154.5(11) 2_756 2_756 2_756 no
C6 H2 H9 174.9(9) 2_756 2_756 2_756 no
C6 H2 H9 51.3(4) 2_756 2_756 2_756 no
C7 H2 C7 153.3(8) . . . no
C7 H2 C11 85.1(5) . . . no
C7 H2 C11 85.1(5) . . . no
C7 H2 H1 92.3(11) . . . no
C7 H2 H3 39.8(12) . . . no
C7 H2 H3 39.8(12) . . . no
C7 H2 H4 95.6(7) . . . no
C7 H2 H4 95.6(7) . . . no
C7 H2 H5 119.8(7) . . . no
C7 H2 H5 119.8(7) . . . no
C7 H2 H7 71.0(6) . . . no
C7 H2 H7 71.0(6) . . . no
C7 H2 H8 93.8(8) . . . no
C7 H2 H8 93.8(8) . . . no
C7 H2 H9 74.6(7) . . . no
C7 H2 H9 74.6(7) . . . no
C7 H2 C11 82.2(5) 1_655 1_655 1_655 no
C7 H2 C11 82.2(5) 1_655 1_655 1_655 no
C7 H2 H1 114.4(12) 1_655 1_655 1_655 no
C7 H2 H3 120.4(15) 1_655 1_655 1_655 no
C7 H2 H3 120.4(15) 1_655 1_655 1_655 no
C7 H2 H4 94.9(7) 1_655 1_655 1_655 no
C7 H2 H4 94.9(7) 1_655 1_655 1_655 no
C7 H2 H5 70.2(7) 1_655 1_655 1_655 no
C7 H2 H5 70.2(7) 1_655 1_655 1_655 no
C7 H2 H7 84.2(6) 1_655 1_655 1_655 no
C7 H2 H7 84.2(6) 1_655 1_655 1_655 no
C7 H2 H8 72.1(7) 1_655 1_655 1_655 no
C7 H2 H8 72.1(7) 1_655 1_655 1_655 no
C7 H2 H9 96.2(7) 1_655 1_655 1_655 no
C7 H2 H9 96.2(7) 1_655 1_655 1_655 no
C11 H2 C11 122.8(7) 2_747 2_747 2_747 no
C11 H2 H1 118.3(3) 2_747 2_747 2_747 no
C11 H2 H3 46.3(10) 2_747 2_747 2_747 no
C11 H2 H3 100.4(14) 2_747 2_747 2_747 no
C11 H2 H4 52.0(4) 2_747 2_747 2_747 no
C11 H2 H4 174.5(8) 2_747 2_747 2_747 no
C11 H2 H5 152.4(11) 2_747 2_747 2_747 no
C11 H2 H5 54.6(4) 2_747 2_747 2_747 no
C11 H2 H7 82.9(6) 2_747 2_747 2_747 no
C11 H2 H7 40.9(4) 2_747 2_747 2_747 no
C11 H2 H8 118.3(8) 2_747 2_747 2_747 no
C11 H2 H8 10.2(5) 2_747 2_747 2_747 no
C11 H2 H9 14.9(5) 2_747 2_747 2_747 no
C11 H2 H9 130.4(9) 2_747 2_747 2_747 no
C11 H2 H1 118.3(3) 2_757 2_757 2_757 no
C11 H2 H3 100.4(14) 2_757 2_757 2_757 no
C11 H2 H3 46.3(10) 2_757 2_757 2_757 no
C11 H2 H4 174.5(8) 2_757 2_757 2_757 no
C11 H2 H4 52.0(4) 2_757 2_757 2_757 no
C11 H2 H5 54.6(4) 2_757 2_757 2_757 no
C11 H2 H5 152.4(11) 2_757 2_757 2_757 no
C11 H2 H7 40.9(4) 2_757 2_757 2_757 no
C11 H2 H7 82.9(6) 2_757 2_757 2_757 no
C11 H2 H8 10.2(5) 2_757 2_757 2_757 no
C11 H2 H8 118.3(8) 2_757 2_757 2_757 no
C11 H2 H9 130.4(9) 2_757 2_757 2_757 no
C11 H2 H9 14.9(5) 2_757 2_757 2_757 no
H1 H2 H3 115.7(18) . . . no
H1 H2 H3 115.7(18) . . . no
H1 H2 H4 67.1(5) . . . no
H1 H2 H4 67.1(5) . . . no
H1 H2 H5 75.2(7) . . . no
H1 H2 H5 75.2(7) . . . no
H1 H2 H7 152.4(9) . . . no
H1 H2 H7 152.4(9) . . . no
H1 H2 H8 123.3(6) . . . no
H1 H2 H8 123.3(6) . . . no
H1 H2 H9 107.5(7) . . . no
H1 H2 H9 107.5(7) . . . no
H3 H2 H3 59.6(22) . . . no
H3 H2 H4 77.0(11) . . . no
H3 H2 H4 133.3(16) . . . no
H3 H2 H5 153.1(14) . . . no
H3 H2 H5 93.6(11) . . . no
H3 H2 H7 64.9(13) . . . no
H3 H2 H7 38.6(12) . . . no
H3 H2 H8 103.9(15) . . . no
H3 H2 H8 54.2(11) . . . no
H3 H2 H9 38.9(11) . . . no
H3 H2 H9 97.8(14) . . . no
H3 H2 H4 133.3(16) 4 4 4 no
H3 H2 H4 77.0(11) 4 4 4 no
H3 H2 H5 93.6(11) 4 4 4 no
H3 H2 H5 153.1(14) 4 4 4 no
H3 H2 H7 38.6(12) 4 4 4 no
H3 H2 H7 64.9(13) 4 4 4 no
H3 H2 H8 54.2(11) 4 4 4 no
H3 H2 H8 103.9(15) 4 4 4 no
H3 H2 H9 97.8(14) 4 4 4 no
H3 H2 H9 38.9(11) 4 4 4 no
H4 H2 H4 133.1(10) 2_746 2_746 2_746 no
H4 H2 H5 128.8(10) 2_746 2_746 2_746 no
H4 H2 H5 25.1(6) 2_746 2_746 2_746 no
H4 H2 H7 134.4(7) 2_746 2_746 2_746 no
H4 H2 H7 92.2(6) 2_746 2_746 2_746 no
H4 H2 H8 165.7(11) 2_746 2_746 2_746 no
H4 H2 H8 56.2(6) 2_746 2_746 2_746 no
H4 H2 H9 45.1(6) 2_746 2_746 2_746 no
H4 H2 H9 168.9(11) 2_746 2_746 2_746 no
H4 H2 H5 25.1(6) 2_756 2_756 2_756 no
H4 H2 H5 128.8(10) 2_756 2_756 2_756 no
H4 H2 H7 92.2(6) 2_756 2_756 2_756 no
H4 H2 H7 134.4(7) 2_756 2_756 2_756 no
H4 H2 H8 56.2(6) 2_756 2_756 2_756 no
H4 H2 H8 165.7(11) 2_756 2_756 2_756 no
H4 H2 H9 168.9(11) 2_756 2_756 2_756 no
H4 H2 H9 45.1(6) 2_756 2_756 2_756 no
H5 H2 H5 113.2(13) 2_756 2_756 2_756 no
H5 H2 H7 93.9(6) 2_756 2_756 2_756 no
H5 H2 H7 132.0(9) 2_756 2_756 2_756 no
H5 H2 H8 53.4(6) 2_756 2_756 2_756 no
H5 H2 H8 142.3(12) 2_756 2_756 2_756 no
H5 H2 H9 165.5(12) 2_756 2_756 2_756 no
H5 H2 H9 55.4(6) 2_756 2_756 2_756 no
H5 H2 H7 132.0(9) 3_756 3_756 3_756 no
H5 H2 H7 93.9(6) 3_756 3_756 3_756 no
H5 H2 H8 142.3(12) 3_756 3_756 3_756 no
H5 H2 H8 53.4(6) 3_756 3_756 3_756 no
H5 H2 H9 55.4(6) 3_756 3_756 3_756 no
H5 H2 H9 165.5(12) 3_756 3_756 3_756 no
H7 H2 H7 42.2(8) 2_757 2_757 2_757 no
H7 H2 H8 40.5(6) 2_757 2_757 2_757 no
H7 H2 H8 80.7(8) 2_757 2_757 2_757 no
H7 H2 H9 89.5(8) 2_757 2_757 2_757 no
H7 H2 H9 47.9(6) 2_757 2_757 2_757 no
H7 H2 H8 80.7(8) 3_757 3_757 3_757 no
H7 H2 H8 40.5(6) 3_757 3_757 3_757 no
H7 H2 H9 47.9(6) 3_757 3_757 3_757 no
H7 H2 H9 89.5(8) 3_757 3_757 3_757 no
H8 H2 H8 112.4(11) 2_757 2_757 2_757 no
H8 H2 H9 128.4(9) 2_757 2_757 2_757 no
H8 H2 H9 25.0(6) 2_757 2_757 2_757 no
H8 H2 H9 25.0(6) 3_757 3_757 3_757 no
H8 H2 H9 128.4(9) 3_757 3_757 3_757 no
H9 H2 H9 133.7(12) 2_747 2_747 2_747 no
CL1 H3 O1 102.6(6) 1_545 1_545 1_545 no
CL1 H3 N1 62.4(5) 1_545 1_545 1_545 no
CL1 H3 C1 56.2(3) 1_545 1_545 1_545 no
CL1 H3 C3 65.5(4) 1_545 1_545 1_545 no
CL1 H3 C4 67.5(6) 1_545 1_545 1_545 no
CL1 H3 C5 108.3(15) 1_545 1_545 1_545 no
CL1 H3 C7 75.1(5) 1_545 1_545 1_545 no
CL1 H3 C8 63.8(4) 1_545 1_545 1_545 no
CL1 H3 C8 96.4(6) 1_545 1_545 1_545 no
CL1 H3 C9 78.5(5) 1_545 1_545 1_545 no
CL1 H3 C9 103.8(6) 1_545 1_545 1_545 no
CL1 H3 C10 86.1(5) 1_545 1_545 1_545 no
CL1 H3 C11 74.3(5) 1_545 1_545 1_545 no
CL1 H3 H1 73.0(5) 1_545 1_545 1_545 no
CL1 H3 H2 110.1(14) 1_545 1_545 1_545 no
CL1 H3 H3 134.5(4) 1_545 1_545 1_545 no
CL1 H3 H4 43.5(5) 1_545 1_545 1_545 no
CL1 H3 H5 68.3(5) 1_545 1_545 1_545 no
CL1 H3 H6 46.2(5) 1_545 1_545 1_545 no
CL1 H3 H6 102.2(6) 1_545 1_545 1_545 no
CL1 H3 H7 156.8(9) 1_545 1_545 1_545 no
CL1 H3 H7 116.4(9) 1_545 1_545 1_545 no
CL1 H3 H8 71.3(5) 1_545 1_545 1_545 no
CL1 H3 H8 158.1(8) 1_545 1_545 1_545 no
CL1 H3 H8 86.6(9) 1_545 1_545 1_545 no
CL1 H3 H9 56.0(8) 1_545 1_545 1_545 no
O1 H3 N1 108.2(7) 1_655 1_655 1_655 no
O1 H3 C1 105.9(5) 1_655 1_655 1_655 no
O1 H3 C3 61.9(4) 1_655 1_655 1_655 no
O1 H3 C4 77.9(7) 1_655 1_655 1_655 no
O1 H3 C5 51.2(13) 1_655 1_655 1_655 no
O1 H3 C7 136.8(8) 1_655 1_655 1_655 no
O1 H3 C8 158.9(8) 1_655 1_655 1_655 no
O1 H3 C8 130.6(7) 1_655 1_655 1_655 no
O1 H3 C9 174.5(7) 1_655 1_655 1_655 no
O1 H3 C9 119.1(6) 1_655 1_655 1_655 no
O1 H3 C10 112.0(6) 1_655 1_655 1_655 no
O1 H3 C11 93.9(6) 1_655 1_655 1_655 no
O1 H3 H1 45.7(5) 1_655 1_655 1_655 no
O1 H3 H2 19.6(9) 1_655 1_655 1_655 no
O1 H3 H3 78.7(4) 1_655 1_655 1_655 no
O1 H3 H4 65.0(6) 1_655 1_655 1_655 no
O1 H3 H5 44.6(5) 1_655 1_655 1_655 no
O1 H3 H6 148.0(8) 1_655 1_655 1_655 no
O1 H3 H6 116.4(7) 1_655 1_655 1_655 no
O1 H3 H7 100.6(7) 1_655 1_655 1_655 no
O1 H3 H7 114.6(8) 1_655 1_655 1_655 no
O1 H3 H8 87.6(6) 1_655 1_655 1_655 no
O1 H3 H8 66.8(6) 1_655 1_655 1_655 no
O1 H3 H8 79.7(8) 1_655 1_655 1_655 no
O1 H3 H9 101.7(10) 1_655 1_655 1_655 no
N1 H3 C1 6.9(2) . . . no
N1 H3 C3 47.7(4) . . . no
N1 H3 C4 30.4(3) . . . no
N1 H3 C5 67.5(13) . . . no
N1 H3 C7 31.8(3) . . . no
N1 H3 C8 51.9(4) . . . no
N1 H3 C8 44.6(4) . . . no
N1 H3 C9 67.4(5) . . . no
N1 H3 C9 132.7(9) . . . no
N1 H3 C10 133.2(8) . . . no
N1 H3 C11 134.4(9) . . . no
N1 H3 H1 63.9(6) . . . no
N1 H3 H2 95.2(16) . . . no
N1 H3 H3 73.9(5) . . . no
N1 H3 H4 95.1(7) . . . no
N1 H3 H5 113.0(8) . . . no
N1 H3 H6 55.7(6) . . . no
N1 H3 H6 43.1(5) . . . no
N1 H3 H7 111.1(8) . . . no
N1 H3 H7 135.6(11) . . . no
N1 H3 H8 133.2(9) . . . no
N1 H3 H8 101.5(8) . . . no
N1 H3 H8 148.8(12) . . . no
N1 H3 H9 115.6(11) . . . no
C1 H3 C3 44.2(3) . . . no
C1 H3 C4 28.5(4) . . . no
C1 H3 C5 69.2(14) . . . no
C1 H3 C7 36.6(3) . . . no
C1 H3 C8 53.5(4) . . . no
C1 H3 C8 51.1(3) . . . no
C1 H3 C9 70.2(4) . . . no
C1 H3 C9 134.4(7) . . . no
C1 H3 C10 131.4(7) . . . no
C1 H3 C11 129.3(7) . . . no
C1 H3 H1 60.6(5) . . . no
C1 H3 H2 94.7(15) . . . no
C1 H3 H3 79.4(4) . . . no
C1 H3 H4 88.2(6) . . . no
C1 H3 H5 106.7(7) . . . no
C1 H3 H6 54.5(5) . . . no
C1 H3 H6 49.9(4) . . . no
C1 H3 H7 118.0(7) . . . no
C1 H3 H7 139.2(9) . . . no
C1 H3 H8 127.4(7) . . . no
C1 H3 H8 106.7(7) . . . no
C1 H3 H8 142.7(10) . . . no
C1 H3 H9 110.5(10) . . . no
C3 H3 C4 18.7(3) . . . no
C3 H3 C5 42.9(11) . . . no
C3 H3 C7 79.3(6) . . . no
C3 H3 C8 97.1(6) . . . no
C3 H3 C8 86.7(6) . . . no
C3 H3 C9 114.4(6) . . . no
C3 H3 C9 168.4(8) . . . no
C3 H3 C10 146.8(8) . . . no
C3 H3 C11 124.8(8) . . . no
C3 H3 H1 16.3(4) . . . no
C3 H3 H2 54.4(13) . . . no
C3 H3 H3 76.4(5) . . . no
C3 H3 H4 66.3(5) . . . no
C3 H3 H5 72.2(6) . . . no
C3 H3 H6 92.9(7) . . . no
C3 H3 H6 77.8(5) . . . no
C3 H3 H7 128.7(9) . . . no
C3 H3 H7 176.5(10) . . . no
C3 H3 H8 117.6(8) . . . no
C3 H3 H8 92.8(7) . . . no
C3 H3 H8 123.4(10) . . . no
C3 H3 H9 113.3(10) . . . no
C4 H3 C5 44.5(10) . . . no
C4 H3 C7 61.2(6) . . . no
C4 H3 C8 81.8(8) . . . no
C4 H3 C8 68.1(7) . . . no
C4 H3 C9 97.8(8) . . . no
C4 H3 C9 162.8(11) . . . no
C4 H3 C10 153.4(10) . . . no
C4 H3 C11 137.7(11) . . . no
C4 H3 H1 34.0(6) . . . no
C4 H3 H2 66.4(15) . . . no
C4 H3 H3 68.5(7) . . . no
C4 H3 H4 81.0(8) . . . no
C4 H3 H5 90.3(8) . . . no
C4 H3 H6 81.9(8) . . . no
C4 H3 H6 60.1(7) . . . no
C4 H3 H7 119.4(10) . . . no
C4 H3 H7 164.0(13) . . . no
C4 H3 H8 131.6(10) . . . no
C4 H3 H8 91.1(9) . . . no
C4 H3 H8 140.6(13) . . . no
C4 H3 H9 122.1(12) . . . no
C5 H3 C7 87.8(15) . . . no
C5 H3 C8 115.3(17) . . . no
C5 H3 C8 79.6(15) . . . no
C5 H3 C9 123.3(17) . . . no
C5 H3 C9 147.8(18) . . . no
C5 H3 C10 159.2(18) . . . no
C5 H3 C11 145.1(19) . . . no
C5 H3 H1 39.4(11) . . . no
C5 H3 H2 32.2(13) . . . no
C5 H3 H3 38.3(15) . . . no
C5 H3 H4 98.5(15) . . . no
C5 H3 H5 89.6(16) . . . no
C5 H3 H6 123.2(18) . . . no
C5 H3 H6 65.5(14) . . . no
C5 H3 H7 87.4(16) . . . no
C5 H3 H7 135.3(19) . . . no
C5 H3 H8 138.5(18) . . . no
C5 H3 H8 49.9(13) . . . no
C5 H3 H8 130.4(20) . . . no
C5 H3 H9 148.0(21) . . . no
C7 H3 C8 27.9(2) . . . no
C7 H3 C8 21.3(2) . . . no
C7 H3 C9 38.0(3) . . . no
C7 H3 C9 102.8(7) . . . no
C7 H3 C10 110.8(7) . . . no
C7 H3 C11 125.1(9) . . . no
C7 H3 H1 95.2(8) . . . no
C7 H3 H2 119.7(16) . . . no
C7 H3 H3 74.2(5) . . . no
C7 H3 H4 117.2(9) . . . no
C7 H3 H5 140.3(9) . . . no
C7 H3 H6 42.2(6) . . . no
C7 H3 H6 30.7(4) . . . no
C7 H3 H7 88.8(7) . . . no
C7 H3 H7 103.9(9) . . . no
C7 H3 H8 129.3(9) . . . no
C7 H3 H8 99.1(8) . . . no
C7 H3 H8 141.5(12) . . . no
C7 H3 H9 111.0(11) . . . no
C8 H3 C8 42.8(3) . . . no
C8 H3 C9 18.3(2) . . . no
C8 H3 C9 81.0(6) . . . no
C8 H3 C10 84.2(6) . . . no
C8 H3 C11 97.3(7) . . . no
C8 H3 H1 113.3(8) . . . no
C8 H3 H2 146.4(17) . . . no
C8 H3 H3 99.1(5) . . . no
C8 H3 H4 106.4(8) . . . no
C8 H3 H5 130.8(8) . . . no
C8 H3 H6 19.1(4) . . . no
C8 H3 H6 56.0(5) . . . no
C8 H3 H7 94.2(7) . . . no
C8 H3 H7 86.3(8) . . . no
C8 H3 H8 101.9(8) . . . no
C8 H3 H8 119.5(8) . . . no
C8 H3 H8 113.7(11) . . . no
C8 H3 H9 84.4(10) . . . no
C8 H3 C9 44.0(3) 4 4 4 no
C8 H3 C9 99.3(6) 4 4 4 no
C8 H3 C10 114.4(7) 4 4 4 no
C8 H3 C11 135.3(8) 4 4 4 no
C8 H3 H1 100.3(7) 4 4 4 no
C8 H3 H2 111.1(14) 4 4 4 no
C8 H3 H3 56.3(4) 4 4 4 no
C8 H3 H4 137.6(8) 4 4 4 no
C8 H3 H5 157.5(8) 4 4 4 no
C8 H3 H6 60.6(6) 4 4 4 no
C8 H3 H6 14.2(3) 4 4 4 no
C8 H3 H7 69.0(6) 4 4 4 no
C8 H3 H7 95.9(8) 4 4 4 no
C8 H3 H8 141.8(8) 4 4 4 no
C8 H3 H8 78.8(6) 4 4 4 no
C8 H3 H8 147.2(11) 4 4 4 no
C8 H3 H9 126.5(11) 4 4 4 no
C9 H3 C9 65.4(4) . . . no
C9 H3 C10 73.4(4) . . . no
C9 H3 C11 91.6(6) . . . no
C9 H3 H1 130.7(8) . . . no
C9 H3 H2 155.0(15) . . . no
C9 H3 H3 96.7(4) . . . no
C9 H3 H4 118.0(8) . . . no
C9 H3 H5 139.6(8) . . . no
C9 H3 H6 32.4(5) . . . no
C9 H3 H6 58.2(5) . . . no
C9 H3 H7 78.5(6) . . . no
C9 H3 H7 69.1(7) . . . no
C9 H3 H8 97.8(7) . . . no
C9 H3 H8 110.2(7) . . . no
C9 H3 H8 105.8(10) . . . no
C9 H3 H9 83.5(9) . . . no
C9 H3 C10 21.9(2) 3_757 3_757 3_757 no
C9 H3 C11 44.8(3) 3_757 3_757 3_757 no
C9 H3 H1 160.4(8) 3_757 3_757 3_757 no
C9 H3 H2 130.6(16) 3_757 3_757 3_757 no
C9 H3 H3 115.2(4) 3_757 3_757 3_757 no
C9 H3 H4 103.1(7) 3_757 3_757 3_757 no
C9 H3 H5 100.3(7) 3_757 3_757 3_757 no
C9 H3 H6 81.6(6) 3_757 3_757 3_757 no
C9 H3 H6 109.9(6) 3_757 3_757 3_757 no
C9 H3 H7 62.9(6) 3_757 3_757 3_757 no
C9 H3 H7 12.7(5) 3_757 3_757 3_757 no
C9 H3 H8 52.3(5) 3_757 3_757 3_757 no
C9 H3 H8 98.0(7) 3_757 3_757 3_757 no
C9 H3 H8 48.8(7) 3_757 3_757 3_757 no
C9 H3 H9 55.2(8) 3_757 3_757 3_757 no
C10 H3 C11 23.9(2) 2_747 2_747 2_747 no
C10 H3 H1 141.2(8) 2_747 2_747 2_747 no
C10 H3 H2 129.3(15) 2_747 2_747 2_747 no
C10 H3 H3 136.4(4) 2_747 2_747 2_747 no
C10 H3 H4 81.5(6) 2_747 2_747 2_747 no
C10 H3 H5 81.8(6) 2_747 2_747 2_747 no
C10 H3 H6 77.6(6) 2_747 2_747 2_747 no
C10 H3 H6 127.3(7) 2_747 2_747 2_747 no
C10 H3 H7 84.0(6) 2_747 2_747 2_747 no
C10 H3 H7 33.4(6) 2_747 2_747 2_747 no
C10 H3 H8 31.6(4) 2_747 2_747 2_747 no
C10 H3 H8 115.5(7) 2_747 2_747 2_747 no
C10 H3 H8 33.0(7) 2_747 2_747 2_747 no
C10 H3 H9 33.6(7) 2_747 2_747 2_747 no
C11 H3 H1 117.4(8) 2_747 2_747 2_747 no
C11 H3 H2 113.2(14) 2_747 2_747 2_747 no
C11 H3 H3 151.1(4) 2_747 2_747 2_747 no
C11 H3 H4 58.6(5) 2_747 2_747 2_747 no
C11 H3 H5 58.3(5) 2_747 2_747 2_747 no
C11 H3 H6 84.6(8) 2_747 2_747 2_747 no
C11 H3 H6 149.2(8) 2_747 2_747 2_747 no
C11 H3 H7 102.8(7) 2_747 2_747 2_747 no
C11 H3 H7 54.4(6) 2_747 2_747 2_747 no
C11 H3 H8 7.8(4) 2_747 2_747 2_747 no
C11 H3 H8 124.0(8) 2_747 2_747 2_747 no
C11 H3 H8 17.0(6) 2_747 2_747 2_747 no
C11 H3 H9 18.9(7) 2_747 2_747 2_747 no
H1 H3 H2 40.4(13) . . . no
H1 H3 H3 77.1(4) . . . no
H1 H3 H4 60.8(5) . . . no
H1 H3 H5 60.3(6) . . . no
H1 H3 H6 107.4(8) . . . no
H1 H3 H6 89.6(6) . . . no
H1 H3 H7 126.1(9) . . . no
H1 H3 H7 160.2(11) . . . no
H1 H3 H8 109.7(8) . . . no
H1 H3 H8 86.7(7) . . . no
H1 H3 H8 111.6(10) . . . no
H1 H3 H9 110.8(10) . . . no
H2 H3 H3 60.2(11) . . . no
H2 H3 H4 79.9(11) . . . no
H2 H3 H5 62.7(11) . . . no
H2 H3 H6 147.3(17) . . . no
H2 H3 H6 96.8(14) . . . no
H2 H3 H7 92.3(14) . . . no
H2 H3 H7 122.3(17) . . . no
H2 H3 H8 107.1(13) . . . no
H2 H3 H8 53.9(11) . . . no
H2 H3 H8 98.3(14) . . . no
H2 H3 H9 121.0(16) . . . no
H3 H3 H4 136.6(5) 4 4 4 no
H3 H3 H5 122.9(5) 4 4 4 no
H3 H3 H6 116.3(7) 4 4 4 no
H3 H3 H6 43.7(5) 4 4 4 no
H3 H3 H7 52.4(6) 4 4 4 no
H3 H3 H7 103.2(7) 4 4 4 no
H3 H3 H8 152.8(5) 4 4 4 no
H3 H3 H8 27.8(5) 4 4 4 no
H3 H3 H8 136.9(8) 4 4 4 no
H3 H3 H9 169.4(8) 4 4 4 no
H4 H3 H5 24.8(5) 2_746 2_746 2_746 no
H4 H3 H6 87.6(9) 2_746 2_746 2_746 no
H4 H3 H6 137.9(8) 2_746 2_746 2_746 no
H4 H3 H7 153.3(9) 2_746 2_746 2_746 no
H4 H3 H7 112.8(9) 2_746 2_746 2_746 no
H4 H3 H8 51.4(6) 2_746 2_746 2_746 no
H4 H3 H8 131.8(9) 2_746 2_746 2_746 no
H4 H3 H8 60.2(8) 2_746 2_746 2_746 no
H4 H3 H9 50.1(8) 2_746 2_746 2_746 no
H5 H3 H6 111.7(9) 3_756 3_756 3_756 no
H5 H3 H6 149.8(8) 3_756 3_756 3_756 no
H5 H3 H7 130.5(9) 3_756 3_756 3_756 no
H5 H3 H7 105.5(9) 3_756 3_756 3_756 no
H5 H3 H8 50.7(6) 3_756 3_756 3_756 no
H5 H3 H8 109.1(9) 3_756 3_756 3_756 no
H5 H3 H8 51.6(8) 3_756 3_756 3_756 no
H5 H3 H9 59.2(9) 3_756 3_756 3_756 no
H6 H3 H6 72.6(9) . . . no
H6 H3 H7 110.9(9) . . . no
H6 H3 H7 90.4(9) . . . no
H6 H3 H8 87.5(8) . . . no
H6 H3 H8 138.5(10) . . . no
H6 H3 H8 101.5(11) . . . no
H6 H3 H9 68.9(10) . . . no
H6 H3 H7 68.1(6) 4 4 4 no
H6 H3 H7 104.3(8) 4 4 4 no
H6 H3 H8 156.0(9) 4 4 4 no
H6 H3 H8 68.6(6) 4 4 4 no
H6 H3 H8 158.7(11) 4 4 4 no
H6 H3 H9 140.3(12) 4 4 4 no
H7 H3 H7 50.7(10) 2_757 2_757 2_757 no
H7 H3 H8 108.5(8) 2_757 2_757 2_757 no
H7 H3 H8 39.8(6) 2_757 2_757 2_757 no
H7 H3 H8 96.3(9) 2_757 2_757 2_757 no
H7 H3 H9 117.5(11) 2_757 2_757 2_757 no
H7 H3 H8 61.4(7) 3_757 3_757 3_757 no
H7 H3 H8 85.4(8) 3_757 3_757 3_757 no
H7 H3 H8 54.7(8) 3_757 3_757 3_757 no
H7 H3 H9 66.9(10) 3_757 3_757 3_757 no
H8 H3 H8 125.0(9) 2_747 2_747 2_747 no
H8 H3 H8 15.9(6) 2_747 2_747 2_747 no
H8 H3 H9 19.0(8) 2_747 2_747 2_747 no
H8 H3 H8 109.2(12) 2_757 2_757 2_757 no
H8 H3 H9 142.8(12) 2_757 2_757 2_757 no
H8 H3 H9 34.4(8) 3_757 3_757 3_757 no
CL1 H4 O1 120.5(4) 2_746 2_746 2_746 no
CL1 H4 O1 120.5(4) 2_746 2_746 2_746 no
CL1 H4 N2 147.8(10) 2_746 2_746 2_746 no
CL1 H4 C2 132.5(13) 2_746 2_746 2_746 no
CL1 H4 C3 100.9(9) 2_746 2_746 2_746 no
CL1 H4 C3 69.4(5) 2_746 2_746 2_746 no
CL1 H4 C3 69.4(5) 2_746 2_746 2_746 no
CL1 H4 C4 104.8(8) 2_746 2_746 2_746 no
CL1 H4 C4 61.9(4) 2_746 2_746 2_746 no
CL1 H4 C4 61.9(4) 2_746 2_746 2_746 no
CL1 H4 C5 75.5(5) 2_746 2_746 2_746 no
CL1 H4 C5 75.5(5) 2_746 2_746 2_746 no
CL1 H4 C6 177.9(24) 2_746 2_746 2_746 no
CL1 H4 C11 86.1(8) 2_746 2_746 2_746 no
CL1 H4 H1 80.0(10) 2_746 2_746 2_746 no
CL1 H4 H1 83.6(6) 2_746 2_746 2_746 no
CL1 H4 H1 83.6(6) 2_746 2_746 2_746 no
CL1 H4 H2 87.6(7) 2_746 2_746 2_746 no
CL1 H4 H2 87.6(7) 2_746 2_746 2_746 no
CL1 H4 H3 70.9(7) 2_746 2_746 2_746 no
CL1 H4 H3 70.9(7) 2_746 2_746 2_746 no
CL1 H4 H5 148.5(14) 2_746 2_746 2_746 no
CL1 H4 H5 148.5(14) 2_746 2_746 2_746 no
CL1 H4 H8 95.1(10) 2_746 2_746 2_746 no
CL1 H4 H8 95.1(10) 2_746 2_746 2_746 no
CL1 H4 H9 69.8(10) 2_746 2_746 2_746 no
CL1 H4 H10 162.7(11) 2_746 2_746 2_746 no
O1 H4 O1 117.4(8) 2_646 2_646 2_646 no
O1 H4 N2 68.4(5) 2_646 2_646 2_646 no
O1 H4 C2 75.0(6) 2_646 2_646 2_646 no
O1 H4 C3 90.9(6) 2_646 2_646 2_646 no
O1 H4 C3 54.94(7) 2_646 2_646 2_646 no
O1 H4 C3 168.9(9) 2_646 2_646 2_646 no
O1 H4 C4 88.9(5) 2_646 2_646 2_646 no
O1 H4 C4 58.60(6) 2_646 2_646 2_646 no
O1 H4 C4 166.4(8) 2_646 2_646 2_646 no
O1 H4 C5 48.40(12) 2_646 2_646 2_646 no
O1 H4 C5 145.1(8) 2_646 2_646 2_646 no
O1 H4 C6 59.8(5) 2_646 2_646 2_646 no
O1 H4 C11 85.5(5) 2_646 2_646 2_646 no
O1 H4 H1 101.5(6) 2_646 2_646 2_646 no
O1 H4 H1 42.6(4) 2_646 2_646 2_646 no
O1 H4 H1 155.0(10) 2_646 2_646 2_646 no
O1 H4 H2 36.2(5) 2_646 2_646 2_646 no
O1 H4 H2 139.5(9) 2_646 2_646 2_646 no
O1 H4 H3 135.9(8) 2_646 2_646 2_646 no
O1 H4 H3 58.4(4) 2_646 2_646 2_646 no
O1 H4 H5 33.8(9) 2_646 2_646 2_646 no
O1 H4 H5 84.1(13) 2_646 2_646 2_646 no
O1 H4 H8 69.1(6) 2_646 2_646 2_646 no
O1 H4 H8 92.7(7) 2_646 2_646 2_646 no
O1 H4 H9 93.9(6) 2_646 2_646 2_646 no
O1 H4 H10 63.2(4) 2_646 2_646 2_646 no
O1 H4 N2 68.4(5) 2_656 2_656 2_656 no
O1 H4 C2 75.0(6) 2_656 2_656 2_656 no
O1 H4 C3 90.9(6) 2_656 2_656 2_656 no
O1 H4 C3 168.9(9) 2_656 2_656 2_656 no
O1 H4 C3 54.94(7) 2_656 2_656 2_656 no
O1 H4 C4 88.9(5) 2_656 2_656 2_656 no
O1 H4 C4 166.4(8) 2_656 2_656 2_656 no
O1 H4 C4 58.60(6) 2_656 2_656 2_656 no
O1 H4 C5 145.1(8) 2_656 2_656 2_656 no
O1 H4 C5 48.40(12) 2_656 2_656 2_656 no
O1 H4 C6 59.8(5) 2_656 2_656 2_656 no
O1 H4 C11 85.5(5) 2_656 2_656 2_656 no
O1 H4 H1 101.5(6) 2_656 2_656 2_656 no
O1 H4 H1 155.0(10) 2_656 2_656 2_656 no
O1 H4 H1 42.6(4) 2_656 2_656 2_656 no
O1 H4 H2 139.5(9) 2_656 2_656 2_656 no
O1 H4 H2 36.2(5) 2_656 2_656 2_656 no
O1 H4 H3 58.4(4) 2_656 2_656 2_656 no
O1 H4 H3 135.9(8) 2_656 2_656 2_656 no
O1 H4 H5 84.1(13) 2_656 2_656 2_656 no
O1 H4 H5 33.8(9) 2_656 2_656 2_656 no
O1 H4 H8 92.7(7) 2_656 2_656 2_656 no
O1 H4 H8 69.1(6) 2_656 2_656 2_656 no
O1 H4 H9 93.9(6) 2_656 2_656 2_656 no
O1 H4 H10 63.2(4) 2_656 2_656 2_656 no
N2 H4 C2 15.3(4) . . . no
N2 H4 C3 47.0(5) . . . no
N2 H4 C3 100.5(5) . . . no
N2 H4 C3 100.5(5) . . . no
N2 H4 C4 43.0(4) . . . no
N2 H4 C4 117.6(4) . . . no
N2 H4 C4 117.6(4) . . . no
N2 H4 C5 116.1(5) . . . no
N2 H4 C5 116.1(5) . . . no
N2 H4 C6 30.1(15) . . . no
N2 H4 C11 126.1(9) . . . no
N2 H4 H1 67.9(9) . . . no
N2 H4 H1 87.7(6) . . . no
N2 H4 H1 87.7(6) . . . no
N2 H4 H2 104.3(7) . . . no
N2 H4 H2 104.3(7) . . . no
N2 H4 H3 126.7(7) . . . no
N2 H4 H3 126.7(7) . . . no
N2 H4 H5 55.9(13) . . . no
N2 H4 H5 55.9(13) . . . no
N2 H4 H8 116.1(10) . . . no
N2 H4 H8 116.1(10) . . . no
N2 H4 H9 142.4(12) . . . no
N2 H4 H10 14.9(5) . . . no
C2 H4 C3 31.6(4) . . . no
C2 H4 C3 94.5(6) . . . no
C2 H4 C3 94.5(6) . . . no
C2 H4 C4 27.7(5) . . . no
C2 H4 C4 114.0(5) . . . no
C2 H4 C4 114.0(5) . . . no
C2 H4 C5 119.0(4) . . . no
C2 H4 C5 119.0(4) . . . no
C2 H4 C6 45.4(15) . . . no
C2 H4 C11 141.4(13) . . . no
C2 H4 H1 52.5(9) . . . no
C2 H4 H1 83.7(6) . . . no
C2 H4 H1 83.7(6) . . . no
C2 H4 H2 108.7(7) . . . no
C2 H4 H2 108.7(7) . . . no
C2 H4 H3 131.8(6) . . . no
C2 H4 H3 131.8(6) . . . no
C2 H4 H5 69.3(15) . . . no
C2 H4 H5 69.3(15) . . . no
C2 H4 H8 130.8(13) . . . no
C2 H4 H8 130.8(13) . . . no
C2 H4 H9 157.7(16) . . . no
C2 H4 H10 30.2(7) . . . no
C3 H4 C3 81.6(5) . . . no
C3 H4 C3 81.6(5) . . . no
C3 H4 C4 3.9(3) . . . no
C3 H4 C4 101.9(5) . . . no
C3 H4 C4 101.9(5) . . . no
C3 H4 C5 117.9(4) . . . no
C3 H4 C5 117.9(4) . . . no
C3 H4 C6 77.0(19) . . . no
C3 H4 C11 173.1(12) . . . no
C3 H4 H1 20.9(6) . . . no
C3 H4 H1 76.9(6) . . . no
C3 H4 H1 76.9(6) . . . no
C3 H4 H2 113.4(5) . . . no
C3 H4 H2 113.4(5) . . . no
C3 H4 H3 130.9(5) . . . no
C3 H4 H3 130.9(5) . . . no
C3 H4 H5 97.8(17) . . . no
C3 H4 H5 97.8(17) . . . no
C3 H4 H8 159.0(11) . . . no
C3 H4 H8 159.0(11) . . . no
C3 H4 H9 170.6(15) . . . no
C3 H4 H10 61.9(8) . . . no
C3 H4 C3 131.1(8) 2_746 2_746 2_746 no
C3 H4 C4 83.1(5) 2_746 2_746 2_746 no
C3 H4 C4 20.69(9) 2_746 2_746 2_746 no
C3 H4 C4 130.9(9) 2_746 2_746 2_746 no
C3 H4 C5 38.24(12) 2_746 2_746 2_746 no
C3 H4 C5 142.7(9) 2_746 2_746 2_746 no
C3 H4 C6 110.1(7) 2_746 2_746 2_746 no
C3 H4 C11 101.1(5) 2_746 2_746 2_746 no
C3 H4 H1 74.0(5) 2_746 2_746 2_746 no
C3 H4 H1 14.3(4) 2_746 2_746 2_746 no
C3 H4 H1 141.4(9) 2_746 2_746 2_746 no
C3 H4 H2 40.1(4) 2_746 2_746 2_746 no
C3 H4 H2 155.0(11) 2_746 2_746 2_746 no
C3 H4 H3 132.7(10) 2_746 2_746 2_746 no
C3 H4 H3 49.8(4) 2_746 2_746 2_746 no
C3 H4 H5 88.7(9) 2_746 2_746 2_746 no
C3 H4 H5 139.0(13) 2_746 2_746 2_746 no
C3 H4 H8 91.5(6) 2_746 2_746 2_746 no
C3 H4 H8 117.2(8) 2_746 2_746 2_746 no
C3 H4 H9 94.7(6) 2_746 2_746 2_746 no
C3 H4 H10 105.8(5) 2_746 2_746 2_746 no
C3 H4 C4 83.1(5) 2_756 2_756 2_756 no
C3 H4 C4 130.9(9) 2_756 2_756 2_756 no
C3 H4 C4 20.69(9) 2_756 2_756 2_756 no
C3 H4 C5 142.7(9) 2_756 2_756 2_756 no
C3 H4 C5 38.24(12) 2_756 2_756 2_756 no
C3 H4 C6 110.1(7) 2_756 2_756 2_756 no
C3 H4 C11 101.1(5) 2_756 2_756 2_756 no
C3 H4 H1 74.0(5) 2_756 2_756 2_756 no
C3 H4 H1 141.4(9) 2_756 2_756 2_756 no
C3 H4 H1 14.3(4) 2_756 2_756 2_756 no
C3 H4 H2 155.0(11) 2_756 2_756 2_756 no
C3 H4 H2 40.1(4) 2_756 2_756 2_756 no
C3 H4 H3 49.8(4) 2_756 2_756 2_756 no
C3 H4 H3 132.7(10) 2_756 2_756 2_756 no
C3 H4 H5 139.0(13) 2_756 2_756 2_756 no
C3 H4 H5 88.7(9) 2_756 2_756 2_756 no
C3 H4 H8 117.2(8) 2_756 2_756 2_756 no
C3 H4 H8 91.5(6) 2_756 2_756 2_756 no
C3 H4 H9 94.7(6) 2_756 2_756 2_756 no
C3 H4 H10 105.8(5) 2_756 2_756 2_756 no
C4 H4 C4 103.7(5) . . . no
C4 H4 C4 103.7(5) . . . no
C4 H4 C5 118.6(4) . . . no
C4 H4 C5 118.6(4) . . . no
C4 H4 C6 73.1(18) . . . no
C4 H4 C11 169.2(10) . . . no
C4 H4 H1 24.8(7) . . . no
C4 H4 H1 77.6(6) . . . no
C4 H4 H1 77.6(6) . . . no
C4 H4 H2 113.2(5) . . . no
C4 H4 H2 113.2(5) . . . no
C4 H4 H3 131.9(5) . . . no
C4 H4 H3 131.9(5) . . . no
C4 H4 H5 94.3(16) . . . no
C4 H4 H5 94.3(16) . . . no
C4 H4 H8 155.9(9) . . . no
C4 H4 H8 155.9(9) . . . no
C4 H4 H9 174.6(12) . . . no
C4 H4 H10 58.0(7) . . . no
C4 H4 C4 121.8(8) 2_746 2_746 2_746 no
C4 H4 C5 21.92(9) 2_746 2_746 2_746 no
C4 H4 C5 126.1(8) 2_746 2_746 2_746 no
C4 H4 C6 118.4(5) 2_746 2_746 2_746 no
C4 H4 C11 81.3(5) 2_746 2_746 2_746 no
C4 H4 H1 92.1(6) 2_746 2_746 2_746 no
C4 H4 H1 30.4(4) 2_746 2_746 2_746 no
C4 H4 H1 144.8(10) 2_746 2_746 2_746 no
C4 H4 H2 29.7(5) 2_746 2_746 2_746 no
C4 H4 H2 137.2(10) 2_746 2_746 2_746 no
C4 H4 H3 114.1(9) 2_746 2_746 2_746 no
C4 H4 H3 30.5(4) 2_746 2_746 2_746 no
C4 H4 H5 89.6(10) 2_746 2_746 2_746 no
C4 H4 H5 137.6(14) 2_746 2_746 2_746 no
C4 H4 H8 73.7(6) 2_746 2_746 2_746 no
C4 H4 H8 97.6(8) 2_746 2_746 2_746 no
C4 H4 H9 74.0(6) 2_746 2_746 2_746 no
C4 H4 H10 119.1(4) 2_746 2_746 2_746 no
C4 H4 C5 126.1(8) 2_756 2_756 2_756 no
C4 H4 C5 21.92(9) 2_756 2_756 2_756 no
C4 H4 C6 118.4(5) 2_756 2_756 2_756 no
C4 H4 C11 81.3(5) 2_756 2_756 2_756 no
C4 H4 H1 92.1(6) 2_756 2_756 2_756 no
C4 H4 H1 144.8(10) 2_756 2_756 2_756 no
C4 H4 H1 30.4(4) 2_756 2_756 2_756 no
C4 H4 H2 137.2(10) 2_756 2_756 2_756 no
C4 H4 H2 29.7(5) 2_756 2_756 2_756 no
C4 H4 H3 30.5(4) 2_756 2_756 2_756 no
C4 H4 H3 114.1(9) 2_756 2_756 2_756 no
C4 H4 H5 137.6(14) 2_756 2_756 2_756 no
C4 H4 H5 89.6(10) 2_756 2_756 2_756 no
C4 H4 H8 97.6(8) 2_756 2_756 2_756 no
C4 H4 H8 73.7(6) 2_756 2_756 2_756 no
C4 H4 H9 74.0(6) 2_756 2_756 2_756 no
C4 H4 H10 119.1(4) 2_756 2_756 2_756 no
C5 H4 C5 120.5(8) 2_746 2_746 2_746 no
C5 H4 C6 105.4(9) 2_746 2_746 2_746 no
C5 H4 C11 63.6(4) 2_746 2_746 2_746 no
C5 H4 H1 112.2(5) 2_746 2_746 2_746 no
C5 H4 H1 41.0(4) 2_746 2_746 2_746 no
C5 H4 H1 156.2(10) 2_746 2_746 2_746 no
C5 H4 H2 12.4(5) 2_746 2_746 2_746 no
C5 H4 H2 128.1(8) 2_746 2_746 2_746 no
C5 H4 H3 106.9(8) 2_746 2_746 2_746 no
C5 H4 H3 13.7(4) 2_746 2_746 2_746 no
C5 H4 H5 73.3(10) 2_746 2_746 2_746 no
C5 H4 H5 117.0(14) 2_746 2_746 2_746 no
C5 H4 H8 53.3(5) 2_746 2_746 2_746 no
C5 H4 H8 79.2(7) 2_746 2_746 2_746 no
C5 H4 H9 60.7(4) 2_746 2_746 2_746 no
C5 H4 H10 111.5(5) 2_746 2_746 2_746 no
C5 H4 C6 105.4(9) 2_756 2_756 2_756 no
C5 H4 C11 63.6(4) 2_756 2_756 2_756 no
C5 H4 H1 112.2(5) 2_756 2_756 2_756 no
C5 H4 H1 156.2(10) 2_756 2_756 2_756 no
C5 H4 H1 41.0(4) 2_756 2_756 2_756 no
C5 H4 H2 128.1(8) 2_756 2_756 2_756 no
C5 H4 H2 12.4(5) 2_756 2_756 2_756 no
C5 H4 H3 13.7(4) 2_756 2_756 2_756 no
C5 H4 H3 106.9(8) 2_756 2_756 2_756 no
C5 H4 H5 117.0(14) 2_756 2_756 2_756 no
C5 H4 H5 73.3(10) 2_756 2_756 2_756 no
C5 H4 H8 79.2(7) 2_756 2_756 2_756 no
C5 H4 H8 53.3(5) 2_756 2_756 2_756 no
C5 H4 H9 60.7(4) 2_756 2_756 2_756 no
C5 H4 H10 111.5(5) 2_756 2_756 2_756 no
C6 H4 C11 96.0(19) . . . no
C6 H4 H1 97.9(22) . . . no
C6 H4 H1 95.9(8) . . . no
C6 H4 H1 95.9(8) . . . no
C6 H4 H2 93.3(10) . . . no
C6 H4 H2 93.3(10) . . . no
C6 H4 H3 110.4(14) . . . no
C6 H4 H3 110.4(14) . . . no
C6 H4 H5 32.7(12) . . . no
C6 H4 H5 32.7(12) . . . no
C6 H4 H8 86.9(18) . . . no
C6 H4 H8 86.9(18) . . . no
C6 H4 H9 112.3(22) . . . no
C6 H4 H10 15.2(15) . . . no
C11 H4 H1 166.0(14) 1_554 1_554 1_554 no
C11 H4 H1 104.1(6) 1_554 1_554 1_554 no
C11 H4 H1 104.1(6) 1_554 1_554 1_554 no
C11 H4 H2 66.6(5) 1_554 1_554 1_554 no
C11 H4 H2 66.6(5) 1_554 1_554 1_554 no
C11 H4 H3 51.3(5) 1_554 1_554 1_554 no
C11 H4 H3 51.3(5) 1_554 1_554 1_554 no
C11 H4 H5 76.0(14) 1_554 1_554 1_554 no
C11 H4 H5 76.0(14) 1_554 1_554 1_554 no
C11 H4 H8 16.4(5) 1_554 1_554 1_554 no
C11 H4 H8 16.4(5) 1_554 1_554 1_554 no
C11 H4 H9 16.3(7) 1_554 1_554 1_554 no
C11 H4 H10 111.2(9) 1_554 1_554 1_554 no
H1 H4 H1 74.5(5) . . . no
H1 H4 H1 74.5(5) . . . no
H1 H4 H2 112.5(5) . . . no
H1 H4 H2 112.5(5) . . . no
H1 H4 H3 122.5(7) . . . no
H1 H4 H3 122.5(7) . . . no
H1 H4 H5 116.5(19) . . . no
H1 H4 H5 116.5(19) . . . no
H1 H4 H8 165.5(7) . . . no
H1 H4 H8 165.5(7) . . . no
H1 H4 H9 149.7(16) . . . no
H1 H4 H10 82.8(11) . . . no
H1 H4 H1 148.0(11) 2_746 2_746 2_746 no
H1 H4 H2 38.1(5) 2_746 2_746 2_746 no
H1 H4 H2 167.7(11) 2_746 2_746 2_746 no
H1 H4 H3 144.5(10) 2_746 2_746 2_746 no
H1 H4 H3 54.3(5) 2_746 2_746 2_746 no
H1 H4 H5 76.2(10) 2_746 2_746 2_746 no
H1 H4 H5 125.5(14) 2_746 2_746 2_746 no
H1 H4 H8 91.5(6) 2_746 2_746 2_746 no
H1 H4 H8 118.7(8) 2_746 2_746 2_746 no
H1 H4 H9 101.4(6) 2_746 2_746 2_746 no
H1 H4 H10 91.8(7) 2_746 2_746 2_746 no
H1 H4 H2 167.7(11) 2_756 2_756 2_756 no
H1 H4 H2 38.1(5) 2_756 2_756 2_756 no
H1 H4 H3 54.3(5) 2_756 2_756 2_756 no
H1 H4 H3 144.5(10) 2_756 2_756 2_756 no
H1 H4 H5 125.5(14) 2_756 2_756 2_756 no
H1 H4 H5 76.2(10) 2_756 2_756 2_756 no
H1 H4 H8 118.7(8) 2_756 2_756 2_756 no
H1 H4 H8 91.5(6) 2_756 2_756 2_756 no
H1 H4 H9 101.4(6) 2_756 2_756 2_756 no
H1 H4 H10 91.8(7) 2_756 2_756 2_756 no
H2 H4 H2 133.1(10) 2_746 2_746 2_746 no
H2 H4 H3 114.5(9) 2_746 2_746 2_746 no
H2 H4 H3 23.1(5) 2_746 2_746 2_746 no
H2 H4 H5 61.7(11) 2_746 2_746 2_746 no
H2 H4 H5 108.0(14) 2_746 2_746 2_746 no
H2 H4 H8 53.4(6) 2_746 2_746 2_746 no
H2 H4 H8 80.7(8) 2_746 2_746 2_746 no
H2 H4 H9 67.3(5) 2_746 2_746 2_746 no
H2 H4 H10 99.1(7) 2_746 2_746 2_746 no
H2 H4 H3 23.1(5) 2_756 2_756 2_756 no
H2 H4 H3 114.5(9) 2_756 2_756 2_756 no
H2 H4 H5 108.0(14) 2_756 2_756 2_756 no
H2 H4 H5 61.7(11) 2_756 2_756 2_756 no
H2 H4 H8 80.7(8) 2_756 2_756 2_756 no
H2 H4 H8 53.4(6) 2_756 2_756 2_756 no
H2 H4 H9 67.3(5) 2_756 2_756 2_756 no
H2 H4 H10 99.1(7) 2_756 2_756 2_756 no
H3 H4 H3 93.3(10) 2_756 2_756 2_756 no
H3 H4 H5 114.0(15) 2_756 2_756 2_756 no
H3 H4 H5 77.7(12) 2_756 2_756 2_756 no
H3 H4 H8 67.5(7) 2_756 2_756 2_756 no
H3 H4 H8 43.4(6) 2_756 2_756 2_756 no
H3 H4 H9 47.2(5) 2_756 2_756 2_756 no
H3 H4 H10 119.4(7) 2_756 2_756 2_756 no
H3 H4 H5 77.7(12) 3_756 3_756 3_756 no
H3 H4 H5 114.0(15) 3_756 3_756 3_756 no
H3 H4 H8 43.4(6) 3_756 3_756 3_756 no
H3 H4 H8 67.5(7) 3_756 3_756 3_756 no
H3 H4 H9 47.2(5) 3_756 3_756 3_756 no
H3 H4 H10 119.4(7) 3_756 3_756 3_756 no
H5 H4 H5 50.5(21) . . . no
H5 H4 H8 62.0(13) . . . no
H5 H4 H8 74.5(14) . . . no
H5 H4 H9 90.7(16) . . . no
H5 H4 H10 43.6(13) . . . no
H5 H4 H8 74.5(14) 4 4 4 no
H5 H4 H8 62.0(13) 4 4 4 no
H5 H4 H9 90.7(16) 4 4 4 no
H5 H4 H10 43.6(13) 4 4 4 no
H8 H4 H8 27.3(10) 1_554 1_554 1_554 no
H8 H4 H9 28.7(7) 1_554 1_554 1_554 no
H8 H4 H10 101.6(10) 1_554 1_554 1_554 no
H8 H4 H9 28.7(7) 4_554 4_554 4_554 no
H8 H4 H10 101.6(10) 4_554 4_554 4_554 no
H9 H4 H10 127.5(13) 1_554 1_554 1_554 no
CL1 H5 O1 88.0(7) 2_646 2_646 2_646 no
CL1 H5 N1 56.3(4) 2_646 2_646 2_646 no
CL1 H5 N2 61.1(5) 2_646 2_646 2_646 no
CL1 H5 N2 63.8(4) 2_646 2_646 2_646 no
CL1 H5 C1 63.9(4) 2_646 2_646 2_646 no
CL1 H5 C1 67.7(5) 2_646 2_646 2_646 no
CL1 H5 C2 90.5(8) 2_646 2_646 2_646 no
CL1 H5 C3 106.9(7) 2_646 2_646 2_646 no
CL1 H5 C5 136.3(8) 2_646 2_646 2_646 no
CL1 H5 C6 111.4(17) 2_646 2_646 2_646 no
CL1 H5 C8 62.0(4) 2_646 2_646 2_646 no
CL1 H5 C11 110.7(7) 2_646 2_646 2_646 no
CL1 H5 H1 121.4(7) 2_646 2_646 2_646 no
CL1 H5 H1 132.2(9) 2_646 2_646 2_646 no
CL1 H5 H2 126.6(10) 2_646 2_646 2_646 no
CL1 H5 H3 138.7(8) 2_646 2_646 2_646 no
CL1 H5 H4 140.1(15) 2_646 2_646 2_646 no
CL1 H5 H5 78.1(5) 2_646 2_646 2_646 no
CL1 H5 H6 45.4(4) 2_646 2_646 2_646 no
CL1 H5 H6 50.0(5) 2_646 2_646 2_646 no
CL1 H5 H8 106.8(9) 2_646 2_646 2_646 no
CL1 H5 H8 99.3(8) 2_646 2_646 2_646 no
CL1 H5 H9 126.9(9) 2_646 2_646 2_646 no
CL1 H5 H10 41.4(8) 2_646 2_646 2_646 no
CL1 H5 H10 73.3(6) 2_646 2_646 2_646 no
O1 H5 N1 34.1(3) 2_646 2_646 2_646 no
O1 H5 N2 97.0(8) 2_646 2_646 2_646 no
O1 H5 N2 34.5(3) 2_646 2_646 2_646 no
O1 H5 C1 92.4(6) 2_646 2_646 2_646 no
O1 H5 C1 20.8(2) 2_646 2_646 2_646 no
O1 H5 C2 108.2(10) 2_646 2_646 2_646 no
O1 H5 C3 105.1(7) 2_646 2_646 2_646 no
O1 H5 C5 56.6(4) 2_646 2_646 2_646 no
O1 H5 C6 142.2(18) 2_646 2_646 2_646 no
O1 H5 C8 59.2(5) 2_646 2_646 2_646 no
O1 H5 C11 108.5(7) 2_646 2_646 2_646 no
O1 H5 H1 107.6(7) 2_646 2_646 2_646 no
O1 H5 H1 50.3(5) 2_646 2_646 2_646 no
O1 H5 H2 45.7(6) 2_646 2_646 2_646 no
O1 H5 H3 69.0(6) 2_646 2_646 2_646 no
O1 H5 H4 128.0(13) 2_646 2_646 2_646 no
O1 H5 H5 166.1(5) 2_646 2_646 2_646 no
O1 H5 H6 113.0(8) 2_646 2_646 2_646 no
O1 H5 H6 69.4(7) 2_646 2_646 2_646 no
O1 H5 H8 93.5(9) 2_646 2_646 2_646 no
O1 H5 H8 121.3(9) 2_646 2_646 2_646 no
O1 H5 H9 112.1(8) 2_646 2_646 2_646 no
O1 H5 H10 94.3(8) 2_646 2_646 2_646 no
O1 H5 H10 37.4(4) 2_646 2_646 2_646 no
N1 H5 N2 90.5(7) 2_646 2_646 2_646 no
N1 H5 N2 34.2(2) 2_646 2_646 2_646 no
N1 H5 C1 88.4(5) 2_646 2_646 2_646 no
N1 H5 C1 19.3(2) 2_646 2_646 2_646 no
N1 H5 C2 116.0(9) 2_646 2_646 2_646 no
N1 H5 C3 122.6(7) 2_646 2_646 2_646 no
N1 H5 C5 82.1(5) 2_646 2_646 2_646 no
N1 H5 C6 158.5(17) 2_646 2_646 2_646 no
N1 H5 C8 36.7(3) 2_646 2_646 2_646 no
N1 H5 C11 106.0(6) 2_646 2_646 2_646 no
N1 H5 H1 132.3(7) 2_646 2_646 2_646 no
N1 H5 H1 84.2(6) 2_646 2_646 2_646 no
N1 H5 H2 71.4(7) 2_646 2_646 2_646 no
N1 H5 H3 90.2(6) 2_646 2_646 2_646 no
N1 H5 H4 162.1(13) 2_646 2_646 2_646 no
N1 H5 H5 133.1(4) 2_646 2_646 2_646 no
N1 H5 H6 80.6(6) 2_646 2_646 2_646 no
N1 H5 H6 41.0(5) 2_646 2_646 2_646 no
N1 H5 H8 91.1(8) 2_646 2_646 2_646 no
N1 H5 H8 110.2(8) 2_646 2_646 2_646 no
N1 H5 H9 119.1(8) 2_646 2_646 2_646 no
N1 H5 H10 77.8(8) 2_646 2_646 2_646 no
N1 H5 H10 46.3(5) 2_646 2_646 2_646 no
N2 H5 N2 64.2(5) . . . no
N2 H5 C1 5.5(2) . . . no
N2 H5 C1 83.1(7) . . . no
N2 H5 C2 30.6(3) . . . no
N2 H5 C3 46.1(4) . . . no
N2 H5 C5 139.3(8) . . . no
N2 H5 C6 68.1(13) . . . no
N2 H5 C8 118.3(8) . . . no
N2 H5 C11 153.3(10) . . . no
N2 H5 H1 61.1(6) . . . no
N2 H5 H1 97.4(8) . . . no
N2 H5 H2 134.1(10) . . . no
N2 H5 H3 151.7(9) . . . no
N2 H5 H4 94.2(16) . . . no
N2 H5 H5 75.1(6) . . . no
N2 H5 H6 96.0(7) . . . no
N2 H5 H6 109.5(9) . . . no
N2 H5 H8 163.6(12) . . . no
N2 H5 H8 137.3(10) . . . no
N2 H5 H9 149.3(11) . . . no
N2 H5 H10 19.7(7) . . . no
N2 H5 H10 59.7(6) . . . no
N2 H5 C1 60.4(4) 2_646 2_646 2_646 no
N2 H5 C1 19.5(2) 2_646 2_646 2_646 no
N2 H5 C2 83.6(7) 2_646 2_646 2_646 no
N2 H5 C3 88.5(5) 2_646 2_646 2_646 no
N2 H5 C5 90.0(6) 2_646 2_646 2_646 no
N2 H5 C6 126.4(16) 2_646 2_646 2_646 no
N2 H5 C8 70.9(5) 2_646 2_646 2_646 no
N2 H5 C11 138.2(7) 2_646 2_646 2_646 no
N2 H5 H1 98.6(6) 2_646 2_646 2_646 no
N2 H5 H1 68.4(6) 2_646 2_646 2_646 no
N2 H5 H2 79.6(7) 2_646 2_646 2_646 no
N2 H5 H3 103.2(7) 2_646 2_646 2_646 no
N2 H5 H4 136.0(15) 2_646 2_646 2_646 no
N2 H5 H5 133.8(4) 2_646 2_646 2_646 no
N2 H5 H6 104.5(7) 2_646 2_646 2_646 no
N2 H5 H6 73.6(6) 2_646 2_646 2_646 no
N2 H5 H8 122.6(10) 2_646 2_646 2_646 no
N2 H5 H8 144.4(9) 2_646 2_646 2_646 no
N2 H5 H9 146.1(8) 2_646 2_646 2_646 no
N2 H5 H10 59.8(5) 2_646 2_646 2_646 no
N2 H5 H10 12.9(4) 2_646 2_646 2_646 no
C1 H5 C1 79.6(5) . . . no
C1 H5 C2 30.1(4) . . . no
C1 H5 C3 44.4(3) . . . no
C1 H5 C5 133.9(7) . . . no
C1 H5 C6 70.1(13) . . . no
C1 H5 C8 118.4(7) . . . no
C1 H5 C11 158.5(8) . . . no
C1 H5 H1 59.5(5) . . . no
C1 H5 H1 92.1(6) . . . no
C1 H5 H2 128.6(9) . . . no
C1 H5 H3 146.5(8) . . . no
C1 H5 H4 94.6(15) . . . no
C1 H5 H5 80.2(4) . . . no
C1 H5 H6 100.7(6) . . . no
C1 H5 H6 110.8(7) . . . no
C1 H5 H8 168.8(10) . . . no
C1 H5 H8 142.8(9) . . . no
C1 H5 H9 152.3(9) . . . no
C1 H5 H10 22.8(7) . . . no
C1 H5 H10 55.1(4) . . . no
C1 H5 C2 102.7(9) 2_646 2_646 2_646 no
C1 H5 C3 105.8(7) 2_646 2_646 2_646 no
C1 H5 C5 76.8(5) 2_646 2_646 2_646 no
C1 H5 C6 145.0(18) 2_646 2_646 2_646 no
C1 H5 C8 54.4(4) 2_646 2_646 2_646 no
C1 H5 C11 118.8(7) 2_646 2_646 2_646 no
C1 H5 H1 113.6(7) 2_646 2_646 2_646 no
C1 H5 H1 67.7(6) 2_646 2_646 2_646 no
C1 H5 H2 65.8(7) 2_646 2_646 2_646 no
C1 H5 H3 88.4(6) 2_646 2_646 2_646 no
C1 H5 H4 144.8(14) 2_646 2_646 2_646 no
C1 H5 H5 145.3(4) 2_646 2_646 2_646 no
C1 H5 H6 99.1(7) 2_646 2_646 2_646 no
C1 H5 H6 60.2(6) 2_646 2_646 2_646 no
C1 H5 H8 103.1(9) 2_646 2_646 2_646 no
C1 H5 H8 126.7(9) 2_646 2_646 2_646 no
C1 H5 H9 127.5(8) 2_646 2_646 2_646 no
C1 H5 H10 76.1(7) 2_646 2_646 2_646 no
C1 H5 H10 29.1(4) 2_646 2_646 2_646 no
C2 H5 C3 16.6(3) . . . no
C2 H5 C5 122.4(9) . . . no
C2 H5 C6 43.0(10) . . . no
C2 H5 C8 148.5(11) . . . no
C2 H5 C11 137.9(11) . . . no
C2 H5 H1 31.0(6) . . . no
C2 H5 H1 83.4(8) . . . no
C2 H5 H2 124.0(11) . . . no
C2 H5 H3 128.6(10) . . . no
C2 H5 H4 64.7(15) . . . no
C2 H5 H5 70.8(7) . . . no
C2 H5 H6 115.3(10) . . . no
C2 H5 H6 139.9(11) . . . no
C2 H5 H8 152.9(13) . . . no
C2 H5 H8 129.7(12) . . . no
C2 H5 H9 124.3(12) . . . no
C2 H5 H10 49.7(8) . . . no
C2 H5 H10 74.1(8) . . . no
C3 H5 C5 106.7(6) . . . no
C3 H5 C6 39.4(11) . . . no
C3 H5 C8 159.2(8) . . . no
C3 H5 C11 129.6(8) . . . no
C3 H5 H1 15.1(4) . . . no
C3 H5 H1 70.4(6) . . . no
C3 H5 H2 109.7(9) . . . no
C3 H5 H3 112.0(8) . . . no
C3 H5 H4 53.1(14) . . . no
C3 H5 H5 77.9(5) . . . no
C3 H5 H6 129.4(8) . . . no
C3 H5 H6 155.2(9) . . . no
C3 H5 H8 141.8(10) . . . no
C3 H5 H8 127.1(9) . . . no
C3 H5 H9 113.4(9) . . . no
C3 H5 H10 65.7(8) . . . no
C3 H5 H10 76.9(6) . . . no
C5 H5 C6 112.3(16) 2_746 2_746 2_746 no
C5 H5 C8 76.9(5) 2_746 2_746 2_746 no
C5 H5 C11 65.3(4) 2_746 2_746 2_746 no
C5 H5 H1 95.4(6) 2_746 2_746 2_746 no
C5 H5 H1 42.2(5) 2_746 2_746 2_746 no
C5 H5 H2 11.0(5) 2_746 2_746 2_746 no
C5 H5 H3 14.3(4) 2_746 2_746 2_746 no
C5 H5 H4 83.1(11) 2_746 2_746 2_746 no
C5 H5 H5 136.2(4) 2_746 2_746 2_746 no
C5 H5 H6 121.7(6) 2_746 2_746 2_746 no
C5 H5 H6 90.6(6) 2_746 2_746 2_746 no
C5 H5 H8 57.0(7) 2_746 2_746 2_746 no
C5 H5 H8 81.8(7) 2_746 2_746 2_746 no
C5 H5 H9 59.8(4) 2_746 2_746 2_746 no
C5 H5 H10 148.1(10) 2_746 2_746 2_746 no
C5 H5 H10 88.0(6) 2_746 2_746 2_746 no
C6 H5 C8 158.6(18) . . . no
C6 H5 C11 94.8(16) . . . no
C6 H5 H1 34.7(11) . . . no
C6 H5 H1 95.8(16) . . . no
C6 H5 H2 121.6(18) . . . no
C6 H5 H3 107.4(17) . . . no
C6 H5 H4 29.9(13) . . . no
C6 H5 H5 45.6(15) . . . no
C6 H5 H6 103.2(17) . . . no
C6 H5 H6 147.6(19) . . . no
C6 H5 H8 110.1(18) . . . no
C6 H5 H8 88.4(16) . . . no
C6 H5 H9 82.5(16) . . . no
C6 H5 H10 82.1(15) . . . no
C6 H5 H10 115.9(16) . . . no
C8 H5 C11 70.9(4) 3_656 3_656 3_656 no
C8 H5 H1 166.7(8) 3_656 3_656 3_656 no
C8 H5 H1 103.2(7) 3_656 3_656 3_656 no
C8 H5 H2 70.2(7) 3_656 3_656 3_656 no
C8 H5 H3 76.6(6) 3_656 3_656 3_656 no
C8 H5 H4 146.7(16) 3_656 3_656 3_656 no
C8 H5 H5 114.2(4) 3_656 3_656 3_656 no
C8 H5 H6 56.9(5) 3_656 3_656 3_656 no
C8 H5 H6 14.1(4) 3_656 3_656 3_656 no
C8 H5 H8 57.5(7) 3_656 3_656 3_656 no
C8 H5 H8 73.5(6) 3_656 3_656 3_656 no
C8 H5 H9 86.3(7) 3_656 3_656 3_656 no
C8 H5 H10 100.1(10) 3_656 3_656 3_656 no
C8 H5 H10 82.8(7) 3_656 3_656 3_656 no
C11 H5 H1 116.1(8) 1_554 1_554 1_554 no
C11 H5 H1 104.9(8) 1_554 1_554 1_554 no
C11 H5 H2 72.1(6) 1_554 1_554 1_554 no
C11 H5 H3 51.4(5) 1_554 1_554 1_554 no
C11 H5 H4 76.6(14) 1_554 1_554 1_554 no
C11 H5 H5 78.3(4) 1_554 1_554 1_554 no
C11 H5 H6 67.1(5) 1_554 1_554 1_554 no
C11 H5 H6 73.5(5) 1_554 1_554 1_554 no
C11 H5 H8 15.6(5) 1_554 1_554 1_554 no
C11 H5 H8 16.5(5) 1_554 1_554 1_554 no
C11 H5 H9 17.4(6) 1_554 1_554 1_554 no
C11 H5 H10 144.4(10) 1_554 1_554 1_554 no
C11 H5 H10 145.7(8) 1_554 1_554 1_554 no
H1 H5 H1 64.6(5) . . . no
H1 H5 H2 100.4(8) . . . no
H1 H5 H3 98.6(8) . . . no
H1 H5 H4 39.7(13) . . . no
H1 H5 H5 78.9(4) . . . no
H1 H5 H6 135.5(9) . . . no
H1 H5 H6 170.1(9) . . . no
H1 H5 H8 127.1(10) . . . no
H1 H5 H8 116.6(9) . . . no
H1 H5 H9 99.3(9) . . . no
H1 H5 H10 80.6(9) . . . no
H1 H5 H10 86.1(7) . . . no
H1 H5 H2 40.7(6) 2_746 2_746 2_746 no
H1 H5 H3 54.5(6) 2_746 2_746 2_746 no
H1 H5 H4 78.0(11) 2_746 2_746 2_746 no
H1 H5 H5 141.0(5) 2_746 2_746 2_746 no
H1 H5 H6 159.8(9) 2_746 2_746 2_746 no
H1 H5 H6 116.3(8) 2_746 2_746 2_746 no
H1 H5 H8 98.9(9) 2_746 2_746 2_746 no
H1 H5 H8 120.7(9) 2_746 2_746 2_746 no
H1 H5 H9 93.9(8) 2_746 2_746 2_746 no
H1 H5 H10 110.7(10) 2_746 2_746 2_746 no
H1 H5 H10 59.4(7) 2_746 2_746 2_746 no
H2 H5 H3 23.7(5) 2_746 2_746 2_746 no
H2 H5 H4 93.2(13) 2_746 2_746 2_746 no
H2 H5 H5 146.6(7) 2_746 2_746 2_746 no
H2 H5 H6 120.6(9) 2_746 2_746 2_746 no
H2 H5 H6 84.2(8) 2_746 2_746 2_746 no
H2 H5 H8 61.4(8) 2_746 2_746 2_746 no
H2 H5 H8 88.4(9) 2_746 2_746 2_746 no
H2 H5 H9 69.0(7) 2_746 2_746 2_746 no
H2 H5 H10 138.8(11) 2_746 2_746 2_746 no
H2 H5 H10 78.6(8) 2_746 2_746 2_746 no
H3 H5 H4 77.5(13) 3_756 3_756 3_756 no
H3 H5 H5 122.9(5) 3_756 3_756 3_756 no
H3 H5 H6 112.0(7) 3_756 3_756 3_756 no
H3 H5 H6 89.1(7) 3_756 3_756 3_756 no
H3 H5 H8 44.6(7) 3_756 3_756 3_756 no
H3 H5 H8 67.9(7) 3_756 3_756 3_756 no
H3 H5 H9 45.6(5) 3_756 3_756 3_756 no
H3 H5 H10 162.4(10) 3_756 3_756 3_756 no
H3 H5 H10 102.1(7) 3_756 3_756 3_756 no
H4 H5 H5 64.8(10) . . . no
H4 H5 H6 116.0(14) . . . no
H4 H5 H6 149.4(17) . . . no
H4 H5 H8 89.2(15) . . . no
H4 H5 H8 77.5(14) . . . no
H4 H5 H9 60.5(15) . . . no
H4 H5 H10 110.7(17) . . . no
H4 H5 H10 123.2(16) . . . no
H5 H5 H6 57.7(5) 4 4 4 no
H5 H5 H6 102.0(6) 4 4 4 no
H5 H5 H8 92.0(8) 4 4 4 no
H5 H5 H8 63.4(6) 4 4 4 no
H5 H5 H9 78.1(5) 4 4 4 no
H5 H5 H10 74.4(6) 4 4 4 no
H5 H5 H10 134.0(5) 4 4 4 no
H6 H5 H6 44.4(8) 2_656 2_656 2_656 no
H6 H5 H8 68.2(7) 2_656 2_656 2_656 no
H6 H5 H8 54.0(6) 2_656 2_656 2_656 no
H6 H5 H9 82.0(7) 2_656 2_656 2_656 no
H6 H5 H10 79.1(9) 2_656 2_656 2_656 no
H6 H5 H10 116.2(8) 2_656 2_656 2_656 no
H6 H5 H8 62.7(7) 3_656 3_656 3_656 no
H6 H5 H8 71.9(7) 3_656 3_656 3_656 no
H6 H5 H9 90.5(8) 3_656 3_656 3_656 no
H6 H5 H10 90.2(10) 3_656 3_656 3_656 no
H6 H5 H10 86.3(8) 3_656 3_656 3_656 no
H8 H5 H8 28.6(10) 1_554 1_554 1_554 no
H8 H5 H9 28.8(7) 1_554 1_554 1_554 no
H8 H5 H10 146.9(12) 1_554 1_554 1_554 no
H8 H5 H10 130.3(11) 1_554 1_554 1_554 no
H8 H5 H9 28.0(6) 4_554 4_554 4_554 no
H8 H5 H10 128.3(10) 4_554 4_554 4_554 no
H8 H5 H10 155.7(10) 4_554 4_554 4_554 no
H9 H5 H10 152.0(10) 1_554 1_554 1_554 no
H9 H5 H10 147.6(8) 1_554 1_554 1_554 no
H10 H5 H10 60.3(5) . . . no
CL1 H6 O1 84.6(5) 1_545 1_545 1_545 no
CL1 H6 N1 80.4(5) 1_545 1_545 1_545 no
CL1 H6 C1 73.8(4) 1_545 1_545 1_545 no
CL1 H6 C4 70.7(4) 1_545 1_545 1_545 no
CL1 H6 C5 82.0(4) 1_545 1_545 1_545 no
CL1 H6 C7 114.0(8) 1_545 1_545 1_545 no
CL1 H6 C8 148.9(15) 1_545 1_545 1_545 no
CL1 H6 C8 127.8(7) 1_545 1_545 1_545 no
CL1 H6 C8 68.4(5) 1_545 1_545 1_545 no
CL1 H6 C9 175.0(10) 1_545 1_545 1_545 no
CL1 H6 C9 149.5(7) 1_545 1_545 1_545 no
CL1 H6 C10 170.8(8) 1_545 1_545 1_545 no
CL1 H6 C11 106.4(6) 1_545 1_545 1_545 no
CL1 H6 H3 83.2(6) 1_545 1_545 1_545 no
CL1 H6 H3 95.5(6) 1_545 1_545 1_545 no
CL1 H6 H5 57.4(5) 1_545 1_545 1_545 no
CL1 H6 H5 65.0(5) 1_545 1_545 1_545 no
CL1 H6 H6 60.7(4) 1_545 1_545 1_545 no
CL1 H6 H7 151.1(11) 1_545 1_545 1_545 no
CL1 H6 H7 101.3(8) 1_545 1_545 1_545 no
CL1 H6 H8 96.2(7) 1_545 1_545 1_545 no
CL1 H6 H8 111.3(8) 1_545 1_545 1_545 no
CL1 H6 H9 64.4(7) 1_545 1_545 1_545 no
O1 H6 N1 41.1(3) . . . no
O1 H6 C1 20.41(13) . . . no
O1 H6 C4 62.3(4) . . . no
O1 H6 C5 84.4(5) . . . no
O1 H6 C7 50.8(4) . . . no
O1 H6 C8 73.1(11) . . . no
O1 H6 C8 59.0(4) . . . no
O1 H6 C8 129.9(6) . . . no
O1 H6 C9 100.2(8) . . . no
O1 H6 C9 74.2(4) . . . no
O1 H6 C10 90.2(5) . . . no
O1 H6 C11 84.0(4) . . . no
O1 H6 H3 97.0(7) . . . no
O1 H6 H3 82.5(6) . . . no
O1 H6 H5 69.0(5) . . . no
O1 H6 H5 49.0(5) . . . no
O1 H6 H6 126.0(4) . . . no
O1 H6 H7 117.6(9) . . . no
O1 H6 H7 138.7(6) . . . no
O1 H6 H8 92.2(5) . . . no
O1 H6 H8 76.4(6) . . . no
O1 H6 H9 136.5(8) . . . no
N1 H6 C1 23.9(2) . . . no
N1 H6 C4 22.8(2) . . . no
N1 H6 C5 43.3(3) . . . no
N1 H6 C7 33.7(3) . . . no
N1 H6 C8 68.5(11) . . . no
N1 H6 C8 47.4(4) . . . no
N1 H6 C8 148.8(7) . . . no
N1 H6 C9 104.2(9) . . . no
N1 H6 C9 69.2(5) . . . no
N1 H6 C10 90.6(7) . . . no
N1 H6 C11 124.5(6) . . . no
N1 H6 H3 56.0(6) . . . no
N1 H6 H3 43.3(5) . . . no
N1 H6 H5 101.0(6) . . . no
N1 H6 H5 84.4(6) . . . no
N1 H6 H6 141.1(5) . . . no
N1 H6 H7 128.4(11) . . . no
N1 H6 H7 178.2(9) . . . no
N1 H6 H8 133.3(7) . . . no
N1 H6 H8 116.0(8) . . . no
N1 H6 H9 101.1(7) . . . no
C1 H6 C4 42.7(3) . . . no
C1 H6 C5 66.1(4) . . . no
C1 H6 C7 47.0(4) . . . no
C1 H6 C8 78.1(12) . . . no
C1 H6 C8 59.1(4) . . . no
C1 H6 C8 134.7(6) . . . no
C1 H6 C9 111.3(9) . . . no
C1 H6 C9 79.1(5) . . . no
C1 H6 C10 98.9(6) . . . no
C1 H6 C11 103.6(5) . . . no
C1 H6 H3 78.7(6) . . . no
C1 H6 H3 67.2(5) . . . no
C1 H6 H5 78.2(5) . . . no
C1 H6 H5 60.6(5) . . . no
C1 H6 H6 128.2(4) . . . no
C1 H6 H7 132.9(10) . . . no
C1 H6 H7 156.5(7) . . . no
C1 H6 H8 110.2(6) . . . no
C1 H6 H8 96.5(7) . . . no
C1 H6 H9 116.5(7) . . . no
C4 H6 C5 24.6(2) . . . no
C4 H6 C7 47.6(4) . . . no
C4 H6 C8 79.8(12) . . . no
C4 H6 C8 59.9(4) . . . no
C4 H6 C8 134.9(6) . . . no
C4 H6 C9 112.8(9) . . . no
C4 H6 C9 80.1(5) . . . no
C4 H6 C10 100.1(6) . . . no
C4 H6 C11 146.2(6) . . . no
C4 H6 H3 36.5(5) . . . no
C4 H6 H3 31.3(4) . . . no
C4 H6 H5 110.1(6) . . . no
C4 H6 H5 98.4(6) . . . no
C4 H6 H6 127.9(4) . . . no
C4 H6 H7 134.7(10) . . . no
C4 H6 H7 158.1(7) . . . no
C4 H6 H8 151.7(7) . . . no
C4 H6 H8 138.4(8) . . . no
C4 H6 H9 78.3(5) . . . no
C5 H6 C7 52.4(4) . . . no
C5 H6 C8 74.7(11) . . . no
C5 H6 C8 60.1(4) . . . no
C5 H6 C8 129.3(6) . . . no
C5 H6 C9 99.9(7) . . . no
C5 H6 C9 74.5(4) . . . no
C5 H6 C10 89.9(5) . . . no
C5 H6 C11 164.8(7) . . . no
C5 H6 H3 12.7(5) . . . no
C5 H6 H3 13.8(4) . . . no
C5 H6 H5 132.2(6) . . . no
C5 H6 H5 122.8(7) . . . no
C5 H6 H6 125.1(4) . . . no
C5 H6 H7 116.5(9) . . . no
C5 H6 H7 136.9(6) . . . no
C5 H6 H8 176.3(7) . . . no
C5 H6 H8 155.0(9) . . . no
C5 H6 H9 62.7(4) . . . no
C7 H6 C8 34.9(8) . . . no
C7 H6 C8 13.7(2) . . . no
C7 H6 C8 177.5(8) . . . no
C7 H6 C9 70.5(7) . . . no
C7 H6 C9 35.6(4) . . . no
C7 H6 C10 57.0(5) . . . no
C7 H6 C11 112.4(7) . . . no
C7 H6 H3 62.1(7) . . . no
C7 H6 H3 42.2(5) . . . no
C7 H6 H5 119.7(8) . . . no
C7 H6 H5 99.5(8) . . . no
C7 H6 H6 174.7(5) . . . no
C7 H6 H7 94.8(10) . . . no
C7 H6 H7 144.6(9) . . . no
C7 H6 H8 126.0(8) . . . no
C7 H6 H8 102.6(9) . . . no
C7 H6 H9 113.8(8) . . . no
C8 H6 C8 21.1(8) . . . no
C8 H6 C8 142.7(13) . . . no
C8 H6 C9 35.7(7) . . . no
C8 H6 C9 1.1(8) . . . no
C8 H6 C10 22.1(8) . . . no
C8 H6 C11 92.6(11) . . . no
C8 H6 H3 78.5(12) . . . no
C8 H6 H3 61.0(11) . . . no
C8 H6 H5 128.7(14) . . . no
C8 H6 H5 111.5(13) . . . no
C8 H6 H6 150.4(11) . . . no
C8 H6 H7 59.9(11) . . . no
C8 H6 H7 109.7(12) . . . no
C8 H6 H8 105.7(12) . . . no
C8 H6 H8 84.5(12) . . . no
C8 H6 H9 119.4(13) . . . no
C8 H6 C8 163.8(6) 4 4 4 no
C8 H6 C9 56.8(5) 4 4 4 no
C8 H6 C9 21.8(1) 4 4 4 no
C8 H6 C10 43.2(3) 4 4 4 no
C8 H6 C11 105.3(5) 4 4 4 no
C8 H6 H3 67.5(7) 4 4 4 no
C8 H6 H3 47.7(5) 4 4 4 no
C8 H6 H5 125.2(7) 4 4 4 no
C8 H6 H5 105.2(7) 4 4 4 no
C8 H6 H6 171.5(3) 4 4 4 no
C8 H6 H7 81.0(8) 4 4 4 no
C8 H6 H7 130.9(7) 4 4 4 no
C8 H6 H8 119.2(7) 4 4 4 no
C8 H6 H8 95.9(7) 4 4 4 no
C8 H6 H9 117.0(6) 4 4 4 no
C8 H6 C9 107.0(7) 4_545 4_545 4_545 no
C8 H6 C9 142.0(5) 4_545 4_545 4_545 no
C8 H6 C10 120.6(5) 4_545 4_545 4_545 no
C8 H6 C11 65.9(3) 4_545 4_545 4_545 no
C8 H6 H3 119.3(8) 4_545 4_545 4_545 no
C8 H6 H3 139.1(7) 4_545 4_545 4_545 no
C8 H6 H5 60.9(6) 4_545 4_545 4_545 no
C8 H6 H5 81.0(6) 4_545 4_545 4_545 no
C8 H6 H6 7.7(3) 4_545 4_545 4_545 no
C8 H6 H7 82.8(8) 4_545 4_545 4_545 no
C8 H6 H7 33.0(4) 4_545 4_545 4_545 no
C8 H6 H8 52.4(5) 4_545 4_545 4_545 no
C8 H6 H8 75.7(7) 4_545 4_545 4_545 no
C8 H6 H9 67.5(5) 4_545 4_545 4_545 no
C9 H6 C9 35.0(4) . . . no
C9 H6 C10 13.6(3) . . . no
C9 H6 C11 72.8(5) . . . no
C9 H6 H3 97.6(9) . . . no
C9 H6 H3 86.7(7) . . . no
C9 H6 H5 122.8(8) . . . no
C9 H6 H5 117.1(8) . . . no
C9 H6 H6 114.8(6) . . . no
C9 H6 H7 24.2(6) . . . no
C9 H6 H7 74.1(6) . . . no
C9 H6 H8 82.1(6) . . . no
C9 H6 H8 68.7(6) . . . no
C9 H6 H9 112.3(9) . . . no
C9 H6 C10 21.4(2) 4 4 4 no
C9 H6 C11 93.0(4) 4 4 4 no
C9 H6 H3 78.1(7) 4 4 4 no
C9 H6 H3 60.7(5) 4 4 4 no
C9 H6 H5 129.7(7) 4 4 4 no
C9 H6 H5 112.6(7) 4 4 4 no
C9 H6 H6 149.7(3) 4 4 4 no
C9 H6 H7 59.2(7) 4 4 4 no
C9 H6 H7 109.1(6) 4 4 4 no
C9 H6 H8 106.0(6) 4 4 4 no
C9 H6 H8 85.0(6) 4 4 4 no
C9 H6 H9 118.4(7) 4 4 4 no
C10 H6 C11 80.5(4) . . . no
C10 H6 H3 89.9(7) . . . no
C10 H6 H3 76.2(6) . . . no
C10 H6 H5 127.5(6) . . . no
C10 H6 H5 116.7(7) . . . no
C10 H6 H6 128.3(4) . . . no
C10 H6 H7 37.8(7) . . . no
C10 H6 H7 87.6(5) . . . no
C10 H6 H8 91.6(5) . . . no
C10 H6 H8 74.6(6) . . . no
C10 H6 H9 115.7(7) . . . no
C11 H6 H3 170.3(8) 2_647 2_647 2_647 no
C11 H6 H3 152.9(7) 2_647 2_647 2_647 no
C11 H6 H5 50.8(4) 2_647 2_647 2_647 no
C11 H6 H5 53.8(5) 2_647 2_647 2_647 no
C11 H6 H6 69.9(3) 2_647 2_647 2_647 no
C11 H6 H7 61.4(6) 2_647 2_647 2_647 no
C11 H6 H7 55.0(4) 2_647 2_647 2_647 no
C11 H6 H8 13.9(4) 2_647 2_647 2_647 no
C11 H6 H8 9.8(5) 2_647 2_647 2_647 no
C11 H6 H9 132.2(7) 2_647 2_647 2_647 no
H3 H6 H3 20.0(7) . . . no
H3 H6 H5 138.5(8) . . . no
H3 H6 H5 133.2(8) . . . no
H3 H6 H6 116.3(7) . . . no
H3 H6 H7 110.0(9) . . . no
H3 H6 H7 124.2(8) . . . no
H3 H6 H8 170.6(9) . . . no
H3 H6 H8 163.0(11) . . . no
H3 H6 H9 51.9(6) . . . no
H3 H6 H5 141.4(7) 4 4 4 no
H3 H6 H5 127.4(7) 4 4 4 no
H3 H6 H6 136.3(5) 4 4 4 no
H3 H6 H7 105.1(9) 4 4 4 no
H3 H6 H7 136.3(7) 4 4 4 no
H3 H6 H8 166.6(8) 4 4 4 no
H3 H6 H8 143.6(9) 4 4 4 no
H3 H6 H9 71.7(5) 4 4 4 no
H5 H6 H5 20.3(8) 2_646 2_646 2_646 no
H5 H6 H6 57.7(5) 2_646 2_646 2_646 no
H5 H6 H7 111.0(9) 2_646 2_646 2_646 no
H5 H6 H7 79.9(7) 2_646 2_646 2_646 no
H5 H6 H8 44.7(6) 2_646 2_646 2_646 no
H5 H6 H8 54.1(6) 2_646 2_646 2_646 no
H5 H6 H9 111.9(9) 2_646 2_646 2_646 no
H5 H6 H6 78.0(6) 3_656 3_656 3_656 no
H5 H6 H7 114.3(9) 3_656 3_656 3_656 no
H5 H6 H7 96.2(7) 3_656 3_656 3_656 no
H5 H6 H8 53.5(6) 3_656 3_656 3_656 no
H5 H6 H8 52.8(7) 3_656 3_656 3_656 no
H5 H6 H9 127.2(9) 3_656 3_656 3_656 no
H6 H6 H7 90.5(8) 4_545 4_545 4_545 no
H6 H6 H7 40.7(5) 4_545 4_545 4_545 no
H6 H6 H8 56.1(5) 4_545 4_545 4_545 no
H6 H6 H8 79.6(6) 4_545 4_545 4_545 no
H6 H6 H9 65.1(5) 4_545 4_545 4_545 no
H7 H6 H7 49.8(10) . . . no
H7 H6 H8 66.4(8) . . . no
H7 H6 H8 61.5(8) . . . no
H7 H6 H9 102.9(9) . . . no
H7 H6 H8 46.7(6) 4_545 4_545 4_545 no
H7 H6 H8 63.3(7) 4_545 4_545 4_545 no
H7 H6 H9 79.9(7) 4_545 4_545 4_545 no
H8 H6 H8 23.5(8) 2_647 2_647 2_647 no
H8 H6 H9 119.5(8) 2_647 2_647 2_647 no
H8 H6 H9 141.8(10) 3_657 3_657 3_657 no
C5 H7 C7 153.7(7) 2_747 2_747 2_747 no
C5 H7 C8 157.5(9) 2_747 2_747 2_747 no
C5 H7 C8 139.1(7) 2_747 2_747 2_747 no
C5 H7 C8 54.4(3) 2_747 2_747 2_747 no
C5 H7 C9 138.2(15) 2_747 2_747 2_747 no
C5 H7 C9 120.3(6) 2_747 2_747 2_747 no
C5 H7 C9 73.9(5) 2_747 2_747 2_747 no
C5 H7 C9 84.6(5) 2_747 2_747 2_747 no
C5 H7 C9 73.1(4) 2_747 2_747 2_747 no
C5 H7 C10 106.7(7) 2_747 2_747 2_747 no
C5 H7 C10 86.8(5) 2_747 2_747 2_747 no
C5 H7 C11 74.9(4) 2_747 2_747 2_747 no
C5 H7 C11 108.0(6) 2_747 2_747 2_747 no
C5 H7 H2 12.5(4) 2_747 2_747 2_747 no
C5 H7 H3 15.3(4) 2_747 2_747 2_747 no
C5 H7 H3 10.7(5) 2_747 2_747 2_747 no
C5 H7 H6 146.3(10) 2_747 2_747 2_747 no
C5 H7 H6 104.5(7) 2_747 2_747 2_747 no
C5 H7 H7 67.2(4) 2_747 2_747 2_747 no
C5 H7 H7 96.3(8) 2_747 2_747 2_747 no
C5 H7 H7 84.2(6) 2_747 2_747 2_747 no
C5 H7 H8 63.0(7) 2_747 2_747 2_747 no
C5 H7 H8 81.3(5) 2_747 2_747 2_747 no
C5 H7 H8 104.7(7) 2_747 2_747 2_747 no
C5 H7 H8 120.9(9) 2_747 2_747 2_747 no
C5 H7 H9 64.4(5) 2_747 2_747 2_747 no
C7 H7 C8 14.7(3) . . . no
C7 H7 C8 21.3(2) . . . no
C7 H7 C8 101.8(5) . . . no
C7 H7 C9 22.6(9) . . . no
C7 H7 C9 43.1(3) . . . no
C7 H7 C9 121.3(6) . . . no
C7 H7 C9 114.5(6) . . . no
C7 H7 C9 85.9(5) . . . no
C7 H7 C10 58.2(6) . . . no
C7 H7 C10 117.9(6) . . . no
C7 H7 C11 92.5(7) . . . no
C7 H7 C11 98.2(5) . . . no
C7 H7 H2 160.0(8) . . . no
C7 H7 H3 156.8(8) . . . no
C7 H7 H3 143.5(9) . . . no
C7 H7 H6 39.1(6) . . . no
C7 H7 H6 87.9(6) . . . no
C7 H7 H7 128.6(4) . . . no
C7 H7 H7 100.1(9) . . . no
C7 H7 H7 73.0(6) . . . no
C7 H7 H8 110.5(10) . . . no
C7 H7 H8 88.5(7) . . . no
C7 H7 H8 101.3(6) . . . no
C7 H7 H8 84.9(7) . . . no
C7 H7 H9 96.6(8) . . . no
C8 H7 C8 36.0(5) . . . no
C8 H7 C8 103.2(7) . . . no
C8 H7 C9 37.3(8) . . . no
C8 H7 C9 57.8(6) . . . no
C8 H7 C9 106.6(8) . . . no
C8 H7 C9 117.7(8) . . . no
C8 H7 C9 84.5(6) . . . no
C8 H7 C10 72.9(8) . . . no
C8 H7 C10 114.8(7) . . . no
C8 H7 C11 107.1(10) . . . no
C8 H7 C11 92.0(6) . . . no
C8 H7 H2 169.4(10) . . . no
C8 H7 H3 151.6(10) . . . no
C8 H7 H3 150.3(11) . . . no
C8 H7 H6 24.5(6) . . . no
C8 H7 H6 73.3(7) . . . no
C8 H7 H7 114.0(7) . . . no
C8 H7 H7 105.2(10) . . . no
C8 H7 H7 73.4(7) . . . no
C8 H7 H8 124.9(13) . . . no
C8 H7 H8 103.0(10) . . . no
C8 H7 H8 91.9(8) . . . no
C8 H7 H8 80.0(8) . . . no
C8 H7 H9 110.5(11) . . . no
C8 H7 C8 98.9(5) 4 4 4 no
C8 H7 C9 1.3(9) 4 4 4 no
C8 H7 C9 21.8(2) 4 4 4 no
C8 H7 C9 142.6(6) 4 4 4 no
C8 H7 C9 106.8(6) 4 4 4 no
C8 H7 C9 88.9(5) 4 4 4 no
C8 H7 C10 36.9(4) 4 4 4 no
C8 H7 C10 118.4(6) 4 4 4 no
C8 H7 C11 71.1(6) 4 4 4 no
C8 H7 C11 105.8(5) 4 4 4 no
C8 H7 H2 140.4(7) 4 4 4 no
C8 H7 H3 150.9(8) 4 4 4 no
C8 H7 H3 128.5(9) 4 4 4 no
C8 H7 H6 60.5(7) 4 4 4 no
C8 H7 H6 109.3(6) 4 4 4 no
C8 H7 H7 150.0(3) 4 4 4 no
C8 H7 H7 91.3(9) 4 4 4 no
C8 H7 H7 74.9(7) 4 4 4 no
C8 H7 H8 89.4(9) 4 4 4 no
C8 H7 H8 67.3(6) 4 4 4 no
C8 H7 H8 113.7(7) 4 4 4 no
C8 H7 H8 92.1(8) 4 4 4 no
C8 H7 H9 76.4(7) 4 4 4 no
C8 H7 C9 98.9(13) 3_757 3_757 3_757 no
C8 H7 C9 94.5(5) 3_757 3_757 3_757 no
C8 H7 C9 89.2(5) 3_757 3_757 3_757 no
C8 H7 C9 137.3(6) 3_757 3_757 3_757 no
C8 H7 C9 20.66(11) 3_757 3_757 3_757 no
C8 H7 C10 91.2(7) 3_757 3_757 3_757 no
C8 H7 C10 140.3(6) 3_757 3_757 3_757 no
C8 H7 C11 83.0(5) 3_757 3_757 3_757 no
C8 H7 C11 153.8(8) 3_757 3_757 3_757 no
C8 H7 H2 66.3(6) 3_757 3_757 3_757 no
C8 H7 H3 55.7(5) 3_757 3_757 3_757 no
C8 H7 H3 48.0(6) 3_757 3_757 3_757 no
C8 H7 H6 102.8(8) 3_757 3_757 3_757 no
C8 H7 H6 96.3(6) 3_757 3_757 3_757 no
C8 H7 H7 87.4(4) 3_757 3_757 3_757 no
C8 H7 H7 143.9(9) 3_757 3_757 3_757 no
C8 H7 H7 29.8(4) 3_757 3_757 3_757 no
C8 H7 H8 89.2(7) 3_757 3_757 3_757 no
C8 H7 H8 90.6(6) 3_757 3_757 3_757 no
C8 H7 H8 140.6(8) 3_757 3_757 3_757 no
C8 H7 H8 165.2(10) 3_757 3_757 3_757 no
C8 H7 H9 64.3(7) 3_757 3_757 3_757 no
C9 H7 C9 20.5(9) . . . no
C9 H7 C9 143.9(15) . . . no
C9 H7 C9 106.1(14) . . . no
C9 H7 C9 89.2(13) . . . no
C9 H7 C10 35.6(9) . . . no
C9 H7 C10 118.1(14) . . . no
C9 H7 C11 69.9(13) . . . no
C9 H7 C11 106.0(13) . . . no
C9 H7 H2 139.2(15) . . . no
C9 H7 H3 150.3(16) . . . no
C9 H7 H3 127.6(16) . . . no
C9 H7 H6 61.8(12) . . . no
C9 H7 H6 110.6(13) . . . no
C9 H7 H7 151.2(12) . . . no
C9 H7 H7 90.6(15) . . . no
C9 H7 H7 75.2(13) . . . no
C9 H7 H8 88.1(16) . . . no
C9 H7 H8 66.0(13) . . . no
C9 H7 H8 114.2(14) . . . no
C9 H7 H8 92.3(14) . . . no
C9 H7 H9 75.2(13) . . . no
C9 H7 C9 164.4(6) 4 4 4 no
C9 H7 C9 97.0(6) 4 4 4 no
C9 H7 C9 91.9(5) 4 4 4 no
C9 H7 C10 15.1(3) 4 4 4 no
C9 H7 C10 114.7(6) 4 4 4 no
C9 H7 C11 49.4(4) 4 4 4 no
C9 H7 C11 111.6(6) 4 4 4 no
C9 H7 H2 119.2(6) 4 4 4 no
C9 H7 H3 134.7(8) 4 4 4 no
C9 H7 H3 110.3(8) 4 4 4 no
C9 H7 H6 82.3(8) 4 4 4 no
C9 H7 H6 131.1(7) 4 4 4 no
C9 H7 H7 171.7(3) 4 4 4 no
C9 H7 H7 82.4(9) 4 4 4 no
C9 H7 H7 78.8(8) 4 4 4 no
C9 H7 H8 67.9(8) 4 4 4 no
C9 H7 H8 45.7(5) 4 4 4 no
C9 H7 H8 123.9(8) 4 4 4 no
C9 H7 H8 99.3(8) 4 4 4 no
C9 H7 H9 56.0(6) 4 4 4 no
C9 H7 C9 90.4(5) 4_545 4_545 4_545 no
C9 H7 C9 86.2(5) 4_545 4_545 4_545 no
C9 H7 C10 179.4(9) 4_545 4_545 4_545 no
C9 H7 C10 70.0(4) 4_545 4_545 4_545 no
C9 H7 C11 146.3(7) 4_545 4_545 4_545 no
C9 H7 C11 65.9(4) 4_545 4_545 4_545 no
C9 H7 H2 76.1(5) 4_545 4_545 4_545 no
C9 H7 H3 59.0(6) 4_545 4_545 4_545 no
C9 H7 H3 83.3(8) 4_545 4_545 4_545 no
C9 H7 H6 82.1(8) 4_545 4_545 4_545 no
C9 H7 H6 33.3(4) 4_545 4_545 4_545 no
C9 H7 H7 7.4(3) 4_545 4_545 4_545 no
C9 H7 H7 103.4(10) 4_545 4_545 4_545 no
C9 H7 H7 97.6(8) 4_545 4_545 4_545 no
C9 H7 H8 127.4(10) 4_545 4_545 4_545 no
C9 H7 H8 149.6(7) 4_545 4_545 4_545 no
C9 H7 H8 51.5(5) 4_545 4_545 4_545 no
C9 H7 H8 76.1(7) 4_545 4_545 4_545 no
C9 H7 H9 138.2(8) 4_545 4_545 4_545 no
C9 H7 C9 157.5(6) 3_657 3_657 3_657 no
C9 H7 C10 89.6(7) 3_657 3_657 3_657 no
C9 H7 C10 21.93(13) 3_657 3_657 3_657 no
C9 H7 C11 74.1(5) 3_657 3_657 3_657 no
C9 H7 C11 41.5(2) 3_657 3_657 3_657 no
C9 H7 H2 72.2(6) 3_657 3_657 3_657 no
C9 H7 H3 88.3(6) 3_657 3_657 3_657 no
C9 H7 H3 89.6(7) 3_657 3_657 3_657 no
C9 H7 H6 119.4(8) 3_657 3_657 3_657 no
C9 H7 H6 106.2(7) 3_657 3_657 3_657 no
C9 H7 H7 86.9(4) 3_657 3_657 3_657 no
C9 H7 H7 15.5(4) 3_657 3_657 3_657 no
C9 H7 H7 163.9(9) 3_657 3_657 3_657 no
C9 H7 H8 58.3(7) 3_657 3_657 3_657 no
C9 H7 H8 69.7(5) 3_657 3_657 3_657 no
C9 H7 H8 53.7(5) 3_657 3_657 3_657 no
C9 H7 H8 46.0(6) 3_657 3_657 3_657 no
C9 H7 H9 89.1(8) 3_657 3_657 3_657 no
C9 H7 C10 93.9(7) 3_757 3_757 3_757 no
C9 H7 C10 152.5(7) 3_757 3_757 3_757 no
C9 H7 C11 96.8(6) 3_757 3_757 3_757 no
C9 H7 C11 149.7(7) 3_757 3_757 3_757 no
C9 H7 H2 85.5(6) 3_757 3_757 3_757 no
C9 H7 H3 70.9(6) 3_757 3_757 3_757 no
C9 H7 H3 68.0(6) 3_757 3_757 3_757 no
C9 H7 H6 82.1(7) 3_757 3_757 3_757 no
C9 H7 H6 82.6(5) 3_757 3_757 3_757 no
C9 H7 H7 87.1(4) 3_757 3_757 3_757 no
C9 H7 H7 163.4(10) 3_757 3_757 3_757 no
C9 H7 H7 14.0(3) 3_757 3_757 3_757 no
C9 H7 H8 107.2(8) 3_757 3_757 3_757 no
C9 H7 H8 103.3(6) 3_757 3_757 3_757 no
C9 H7 H8 134.5(8) 3_757 3_757 3_757 no
C9 H7 H8 152.0(8) 3_757 3_757 3_757 no
C9 H7 H9 78.9(7) 3_757 3_757 3_757 no
C10 H7 C10 110.0(8) . . . no
C10 H7 C11 34.3(4) . . . no
C10 H7 C11 113.9(8) . . . no
C10 H7 H2 104.4(7) . . . no
C10 H7 H3 121.6(9) . . . no
C10 H7 H3 97.2(9) . . . no
C10 H7 H6 97.4(10) . . . no
C10 H7 H6 146.2(9) . . . no
C10 H7 H7 173.2(6) . . . no
C10 H7 H7 76.6(9) . . . no
C10 H7 H7 82.5(9) . . . no
C10 H7 H8 53.1(8) . . . no
C10 H7 H8 30.8(5) . . . no
C10 H7 H8 128.2(10) . . . no
C10 H7 H8 103.5(10) . . . no
C10 H7 H9 42.3(6) . . . no
C10 H7 C11 95.8(6) 2_647 2_647 2_647 no
C10 H7 C11 24.7(2) 2_647 2_647 2_647 no
C10 H7 H2 75.8(6) 2_647 2_647 2_647 no
C10 H7 H3 84.7(6) 2_647 2_647 2_647 no
C10 H7 H3 94.9(8) 2_647 2_647 2_647 no
C10 H7 H6 107.2(8) 2_647 2_647 2_647 no
C10 H7 H6 84.6(6) 2_647 2_647 2_647 no
C10 H7 H7 67.6(4) 2_647 2_647 2_647 no
C10 H7 H7 33.4(5) 2_647 2_647 2_647 no
C10 H7 H7 166.3(11) 2_647 2_647 2_647 no
C10 H7 H8 78.6(7) 2_647 2_647 2_647 no
C10 H7 H8 91.6(6) 2_647 2_647 2_647 no
C10 H7 H8 33.3(5) 2_647 2_647 2_647 no
C10 H7 H8 35.0(6) 2_647 2_647 2_647 no
C10 H7 H9 109.5(8) 2_647 2_647 2_647 no
C11 H7 C11 112.9(6) . . . no
C11 H7 H2 70.7(4) . . . no
C11 H7 H3 90.2(7) . . . no
C11 H7 H3 67.1(7) . . . no
C11 H7 H6 131.6(11) . . . no
C11 H7 H6 179.3(8) . . . no
C11 H7 H7 138.9(5) . . . no
C11 H7 H7 67.6(7) . . . no
C11 H7 H7 91.8(8) . . . no
C11 H7 H8 20.6(6) . . . no
C11 H7 H8 7.9(4) . . . no
C11 H7 H8 127.2(8) . . . no
C11 H7 H8 110.0(9) . . . no
C11 H7 H9 18.7(6) . . . no
C11 H7 H2 98.4(7) 2_647 2_647 2_647 no
C11 H7 H3 102.0(7) 2_647 2_647 2_647 no
C11 H7 H3 117.4(9) 2_647 2_647 2_647 no
C11 H7 H6 82.4(7) 2_647 2_647 2_647 no
C11 H7 H6 67.5(5) 2_647 2_647 2_647 no
C11 H7 H7 66.8(4) 2_647 2_647 2_647 no
C11 H7 H7 45.3(5) 2_647 2_647 2_647 no
C11 H7 H7 154.3(9) 2_647 2_647 2_647 no
C11 H7 H8 99.5(8) 2_647 2_647 2_647 no
C11 H7 H8 106.8(6) 2_647 2_647 2_647 no
C11 H7 H8 15.2(4) 2_647 2_647 2_647 no
C11 H7 H8 13.7(5) 2_647 2_647 2_647 no
C11 H7 H9 129.9(9) 2_647 2_647 2_647 no
H2 H7 H3 22.8(5) 2_747 2_747 2_747 no
H2 H7 H3 19.1(6) 2_747 2_747 2_747 no
H2 H7 H6 155.6(11) 2_747 2_747 2_747 no
H2 H7 H6 108.8(8) 2_747 2_747 2_747 no
H2 H7 H7 68.9(4) 2_747 2_747 2_747 no
H2 H7 H7 83.8(8) 2_747 2_747 2_747 no
H2 H7 H7 96.1(8) 2_747 2_747 2_747 no
H2 H7 H8 55.5(7) 2_747 2_747 2_747 no
H2 H7 H8 76.0(5) 2_747 2_747 2_747 no
H2 H7 H8 97.6(8) 2_747 2_747 2_747 no
H2 H7 H8 110.6(9) 2_747 2_747 2_747 no
H2 H7 H9 64.0(5) 2_747 2_747 2_747 no
H3 H7 H3 24.4(8) 2_747 2_747 2_747 no
H3 H7 H6 133.0(11) 2_747 2_747 2_747 no
H3 H7 H6 89.2(8) 2_747 2_747 2_747 no
H3 H7 H7 52.4(6) 2_747 2_747 2_747 no
H3 H7 H7 102.2(9) 2_747 2_747 2_747 no
H3 H7 H7 83.9(8) 2_747 2_747 2_747 no
H3 H7 H8 77.4(8) 2_747 2_747 2_747 no
H3 H7 H8 96.5(7) 2_747 2_747 2_747 no
H3 H7 H8 95.3(8) 2_747 2_747 2_747 no
H3 H7 H8 115.7(10) 2_747 2_747 2_747 no
H3 H7 H9 79.3(7) 2_747 2_747 2_747 no
H3 H7 H6 147.4(11) 3_757 3_757 3_757 no
H3 H7 H6 112.2(9) 3_757 3_757 3_757 no
H3 H7 H7 76.8(7) 3_757 3_757 3_757 no
H3 H7 H7 99.3(10) 3_757 3_757 3_757 no
H3 H7 H7 77.6(8) 3_757 3_757 3_757 no
H3 H7 H8 58.1(8) 3_757 3_757 3_757 no
H3 H7 H8 74.1(7) 3_757 3_757 3_757 no
H3 H7 H8 115.1(10) 3_757 3_757 3_757 no
H3 H7 H8 129.7(11) 3_757 3_757 3_757 no
H3 H7 H9 54.9(7) 3_757 3_757 3_757 no
H6 H7 H6 48.8(9) . . . no
H6 H7 H7 89.5(8) . . . no
H6 H7 H7 112.4(10) . . . no
H6 H7 H7 75.7(8) . . . no
H6 H7 H8 148.8(13) . . . no
H6 H7 H8 127.4(11) . . . no
H6 H7 H8 76.8(8) . . . no
H6 H7 H8 74.1(8) . . . no
H6 H7 H9 132.9(12) . . . no
H6 H7 H7 40.7(5) 4_545 4_545 4_545 no
H6 H7 H7 112.9(10) 4_545 4_545 4_545 no
H6 H7 H7 87.8(7) 4_545 4_545 4_545 no
H6 H7 H8 159.3(11) 4_545 4_545 4_545 no
H6 H7 H8 172.8(7) 4_545 4_545 4_545 no
H6 H7 H8 53.2(6) 4_545 4_545 4_545 no
H6 H7 H8 70.6(7) 4_545 4_545 4_545 no
H6 H7 H9 160.6(9) 4_545 4_545 4_545 no
H7 H7 H7 100.8(8) 4_545 4_545 4_545 no
H7 H7 H7 99.4(7) 4_545 4_545 4_545 no
H7 H7 H8 120.2(8) 4_545 4_545 4_545 no
H7 H7 H8 142.4(5) 4_545 4_545 4_545 no
H7 H7 H8 53.3(6) 4_545 4_545 4_545 no
H7 H7 H8 78.2(7) 4_545 4_545 4_545 no
H7 H7 H9 131.6(6) 4_545 4_545 4_545 no
H7 H7 H7 158.3(15) 3_657 3_657 3_657 no
H7 H7 H8 56.2(8) 3_657 3_657 3_657 no
H7 H7 H8 61.7(8) 3_657 3_657 3_657 no
H7 H7 H8 59.9(8) 3_657 3_657 3_657 no
H7 H7 H8 44.7(7) 3_657 3_657 3_657 no
H7 H7 H9 85.0(10) 3_657 3_657 3_657 no
H7 H7 H8 106.1(10) 3_757 3_757 3_757 no
H7 H7 H8 97.2(9) 3_757 3_757 3_757 no
H7 H7 H8 141.0(10) 3_757 3_757 3_757 no
H7 H7 H8 149.7(10) 3_757 3_757 3_757 no
H7 H7 H9 75.7(9) 3_757 3_757 3_757 no
H8 H7 H8 22.3(8) . . . no
H8 H7 H8 111.7(8) . . . no
H8 H7 H8 100.8(9) . . . no
H8 H7 H9 30.9(8) . . . no
H8 H7 H8 121.5(7) 4 4 4 no
H8 H7 H8 102.8(8) 4 4 4 no
H8 H7 H9 26.4(7) 4 4 4 no
H8 H7 H8 24.9(9) 2_647 2_647 2_647 no
H8 H7 H9 142.7(10) 2_647 2_647 2_647 no
H8 H7 H9 128.5(11) 3_657 3_657 3_657 no
C5 H8 C6 79.6(5) 2_747 2_747 2_747 no
C5 H8 C8 91.1(7) 2_747 2_747 2_747 no
C5 H8 C9 92.9(7) 2_747 2_747 2_747 no
C5 H8 C9 128.4(8) 2_747 2_747 2_747 no
C5 H8 C9 97.6(7) 2_747 2_747 2_747 no
C5 H8 C10 115.7(10) 2_747 2_747 2_747 no
C5 H8 C10 85.0(6) 2_747 2_747 2_747 no
C5 H8 C11 121.0(18) 2_747 2_747 2_747 no
C5 H8 H2 15.0(6) 2_747 2_747 2_747 no
C5 H8 H3 12.6(4) 2_747 2_747 2_747 no
C5 H8 H3 116.8(7) 2_747 2_747 2_747 no
C5 H8 H3 12.6(6) 2_747 2_747 2_747 no
C5 H8 H4 73.5(5) 2_747 2_747 2_747 no
C5 H8 H5 75.3(8) 2_747 2_747 2_747 no
C5 H8 H5 96.1(8) 2_747 2_747 2_747 no
C5 H8 H6 137.2(8) 2_747 2_747 2_747 no
C5 H8 H6 101.3(8) 2_747 2_747 2_747 no
C5 H8 H7 74.4(8) 2_747 2_747 2_747 no
C5 H8 H7 136.9(8) 2_747 2_747 2_747 no
C5 H8 H7 162.2(10) 2_747 2_747 2_747 no
C5 H8 H7 114.4(9) 2_747 2_747 2_747 no
C5 H8 H8 143.3(4) 2_747 2_747 2_747 no
C5 H8 H9 86.3(12) 2_747 2_747 2_747 no
C6 H8 C8 89.2(6) 1_556 1_556 1_556 no
C6 H8 C9 158.0(10) 1_556 1_556 1_556 no
C6 H8 C9 125.7(8) 1_556 1_556 1_556 no
C6 H8 C9 114.2(8) 1_556 1_556 1_556 no
C6 H8 C10 136.9(11) 1_556 1_556 1_556 no
C6 H8 C10 124.3(7) 1_556 1_556 1_556 no
C6 H8 C11 93.6(15) 1_556 1_556 1_556 no
C6 H8 H2 72.7(6) 1_556 1_556 1_556 no
C6 H8 H3 92.0(7) 1_556 1_556 1_556 no
C6 H8 H3 68.1(6) 1_556 1_556 1_556 no
C6 H8 H3 85.4(8) 1_556 1_556 1_556 no
C6 H8 H4 15.3(5) 1_556 1_556 1_556 no
C6 H8 H5 15.6(5) 1_556 1_556 1_556 no
C6 H8 H5 16.7(5) 1_556 1_556 1_556 no
C6 H8 H6 69.8(5) 1_556 1_556 1_556 no
C6 H8 H6 77.6(6) 1_556 1_556 1_556 no
C6 H8 H7 152.2(10) 1_556 1_556 1_556 no
C6 H8 H7 111.0(8) 1_556 1_556 1_556 no
C6 H8 H7 104.4(7) 1_556 1_556 1_556 no
C6 H8 H7 121.3(9) 1_556 1_556 1_556 no
C6 H8 H8 76.6(5) 1_556 1_556 1_556 no
C6 H8 H9 73.9(14) 1_556 1_556 1_556 no
C8 H8 C9 111.8(8) 3_657 3_657 3_657 no
C8 H8 C9 128.0(7) 3_657 3_657 3_657 no
C8 H8 C9 25.1(2) 3_657 3_657 3_657 no
C8 H8 C10 127.9(9) 3_657 3_657 3_657 no
C8 H8 C10 37.7(3) 3_657 3_657 3_657 no
C8 H8 C11 147.7(20) 3_657 3_657 3_657 no
C8 H8 H2 77.9(8) 3_657 3_657 3_657 no
C8 H8 H3 88.8(7) 3_657 3_657 3_657 no
C8 H8 H3 138.2(9) 3_657 3_657 3_657 no
C8 H8 H3 102.4(10) 3_657 3_657 3_657 no
C8 H8 H4 103.2(8) 3_657 3_657 3_657 no
C8 H8 H5 74.4(7) 3_657 3_657 3_657 no
C8 H8 H5 86.6(7) 3_657 3_657 3_657 no
C8 H8 H6 60.2(5) 3_657 3_657 3_657 no
C8 H8 H6 17.3(4) 3_657 3_657 3_657 no
C8 H8 H7 100.8(9) 3_657 3_657 3_657 no
C8 H8 H7 129.2(8) 3_657 3_657 3_657 no
C8 H8 H7 71.7(6) 3_657 3_657 3_657 no
C8 H8 H7 37.8(5) 3_657 3_657 3_657 no
C8 H8 H8 115.9(5) 3_657 3_657 3_657 no
C8 H8 H9 163.1(18) 3_657 3_657 3_657 no
C9 H8 C9 45.6(4) . . . no
C9 H8 C9 87.2(6) . . . no
C9 H8 C10 31.0(3) . . . no
C9 H8 C10 75.0(5) . . . no
C9 H8 C11 72.5(14) . . . no
C9 H8 H2 104.2(9) . . . no
C9 H8 H3 82.3(7) . . . no
C9 H8 H3 97.9(8) . . . no
C9 H8 H3 83.7(9) . . . no
C9 H8 H4 142.8(11) . . . no
C9 H8 H5 167.0(11) . . . no
C9 H8 H5 159.4(11) . . . no
C9 H8 H6 125.8(8) . . . no
C9 H8 H6 124.4(9) . . . no
C9 H8 H7 21.4(6) . . . no
C9 H8 H7 61.3(6) . . . no
C9 H8 H7 89.1(7) . . . no
C9 H8 H7 80.7(7) . . . no
C9 H8 H8 98.8(6) . . . no
C9 H8 H9 85.0(16) . . . no
C9 H8 C9 107.1(6) 4 4 4 no
C9 H8 C10 15.0(3) 4 4 4 no
C9 H8 C10 105.7(6) 4 4 4 no
C9 H8 C11 33.3(11) 4 4 4 no
C9 H8 H2 143.1(10) 4 4 4 no
C9 H8 H3 122.1(8) 4 4 4 no
C9 H8 H3 57.9(6) 4 4 4 no
C9 H8 H3 116.0(10) 4 4 4 no
C9 H8 H4 118.3(9) 4 4 4 no
C9 H8 H5 139.9(11) 4 4 4 no
C9 H8 H5 115.8(9) 4 4 4 no
C9 H8 H6 94.1(7) 4 4 4 no
C9 H8 H6 126.0(9) 4 4 4 no
C9 H8 H7 67.0(8) 4 4 4 no
C9 H8 H7 15.7(4) 4 4 4 no
C9 H8 H7 63.6(6) 4 4 4 no
C9 H8 H7 90.9(8) 4 4 4 no
C9 H8 H8 53.2(4) 4 4 4 no
C9 H8 H9 64.8(15) 4 4 4 no
C9 H8 C10 103.8(8) 3_657 3_657 3_657 no
C9 H8 C10 18.0(2) 3_657 3_657 3_657 no
C9 H8 C11 136.3(18) 3_657 3_657 3_657 no
C9 H8 H2 88.3(8) 3_657 3_657 3_657 no
C9 H8 H3 90.2(7) 3_657 3_657 3_657 no
C9 H8 H3 144.7(9) 3_657 3_657 3_657 no
C9 H8 H3 105.6(10) 3_657 3_657 3_657 no
C9 H8 H4 128.2(10) 3_657 3_657 3_657 no
C9 H8 H5 99.5(9) 3_657 3_657 3_657 no
C9 H8 H5 109.9(8) 3_657 3_657 3_657 no
C9 H8 H6 70.3(6) 3_657 3_657 3_657 no
C9 H8 H6 38.0(5) 3_657 3_657 3_657 no
C9 H8 H7 79.2(8) 3_657 3_657 3_657 no
C9 H8 H7 113.5(7) 3_657 3_657 3_657 no
C9 H8 H7 64.8(6) 3_657 3_657 3_657 no
C9 H8 H7 17.9(5) 3_657 3_657 3_657 no
C9 H8 H8 117.5(5) 3_657 3_657 3_657 no
C9 H8 H9 171.5(18) 3_657 3_657 3_657 no
C10 H8 C10 98.0(8) . . . no
C10 H8 C11 43.4(11) . . . no
C10 H8 H2 129.8(12) . . . no
C10 H8 H3 108.0(10) . . . no
C10 H8 H3 69.2(8) . . . no
C10 H8 H3 103.9(12) . . . no
C10 H8 H4 126.3(11) . . . no
C10 H8 H5 152.2(13) . . . no
C10 H8 H5 129.5(11) . . . no
C10 H8 H6 107.1(10) . . . no
C10 H8 H6 131.5(10) . . . no
C10 H8 H7 52.2(8) . . . no
C10 H8 H7 30.4(5) . . . no
C10 H8 H7 73.6(8) . . . no
C10 H8 H7 90.2(9) . . . no
C10 H8 H8 68.0(7) . . . no
C10 H8 H9 67.6(16) . . . no
C10 H8 C11 138.7(17) 2_647 2_647 2_647 no
C10 H8 H2 78.9(7) 2_647 2_647 2_647 no
C10 H8 H3 75.7(6) 2_647 2_647 2_647 no
C10 H8 H3 157.7(8) 2_647 2_647 2_647 no
C10 H8 H3 90.8(9) 2_647 2_647 2_647 no
C10 H8 H4 135.5(9) 2_647 2_647 2_647 no
C10 H8 H5 108.7(9) 2_647 2_647 2_647 no
C10 H8 H5 124.3(8) 2_647 2_647 2_647 no
C10 H8 H6 88.3(6) 2_647 2_647 2_647 no
C10 H8 H6 53.6(5) 2_647 2_647 2_647 no
C10 H8 H7 63.3(7) 2_647 2_647 2_647 no
C10 H8 H7 116.4(6) 2_647 2_647 2_647 no
C10 H8 H7 78.4(6) 2_647 2_647 2_647 no
C10 H8 H7 30.1(5) 2_647 2_647 2_647 no
C10 H8 H8 131.6(4) 2_647 2_647 2_647 no
C10 H8 H9 157.7(16) 2_647 2_647 2_647 no
C11 H8 H2 133.5(19) . . . no
C11 H8 H3 123.2(18) . . . no
C11 H8 H3 25.8(11) . . . no
C11 H8 H3 109.9(19) . . . no
C11 H8 H4 85.1(15) . . . no
C11 H8 H5 108.8(18) . . . no
C11 H8 H5 87.0(15) . . . no
C11 H8 H6 90.7(17) . . . no
C11 H8 H6 134.6(20) . . . no
C11 H8 H7 91.5(16) . . . no
C11 H8 H7 23.1(12) . . . no
C11 H8 H7 76.4(16) . . . no
C11 H8 H7 118.5(19) . . . no
C11 H8 H8 35.1(16) . . . no
C11 H8 H9 37.1(13) . . . no
H2 H8 H3 22.2(6) 2_747 2_747 2_747 no
H2 H8 H3 123.5(8) 2_747 2_747 2_747 no
H2 H8 H3 27.5(7) 2_747 2_747 2_747 no
H2 H8 H4 70.3(6) 2_747 2_747 2_747 no
H2 H8 H5 65.2(8) 2_747 2_747 2_747 no
H2 H8 H5 88.3(8) 2_747 2_747 2_747 no
H2 H8 H6 122.7(9) 2_747 2_747 2_747 no
H2 H8 H6 86.7(9) 2_747 2_747 2_747 no
H2 H8 H7 84.1(10) 2_747 2_747 2_747 no
H2 H8 H7 151.6(10) 2_747 2_747 2_747 no
H2 H8 H7 149.6(11) 2_747 2_747 2_747 no
H2 H8 H7 106.1(10) 2_747 2_747 2_747 no
H2 H8 H8 146.2(5) 2_747 2_747 2_747 no
H2 H8 H9 97.0(14) 2_747 2_747 2_747 no
H3 H8 H3 125.0(9) 2_747 2_747 2_747 no
H3 H8 H3 15.3(6) 2_747 2_747 2_747 no
H3 H8 H4 86.1(7) 2_747 2_747 2_747 no
H3 H8 H5 86.6(9) 2_747 2_747 2_747 no
H3 H8 H5 108.3(9) 2_747 2_747 2_747 no
H3 H8 H6 143.1(9) 2_747 2_747 2_747 no
H3 H8 H6 101.7(9) 2_747 2_747 2_747 no
H3 H8 H7 62.8(8) 2_747 2_747 2_747 no
H3 H8 H7 133.8(9) 2_747 2_747 2_747 no
H3 H8 H7 154.0(9) 2_747 2_747 2_747 no
H3 H8 H7 105.7(9) 2_747 2_747 2_747 no
H3 H8 H8 152.2(5) 2_747 2_747 2_747 no
H3 H8 H9 92.1(12) 2_747 2_747 2_747 no
H3 H8 H3 109.7(12) 2_757 2_757 2_757 no
H3 H8 H4 61.1(6) 2_757 2_757 2_757 no
H3 H8 H5 83.1(9) 2_757 2_757 2_757 no
H3 H8 H5 61.5(7) 2_757 2_757 2_757 no
H3 H8 H6 78.8(7) 2_757 2_757 2_757 no
H3 H8 H6 121.1(9) 2_757 2_757 2_757 no
H3 H8 H7 115.7(10) 2_757 2_757 2_757 no
H3 H8 H7 44.5(6) 2_757 2_757 2_757 no
H3 H8 H7 80.3(7) 2_757 2_757 2_757 no
H3 H8 H7 128.7(10) 2_757 2_757 2_757 no
H3 H8 H8 27.2(5) 2_757 2_757 2_757 no
H3 H8 H9 34.1(11) 2_757 2_757 2_757 no
H3 H8 H4 76.4(9) 3_757 3_757 3_757 no
H3 H8 H5 83.8(10) 3_757 3_757 3_757 no
H3 H8 H5 102.0(10) 3_757 3_757 3_757 no
H3 H8 H6 148.9(11) 3_757 3_757 3_757 no
H3 H8 H6 113.6(12) 3_757 3_757 3_757 no
H3 H8 H7 67.3(10) 3_757 3_757 3_757 no
H3 H8 H7 124.4(11) 3_757 3_757 3_757 no
H3 H8 H7 168.3(12) 3_757 3_757 3_757 no
H3 H8 H7 120.9(12) 3_757 3_757 3_757 no
H3 H8 H8 136.9(8) 3_757 3_757 3_757 no
H3 H8 H9 77.0(12) 3_757 3_757 3_757 no
H4 H8 H5 28.8(7) 1_556 1_556 1_556 no
H4 H8 H5 28.0(6) 1_556 1_556 1_556 no
H4 H8 H6 82.6(8) 1_556 1_556 1_556 no
H4 H8 H6 92.6(9) 1_556 1_556 1_556 no
H4 H8 H7 139.9(11) 1_556 1_556 1_556 no
H4 H8 H7 105.6(8) 1_556 1_556 1_556 no
H4 H8 H7 114.5(9) 1_556 1_556 1_556 no
H4 H8 H7 136.6(11) 1_556 1_556 1_556 no
H4 H8 H8 76.3(5) 1_556 1_556 1_556 no
H4 H8 H9 60.1(15) 1_556 1_556 1_556 no
H5 H8 H5 24.6(10) 1_556 1_556 1_556 no
H5 H8 H6 67.1(7) 1_556 1_556 1_556 no
H5 H8 H6 64.4(8) 1_556 1_556 1_556 no
H5 H8 H7 149.2(13) 1_556 1_556 1_556 no
H5 H8 H7 124.5(11) 1_556 1_556 1_556 no
H5 H8 H7 103.8(9) 1_556 1_556 1_556 no
H5 H8 H7 108.9(10) 1_556 1_556 1_556 no
H5 H8 H8 88.0(8) 1_556 1_556 1_556 no
H5 H8 H9 88.8(16) 1_556 1_556 1_556 no
H5 H8 H6 54.6(6) 4_556 4_556 4_556 no
H5 H8 H6 71.9(7) 4_556 4_556 4_556 no
H5 H8 H7 168.0(11) 4_556 4_556 4_556 no
H5 H8 H7 100.2(8) 4_556 4_556 4_556 no
H5 H8 H7 88.0(8) 4_556 4_556 4_556 no
H5 H8 H7 112.0(10) 4_556 4_556 4_556 no
H5 H8 H8 63.4(6) 4_556 4_556 4_556 no
H5 H8 H9 77.1(15) 4_556 4_556 4_556 no
H6 H8 H6 44.2(8) 2_657 2_657 2_657 no
H6 H8 H7 137.5(9) 2_657 2_657 2_657 no
H6 H8 H7 83.1(7) 2_657 2_657 2_657 no
H6 H8 H7 36.7(5) 2_657 2_657 2_657 no
H6 H8 H7 62.7(7) 2_657 2_657 2_657 no
H6 H8 H8 56.1(5) 2_657 2_657 2_657 no
H6 H8 H9 111.9(14) 2_657 2_657 2_657 no
H6 H8 H7 116.8(10) 3_657 3_657 3_657 no
H6 H8 H7 121.6(9) 3_657 3_657 3_657 no
H6 H8 H7 63.4(7) 3_657 3_657 3_657 no
H6 H8 H7 44.4(6) 3_657 3_657 3_657 no
H6 H8 H8 100.4(6) 3_657 3_657 3_657 no
H6 H8 H9 148.6(17) 3_657 3_657 3_657 no
H7 H8 H7 82.6(11) . . . no
H7 H8 H7 103.3(8) . . . no
H7 H8 H7 79.2(9) . . . no
H7 H8 H8 120.2(8) . . . no
H7 H8 H9 94.6(16) . . . no
H7 H8 H7 58.5(7) 4 4 4 no
H7 H8 H7 95.8(8) 4 4 4 no
H7 H8 H8 37.6(5) 4 4 4 no
H7 H8 H9 59.5(14) 4 4 4 no
H7 H8 H7 48.5(9) 2_657 2_657 2_657 no
H7 H8 H8 53.3(6) 2_657 2_657 2_657 no
H7 H8 H9 111.6(15) 2_657 2_657 2_657 no
H7 H8 H8 101.8(7) 3_657 3_657 3_657 no
H7 H8 H9 155.3(19) 3_657 3_657 3_657 no
H8 H8 H9 60.5(12) 4 4 4 no
CL1 H9 C5 76.7(5) 2_747 2_747 2_747 no
CL1 H9 C5 76.7(5) 2_747 2_747 2_747 no
CL1 H9 C6 68.6(6) 2_747 2_747 2_747 no
CL1 H9 C8 61.9(5) 2_747 2_747 2_747 no
CL1 H9 C8 61.9(5) 2_747 2_747 2_747 no
CL1 H9 C9 137.5(9) 2_747 2_747 2_747 no
CL1 H9 C9 137.5(9) 2_747 2_747 2_747 no
CL1 H9 C10 150.5(13) 2_747 2_747 2_747 no
CL1 H9 C11 165.0(22) 2_747 2_747 2_747 no
CL1 H9 H2 81.7(7) 2_747 2_747 2_747 no
CL1 H9 H2 81.7(7) 2_747 2_747 2_747 no
CL1 H9 H3 79.5(9) 2_747 2_747 2_747 no
CL1 H9 H3 79.5(9) 2_747 2_747 2_747 no
CL1 H9 H4 54.1(8) 2_747 2_747 2_747 no
CL1 H9 H5 80.8(8) 2_747 2_747 2_747 no
CL1 H9 H5 80.8(8) 2_747 2_747 2_747 no
CL1 H9 H6 51.0(6) 2_747 2_747 2_747 no
CL1 H9 H6 51.0(6) 2_747 2_747 2_747 no
CL1 H9 H7 129.1(8) 2_747 2_747 2_747 no
CL1 H9 H7 129.1(8) 2_747 2_747 2_747 no
CL1 H9 H8 135.8(16) 2_747 2_747 2_747 no
CL1 H9 H8 135.8(16) 2_747 2_747 2_747 no
C5 H9 C5 147.7(10) 2_747 2_747 2_747 no
C5 H9 C6 76.8(5) 2_747 2_747 2_747 no
C5 H9 C8 123.6(8) 2_747 2_747 2_747 no
C5 H9 C8 55.7(3) 2_747 2_747 2_747 no
C5 H9 C9 82.6(3) 2_747 2_747 2_747 no
C5 H9 C9 129.6(7) 2_747 2_747 2_747 no
C5 H9 C10 106.1(5) 2_747 2_747 2_747 no
C5 H9 C11 100.5(6) 2_747 2_747 2_747 no
C5 H9 H2 13.2(4) 2_747 2_747 2_747 no
C5 H9 H2 142.5(10) 2_747 2_747 2_747 no
C5 H9 H3 153.9(13) 2_747 2_747 2_747 no
C5 H9 H3 8.1(5) 2_747 2_747 2_747 no
C5 H9 H4 74.9(5) 2_747 2_747 2_747 no
C5 H9 H5 67.4(6) 2_747 2_747 2_747 no
C5 H9 H5 90.6(7) 2_747 2_747 2_747 no
C5 H9 H6 111.2(9) 2_747 2_747 2_747 no
C5 H9 H6 63.4(5) 2_747 2_747 2_747 no
C5 H9 H7 64.5(5) 2_747 2_747 2_747 no
C5 H9 H7 147.7(10) 2_747 2_747 2_747 no
C5 H9 H8 67.4(10) 2_747 2_747 2_747 no
C5 H9 H8 124.1(15) 2_747 2_747 2_747 no
C5 H9 C6 76.8(5) 2_757 2_757 2_757 no
C5 H9 C8 55.7(3) 2_757 2_757 2_757 no
C5 H9 C8 123.6(8) 2_757 2_757 2_757 no
C5 H9 C9 129.6(7) 2_757 2_757 2_757 no
C5 H9 C9 82.6(3) 2_757 2_757 2_757 no
C5 H9 C10 106.1(5) 2_757 2_757 2_757 no
C5 H9 C11 100.5(6) 2_757 2_757 2_757 no
C5 H9 H2 142.5(10) 2_757 2_757 2_757 no
C5 H9 H2 13.2(4) 2_757 2_757 2_757 no
C5 H9 H3 8.1(5) 2_757 2_757 2_757 no
C5 H9 H3 153.9(13) 2_757 2_757 2_757 no
C5 H9 H4 74.9(5) 2_757 2_757 2_757 no
C5 H9 H5 90.6(7) 2_757 2_757 2_757 no
C5 H9 H5 67.4(6) 2_757 2_757 2_757 no
C5 H9 H6 63.4(5) 2_757 2_757 2_757 no
C5 H9 H6 111.2(9) 2_757 2_757 2_757 no
C5 H9 H7 147.7(10) 2_757 2_757 2_757 no
C5 H9 H7 64.5(5) 2_757 2_757 2_757 no
C5 H9 H8 124.1(15) 2_757 2_757 2_757 no
C5 H9 H8 67.4(10) 2_757 2_757 2_757 no
C6 H9 C8 116.5(7) 1_556 1_556 1_556 no
C6 H9 C8 116.5(7) 1_556 1_556 1_556 no
C6 H9 C9 141.0(9) 1_556 1_556 1_556 no
C6 H9 C9 141.0(9) 1_556 1_556 1_556 no
C6 H9 C10 140.9(14) 1_556 1_556 1_556 no
C6 H9 C11 96.4(18) 1_556 1_556 1_556 no
C6 H9 H2 66.9(6) 1_556 1_556 1_556 no
C6 H9 H2 66.9(6) 1_556 1_556 1_556 no
C6 H9 H3 84.8(9) 1_556 1_556 1_556 no
C6 H9 H3 84.8(9) 1_556 1_556 1_556 no
C6 H9 H4 14.4(6) 1_556 1_556 1_556 no
C6 H9 H5 16.9(4) 1_556 1_556 1_556 no
C6 H9 H5 16.9(4) 1_556 1_556 1_556 no
C6 H9 H6 112.2(9) 1_556 1_556 1_556 no
C6 H9 H6 112.2(9) 1_556 1_556 1_556 no
C6 H9 H7 127.2(8) 1_556 1_556 1_556 no
C6 H9 H7 127.2(8) 1_556 1_556 1_556 no
C6 H9 H8 78.6(14) 1_556 1_556 1_556 no
C6 H9 H8 78.6(14) 1_556 1_556 1_556 no
C8 H9 C8 71.0(6) 2_757 2_757 2_757 no
C8 H9 C9 102.5(8) 2_757 2_757 2_757 no
C8 H9 C9 75.7(5) 2_757 2_757 2_757 no
C8 H9 C10 94.8(8) 2_757 2_757 2_757 no
C8 H9 C11 128.8(14) 2_757 2_757 2_757 no
C8 H9 H2 135.1(9) 2_757 2_757 2_757 no
C8 H9 H2 68.9(5) 2_757 2_757 2_757 no
C8 H9 H3 50.2(7) 2_757 2_757 2_757 no
C8 H9 H3 120.2(12) 2_757 2_757 2_757 no
C8 H9 H4 105.2(9) 2_757 2_757 2_757 no
C8 H9 H5 133.3(9) 2_757 2_757 2_757 no
C8 H9 H5 116.5(7) 2_757 2_757 2_757 no
C8 H9 H6 13.0(4) 2_757 2_757 2_757 no
C8 H9 H6 61.0(7) 2_757 2_757 2_757 no
C8 H9 H7 114.6(9) 2_757 2_757 2_757 no
C8 H9 H7 69.2(6) 2_757 2_757 2_757 no
C8 H9 H8 162.0(19) 2_757 2_757 2_757 no
C8 H9 H8 112.3(11) 2_757 2_757 2_757 no
C8 H9 C9 75.7(5) 3_757 3_757 3_757 no
C8 H9 C9 102.5(8) 3_757 3_757 3_757 no
C8 H9 C10 94.8(8) 3_757 3_757 3_757 no
C8 H9 C11 128.8(14) 3_757 3_757 3_757 no
C8 H9 H2 68.9(5) 3_757 3_757 3_757 no
C8 H9 H2 135.1(9) 3_757 3_757 3_757 no
C8 H9 H3 120.2(12) 3_757 3_757 3_757 no
C8 H9 H3 50.2(7) 3_757 3_757 3_757 no
C8 H9 H4 105.2(9) 3_757 3_757 3_757 no
C8 H9 H5 116.5(7) 3_757 3_757 3_757 no
C8 H9 H5 133.3(9) 3_757 3_757 3_757 no
C8 H9 H6 61.0(7) 3_757 3_757 3_757 no
C8 H9 H6 13.0(4) 3_757 3_757 3_757 no
C8 H9 H7 69.2(6) 3_757 3_757 3_757 no
C8 H9 H7 114.6(9) 3_757 3_757 3_757 no
C8 H9 H8 112.3(11) 3_757 3_757 3_757 no
C8 H9 H8 162.0(19) 3_757 3_757 3_757 no
C9 H9 C9 47.0(5) . . . no
C9 H9 C10 24.5(3) . . . no
C9 H9 C11 55.3(13) . . . no
C9 H9 H2 86.5(5) . . . no
C9 H9 H2 132.3(8) . . . no
C9 H9 H3 122.7(10) . . . no
C9 H9 H3 75.9(6) . . . no
C9 H9 H4 150.9(8) . . . no
C9 H9 H5 124.2(9) . . . no
C9 H9 H5 136.6(11) . . . no
C9 H9 H6 106.0(9) . . . no
C9 H9 H6 86.5(7) . . . no
C9 H9 H7 18.4(4) . . . no
C9 H9 H7 65.2(8) . . . no
C9 H9 H8 62.9(14) . . . no
C9 H9 H8 86.4(17) . . . no
C9 H9 C10 24.5(3) 4 4 4 no
C9 H9 C11 55.3(13) 4 4 4 no
C9 H9 H2 132.3(8) 4 4 4 no
C9 H9 H2 86.5(5) 4 4 4 no
C9 H9 H3 75.9(6) 4 4 4 no
C9 H9 H3 122.7(10) 4 4 4 no
C9 H9 H4 150.9(8) 4 4 4 no
C9 H9 H5 136.6(11) 4 4 4 no
C9 H9 H5 124.2(9) 4 4 4 no
C9 H9 H6 86.5(7) 4 4 4 no
C9 H9 H6 106.0(9) 4 4 4 no
C9 H9 H7 65.2(8) 4 4 4 no
C9 H9 H7 18.4(4) 4 4 4 no
C9 H9 H8 86.4(17) 4 4 4 no
C9 H9 H8 62.9(14) 4 4 4 no
C10 H9 C11 44.5(13) . . . no
C10 H9 H2 107.8(7) . . . no
C10 H9 H2 107.8(7) . . . no
C10 H9 H3 99.9(8) . . . no
C10 H9 H3 99.9(8) . . . no
C10 H9 H4 155.3(16) . . . no
C10 H9 H5 127.9(13) . . . no
C10 H9 H5 127.9(13) . . . no
C10 H9 H6 103.1(10) . . . no
C10 H9 H6 103.1(10) . . . no
C10 H9 H7 41.7(6) . . . no
C10 H9 H7 41.7(6) . . . no
C10 H9 H8 67.6(16) . . . no
C10 H9 H8 67.6(16) . . . no
C11 H9 H2 92.6(9) . . . no
C11 H9 H2 92.6(9) . . . no
C11 H9 H3 99.7(9) . . . no
C11 H9 H3 99.7(9) . . . no
C11 H9 H4 110.8(21) . . . no
C11 H9 H5 84.4(18) . . . no
C11 H9 H5 84.4(18) . . . no
C11 H9 H6 141.0(16) . . . no
C11 H9 H6 141.0(16) . . . no
C11 H9 H7 59.7(11) . . . no
C11 H9 H7 59.7(11) . . . no
C11 H9 H8 34.8(13) . . . no
C11 H9 H8 34.8(13) . . . no
H2 H9 H2 133.7(12) 2_747 2_747 2_747 no
H2 H9 H3 150.2(13) 2_747 2_747 2_747 no
H2 H9 H3 20.0(7) 2_747 2_747 2_747 no
H2 H9 H4 67.6(6) 2_747 2_747 2_747 no
H2 H9 H5 55.6(7) 2_747 2_747 2_747 no
H2 H9 H5 79.2(8) 2_747 2_747 2_747 no
H2 H9 H6 122.3(10) 2_747 2_747 2_747 no
H2 H9 H6 76.1(7) 2_747 2_747 2_747 no
H2 H9 H7 68.1(6) 2_747 2_747 2_747 no
H2 H9 H7 148.0(11) 2_747 2_747 2_747 no
H2 H9 H8 58.1(11) 2_747 2_747 2_747 no
H2 H9 H8 112.0(16) 2_747 2_747 2_747 no
H2 H9 H3 20.0(7) 2_757 2_757 2_757 no
H2 H9 H3 150.2(13) 2_757 2_757 2_757 no
H2 H9 H4 67.6(6) 2_757 2_757 2_757 no
H2 H9 H5 79.2(8) 2_757 2_757 2_757 no
H2 H9 H5 55.6(7) 2_757 2_757 2_757 no
H2 H9 H6 76.1(7) 2_757 2_757 2_757 no
H2 H9 H6 122.3(10) 2_757 2_757 2_757 no
H2 H9 H7 148.0(11) 2_757 2_757 2_757 no
H2 H9 H7 68.1(6) 2_757 2_757 2_757 no
H2 H9 H8 112.0(16) 2_757 2_757 2_757 no
H2 H9 H8 58.1(11) 2_757 2_757 2_757 no
H3 H9 H3 158.8(17) 2_757 2_757 2_757 no
H3 H9 H4 82.7(8) 2_757 2_757 2_757 no
H3 H9 H5 98.5(11) 2_757 2_757 2_757 no
H3 H9 H5 75.2(9) 2_757 2_757 2_757 no
H3 H9 H6 59.2(8) 2_757 2_757 2_757 no
H3 H9 H6 108.4(12) 2_757 2_757 2_757 no
H3 H9 H7 141.1(12) 2_757 2_757 2_757 no
H3 H9 H7 58.2(7) 2_757 2_757 2_757 no
H3 H9 H8 127.0(18) 2_757 2_757 2_757 no
H3 H9 H8 68.6(11) 2_757 2_757 2_757 no
H3 H9 H4 82.7(8) 3_757 3_757 3_757 no
H3 H9 H5 75.2(9) 3_757 3_757 3_757 no
H3 H9 H5 98.5(11) 3_757 3_757 3_757 no
H3 H9 H6 108.4(12) 3_757 3_757 3_757 no
H3 H9 H6 59.2(8) 3_757 3_757 3_757 no
H3 H9 H7 58.2(7) 3_757 3_757 3_757 no
H3 H9 H7 141.1(12) 3_757 3_757 3_757 no
H3 H9 H8 68.6(11) 3_757 3_757 3_757 no
H3 H9 H8 127.0(18) 3_757 3_757 3_757 no
H4 H9 H5 28.9(7) 1_556 1_556 1_556 no
H4 H9 H5 28.9(7) 1_556 1_556 1_556 no
H4 H9 H6 99.2(11) 1_556 1_556 1_556 no
H4 H9 H6 99.2(11) 1_556 1_556 1_556 no
H4 H9 H7 134.0(8) 1_556 1_556 1_556 no
H4 H9 H7 134.0(8) 1_556 1_556 1_556 no
H4 H9 H8 91.1(16) 1_556 1_556 1_556 no
H4 H9 H8 91.1(16) 1_556 1_556 1_556 no
H5 H9 H5 23.8(9) 1_556 1_556 1_556 no
H5 H9 H6 128.1(11) 1_556 1_556 1_556 no
H5 H9 H6 116.3(9) 1_556 1_556 1_556 no
H5 H9 H7 110.6(9) 1_556 1_556 1_556 no
H5 H9 H7 128.7(11) 1_556 1_556 1_556 no
H5 H9 H8 62.4(14) 1_556 1_556 1_556 no
H5 H9 H8 74.8(15) 1_556 1_556 1_556 no
H5 H9 H6 116.3(9) 4_556 4_556 4_556 no
H5 H9 H6 128.1(11) 4_556 4_556 4_556 no
H5 H9 H7 128.7(11) 4_556 4_556 4_556 no
H5 H9 H7 110.6(9) 4_556 4_556 4_556 no
H5 H9 H8 74.8(15) 4_556 4_556 4_556 no
H5 H9 H8 62.4(14) 4_556 4_556 4_556 no
H6 H9 H6 49.8(9) 2_757 2_757 2_757 no
H6 H9 H7 114.5(10) 2_757 2_757 2_757 no
H6 H9 H7 81.7(7) 2_757 2_757 2_757 no
H6 H9 H8 168.8(19) 2_757 2_757 2_757 no
H6 H9 H8 124.5(11) 2_757 2_757 2_757 no
H6 H9 H7 81.7(7) 3_757 3_757 3_757 no
H6 H9 H7 114.5(10) 3_757 3_757 3_757 no
H6 H9 H8 124.5(11) 3_757 3_757 3_757 no
H6 H9 H8 168.8(19) 3_757 3_757 3_757 no
H7 H9 H7 83.2(12) . . . no
H7 H9 H8 54.5(12) . . . no
H7 H9 H8 94.1(18) . . . no
H7 H9 H8 94.1(18) 4 4 4 no
H7 H9 H8 54.5(12) 4 4 4 no
H8 H9 H8 58.9(24) . . . no
CL1 H10 O1 112.7(12) 2_646 2_646 2_646 no
CL1 H10 O1 83.6(5) 2_646 2_646 2_646 no
CL1 H10 O1 83.6(5) 2_646 2_646 2_646 no
CL1 H10 N1 159.6(12) 2_646 2_646 2_646 no
CL1 H10 N2 176.2(24) 2_646 2_646 2_646 no
CL1 H10 N2 83.5(5) 2_646 2_646 2_646 no
CL1 H10 N2 83.5(5) 2_646 2_646 2_646 no
CL1 H10 C1 142.8(15) 2_646 2_646 2_646 no
CL1 H10 C1 73.5(4) 2_646 2_646 2_646 no
CL1 H10 C1 73.5(4) 2_646 2_646 2_646 no
CL1 H10 C2 140.2(14) 2_646 2_646 2_646 no
CL1 H10 C2 75.0(5) 2_646 2_646 2_646 no
CL1 H10 C2 75.0(5) 2_646 2_646 2_646 no
CL1 H10 C3 155.9(11) 2_646 2_646 2_646 no
CL1 H10 C4 178.3(11) 2_646 2_646 2_646 no
CL1 H10 C6 104.3(10) 2_646 2_646 2_646 no
CL1 H10 H1 148.4(11) 2_646 2_646 2_646 no
CL1 H10 H1 64.5(8) 2_646 2_646 2_646 no
CL1 H10 H4 109.5(10) 2_646 2_646 2_646 no
CL1 H10 H5 88.8(10) 2_646 2_646 2_646 no
CL1 H10 H5 88.8(10) 2_646 2_646 2_646 no
CL1 H10 H5 97.9(8) 2_646 2_646 2_646 no
CL1 H10 H5 97.9(8) 2_646 2_646 2_646 no
CL1 H10 H10 98.1(10) 2_646 2_646 2_646 no
CL1 H10 H10 98.1(10) 2_646 2_646 2_646 no
O1 H10 O1 118.8(3) . . . no
O1 H10 O1 118.8(3) . . . no
O1 H10 N1 47.0(5) . . . no
O1 H10 N2 71.1(16) . . . no
O1 H10 N2 86.0(4) . . . no
O1 H10 N2 86.0(4) . . . no
O1 H10 C1 30.1(4) . . . no
O1 H10 C1 108.0(4) . . . no
O1 H10 C1 108.0(4) . . . no
O1 H10 C2 107.2(12) . . . no
O1 H10 C2 73.6(4) . . . no
O1 H10 C2 73.6(4) . . . no
O1 H10 C3 91.4(9) . . . no
O1 H10 C4 69.0(7) . . . no
O1 H10 C6 143.0(13) . . . no
O1 H10 H1 99.0(9) . . . no
O1 H10 H1 48.1(6) . . . no
O1 H10 H4 137.8(12) . . . no
O1 H10 H5 153.7(12) . . . no
O1 H10 H5 153.7(12) . . . no
O1 H10 H5 45.2(5) . . . no
O1 H10 H5 45.2(5) . . . no
O1 H10 H10 81.2(9) . . . no
O1 H10 H10 81.2(9) . . . no
O1 H10 O1 121.6(7) 2_646 2_646 2_646 no
O1 H10 N1 105.7(5) 2_646 2_646 2_646 no
O1 H10 N2 94.6(10) 2_646 2_646 2_646 no
O1 H10 N2 35.43(10) 2_646 2_646 2_646 no
O1 H10 N2 155.0(8) 2_646 2_646 2_646 no
O1 H10 C1 112.1(5) 2_646 2_646 2_646 no
O1 H10 C1 18.16(8) 2_646 2_646 2_646 no
O1 H10 C1 132.9(7) 2_646 2_646 2_646 no
O1 H10 C2 77.4(5) 2_646 2_646 2_646 no
O1 H10 C2 53.62(9) 2_646 2_646 2_646 no
O1 H10 C2 158.3(8) 2_646 2_646 2_646 no
O1 H10 C3 84.8(5) 2_646 2_646 2_646 no
O1 H10 C4 95.7(5) 2_646 2_646 2_646 no
O1 H10 C6 64.4(4) 2_646 2_646 2_646 no
O1 H10 H1 81.2(5) 2_646 2_646 2_646 no
O1 H10 H1 112.4(5) 2_646 2_646 2_646 no
O1 H10 H4 65.8(4) 2_646 2_646 2_646 no
O1 H10 H5 46.0(6) 2_646 2_646 2_646 no
O1 H10 H5 77.0(8) 2_646 2_646 2_646 no
O1 H10 H5 163.2(7) 2_646 2_646 2_646 no
O1 H10 H5 75.2(4) 2_646 2_646 2_646 no
O1 H10 H10 37.5(5) 2_646 2_646 2_646 no
O1 H10 H10 157.7(12) 2_646 2_646 2_646 no
O1 H10 N1 105.7(5) 2_656 2_656 2_656 no
O1 H10 N2 94.6(10) 2_656 2_656 2_656 no
O1 H10 N2 155.0(8) 2_656 2_656 2_656 no
O1 H10 N2 35.43(10) 2_656 2_656 2_656 no
O1 H10 C1 112.1(5) 2_656 2_656 2_656 no
O1 H10 C1 132.9(7) 2_656 2_656 2_656 no
O1 H10 C1 18.16(8) 2_656 2_656 2_656 no
O1 H10 C2 77.4(5) 2_656 2_656 2_656 no
O1 H10 C2 158.3(8) 2_656 2_656 2_656 no
O1 H10 C2 53.62(9) 2_656 2_656 2_656 no
O1 H10 C3 84.8(5) 2_656 2_656 2_656 no
O1 H10 C4 95.7(5) 2_656 2_656 2_656 no
O1 H10 C6 64.4(4) 2_656 2_656 2_656 no
O1 H10 H1 81.2(5) 2_656 2_656 2_656 no
O1 H10 H1 112.4(5) 2_656 2_656 2_656 no
O1 H10 H4 65.8(4) 2_656 2_656 2_656 no
O1 H10 H5 77.0(8) 2_656 2_656 2_656 no
O1 H10 H5 46.0(6) 2_656 2_656 2_656 no
O1 H10 H5 75.2(4) 2_656 2_656 2_656 no
O1 H10 H5 163.2(7) 2_656 2_656 2_656 no
O1 H10 H10 157.7(12) 2_656 2_656 2_656 no
O1 H10 H10 37.5(5) 2_656 2_656 2_656 no
N1 H10 N2 24.2(13) . . . no
N1 H10 N2 93.6(5) . . . no
N1 H10 N2 93.6(5) . . . no
N1 H10 C1 16.9(4) . . . no
N1 H10 C1 110.0(4) . . . no
N1 H10 C1 110.0(4) . . . no
N1 H10 C2 60.2(7) . . . no
N1 H10 C2 95.7(5) . . . no
N1 H10 C2 95.7(5) . . . no
N1 H10 C3 44.5(4) . . . no
N1 H10 C4 22.0(2) . . . no
N1 H10 C6 96.1(9) . . . no
N1 H10 H1 52.0(6) . . . no
N1 H10 H1 95.1(8) . . . no
N1 H10 H4 90.9(9) . . . no
N1 H10 H5 110.8(11) . . . no
N1 H10 H5 110.8(11) . . . no
N1 H10 H5 68.0(6) . . . no
N1 H10 H5 68.0(6) . . . no
N1 H10 H10 80.2(9) . . . no
N1 H10 H10 80.2(9) . . . no
N2 H10 N2 97.0(5) . . . no
N2 H10 N2 97.0(5) . . . no
N2 H10 C1 41.0(12) . . . no
N2 H10 C1 105.6(7) . . . no
N2 H10 C1 105.6(7) . . . no
N2 H10 C2 36.1(13) . . . no
N2 H10 C2 106.6(8) . . . no
N2 H10 C2 106.6(8) . . . no
N2 H10 C3 20.3(13) . . . no
N2 H10 C4 2.1(13) . . . no
N2 H10 C6 71.9(17) . . . no
N2 H10 H1 27.9(15) . . . no
N2 H10 H1 119.3(20) . . . no
N2 H10 H4 66.7(17) . . . no
N2 H10 H5 87.6(19) . . . no
N2 H10 H5 87.6(19) . . . no
N2 H10 H5 84.8(13) . . . no
N2 H10 H5 84.8(13) . . . no
N2 H10 H10 82.3(10) . . . no
N2 H10 H10 82.3(10) . . . no
N2 H10 N2 160.7(10) 2_646 2_646 2_646 no
N2 H10 C1 90.9(5) 2_646 2_646 2_646 no
N2 H10 C1 22.14(7) 2_646 2_646 2_646 no
N2 H10 C1 156.2(9) 2_646 2_646 2_646 no
N2 H10 C2 99.6(5) 2_646 2_646 2_646 no
N2 H10 C2 19.91(11) 2_646 2_646 2_646 no
N2 H10 C2 141.2(8) 2_646 2_646 2_646 no
N2 H10 C3 98.9(5) 2_646 2_646 2_646 no
N2 H10 C4 96.7(5) 2_646 2_646 2_646 no
N2 H10 C6 98.5(4) 2_646 2_646 2_646 no
N2 H10 H1 99.3(5) 2_646 2_646 2_646 no
N2 H10 H1 80.8(5) 2_646 2_646 2_646 no
N2 H10 H4 98.9(5) 2_646 2_646 2_646 no
N2 H10 H5 81.4(7) 2_646 2_646 2_646 no
N2 H10 H5 112.4(8) 2_646 2_646 2_646 no
N2 H10 H5 127.9(8) 2_646 2_646 2_646 no
N2 H10 H5 40.8(4) 2_646 2_646 2_646 no
N2 H10 H10 14.7(5) 2_646 2_646 2_646 no
N2 H10 H10 166.7(13) 2_646 2_646 2_646 no
N2 H10 C1 90.9(5) 2_656 2_656 2_656 no
N2 H10 C1 156.2(9) 2_656 2_656 2_656 no
N2 H10 C1 22.14(7) 2_656 2_656 2_656 no
N2 H10 C2 99.6(5) 2_656 2_656 2_656 no
N2 H10 C2 141.2(8) 2_656 2_656 2_656 no
N2 H10 C2 19.91(11) 2_656 2_656 2_656 no
N2 H10 C3 98.9(5) 2_656 2_656 2_656 no
N2 H10 C4 96.7(5) 2_656 2_656 2_656 no
N2 H10 C6 98.5(4) 2_656 2_656 2_656 no
N2 H10 H1 99.3(5) 2_656 2_656 2_656 no
N2 H10 H1 80.8(5) 2_656 2_656 2_656 no
N2 H10 H4 98.9(5) 2_656 2_656 2_656 no
N2 H10 H5 112.4(8) 2_656 2_656 2_656 no
N2 H10 H5 81.4(7) 2_656 2_656 2_656 no
N2 H10 H5 40.8(4) 2_656 2_656 2_656 no
N2 H10 H5 127.9(8) 2_656 2_656 2_656 no
N2 H10 H10 166.7(13) 2_656 2_656 2_656 no
N2 H10 H10 14.7(5) 2_656 2_656 2_656 no
C1 H10 C1 110.9(4) . . . no
C1 H10 C1 110.9(4) . . . no
C1 H10 C2 77.1(11) . . . no
C1 H10 C2 87.4(5) . . . no
C1 H10 C2 87.4(5) . . . no
C1 H10 C3 61.3(8) . . . no
C1 H10 C4 38.9(6) . . . no
C1 H10 C6 112.9(13) . . . no
C1 H10 H1 68.9(9) . . . no
C1 H10 H1 78.2(9) . . . no
C1 H10 H4 107.7(12) . . . no
C1 H10 H5 126.8(14) . . . no
C1 H10 H5 126.8(14) . . . no
C1 H10 H5 57.5(6) . . . no
C1 H10 H5 57.5(6) . . . no
C1 H10 H10 79.8(9) . . . no
C1 H10 H10 79.8(9) . . . no
C1 H10 C1 138.1(8) 2_646 2_646 2_646 no
C1 H10 C2 94.5(5) 2_646 2_646 2_646 no
C1 H10 C2 37.06(11) 2_646 2_646 2_646 no
C1 H10 C2 146.2(9) 2_646 2_646 2_646 no
C1 H10 C3 99.8(5) 2_646 2_646 2_646 no
C1 H10 C4 106.1(5) 2_646 2_646 2_646 no
C1 H10 C6 81.9(4) 2_646 2_646 2_646 no
C1 H10 H1 97.3(5) 2_646 2_646 2_646 no
C1 H10 H1 94.2(5) 2_646 2_646 2_646 no
C1 H10 H4 83.7(5) 2_646 2_646 2_646 no
C1 H10 H5 62.2(7) 2_646 2_646 2_646 no
C1 H10 H5 92.1(8) 2_646 2_646 2_646 no
C1 H10 H5 147.3(8) 2_646 2_646 2_646 no
C1 H10 H5 62.8(4) 2_646 2_646 2_646 no
C1 H10 H10 31.1(5) 2_646 2_646 2_646 no
C1 H10 H10 169.2(13) 2_646 2_646 2_646 no
C1 H10 C2 94.5(5) 2_656 2_656 2_656 no
C1 H10 C2 146.2(9) 2_656 2_656 2_656 no
C1 H10 C2 37.06(11) 2_656 2_656 2_656 no
C1 H10 C3 99.8(5) 2_656 2_656 2_656 no
C1 H10 C4 106.1(5) 2_656 2_656 2_656 no
C1 H10 C6 81.9(4) 2_656 2_656 2_656 no
C1 H10 H1 97.3(5) 2_656 2_656 2_656 no
C1 H10 H1 94.2(5) 2_656 2_656 2_656 no
C1 H10 H4 83.7(5) 2_656 2_656 2_656 no
C1 H10 H5 92.1(8) 2_656 2_656 2_656 no
C1 H10 H5 62.2(7) 2_656 2_656 2_656 no
C1 H10 H5 62.8(4) 2_656 2_656 2_656 no
C1 H10 H5 147.3(8) 2_656 2_656 2_656 no
C1 H10 H10 169.2(13) 2_656 2_656 2_656 no
C1 H10 H10 31.1(5) 2_656 2_656 2_656 no
C2 H10 C2 117.7(4) . . . no
C2 H10 C2 117.7(4) . . . no
C2 H10 C3 15.8(4) . . . no
C2 H10 C4 38.2(6) . . . no
C2 H10 C6 35.8(5) . . . no
C2 H10 H1 8.2(5) . . . no
C2 H10 H1 155.3(12) . . . no
C2 H10 H4 30.6(6) . . . no
C2 H10 H5 53.1(8) . . . no
C2 H10 H5 53.1(8) . . . no
C2 H10 H5 110.3(8) . . . no
C2 H10 H5 110.3(8) . . . no
C2 H10 H10 87.7(10) . . . no
C2 H10 H10 87.7(10) . . . no
C2 H10 C2 121.4(7) 2_646 2_646 2_646 no
C2 H10 C3 114.0(4) 2_646 2_646 2_646 no
C2 H10 C4 105.8(5) 2_646 2_646 2_646 no
C2 H10 C6 117.8(4) 2_646 2_646 2_646 no
C2 H10 H1 116.0(4) 2_646 2_646 2_646 no
C2 H10 H1 60.9(4) 2_646 2_646 2_646 no
C2 H10 H4 118.6(4) 2_646 2_646 2_646 no
C2 H10 H5 99.2(7) 2_646 2_646 2_646 no
C2 H10 H5 129.0(8) 2_646 2_646 2_646 no
C2 H10 H5 110.4(7) 2_646 2_646 2_646 no
C2 H10 H5 30.3(4) 2_646 2_646 2_646 no
C2 H10 H10 30.0(6) 2_646 2_646 2_646 no
C2 H10 H10 148.3(13) 2_646 2_646 2_646 no
C2 H10 C3 114.0(4) 2_656 2_656 2_656 no
C2 H10 C4 105.8(5) 2_656 2_656 2_656 no
C2 H10 C6 117.8(4) 2_656 2_656 2_656 no
C2 H10 H1 116.0(4) 2_656 2_656 2_656 no
C2 H10 H1 60.9(4) 2_656 2_656 2_656 no
C2 H10 H4 118.6(4) 2_656 2_656 2_656 no
C2 H10 H5 129.0(8) 2_656 2_656 2_656 no
C2 H10 H5 99.2(7) 2_656 2_656 2_656 no
C2 H10 H5 30.3(4) 2_656 2_656 2_656 no
C2 H10 H5 110.4(7) 2_656 2_656 2_656 no
C2 H10 H10 148.3(13) 2_656 2_656 2_656 no
C2 H10 H10 30.0(6) 2_656 2_656 2_656 no
C3 H10 C4 22.4(2) . . . no
C3 H10 C6 51.6(5) . . . no
C3 H10 H1 7.6(3) . . . no
C3 H10 H1 139.6(9) . . . no
C3 H10 H4 46.4(6) . . . no
C3 H10 H5 68.1(9) . . . no
C3 H10 H5 68.1(9) . . . no
C3 H10 H5 99.3(7) . . . no
C3 H10 H5 99.3(7) . . . no
C3 H10 H10 85.1(10) . . . no
C3 H10 H10 85.1(10) . . . no
C4 H10 C6 74.0(7) . . . no
C4 H10 H1 30.0(4) . . . no
C4 H10 H1 117.1(8) . . . no
C4 H10 H4 68.8(7) . . . no
C4 H10 H5 89.6(10) . . . no
C4 H10 H5 89.6(10) . . . no
C4 H10 H5 83.3(6) . . . no
C4 H10 H5 83.3(6) . . . no
C4 H10 H10 82.1(10) . . . no
C4 H10 H10 82.1(10) . . . no
C6 H10 H1 44.0(6) . . . no
C6 H10 H1 168.8(11) . . . no
C6 H10 H4 5.2(5) . . . no
C6 H10 H5 21.9(6) . . . no
C6 H10 H5 21.9(6) . . . no
C6 H10 H5 130.5(6) . . . no
C6 H10 H5 130.5(6) . . . no
C6 H10 H10 93.9(9) . . . no
C6 H10 H10 93.9(9) . . . no
H1 H10 H1 147.1(10) . . . no
H1 H10 H4 38.8(6) . . . no
H1 H10 H5 60.8(8) . . . no
H1 H10 H5 60.8(8) . . . no
H1 H10 H5 104.7(7) . . . no
H1 H10 H5 104.7(7) . . . no
H1 H10 H10 86.3(10) . . . no
H1 H10 H10 86.3(10) . . . no
H1 H10 H4 174.0(11) 1_455 1_455 1_455 no
H1 H10 H5 149.3(11) 1_455 1_455 1_455 no
H1 H10 H5 149.3(11) 1_455 1_455 1_455 no
H1 H10 H5 54.7(5) 1_455 1_455 1_455 no
H1 H10 H5 54.7(5) 1_455 1_455 1_455 no
H1 H10 H10 88.0(9) 1_455 1_455 1_455 no
H1 H10 H10 88.0(9) 1_455 1_455 1_455 no
H4 H10 H5 25.8(8) . . . no
H4 H10 H5 25.8(8) . . . no
H4 H10 H5 128.3(7) . . . no
H4 H10 H5 128.3(7) . . . no
H4 H10 H10 93.0(9) . . . no
H4 H10 H10 93.0(9) . . . no
H5 H10 H5 31.2(13) . . . no
H5 H10 H5 150.4(10) . . . no
H5 H10 H5 119.7(5) . . . no
H5 H10 H10 80.8(9) . . . no
H5 H10 H10 111.7(12) . . . no
H5 H10 H5 119.7(5) 4 4 4 no
H5 H10 H5 150.4(10) 4 4 4 no
H5 H10 H10 111.7(12) 4 4 4 no
H5 H10 H10 80.8(9) 4 4 4 no
H5 H10 H5 88.1(9) 2_656 2_656 2_656 no
H5 H10 H10 126.1(12) 2_656 2_656 2_656 no
H5 H10 H10 38.9(7) 2_656 2_656 2_656 no
H5 H10 H10 38.9(7) 3_656 3_656 3_656 no
H5 H10 H10 126.1(12) 3_656 3_656 3_656 no
H10 H10 H10 159.6(17) 2_646 2_646 2_646 no

loop_
_geom_bond_atom_site_label_1
_geom_bond_atom_site_label_2
_geom_bond_distance
_geom_bond_site_symmetry_1
_geom_bond_site_symmetry_2
_geom_bond_publ_flag
CL1 O1 3.784(2) . . ?
CL1 N1 3.4678(4) . . ?
CL1 N1 3.4678(4) . . ?
CL1 N2 3.8390(10) . . ?
CL1 N2 3.8390(10) . . ?
CL1 N2 3.030(2) . . ?
CL1 C1 3.6513(8) . . ?
CL1 C1 3.6513(8) . . ?
CL1 C1 3.844(2) . . ?
CL1 C2 3.9186(10) . . ?
CL1 C2 3.9186(10) . . ?
CL1 C2 3.854(2) . . ?
CL1 C3 3.7677(9) . . ?
CL1 C3 3.7677(9) . . ?
CL1 C4 3.5398(7) . . ?
CL1 C4 3.5398(7) . . ?
CL1 C6 3.711(3) . . ?
CL1 C6 3.636(3) . . ?
CL1 C8 3.619(2) . . ?
CL1 C8 3.619(2) . . ?
CL1 H1 3.38(2) . . no
CL1 H3 3.79(2) . . no
CL1 H3 3.79(2) . . no
CL1 H4 2.76(3) . . no
CL1 H5 3.25(2) . . no
CL1 H5 3.25(2) . . no
CL1 H6 2.75(2) . . no
CL1 H6 2.75(2) . . no
CL1 H9 3.19(3) . . no
CL1 H10 2.15(3) . . no
O1 C1 1.210(2) . . ?
N1 N2 2.323(2) . . ?
N1 C1 1.390(3) . . ?
N1 C4 1.357(2) . . ?
N1 C7 1.457(2) . . ?
N2 C1 1.367(3) . . ?
N2 C1 3.950(2) . . ?
N2 C1 3.950(2) . . ?
N2 C2 1.339(2) . . ?
N2 H10 0.88(3) . . no
C1 H10 1.90(3) . . no
C2 C3 1.367(3) . . ?
C2 C6 1.489(3) . . ?
C2 H4 1.97(3) . . no
C2 H10 1.94(3) . . no
C3 C4 1.371(3) . . ?
C3 H1 0.92(2) . . no
C3 H2 2.54(3) . . no
C4 C5 1.478(3) . . ?
C4 H1 1.97(2) . . no
C4 H2 1.94(3) . . no
C4 H3 1.99(2) . . no
C4 H3 1.99(2) . . no
C5 H2 0.84(3) . . no
C5 H3 0.93(2) . . no
C5 H3 0.93(2) . . no
C6 H4 0.88(3) . . no
C6 H5 0.95(3) . . no
C6 H5 0.95(3) . . no
C7 C8 1.366(2) . . ?
C7 C8 1.366(2) . . ?
C8 C9 1.393(2) . . ?
C9 C10 1.368(2) . . ?
C9 H7 0.96(2) . . no
C10 C11 1.516(3) . . ?
C11 H8 0.94(3) . . no
C11 H8 0.94(3) . . no
C11 H9 0.99(3) . . no

loop_
_geom_contact_atom_site_label_1
_geom_contact_atom_site_label_2
_geom_contact_distance
_geom_contact_site_symmetry_1
_geom_contact_site_symmetry_2
_geom_contact_publ_flag
? ? ? ? ? ?

loop_
_geom_torsion_atom_site_label_1
_geom_torsion_atom_site_label_2
_geom_torsion_atom_site_label_3
_geom_torsion_atom_site_label_4
_geom_torsion_site_symmetry_1
_geom_torsion_site_symmetry_2
_geom_torsion_site_symmetry_3
_geom_torsion_site_symmetry_4
_geom_torsion
_geom_torsion_publ_flag
? ? ? ? ? ? ? ? ? ?
